data_7235142
loop_
_publ_author_name
'Alex, Jimi M.'
'McArdle, Patrick'
'Crowley, Peter B.'

_publ_section_title
;
 Supramolecular stacking in a high Z&#x2032; calix[8]arene--porphyrin
 assembly
;
_journal_issue 1
_journal_name_full CrystEngComm
_journal_page_first 14
_journal_page_last 17
_journal_paper_doi 10.1039/C9CE01646E
_journal_volume 22
_journal_year 2020
_chemical_formula_sum 'C313 H317 N24 O149.5 S16'
_chemical_formula_weight 7319.85
_space_group_crystal_system monoclinic
_space_group_IT_number 4
_space_group_name_Hall 'P 2yb'
_space_group_name_H-M_alt 'P 1 21 1'
_atom_sites_solution_hydrogens geom
_audit_creation_method SHELXL-2018/3
_audit_update_record
;
2019-09-26 deposited with the CCDC.	2019-11-15 downloaded from the CCDC.
;
_cell_angle_alpha 90
_cell_angle_beta 102.56(4)
_cell_angle_gamma 90
_cell_formula_units_Z 4
_cell_length_a 33.621(17)
_cell_length_b 38.411(13)
_cell_length_c 40.234(15)
_cell_measurement_reflns_used 70073
_cell_measurement_temperature 293(2)
_cell_measurement_theta_max 22.5
_cell_measurement_theta_min 2.5
_cell_volume 50715(4)
_computing_cell_refinement 'XDS (Kabsch, 2017)'
_computing_data_collection 'MXCuBE(Gabadinho <i>et al.</i>, 2010)'
_computing_data_reduction 'XDS (Kabsch, 2017)'
_computing_structure_refinement 'SHELXL-2018/3 (Sheldrick, 2018)'
_diffrn_ambient_temperature 293(2)
_diffrn_measured_fraction_theta_full 0.788
_diffrn_measured_fraction_theta_max 0.788
_diffrn_measurement_device_type 'SOLEIL synchrotron'
_diffrn_measurement_method 'Phi Scan'
_diffrn_radiation_type Synchrotron
_diffrn_radiation_wavelength 0.82656
_diffrn_reflns_av_R_equivalents 0.0572
_diffrn_reflns_av_unetI/netI 0.0502
_diffrn_reflns_Laue_measured_fraction_full 0.788
_diffrn_reflns_Laue_measured_fraction_max 0.788
_diffrn_reflns_limit_h_max 38
_diffrn_reflns_limit_h_min -37
_diffrn_reflns_limit_k_max 40
_diffrn_reflns_limit_k_min -40
_diffrn_reflns_limit_l_max 40
_diffrn_reflns_limit_l_min -42
_diffrn_reflns_number 367899
_diffrn_reflns_point_group_measured_fraction_full 0.760
_diffrn_reflns_point_group_measured_fraction_max 0.760
_diffrn_reflns_theta_full 28.132
_diffrn_reflns_theta_max 28.132
_diffrn_reflns_theta_min 0.603
_exptl_absorpt_coefficient_mu 0.205
_exptl_crystal_colour red
_exptl_crystal_density_diffrn 0.959
_exptl_crystal_description block
_exptl_crystal_F_000 15260
_exptl_crystal_size_max 0.200
_exptl_crystal_size_mid 0.050
_exptl_crystal_size_min 0.050
_refine_diff_density_max 1.375
_refine_diff_density_min -0.517
_refine_diff_density_rms 0.143
_refine_ls_abs_structure_details
;
 Flack x determined using 23399 quotients [(I+)-(I-)]/[(I+)+(I-)]
 (Parsons, Flack and Wagner, Acta Cryst. B69 (2013) 249-259).
;
_refine_ls_abs_structure_Flack 0.497(16)
_refine_ls_extinction_method none
_refine_ls_goodness_of_fit_ref 1.627
_refine_ls_hydrogen_treatment constr
_refine_ls_matrix_type full
_refine_ls_number_parameters 8137
_refine_ls_number_reflns 119907
_refine_ls_number_restraints 15387
_refine_ls_restrained_S_all 11.955
_refine_ls_R_factor_all 0.2282
_refine_ls_R_factor_gt 0.1837
_refine_ls_shift/su_max 3.978
_refine_ls_shift/su_mean 0.162
_refine_ls_structure_factor_coef Fsqd
_refine_ls_weighting_details 'w=1/[\s^2^(Fo^2^)+(0.2000P)^2^] where P=(Fo^2^+2Fc^2^)/3'
_refine_ls_weighting_scheme calc
_refine_ls_wR_factor_gt 0.4178
_refine_ls_wR_factor_ref 0.4651
_reflns_Friedel_coverage 0.897
_reflns_Friedel_fraction_full 0.731
_reflns_Friedel_fraction_max 0.731
_reflns_number_gt 65813
_reflns_number_total 119907
_reflns_threshold_expression 'I > 2\s(I)'
_cod_data_source_file c9ce01646e2.cif
_cod_data_source_block tmap_3aO
_cod_depositor_comments
;Adding full bibliography for 7235142--7235143.cif.

 Adding full bibliography for 7235142--7235143.cif.
;
_cod_original_cell_volume 50715(37)
_cod_original_sg_symbol_H-M 'P 21'
_cod_original_formula_sum 'C313 H317 N24 O149.50 S16'
_cod_database_code 7235142
_shelx_shelxl_version_number 2018/3
_shelx_space_group_comment
;
The symmetry employed for this shelxl refinement is uniquely defined
by the following loop, which should always be used as a source of
symmetry information in preference to the above space-group names.
They are only intended as comments.
;
_shelx_estimated_absorpt_t_min 0.960
_shelx_estimated_absorpt_t_max 0.990

loop_
_space_group_symop_operation_xyz
'x, y, z'
'-x, y+1/2, -z'

loop_
_atom_site_label
_atom_site_type_symbol
_atom_site_fract_x
_atom_site_fract_y
_atom_site_fract_z
_atom_site_U_iso_or_equiv
_atom_site_adp_type
_atom_site_occupancy
_atom_site_site_symmetry_order
_atom_site_calc_flag
_atom_site_refinement_flags_posn
_atom_site_refinement_flags_adp
C_A:1 C 0.3040(5) 0.5882(4) 0.1320(5) 0.127(6) Uani 1 1 d D U
H0A_A:1 H 0.282762 0.578773 0.114448 0.178 Uiso 1 1 calc R U
H0B_A:1 H 0.316184 0.607795 0.123249 0.178 Uiso 1 1 calc R U
H0C_A:1 H 0.292756 0.595504 0.150857 0.178 Uiso 1 1 calc R U
C1_A:1 C 0.3704(5) 0.5769(5) 0.1694(4) 0.109(5) Uani 1 1 d D U
H1A_A:1 H 0.361035 0.583265 0.189505 0.153 Uiso 1 1 calc R U
H1B_A:1 H 0.380087 0.597281 0.159836 0.153 Uiso 1 1 calc R U
H1C_A:1 H 0.392165 0.560326 0.175314 0.153 Uiso 1 1 calc R U
C2_A:1 C 0.3525(5) 0.5499(6) 0.1144(4) 0.126(6) Uani 1 1 d D U
H2A_A:1 H 0.375428 0.534933 0.122179 0.176 Uiso 1 1 calc R U
H2B_A:1 H 0.360958 0.570075 0.103634 0.176 Uiso 1 1 calc R U
H2C_A:1 H 0.331920 0.537667 0.098396 0.176 Uiso 1 1 calc R U
C3_A:1 C 0.3197(3) 0.5305(2) 0.1599(3) 0.106(4) Uani 1 1 d DG U
C4_A:1 C 0.3458(2) 0.5032(3) 0.1723(3) 0.109(4) Uani 1 1 d DG U
H4_A:1 H 0.372712 0.503721 0.169886 0.141 Uiso 1 1 calc R U
C5_A:1 C 0.3318(3) 0.4753(2) 0.1885(3) 0.116(5) Uani 1 1 d DG U
H5_A:1 H 0.349330 0.456992 0.196798 0.151 Uiso 1 1 calc R U
C6_A:1 C 0.2917(3) 0.4745(2) 0.1921(3) 0.110(5) Uani 1 1 d G U
C7_A:1 C 0.2655(3) 0.5018(3) 0.1796(3) 0.108(4) Uani 1 1 d DG U
H7_A:1 H 0.238635 0.501359 0.182065 0.140 Uiso 1 1 calc R U
C8_A:1 C 0.2795(3) 0.5298(2) 0.1635(3) 0.112(5) Uani 1 1 d DG U
H8_A:1 H 0.262016 0.548088 0.155153 0.145 Uiso 1 1 calc R U
C9_A:1 C 0.2784(6) 0.4429(5) 0.2105(4) 0.121(5) Uani 1 1 d . U
C10_A:1 C 0.2540(6) 0.4194(5) 0.1892(4) 0.109(5) Uani 1 1 d . U
C11_A:1 C 0.2399(6) 0.4205(5) 0.1520(4) 0.116(5) Uani 1 1 d . U
H11_A:1 H 0.245201 0.438193 0.137729 0.151 Uiso 1 1 calc R U
C12_A:1 C 0.2180(6) 0.3914(4) 0.1421(4) 0.112(5) Uani 1 1 d . U
H12_A:1 H 0.205544 0.385580 0.119832 0.146 Uiso 1 1 calc R U
C13_A:1 C 0.2172(6) 0.3712(5) 0.1717(4) 0.113(5) Uani 1 1 d . U
C14_A:1 C 0.1976(8) 0.3388(6) 0.1721(5) 0.159(8) Uani 1 1 d . U
C15_A:1 C 0.2004(7) 0.3163(5) 0.2000(5) 0.131(7) Uani 1 1 d . U
C16_A:1 C 0.1799(7) 0.2847(6) 0.2022(4) 0.155(9) Uani 1 1 d . U
H16_A:1 H 0.162951 0.273652 0.183929 0.202 Uiso 1 1 calc R U
C17_A:1 C 0.1881(7) 0.2729(5) 0.2336(4) 0.135(7) Uani 1 1 d . U
H17_A:1 H 0.181198 0.250967 0.240387 0.175 Uiso 1 1 calc R U
C18_A:1 C 0.2100(6) 0.3000(5) 0.2561(4) 0.113(5) Uani 1 1 d . U
C19_A:1 C 0.2253(5) 0.2974(5) 0.2908(4) 0.101(4) Uani 1 1 d . U
C20_A:1 C 0.2485(6) 0.3245(5) 0.3100(4) 0.111(5) Uani 1 1 d . U
C21_A:1 C 0.2624(6) 0.3217(5) 0.3462(4) 0.112(5) Uani 1 1 d . U
H21_A:1 H 0.259111 0.302751 0.359771 0.145 Uiso 1 1 calc R U
C22_A:1 C 0.2801(6) 0.3502(5) 0.3559(4) 0.121(6) Uani 1 1 d . U
H22_A:1 H 0.290940 0.356112 0.378470 0.157 Uiso 1 1 calc R U
C23_A:1 C 0.2812(6) 0.3719(5) 0.3278(4) 0.115(6) Uani 1 1 d . U
C24_A:1 C 0.2972(5) 0.4058(5) 0.3280(4) 0.105(4) Uani 1 1 d . U
C25_A:1 C 0.2979(6) 0.4258(5) 0.2990(4) 0.113(5) Uani 1 1 d . U
C26_A:1 C 0.3163(6) 0.4593(5) 0.2989(4) 0.127(6) Uani 1 1 d . U
H26_A:1 H 0.329077 0.472201 0.317757 0.165 Uiso 1 1 calc R U
C27_A:1 C 0.3115(6) 0.4687(6) 0.2653(5) 0.124(6) Uani 1 1 d . U
H27_A:1 H 0.322071 0.488430 0.257086 0.161 Uiso 1 1 calc R U
C28_A:1 C 0.2889(6) 0.4444(5) 0.2468(5) 0.118(6) Uani 1 1 d . U
C29_A:1 C 0.3141(4) 0.4216(3) 0.3624(2) 0.121(5) Uani 1 1 d G U
C30_A:1 C 0.3488(4) 0.4076(3) 0.3833(3) 0.141(6) Uani 1 1 d G U
H30_A:1 H 0.361028 0.388011 0.376383 0.184 Uiso 1 1 calc R U
C31_A:1 C 0.3651(4) 0.4228(4) 0.4147(3) 0.131(5) Uani 1 1 d G U
H31_A:1 H 0.388328 0.413455 0.428663 0.170 Uiso 1 1 calc R U
C32_A:1 C 0.3468(5) 0.4521(4) 0.4251(2) 0.147(6) Uani 1 1 d DG U
C33_A:1 C 0.3121(5) 0.4662(3) 0.4042(3) 0.162(8) Uani 1 1 d G U
H33_A:1 H 0.299839 0.485749 0.411117 0.211 Uiso 1 1 calc R U
C34_A:1 C 0.2957(4) 0.4509(4) 0.3728(3) 0.152(7) Uani 1 1 d G U
H34_A:1 H 0.272539 0.460306 0.358837 0.198 Uiso 1 1 calc R U
C35_A:1 C 0.3824(12) 0.5043(6) 0.4500(7) 0.262(16) Uani 1 1 d D U
H35A_A:1 H 0.399728 0.500360 0.434305 0.367 Uiso 1 1 calc R U
H35B_A:1 H 0.398095 0.513831 0.470765 0.367 Uiso 1 1 calc R U
H35C_A:1 H 0.361152 0.520324 0.440138 0.367 Uiso 1 1 calc R U
C36_A:1 C 0.3319(8) 0.4703(9) 0.4792(6) 0.217(11) Uani 1 1 d D U
H36A_A:1 H 0.307879 0.482154 0.467292 0.303 Uiso 1 1 calc R U
H36B_A:1 H 0.342700 0.482018 0.500295 0.303 Uiso 1 1 calc R U
H36C_A:1 H 0.325223 0.446741 0.483674 0.303 Uiso 1 1 calc R U
C37_A:1 C 0.4001(7) 0.4530(6) 0.4782(6) 0.187(8) Uani 1 1 d D U
H37A_A:1 H 0.392281 0.431209 0.486472 0.262 Uiso 1 1 calc R U
H37B_A:1 H 0.411883 0.467679 0.497127 0.262 Uiso 1 1 calc R U
H37C_A:1 H 0.419728 0.449034 0.464488 0.262 Uiso 1 1 calc R U
C38_A:1 C 0.2104(4) 0.2680(2) 0.3087(3) 0.105(4) Uani 1 1 d G U
C39_A:1 C 0.1694(3) 0.2663(3) 0.3096(3) 0.114(5) Uani 1 1 d G U
H39_A:1 H 0.151894 0.284255 0.300213 0.148 Uiso 1 1 calc R U
C40_A:1 C 0.1545(3) 0.2380(3) 0.3245(3) 0.114(5) Uani 1 1 d G U
H40_A:1 H 0.126985 0.236866 0.325105 0.148 Uiso 1 1 calc R U
C41_A:1 C 0.1806(3) 0.2112(2) 0.3385(2) 0.102(4) Uani 1 1 d DG U
C42_A:1 C 0.2216(3) 0.2128(2) 0.3376(3) 0.104(4) Uani 1 1 d G U
H42_A:1 H 0.239129 0.194892 0.347031 0.135 Uiso 1 1 calc R U
C43_A:1 C 0.2366(3) 0.2412(3) 0.3227(3) 0.118(5) Uani 1 1 d G U
H43_A:1 H 0.264040 0.242280 0.322140 0.154 Uiso 1 1 calc R U
C44_A:1 C 0.1473(6) 0.1962(5) 0.3844(4) 0.125(5) Uani 1 1 d D U
H44A_A:1 H 0.169681 0.202870 0.402413 0.175 Uiso 1 1 calc R U
H44B_A:1 H 0.131255 0.178809 0.392559 0.175 Uiso 1 1 calc R U
H44C_A:1 H 0.130679 0.216153 0.376741 0.175 Uiso 1 1 calc R U
C45_A:1 C 0.1948(5) 0.1545(4) 0.3690(4) 0.114(5) Uani 1 1 d D U
H45A_A:1 H 0.216906 0.165158 0.384940 0.160 Uiso 1 1 calc R U
H45B_A:1 H 0.205020 0.144158 0.350807 0.160 Uiso 1 1 calc R U
H45C_A:1 H 0.182653 0.136766 0.380441 0.160 Uiso 1 1 calc R U
C46_A:1 C 0.1306(5) 0.1643(5) 0.3288(4) 0.126(6) Uani 1 1 d D U
H46A_A:1 H 0.118653 0.145691 0.339243 0.176 Uiso 1 1 calc R U
H46B_A:1 H 0.142102 0.155068 0.310759 0.176 Uiso 1 1 calc R U
H46C_A:1 H 0.110039 0.181109 0.319637 0.176 Uiso 1 1 calc R U
C47_A:1 C 0.1834(4) 0.3215(4) 0.1380(2) 0.142(7) Uani 1 1 d G U
C48_A:1 C 0.1476(4) 0.3343(4) 0.1175(4) 0.166(7) Uani 1 1 d G U
H48_A:1 H 0.134565 0.353328 0.124699 0.216 Uiso 1 1 calc R U
C49_A:1 C 0.1315(4) 0.3187(5) 0.0864(4) 0.206(10) Uani 1 1 d G U
H49_A:1 H 0.107544 0.327206 0.072701 0.267 Uiso 1 1 calc R U
C50_A:1 C 0.1510(5) 0.2902(4) 0.0757(3) 0.172(8) Uani 1 1 d DG U
C51_A:1 C 0.1868(5) 0.2775(3) 0.0962(3) 0.157(7) Uani 1 1 d G U
H51_A:1 H 0.199845 0.258464 0.088994 0.204 Uiso 1 1 calc R U
C52_A:1 C 0.2030(4) 0.2931(4) 0.1273(3) 0.143(6) Uani 1 1 d G U
H52_A:1 H 0.226866 0.284586 0.140993 0.186 Uiso 1 1 calc R U
C53_A:1 C 0.1698(10) 0.2717(7) 0.0226(6) 0.247(12) Uani 1 1 d D U
H53A_A:1 H 0.182630 0.294060 0.023296 0.346 Uiso 1 1 calc R U
H53B_A:1 H 0.158250 0.265545 -0.000670 0.346 Uiso 1 1 calc R U
H53C_A:1 H 0.189597 0.254546 0.032489 0.346 Uiso 1 1 calc R U
C54_A:1 C 0.0990(8) 0.2908(6) 0.0219(6) 0.251(12) Uani 1 1 d D U
H54A_A:1 H 0.078572 0.292028 0.035270 0.352 Uiso 1 1 calc R U
H54B_A:1 H 0.088602 0.277708 0.001534 0.352 Uiso 1 1 calc R U
H54C_A:1 H 0.105850 0.313878 0.015977 0.352 Uiso 1 1 calc R U
C55_A:1 C 0.1291(7) 0.2354(5) 0.0500(4) 0.161(8) Uani 1 1 d D U
H55A_A:1 H 0.153420 0.225734 0.064021 0.226 Uiso 1 1 calc R U
H55B_A:1 H 0.121956 0.222505 0.029148 0.226 Uiso 1 1 calc R U
H55C_A:1 H 0.107273 0.234001 0.061896 0.226 Uiso 1 1 calc R U
N_A:1 N 0.3357(3) 0.5610(3) 0.1437(3) 0.108(4) Uani 1 1 d D U
N1_A:1 N 0.2181(5) 0.3262(4) 0.2340(3) 0.119(5) Uani 1 1 d . U
N2_A:1 N 0.2607(5) 0.3540(4) 0.2994(3) 0.129(5) Uani 1 1 d . U
N3_A:1 N 0.2811(5) 0.4179(4) 0.2667(3) 0.122(5) Uani 1 1 d . U
N4_A:1 N 0.3637(6) 0.4704(4) 0.4574(3) 0.169(6) Uani 1 1 d D U
N5_A:1 N 0.1636(3) 0.1814(3) 0.3550(3) 0.112(4) Uani 1 1 d D U
N6_A:1 N 0.1365(7) 0.2731(4) 0.0423(4) 0.201(8) Uani 1 1 d D U
N7_A:1 N 0.2390(4) 0.3876(4) 0.2016(3) 0.105(4) Uani 1 1 d . U
C_A:2 C -0.0650(8) -0.1592(7) 0.2407(9) 0.31(2) Uani 1 1 d D U
H0A_A:2 H -0.089851 -0.147877 0.242760 0.438 Uiso 1 1 calc R U
H0B_A:2 H -0.067170 -0.183707 0.244456 0.438 Uiso 1 1 calc R U
H0C_A:2 H -0.060435 -0.155312 0.218236 0.438 Uiso 1 1 calc R U
C1_A:2 C 0.0006(9) -0.1571(7) 0.2467(8) 0.227(13) Uani 1 1 d D U
H1A_A:2 H -0.000382 -0.142301 0.227363 0.318 Uiso 1 1 calc R U
H1B_A:2 H -0.006293 -0.180504 0.239123 0.318 Uiso 1 1 calc R U
H1C_A:2 H 0.027575 -0.156789 0.260850 0.318 Uiso 1 1 calc R U
C2_A:2 C -0.0148(9) -0.1588(8) 0.3028(6) 0.205(11) Uani 1 1 d D U
H2A_A:2 H 0.012963 -0.151983 0.311483 0.288 Uiso 1 1 calc R U
H2B_A:2 H -0.016575 -0.183782 0.302102 0.288 Uiso 1 1 calc R U
H2C_A:2 H -0.031554 -0.149928 0.317390 0.288 Uiso 1 1 calc R U
C3_A:2 C -0.0311(4) -0.1053(2) 0.2643(3) 0.139(6) Uani 1 1 d DG U
C4_A:2 C -0.0202(4) -0.0848(3) 0.2933(2) 0.127(5) Uani 1 1 d DG U
H4_A:2 H -0.011355 -0.095182 0.314494 0.165 Uiso 1 1 calc R U
C5_A:2 C -0.0226(4) -0.0487(3) 0.2906(3) 0.125(5) Uani 1 1 d DG U
H5_A:2 H -0.015295 -0.035003 0.310059 0.163 Uiso 1 1 calc R U
C6_A:2 C -0.0358(4) -0.0332(2) 0.2590(3) 0.110(4) Uani 1 1 d G U
C7_A:2 C -0.0467(4) -0.0537(3) 0.2299(2) 0.133(6) Uani 1 1 d DG U
H7_A:2 H -0.055552 -0.043299 0.208754 0.173 Uiso 1 1 calc R U
C8_A:2 C -0.0443(4) -0.0898(3) 0.2326(2) 0.137(6) Uani 1 1 d DG U
H8_A:2 H -0.051612 -0.103478 0.213188 0.178 Uiso 1 1 calc R U
C9_A:2 C -0.0383(5) 0.0048(5) 0.2552(4) 0.102(4) Uani 1 1 d . U
C10_A:2 C -0.0678(6) 0.0229(6) 0.2670(4) 0.112(4) Uani 1 1 d . U
C11_A:2 C -0.0942(5) 0.0094(5) 0.2870(4) 0.122(5) Uani 1 1 d . U
H11_A:2 H -0.094654 -0.013614 0.294148 0.158 Uiso 1 1 calc R U
C12_A:2 C -0.1185(7) 0.0350(5) 0.2940(5) 0.127(5) Uani 1 1 d . U
H12_A:2 H -0.139323 0.032276 0.305668 0.166 Uiso 1 1 calc R U
C13_A:2 C -0.1072(6) 0.0661(6) 0.2810(5) 0.114(4) Uani 1 1 d . U
C14_A:2 C -0.1251(6) 0.0980(6) 0.2819(5) 0.121(4) Uani 1 1 d . U
C15_A:2 C -0.1161(6) 0.1293(6) 0.2621(4) 0.119(5) Uani 1 1 d . U
C16_A:2 C -0.1358(6) 0.1627(6) 0.2621(5) 0.124(5) Uani 1 1 d . U
H16_A:2 H -0.153368 0.169609 0.275816 0.162 Uiso 1 1 calc R U
C17_A:2 C -0.1241(6) 0.1811(6) 0.2389(4) 0.129(5) Uani 1 1 d . U
H17_A:2 H -0.133768 0.203249 0.232074 0.167 Uiso 1 1 calc R U
C18_A:2 C -0.0931(6) 0.1620(6) 0.2246(5) 0.114(5) Uani 1 1 d . U
C19_A:2 C -0.0692(6) 0.1740(5) 0.2030(4) 0.115(4) Uani 1 1 d . U
C20_A:2 C -0.0348(6) 0.1600(6) 0.1973(4) 0.109(4) Uani 1 1 d . U
C21_A:2 C -0.0069(6) 0.1733(5) 0.1832(4) 0.119(5) Uani 1 1 d . U
H21_A:2 H -0.008595 0.195921 0.174716 0.155 Uiso 1 1 calc R U
C22_A:2 C 0.0246(7) 0.1522(6) 0.1817(5) 0.124(5) Uani 1 1 d . U
H22_A:2 H 0.046570 0.156630 0.171701 0.161 Uiso 1 1 calc R U
C23_A:2 C 0.0163(6) 0.1199(6) 0.1998(4) 0.111(4) Uani 1 1 d . U
C24_A:2 C 0.0388(5) 0.0910(5) 0.2045(4) 0.105(4) Uani 1 1 d . U
C25_A:2 C 0.0236(5) 0.0606(5) 0.2167(4) 0.111(4) Uani 1 1 d . U
C26_A:2 C 0.0442(6) 0.0264(5) 0.2142(4) 0.110(4) Uani 1 1 d . U
H26_A:2 H 0.067412 0.022426 0.205779 0.144 Uiso 1 1 calc R U
C27_A:2 C 0.0221(5) 0.0028(5) 0.2268(4) 0.118(5) Uani 1 1 d . U
H27_A:2 H 0.026942 -0.021083 0.227995 0.153 Uiso 1 1 calc R U
C28_A:2 C -0.0111(6) 0.0207(5) 0.2385(4) 0.102(4) Uani 1 1 d . U
C29_A:2 C 0.0767(3) 0.0891(4) 0.1919(3) 0.107(4) Uani 1 1 d G U
C30_A:2 C 0.1128(4) 0.0906(4) 0.2165(2) 0.116(5) Uani 1 1 d G U
H30_A:2 H 0.112073 0.093502 0.239282 0.151 Uiso 1 1 calc R U
C31_A:2 C 0.1500(3) 0.0879(4) 0.2070(3) 0.133(6) Uani 1 1 d G U
H31_A:2 H 0.174196 0.088949 0.223392 0.174 Uiso 1 1 calc R U
C32_A:2 C 0.1512(3) 0.0836(4) 0.1729(3) 0.124(5) Uani 1 1 d DG U
C33_A:2 C 0.1151(4) 0.0820(4) 0.1483(2) 0.140(6) Uani 1 1 d G U
H33_A:2 H 0.115810 0.079177 0.125490 0.182 Uiso 1 1 calc R U
C34_A:2 C 0.0778(3) 0.0848(4) 0.1578(2) 0.140(7) Uani 1 1 d G U
H34_A:2 H 0.053687 0.083730 0.141378 0.181 Uiso 1 1 calc R U
C35_A:2 C 0.1885(9) 0.0414(5) 0.1466(7) 0.184(9) Uani 1 1 d D U
H35A_A:2 H 0.183863 0.024474 0.162931 0.258 Uiso 1 1 calc R U
H35B_A:2 H 0.213707 0.036434 0.140153 0.258 Uiso 1 1 calc R U
H35C_A:2 H 0.166531 0.040555 0.126878 0.258 Uiso 1 1 calc R U
C36_A:2 C 0.1936(9) 0.1002(9) 0.1328(9) 0.234(15) Uani 1 1 d D U
H36A_A:2 H 0.193204 0.086083 0.113015 0.328 Uiso 1 1 calc R U
H36B_A:2 H 0.218588 0.113100 0.138226 0.328 Uiso 1 1 calc R U
H36C_A:2 H 0.170964 0.116002 0.128294 0.328 Uiso 1 1 calc R U
C37_A:2 C 0.2255(7) 0.0715(13) 0.1922(6) 0.262(17) Uani 1 1 d D U
H37A_A:2 H 0.233927 0.093421 0.202856 0.367 Uiso 1 1 calc R U
H37B_A:2 H 0.247819 0.061054 0.184525 0.367 Uiso 1 1 calc R U
H37C_A:2 H 0.216963 0.056333 0.208320 0.367 Uiso 1 1 calc R U
C38_A:2 C -0.0863(4) 0.2073(3) 0.1818(3) 0.133(6) Uani 1 1 d G U
C39_A:2 C -0.1242(4) 0.2020(3) 0.1603(3) 0.119(5) Uani 1 1 d G U
H39_A:2 H -0.137518 0.180820 0.160394 0.155 Uiso 1 1 calc R U
C40_A:2 C -0.1422(3) 0.2285(3) 0.1386(3) 0.148(8) Uani 1 1 d G U
H40_A:2 H -0.167598 0.225027 0.124238 0.192 Uiso 1 1 calc R U
C41_A:2 C -0.1224(4) 0.2602(3) 0.1384(3) 0.138(6) Uani 1 1 d DG U
C42_A:2 C -0.0845(4) 0.2654(3) 0.1599(3) 0.148(7) Uani 1 1 d G U
H42_A:2 H -0.071157 0.286660 0.159796 0.192 Uiso 1 1 calc R U
C43_A:2 C -0.0664(3) 0.2390(3) 0.1816(3) 0.140(6) Uani 1 1 d G U
H43_A:2 H -0.041076 0.242453 0.195952 0.182 Uiso 1 1 calc R U
C44_A:2 C -0.1775(8) 0.2781(10) 0.0883(9) 0.298(19) Uani 1 1 d D U
H44A_A:2 H -0.171917 0.258993 0.074633 0.418 Uiso 1 1 calc R U
H44B_A:2 H -0.187313 0.297568 0.073896 0.418 Uiso 1 1 calc R U
H44C_A:2 H -0.197770 0.271258 0.100536 0.418 Uiso 1 1 calc R U
C45_A:2 C -0.1139(10) 0.2859(12) 0.0867(8) 0.283(18) Uani 1 1 d D U
H45A_A:2 H -0.088802 0.298422 0.094104 0.397 Uiso 1 1 calc R U
H45B_A:2 H -0.128942 0.295721 0.065842 0.397 Uiso 1 1 calc R U
H45C_A:2 H -0.107998 0.261876 0.083151 0.397 Uiso 1 1 calc R U
C46_A:2 C -0.1363(13) 0.3194(6) 0.1366(8) 0.259(16) Uani 1 1 d D U
H46A_A:2 H -0.143693 0.312491 0.157429 0.362 Uiso 1 1 calc R U
H46B_A:2 H -0.154814 0.337034 0.125627 0.362 Uiso 1 1 calc R U
H46C_A:2 H -0.109072 0.328426 0.141599 0.362 Uiso 1 1 calc R U
C47_A:2 C -0.1554(4) 0.1033(4) 0.3026(3) 0.118(4) Uani 1 1 d G U
C48_A:2 C -0.1959(4) 0.1115(5) 0.2890(3) 0.168(9) Uani 1 1 d G U
H48_A:2 H -0.204828 0.114653 0.265682 0.218 Uiso 1 1 calc R U
C49_A:2 C -0.2231(3) 0.1152(6) 0.3104(4) 0.186(11) Uani 1 1 d G U
H49_A:2 H -0.250206 0.120718 0.301272 0.242 Uiso 1 1 calc R U
C50_A:2 C -0.2098(5) 0.1105(7) 0.3453(4) 0.203(11) Uani 1 1 d DG U
C51_A:2 C -0.1692(5) 0.1023(6) 0.3589(2) 0.210(13) Uani 1 1 d G U
H51_A:2 H -0.160318 0.099162 0.382229 0.273 Uiso 1 1 calc R U
C52_A:2 C -0.1421(4) 0.0986(5) 0.3375(3) 0.165(9) Uani 1 1 d G U
H52_A:2 H -0.114940 0.093097 0.346640 0.214 Uiso 1 1 calc R U
C53_A:2 C -0.2190(14) 0.1428(18) 0.4008(10) 0.39(3) Uani 1 1 d D U
H53A_A:2 H -0.233826 0.136947 0.417907 0.545 Uiso 1 1 calc R U
H53B_A:2 H -0.222208 0.167130 0.395563 0.545 Uiso 1 1 calc R U
H53C_A:2 H -0.190679 0.137561 0.409034 0.545 Uiso 1 1 calc R U
C54_A:2 C -0.238(2) 0.0896(10) 0.3896(16) 0.45(3) Uani 1 1 d D U
H54A_A:2 H -0.239483 0.069694 0.375028 0.634 Uiso 1 1 calc R U
H54B_A:2 H -0.262254 0.090635 0.398703 0.634 Uiso 1 1 calc R U
H54C_A:2 H -0.214602 0.087822 0.407955 0.634 Uiso 1 1 calc R U
C55_A:2 C -0.2791(8) 0.1236(15) 0.3507(9) 0.40(4) Uani 1 1 d D U
H55A_A:2 H -0.286573 0.101830 0.339249 0.558 Uiso 1 1 calc R U
H55B_A:2 H -0.282581 0.142049 0.334206 0.558 Uiso 1 1 calc R U
H55C_A:2 H -0.296157 0.127800 0.366532 0.558 Uiso 1 1 calc R U
N_A:2 N -0.0296(5) -0.1442(3) 0.2670(4) 0.156(5) Uani 1 1 d D U
N1_A:2 N -0.0896(4) 0.1289(4) 0.2401(3) 0.104(3) Uani 1 1 d . U
N2_A:2 N -0.0202(4) 0.1281(4) 0.2106(3) 0.104(3) Uani 1 1 d . U
N3_A:2 N -0.0094(4) 0.0569(4) 0.2310(3) 0.106(3) Uani 1 1 d . U
N4_A:2 N 0.1905(4) 0.0772(4) 0.1622(4) 0.148(5) Uani 1 1 d D U
N5_A:2 N -0.1386(6) 0.2884(4) 0.1135(4) 0.170(6) Uani 1 1 d D U
N6_A:2 N -0.2351(8) 0.1221(9) 0.3695(6) 0.284(15) Uani 1 1 d D U
N7_A:2 N -0.0747(4) 0.0582(5) 0.2656(4) 0.114(4) Uani 1 1 d . U
C_A:3 C -0.0643(9) 0.0482(13) -0.2212(6) 0.307(19) Uani 1 1 d D U
H0A_A:3 H -0.089439 0.035562 -0.224753 0.430 Uiso 1 1 calc R U
H0B_A:3 H -0.044469 0.034905 -0.229711 0.430 Uiso 1 1 calc R U
H0C_A:3 H -0.068658 0.070081 -0.233012 0.430 Uiso 1 1 calc R U
C1_A:3 C -0.0280(14) 0.0885(9) -0.1864(14) 0.31(2) Uani 1 1 d D U
H1A_A:3 H -0.047870 0.106476 -0.193490 0.433 Uiso 1 1 calc R U
H1B_A:3 H -0.010847 0.086644 -0.202505 0.433 Uiso 1 1 calc R U
H1C_A:3 H -0.011721 0.094088 -0.164360 0.433 Uiso 1 1 calc R U
C2_A:3 C -0.0179(14) 0.0297(14) -0.1667(12) 0.39(3) Uani 1 1 d D U
H2A_A:3 H 0.002804 0.042144 -0.150988 0.544 Uiso 1 1 calc R U
H2B_A:3 H -0.005845 0.017836 -0.183054 0.544 Uiso 1 1 calc R U
H2C_A:3 H -0.030471 0.012984 -0.154464 0.544 Uiso 1 1 calc R U
C3_A:3 C -0.0835(4) 0.0583(5) -0.1667(3) 0.167(8) Uani 1 1 d DG U
C4_A:3 C -0.0754(3) 0.0533(4) -0.1317(3) 0.142(6) Uani 1 1 d DG U
H4_A:3 H -0.049305 0.047213 -0.120074 0.185 Uiso 1 1 calc R U
C5_A:3 C -0.1063(4) 0.0574(4) -0.1140(2) 0.137(6) Uani 1 1 d DG U
H5_A:3 H -0.100922 0.054047 -0.090596 0.178 Uiso 1 1 calc R U
C6_A:3 C -0.1453(3) 0.0665(4) -0.1314(3) 0.111(4) Uani 1 1 d G U
C7_A:3 C -0.1534(3) 0.0715(4) -0.1665(3) 0.147(7) Uani 1 1 d DG U
H7_A:3 H -0.179517 0.077559 -0.178101 0.192 Uiso 1 1 calc R U
C8_A:3 C -0.1225(4) 0.0674(5) -0.1841(2) 0.159(8) Uani 1 1 d DG U
H8_A:3 H -0.127900 0.070726 -0.207579 0.207 Uiso 1 1 calc R U
C9_A:3 C -0.1774(5) 0.0736(5) -0.1114(4) 0.102(4) Uani 1 1 d . U
C10_A:3 C -0.1918(5) 0.0451(5) -0.0977(4) 0.097(4) Uani 1 1 d . U
C11_A:3 C -0.1818(5) 0.0096(5) -0.1017(4) 0.104(4) Uani 1 1 d . U
H11_A:3 H -0.161543 0.001790 -0.112426 0.136 Uiso 1 1 calc R U
C12_A:3 C -0.2060(4) -0.0110(5) -0.0878(4) 0.097(4) Uani 1 1 d . U
H12_A:3 H -0.206121 -0.035170 -0.087263 0.126 Uiso 1 1 calc R U
C13_A:3 C -0.2330(5) 0.0134(5) -0.0731(4) 0.095(4) Uani 1 1 d . U
C14_A:3 C -0.2606(5) 0.0009(5) -0.0556(4) 0.095(3) Uani 1 1 d . U
C15_A:3 C -0.2807(5) 0.0222(5) -0.0358(4) 0.097(4) Uani 1 1 d . U
C16_A:3 C -0.3102(5) 0.0105(5) -0.0162(4) 0.108(4) Uani 1 1 d . U
H16_A:3 H -0.321553 -0.011537 -0.016197 0.140 Uiso 1 1 calc R U
C17_A:3 C -0.3178(6) 0.0398(5) 0.0027(4) 0.115(5) Uani 1 1 d . U
H17_A:3 H -0.333383 0.040155 0.019201 0.149 Uiso 1 1 calc R U
C18_A:3 C -0.2969(5) 0.0694(5) -0.0083(4) 0.104(4) Uani 1 1 d . U
C19_A:3 C -0.2999(5) 0.1041(5) -0.0002(4) 0.105(4) Uani 1 1 d . U
C20_A:3 C -0.2866(5) 0.1311(5) -0.0161(4) 0.094(4) Uani 1 1 d . U
C21_A:3 C -0.2951(6) 0.1697(5) -0.0081(5) 0.127(6) Uani 1 1 d . U
H21_A:3 H -0.306965 0.177573 0.009271 0.165 Uiso 1 1 calc R U
C22_A:3 C -0.2818(6) 0.1896(6) -0.0314(5) 0.116(5) Uani 1 1 d . U
H22_A:3 H -0.282718 0.213746 -0.033615 0.151 Uiso 1 1 calc R U
C23_A:3 C -0.2655(5) 0.1641(5) -0.0525(5) 0.107(4) Uani 1 1 d . U
C24_A:3 C -0.2457(5) 0.1744(5) -0.0783(5) 0.105(4) Uani 1 1 d . U
C25_A:3 C -0.2189(6) 0.1554(5) -0.0946(5) 0.105(4) Uani 1 1 d . U
C26_A:3 C -0.1937(6) 0.1654(5) -0.1168(4) 0.115(5) Uani 1 1 d . U
H26_A:3 H -0.190445 0.188152 -0.123522 0.150 Uiso 1 1 calc R U
C27_A:3 C -0.1756(6) 0.1384(5) -0.1265(4) 0.118(5) Uani 1 1 d . U
H27_A:3 H -0.157778 0.138574 -0.141242 0.153 Uiso 1 1 calc R U
C28_A:3 C -0.1885(6) 0.1081(5) -0.1099(4) 0.106(4) Uani 1 1 d . U
C29_A:3 C -0.2558(4) 0.2115(2) -0.0930(3) 0.110(4) Uani 1 1 d G U
C30_A:3 C -0.2262(3) 0.2372(3) -0.0898(3) 0.127(6) Uani 1 1 d G U
H30_A:3 H -0.199862 0.232815 -0.077515 0.165 Uiso 1 1 calc R U
C31_A:3 C -0.2358(3) 0.2696(2) -0.1049(4) 0.154(8) Uani 1 1 d G U
H31_A:3 H -0.215945 0.286778 -0.102770 0.200 Uiso 1 1 calc R U
C32_A:3 C -0.2751(4) 0.2762(2) -0.1233(3) 0.134(6) Uani 1 1 d DG U
C33_A:3 C -0.3048(3) 0.2504(3) -0.1266(3) 0.125(5) Uani 1 1 d G U
H33_A:3 H -0.331063 0.254853 -0.138846 0.162 Uiso 1 1 calc R U
C34_A:3 C -0.2951(3) 0.2181(2) -0.1114(3) 0.117(5) Uani 1 1 d G U
H34_A:3 H -0.314980 0.200889 -0.113591 0.151 Uiso 1 1 calc R U
C35_A:3 C -0.2554(9) 0.3136(9) -0.1669(9) 0.254(14) Uani 1 1 d D U
H35A_A:3 H -0.238691 0.293171 -0.165950 0.355 Uiso 1 1 calc R U
H35B_A:3 H -0.238285 0.333541 -0.160160 0.355 Uiso 1 1 calc R U
H35C_A:3 H -0.270870 0.316816 -0.189679 0.355 Uiso 1 1 calc R U
C36_A:3 C -0.3283(4) 0.3115(5) -0.1613(6) 0.162(7) Uani 1 1 d D U
H36A_A:3 H -0.334107 0.293868 -0.178609 0.227 Uiso 1 1 calc R U
H36B_A:3 H -0.333746 0.334036 -0.171648 0.227 Uiso 1 1 calc R U
H36C_A:3 H -0.345162 0.308003 -0.145196 0.227 Uiso 1 1 calc R U
C37_A:3 C -0.2780(13) 0.3368(5) -0.1166(6) 0.266(16) Uani 1 1 d D U
H37A_A:3 H -0.303594 0.341610 -0.110668 0.373 Uiso 1 1 calc R U
H37B_A:3 H -0.267893 0.357555 -0.125123 0.373 Uiso 1 1 calc R U
H37C_A:3 H -0.258761 0.328871 -0.096764 0.373 Uiso 1 1 calc R U
C38_A:3 C -0.3211(3) 0.1112(4) 0.0298(2) 0.112(5) Uani 1 1 d G U
C39_A:3 C -0.3603(3) 0.1246(5) 0.0241(2) 0.161(9) Uani 1 1 d G U
H39_A:3 H -0.374883 0.128488 0.001944 0.209 Uiso 1 1 calc R U
C40_A:3 C -0.3779(3) 0.1324(5) 0.0515(3) 0.153(8) Uani 1 1 d G U
H40_A:3 H -0.404127 0.141402 0.047660 0.199 Uiso 1 1 calc R U
C41_A:3 C -0.3561(4) 0.1266(4) 0.0846(2) 0.126(6) Uani 1 1 d DG U
C42_A:3 C -0.3168(4) 0.1131(4) 0.09026(19) 0.117(5) Uani 1 1 d G U
H42_A:3 H -0.302297 0.109298 0.112393 0.152 Uiso 1 1 calc R U
C43_A:3 C -0.2993(3) 0.1054(3) 0.0629(3) 0.097(4) Uani 1 1 d G U
H43_A:3 H -0.273052 0.096383 0.066678 0.127 Uiso 1 1 calc R U
C44_A:3 C -0.4012(9) 0.1651(6) 0.1070(6) 0.180(9) Uani 1 1 d D U
H44A_A:3 H -0.425186 0.160991 0.089617 0.252 Uiso 1 1 calc R U
H44B_A:3 H -0.385129 0.183033 0.099710 0.252 Uiso 1 1 calc R U
H44C_A:3 H -0.408915 0.172291 0.127584 0.252 Uiso 1 1 calc R U
C45_A:3 C -0.3473(7) 0.1416(10) 0.1455(5) 0.215(12) Uani 1 1 d D U
H45A_A:3 H -0.361914 0.147953 0.162558 0.301 Uiso 1 1 calc R U
H45B_A:3 H -0.330850 0.160825 0.141274 0.301 Uiso 1 1 calc R U
H45C_A:3 H -0.330042 0.121960 0.153298 0.301 Uiso 1 1 calc R U
C46_A:3 C -0.4019(13) 0.1028(8) 0.1225(9) 0.251(15) Uani 1 1 d D U
H46A_A:3 H -0.387042 0.081412 0.123374 0.351 Uiso 1 1 calc R U
H46B_A:3 H -0.426806 0.101090 0.105501 0.351 Uiso 1 1 calc R U
H46C_A:3 H -0.408188 0.107240 0.144284 0.351 Uiso 1 1 calc R U
C47_A:3 C -0.2723(4) -0.0373(2) -0.0592(3) 0.105(4) Uani 1 1 d G U
C48_A:3 C -0.2896(4) -0.0524(3) -0.0904(2) 0.140(7) Uani 1 1 d G U
H48_A:3 H -0.295229 -0.038736 -0.109989 0.182 Uiso 1 1 calc R U
C49_A:3 C -0.2985(4) -0.0877(3) -0.0924(3) 0.128(6) Uani 1 1 d G U
H49_A:3 H -0.310030 -0.097794 -0.113274 0.167 Uiso 1 1 calc R U
C50_A:3 C -0.2901(5) -0.1081(2) -0.0631(4) 0.160(8) Uani 1 1 d DG U
C51_A:3 C -0.2728(4) -0.0931(3) -0.0319(3) 0.133(6) Uani 1 1 d G U
H51_A:3 H -0.267160 -0.106666 -0.012315 0.173 Uiso 1 1 calc R U
C52_A:3 C -0.2639(4) -0.0577(3) -0.0299(2) 0.130(6) Uani 1 1 d G U
H52_A:3 H -0.252358 -0.047609 -0.009029 0.169 Uiso 1 1 calc R U
C53_A:3 C -0.2887(8) -0.1645(5) -0.0330(5) 0.157(7) Uani 1 1 d D U
H53A_A:3 H -0.259954 -0.163605 -0.023320 0.220 Uiso 1 1 calc R U
H53B_A:3 H -0.297337 -0.188327 -0.035725 0.220 Uiso 1 1 calc R U
H53C_A:3 H -0.303203 -0.152778 -0.018257 0.220 Uiso 1 1 calc R U
C54_A:3 C -0.2693(8) -0.1619(8) -0.0875(6) 0.195(10) Uani 1 1 d D U
H54A_A:3 H -0.269535 -0.147529 -0.107071 0.273 Uiso 1 1 calc R U
H54B_A:3 H -0.278159 -0.184931 -0.094719 0.273 Uiso 1 1 calc R U
H54C_A:3 H -0.242179 -0.162796 -0.073676 0.273 Uiso 1 1 calc R U
C55_A:3 C -0.3412(7) -0.1521(8) -0.0834(7) 0.212(11) Uani 1 1 d D U
H55A_A:3 H -0.357336 -0.148527 -0.066792 0.297 Uiso 1 1 calc R U
H55B_A:3 H -0.345163 -0.175448 -0.092130 0.297 Uiso 1 1 calc R U
H55C_A:3 H -0.349240 -0.135866 -0.101769 0.297 Uiso 1 1 calc R U
N_A:3 N -0.0493(5) 0.0546(7) -0.1846(5) 0.215(9) Uani 1 1 d D U
N1_A:3 N -0.2740(5) 0.0573(4) -0.0321(3) 0.111(4) Uani 1 1 d . U
N2_A:3 N -0.2677(4) 0.1312(4) -0.0423(3) 0.102(3) Uani 1 1 d . U
N3_A:3 N -0.2137(4) 0.1204(4) -0.0898(3) 0.100(3) Uani 1 1 d . U
N4_A:3 N -0.2837(4) 0.3093(3) -0.1432(4) 0.139(5) Uani 1 1 d D U
N5_A:3 N -0.3766(4) 0.1322(4) 0.1136(3) 0.124(4) Uani 1 1 d D U
N6_A:3 N -0.2973(5) -0.1468(3) -0.0673(4) 0.152(5) Uani 1 1 d D U
N7_A:3 N -0.2232(4) 0.0453(4) -0.0788(3) 0.098(3) Uani 1 1 d . U
C_A:4 C 0.1680(15) -0.0863(16) 0.3698(18) 0.50(4) Uani 1 1 d D U
H0A_A:4 H 0.144478 -0.071428 0.365121 0.702 Uiso 1 1 calc R U
H0B_A:4 H 0.175668 -0.090732 0.393840 0.702 Uiso 1 1 calc R U
H0C_A:4 H 0.161685 -0.107909 0.357845 0.702 Uiso 1 1 calc R U
C1_A:4 C 0.2250(19) -0.0637(11) 0.3267(10) 0.42(3) Uani 1 1 d D U
H1A_A:4 H 0.206766 -0.051181 0.309060 0.594 Uiso 1 1 calc R U
H1B_A:4 H 0.229816 -0.086482 0.318633 0.594 Uiso 1 1 calc R U
H1C_A:4 H 0.250293 -0.051343 0.333024 0.594 Uiso 1 1 calc R U
C2_A:4 C 0.2306(13) -0.0982(7) 0.3722(14) 0.33(2) Uani 1 1 d D U
H2A_A:4 H 0.258430 -0.095431 0.370254 0.463 Uiso 1 1 calc R U
H2B_A:4 H 0.219453 -0.118808 0.360101 0.463 Uiso 1 1 calc R U
H2C_A:4 H 0.229612 -0.100411 0.395727 0.463 Uiso 1 1 calc R U
C3_A:4 C 0.2224(4) -0.0334(3) 0.3747(3) 0.142(6) Uani 1 1 d DG U
C4_A:4 C 0.2616(4) -0.0302(3) 0.3946(4) 0.154(7) Uani 1 1 d DG U
H4_A:4 H 0.279778 -0.048719 0.396226 0.201 Uiso 1 1 calc R U
C5_A:4 C 0.2737(3) 0.0006(4) 0.4120(4) 0.173(9) Uani 1 1 d DG U
H5_A:4 H 0.299898 0.002691 0.425312 0.225 Uiso 1 1 calc R U
C6_A:4 C 0.2465(4) 0.0282(3) 0.4096(3) 0.116(5) Uani 1 1 d G U
C7_A:4 C 0.2073(3) 0.0251(3) 0.3897(3) 0.127(6) Uani 1 1 d DG U
H7_A:4 H 0.189168 0.043603 0.388092 0.165 Uiso 1 1 calc R U
C8_A:4 C 0.1953(3) -0.0057(3) 0.3723(3) 0.138(7) Uani 1 1 d DG U
H8_A:4 H 0.169046 -0.007807 0.359006 0.179 Uiso 1 1 calc R U
C9_A:4 C 0.2549(6) 0.0659(5) 0.4212(4) 0.107(4) Uani 1 1 d . U
C10_A:4 C 0.2375(5) 0.0771(5) 0.4477(4) 0.101(4) Uani 1 1 d . U
C11_A:4 C 0.2162(5) 0.0553(5) 0.4680(5) 0.105(4) Uani 1 1 d . U
H11_A:4 H 0.211426 0.031516 0.464752 0.137 Uiso 1 1 calc R U
C12_A:4 C 0.2046(4) 0.0747(5) 0.4920(4) 0.098(4) Uani 1 1 d . U
H12_A:4 H 0.192456 0.067082 0.509352 0.127 Uiso 1 1 calc R U
C13_A:4 C 0.2147(6) 0.1088(5) 0.4854(4) 0.106(4) Uani 1 1 d . U
C14_A:4 C 0.1991(5) 0.1384(5) 0.5012(4) 0.097(4) Uani 1 1 d . U
C15_A:4 C 0.2044(5) 0.1728(5) 0.4910(4) 0.103(4) Uani 1 1 d . U
C16_A:4 C 0.1818(5) 0.2027(5) 0.4996(4) 0.109(4) Uani 1 1 d . U
H16_A:4 H 0.163826 0.202575 0.514233 0.142 Uiso 1 1 calc R U
C17_A:4 C 0.1910(5) 0.2292(4) 0.4835(4) 0.105(5) Uani 1 1 d . U
H17_A:4 H 0.179706 0.251153 0.484781 0.137 Uiso 1 1 calc R U
C18_A:4 C 0.2203(6) 0.2218(5) 0.4634(4) 0.105(4) Uani 1 1 d . U
C19_A:4 C 0.2366(5) 0.2416(5) 0.4430(4) 0.100(4) Uani 1 1 d . U
C20_A:4 C 0.2690(5) 0.2316(5) 0.4271(4) 0.098(4) Uani 1 1 d . U
C21_A:4 C 0.2948(5) 0.2530(5) 0.4119(4) 0.108(5) Uani 1 1 d . U
H21_A:4 H 0.294666 0.277246 0.411881 0.141 Uiso 1 1 calc R U
C22_A:4 C 0.3186(6) 0.2338(5) 0.3983(4) 0.110(4) Uani 1 1 d . U
H22_A:4 H 0.338691 0.240898 0.387117 0.143 Uiso 1 1 calc R U
C23_A:4 C 0.3063(5) 0.1977(5) 0.4046(4) 0.099(4) Uani 1 1 d . U
C24_A:4 C 0.3259(5) 0.1683(5) 0.3902(4) 0.109(4) Uani 1 1 d . U
C25_A:4 C 0.3122(5) 0.1341(5) 0.3937(4) 0.101(4) Uani 1 1 d . U
C26_A:4 C 0.3254(5) 0.1049(5) 0.3780(4) 0.107(4) Uani 1 1 d . U
H26_A:4 H 0.345673 0.104998 0.365465 0.139 Uiso 1 1 calc R U
C27_A:4 C 0.3029(5) 0.0748(5) 0.3843(4) 0.107(4) Uani 1 1 d . U
H27_A:4 H 0.304222 0.052461 0.375714 0.139 Uiso 1 1 calc R U
C28_A:4 C 0.2777(5) 0.0868(5) 0.4066(4) 0.103(4) Uani 1 1 d . U
C29_A:4 C 0.3567(3) 0.1745(4) 0.3691(3) 0.117(5) Uani 1 1 d G U
C30_A:4 C 0.3963(4) 0.1838(5) 0.3846(3) 0.135(7) Uani 1 1 d G U
H30_A:4 H 0.403170 0.188044 0.407861 0.175 Uiso 1 1 calc R U
C31_A:4 C 0.4257(3) 0.1869(5) 0.3652(4) 0.188(11) Uani 1 1 d G U
H31_A:4 H 0.452199 0.193154 0.375515 0.245 Uiso 1 1 calc R U
C32_A:4 C 0.4154(4) 0.1806(5) 0.3303(4) 0.164(7) Uani 1 1 d DG U
C33_A:4 C 0.3758(5) 0.1713(4) 0.3149(2) 0.160(8) Uani 1 1 d G U
H33_A:4 H 0.368884 0.167048 0.291557 0.208 Uiso 1 1 calc R U
C34_A:4 C 0.3464(3) 0.1682(4) 0.3342(3) 0.126(6) Uani 1 1 d G U
H34_A:4 H 0.319855 0.161938 0.323903 0.164 Uiso 1 1 calc R U
C35_A:4 C 0.4472(13) 0.1499(9) 0.2909(13) 0.37(3) Uani 1 1 d D U
H35A_A:4 H 0.443069 0.130475 0.304743 0.521 Uiso 1 1 calc R U
H35B_A:4 H 0.472443 0.147024 0.283727 0.521 Uiso 1 1 calc R U
H35C_A:4 H 0.425155 0.151084 0.271196 0.521 Uiso 1 1 calc R U
C36_A:4 C 0.4481(14) 0.2187(9) 0.2971(16) 0.37(3) Uani 1 1 d D U
H36A_A:4 H 0.427196 0.220513 0.276718 0.514 Uiso 1 1 calc R U
H36B_A:4 H 0.474075 0.223832 0.292028 0.514 Uiso 1 1 calc R U
H36C_A:4 H 0.442691 0.235048 0.313679 0.514 Uiso 1 1 calc R U
C37_A:4 C 0.4904(8) 0.1876(13) 0.3331(9) 0.33(2) Uani 1 1 d D U
H37A_A:4 H 0.510467 0.184620 0.319662 0.466 Uiso 1 1 calc R U
H37B_A:4 H 0.494729 0.170635 0.351082 0.466 Uiso 1 1 calc R U
H37C_A:4 H 0.492666 0.210555 0.342777 0.466 Uiso 1 1 calc R U
C38_A:4 C 0.2262(3) 0.2793(2) 0.4424(3) 0.097(4) Uani 1 1 d G U
C39_A:4 C 0.2103(3) 0.2936(3) 0.4105(2) 0.102(4) Uani 1 1 d G U
H39_A:4 H 0.205137 0.279491 0.391300 0.133 Uiso 1 1 calc R U
C40_A:4 C 0.2023(3) 0.3291(3) 0.4074(2) 0.131(6) Uani 1 1 d G U
H40_A:4 H 0.191725 0.338723 0.386118 0.170 Uiso 1 1 calc R U
C41_A:4 C 0.2101(4) 0.3502(2) 0.4362(3) 0.110(4) Uani 1 1 d DG U
C42_A:4 C 0.2259(4) 0.3359(3) 0.4680(2) 0.118(5) Uani 1 1 d G U
H42_A:4 H 0.231123 0.350011 0.487225 0.154 Uiso 1 1 calc R U
C43_A:4 C 0.2340(3) 0.3004(3) 0.4711(2) 0.102(4) Uani 1 1 d G U
H43_A:4 H 0.244536 0.290779 0.492408 0.133 Uiso 1 1 calc R U
C44_A:4 C 0.1558(6) 0.3936(6) 0.4172(8) 0.187(9) Uani 1 1 d D U
H44A_A:4 H 0.150958 0.390517 0.392977 0.262 Uiso 1 1 calc R U
H44B_A:4 H 0.148039 0.416679 0.422257 0.262 Uiso 1 1 calc R U
H44C_A:4 H 0.140114 0.376899 0.426656 0.262 Uiso 1 1 calc R U
C45_A:4 C 0.2282(7) 0.4032(5) 0.4110(6) 0.161(8) Uani 1 1 d D U
H45A_A:4 H 0.255441 0.404982 0.424421 0.225 Uiso 1 1 calc R U
H45B_A:4 H 0.218606 0.425910 0.403019 0.225 Uiso 1 1 calc R U
H45C_A:4 H 0.227993 0.388237 0.391840 0.225 Uiso 1 1 calc R U
C46_A:4 C 0.2069(9) 0.4068(6) 0.4661(6) 0.177(8) Uani 1 1 d D U
H46A_A:4 H 0.191824 0.395154 0.480505 0.247 Uiso 1 1 calc R U
H46B_A:4 H 0.197599 0.430368 0.462429 0.247 Uiso 1 1 calc R U
H46C_A:4 H 0.235376 0.406640 0.476752 0.247 Uiso 1 1 calc R U
C47_A:4 C 0.1795(3) 0.1328(4) 0.5299(2) 0.106(4) Uani 1 1 d G U
C48_A:4 C 0.1390(3) 0.1225(4) 0.5239(2) 0.141(7) Uani 1 1 d G U
H48_A:4 H 0.124254 0.119547 0.501668 0.184 Uiso 1 1 calc R U
C49_A:4 C 0.1204(3) 0.1165(4) 0.5511(3) 0.156(8) Uani 1 1 d G U
H49_A:4 H 0.093311 0.109623 0.547018 0.203 Uiso 1 1 calc R U
C50_A:4 C 0.1425(4) 0.1209(3) 0.5843(2) 0.102(4) Uani 1 1 d DG U
C51_A:4 C 0.1830(3) 0.1313(4) 0.59032(19) 0.118(5) Uani 1 1 d G U
H51_A:4 H 0.197766 0.134188 0.612543 0.154 Uiso 1 1 calc R U
C52_A:4 C 0.2016(3) 0.1372(4) 0.5631(3) 0.119(6) Uani 1 1 d G U
H52_A:4 H 0.228710 0.144112 0.567194 0.154 Uiso 1 1 calc R U
C53_A:4 C 0.0907(8) 0.1391(6) 0.6128(7) 0.181(9) Uani 1 1 d D U
H53A_A:4 H 0.096799 0.159480 0.601067 0.254 Uiso 1 1 calc R U
H53B_A:4 H 0.089998 0.144975 0.635826 0.254 Uiso 1 1 calc R U
H53C_A:4 H 0.064624 0.130025 0.601447 0.254 Uiso 1 1 calc R U
C54_A:4 C 0.1504(8) 0.1187(13) 0.6459(4) 0.247(16) Uani 1 1 d D U
H54A_A:4 H 0.175302 0.106060 0.647092 0.345 Uiso 1 1 calc R U
H54B_A:4 H 0.137769 0.111244 0.663861 0.345 Uiso 1 1 calc R U
H54C_A:4 H 0.156298 0.143189 0.648264 0.345 Uiso 1 1 calc R U
C55_A:4 C 0.1010(11) 0.0785(6) 0.6089(6) 0.218(13) Uani 1 1 d D U
H55A_A:4 H 0.091072 0.073530 0.585190 0.305 Uiso 1 1 calc R U
H55B_A:4 H 0.078411 0.079644 0.620003 0.305 Uiso 1 1 calc R U
H55C_A:4 H 0.119297 0.060403 0.619148 0.305 Uiso 1 1 calc R U
N_A:4 N 0.2062(6) -0.0670(4) 0.3571(6) 0.228(9) Uani 1 1 d D U
N1_A:4 N 0.2259(4) 0.1850(4) 0.4687(3) 0.095(3) Uani 1 1 d . U
N2_A:4 N 0.2776(4) 0.1951(4) 0.4212(3) 0.096(3) Uani 1 1 d . U
N3_A:4 N 0.2841(4) 0.1231(4) 0.4112(3) 0.102(3) Uani 1 1 d . U
N4_A:4 N 0.4486(7) 0.1828(6) 0.3110(6) 0.219(10) Uani 1 1 d D U
N5_A:4 N 0.2006(5) 0.3882(3) 0.4325(4) 0.151(5) Uani 1 1 d D U
N6_A:4 N 0.1227(4) 0.1122(4) 0.6127(3) 0.129(4) Uani 1 1 d D U
N7_A:4 N 0.2332(4) 0.1120(4) 0.4583(3) 0.100(3) Uani 1 1 d . U
C_A:5 C -0.0226(6) -0.1834(5) 0.4401(5) 0.154(7) Uani 1 1 d D U
H0A_A:5 H -0.044922 -0.180320 0.451213 0.216 Uiso 1 1 calc R U
H0B_A:5 H 0.001837 -0.188100 0.456804 0.216 Uiso 1 1 calc R U
H0C_A:5 H -0.028372 -0.202573 0.424478 0.216 Uiso 1 1 calc R U
C1_A:5 C 0.0180(6) -0.1563(10) 0.4043(7) 0.198(11) Uani 1 1 d D U
H1A_A:5 H 0.012827 -0.176514 0.389955 0.277 Uiso 1 1 calc R U
H1B_A:5 H 0.042304 -0.159918 0.421562 0.277 Uiso 1 1 calc R U
H1C_A:5 H 0.021622 -0.136407 0.390789 0.277 Uiso 1 1 calc R U
C2_A:5 C -0.0140(7) -0.1233(5) 0.4481(5) 0.167(8) Uani 1 1 d D U
H2A_A:5 H -0.013703 -0.100510 0.438366 0.234 Uiso 1 1 calc R U
H2B_A:5 H 0.010566 -0.126863 0.464989 0.234 Uiso 1 1 calc R U
H2C_A:5 H -0.037103 -0.125357 0.458429 0.234 Uiso 1 1 calc R U
C3_A:5 C -0.0582(3) -0.1486(3) 0.3963(3) 0.138(6) Uani 1 1 d DG U
C4_A:5 C -0.0824(3) -0.1191(3) 0.3955(3) 0.136(6) Uani 1 1 d DG U
H4_A:5 H -0.074715 -0.101596 0.411555 0.176 Uiso 1 1 calc R U
C5_A:5 C -0.1181(3) -0.1158(3) 0.3706(3) 0.132(6) Uani 1 1 d DG U
H5_A:5 H -0.134260 -0.096077 0.370101 0.171 Uiso 1 1 calc R U
C6_A:5 C -0.1296(3) -0.1420(3) 0.3466(3) 0.117(5) Uani 1 1 d G U
C7_A:5 C -0.1054(3) -0.1714(3) 0.3474(3) 0.124(5) Uani 1 1 d DG U
H7_A:5 H -0.113077 -0.188930 0.331309 0.161 Uiso 1 1 calc R U
C8_A:5 C -0.0697(3) -0.1747(3) 0.3722(3) 0.131(6) Uani 1 1 d DG U
H8_A:5 H -0.053531 -0.194450 0.372763 0.171 Uiso 1 1 calc R U
C9_A:5 C -0.1672(5) -0.1374(5) 0.3162(4) 0.112(5) Uani 1 1 d . U
C10_A:5 C -0.2008(6) -0.1601(5) 0.3182(4) 0.111(5) Uani 1 1 d . U
C11_A:5 C -0.2031(5) -0.1852(5) 0.3426(5) 0.111(5) Uani 1 1 d . U
H11_A:5 H -0.182903 -0.190889 0.361581 0.144 Uiso 1 1 calc R U
C12_A:5 C -0.2408(6) -0.1999(5) 0.3334(5) 0.125(6) Uani 1 1 d . U
H12_A:5 H -0.251884 -0.216407 0.345609 0.162 Uiso 1 1 calc R U
C13_A:5 C -0.2602(5) -0.1848(4) 0.3009(4) 0.101(4) Uani 1 1 d . U
C14_A:5 C -0.3000(6) -0.1923(5) 0.2834(4) 0.110(5) Uani 1 1 d . U
C15_A:5 C -0.3203(5) -0.1772(5) 0.2543(5) 0.110(5) Uani 1 1 d . U
C16_A:5 C -0.3615(6) -0.1855(5) 0.2369(5) 0.129(6) Uani 1 1 d . U
H16_A:5 H -0.378208 -0.202421 0.243159 0.167 Uiso 1 1 calc R U
C17_A:5 C -0.3711(6) -0.1644(5) 0.2102(4) 0.114(5) Uani 1 1 d . U
H17_A:5 H -0.396312 -0.163090 0.195217 0.148 Uiso 1 1 calc R U
C18_A:5 C -0.3349(5) -0.1435(5) 0.2085(4) 0.104(5) Uani 1 1 d . U
C19_A:5 C -0.3323(5) -0.1200(5) 0.1816(4) 0.106(4) Uani 1 1 d . U
C20_A:5 C -0.3013(5) -0.0995(5) 0.1810(4) 0.107(5) Uani 1 1 d . U
C21_A:5 C -0.2959(6) -0.0721(6) 0.1560(4) 0.125(7) Uani 1 1 d . U
H21_A:5 H -0.314831 -0.066885 0.136087 0.163 Uiso 1 1 calc R U
C22_A:5 C -0.2601(5) -0.0561(5) 0.1663(4) 0.099(4) Uani 1 1 d . U
H22_A:5 H -0.250974 -0.037255 0.155475 0.128 Uiso 1 1 calc R U
C23_A:5 C -0.2383(6) -0.0724(5) 0.1963(4) 0.110(5) Uani 1 1 d . U
C24_A:5 C -0.1995(5) -0.0655(5) 0.2151(4) 0.104(4) Uani 1 1 d . U
C25_A:5 C -0.1799(5) -0.0820(5) 0.2466(4) 0.108(5) Uani 1 1 d . U
C26_A:5 C -0.1384(5) -0.0741(5) 0.2620(4) 0.113(5) Uani 1 1 d . U
H26_A:5 H -0.120727 -0.059761 0.253416 0.147 Uiso 1 1 calc R U
C27_A:5 C -0.1300(6) -0.0923(6) 0.2925(4) 0.124(6) Uani 1 1 d . U
H27_A:5 H -0.106448 -0.091110 0.309637 0.161 Uiso 1 1 calc R U
C28_A:5 C -0.1649(5) -0.1131(5) 0.2920(4) 0.114(6) Uani 1 1 d . U
C29_A:5 C -0.1770(3) -0.0365(3) 0.2018(3) 0.107(4) Uani 1 1 d G U
C30_A:5 C -0.1754(3) -0.0035(3) 0.2162(2) 0.118(5) Uani 1 1 d G U
H30_A:5 H -0.186990 0.000449 0.234806 0.153 Uiso 1 1 calc R U
C31_A:5 C -0.1564(3) 0.0235(2) 0.2027(3) 0.106(4) Uani 1 1 d G U
H31_A:5 H -0.155269 0.045618 0.212356 0.137 Uiso 1 1 calc R U
C32_A:5 C -0.1390(3) 0.0176(3) 0.1749(3) 0.103(4) Uani 1 1 d DG U
C33_A:5 C -0.1407(3) -0.0154(3) 0.1605(2) 0.101(4) Uani 1 1 d G U
H33_A:5 H -0.129034 -0.019405 0.141867 0.132 Uiso 1 1 calc R U
C34_A:5 C -0.1597(4) -0.0425(2) 0.1739(3) 0.108(5) Uani 1 1 d G U
H34_A:5 H -0.160755 -0.064574 0.164316 0.141 Uiso 1 1 calc R U
C35_A:5 C -0.1188(6) 0.0794(4) 0.1750(4) 0.122(5) Uani 1 1 d D U
H35A_A:5 H -0.145479 0.087492 0.176237 0.170 Uiso 1 1 calc R U
H35B_A:5 H -0.105911 0.096237 0.163255 0.170 Uiso 1 1 calc R U
H35C_A:5 H -0.102748 0.076155 0.197652 0.170 Uiso 1 1 calc R U
C36_A:5 C -0.0800(4) 0.0361(5) 0.1540(4) 0.113(5) Uani 1 1 d D U
H36A_A:5 H -0.063705 0.032618 0.176530 0.158 Uiso 1 1 calc R U
H36B_A:5 H -0.068546 0.054425 0.142952 0.158 Uiso 1 1 calc R U
H36C_A:5 H -0.080656 0.014947 0.141163 0.158 Uiso 1 1 calc R U
C37_A:5 C -0.1489(5) 0.0511(5) 0.1211(3) 0.107(5) Uani 1 1 d D U
H37A_A:5 H -0.156109 0.028961 0.110480 0.150 Uiso 1 1 calc R U
H37B_A:5 H -0.134208 0.064513 0.107599 0.150 Uiso 1 1 calc R U
H37C_A:5 H -0.173243 0.063389 0.122941 0.150 Uiso 1 1 calc R U
C38_A:5 C -0.3701(3) -0.1161(3) 0.1544(3) 0.106(4) Uani 1 1 d G U
C39_A:5 C -0.3812(3) -0.1424(3) 0.1305(3) 0.127(6) Uani 1 1 d G U
H39_A:5 H -0.365261 -0.162366 0.131664 0.165 Uiso 1 1 calc R U
C40_A:5 C -0.4162(4) -0.1391(3) 0.1050(3) 0.152(8) Uani 1 1 d G U
H40_A:5 H -0.423669 -0.156738 0.089011 0.197 Uiso 1 1 calc R U
C41_A:5 C -0.4401(3) -0.1093(3) 0.1033(3) 0.116(5) Uani 1 1 d DG U
C42_A:5 C -0.4290(3) -0.0829(3) 0.1271(3) 0.120(5) Uani 1 1 d G U
H42_A:5 H -0.444936 -0.062995 0.125946 0.156 Uiso 1 1 calc R U
C43_A:5 C -0.3940(3) -0.0863(3) 0.1526(3) 0.117(5) Uani 1 1 d G U
H43_A:5 H -0.386528 -0.068623 0.168600 0.152 Uiso 1 1 calc R U
C44_A:5 C -0.4871(7) -0.1341(6) 0.0514(5) 0.173(8) Uani 1 1 d D U
H44A_A:5 H -0.463099 -0.138704 0.042859 0.242 Uiso 1 1 calc R U
H44B_A:5 H -0.509078 -0.127757 0.032910 0.242 Uiso 1 1 calc R U
H44C_A:5 H -0.494386 -0.154501 0.062463 0.242 Uiso 1 1 calc R U
C45_A:5 C -0.4794(7) -0.0707(5) 0.0578(6) 0.167(9) Uani 1 1 d D U
H45A_A:5 H -0.487106 -0.052215 0.071211 0.234 Uiso 1 1 calc R U
H45B_A:5 H -0.498765 -0.072202 0.036478 0.234 Uiso 1 1 calc R U
H45C_A:5 H -0.452821 -0.066061 0.053746 0.234 Uiso 1 1 calc R U
C46_A:5 C -0.5125(5) -0.1042(7) 0.0959(5) 0.150(7) Uani 1 1 d D U
H46A_A:5 H -0.509588 -0.123744 0.111051 0.210 Uiso 1 1 calc R U
H46B_A:5 H -0.538353 -0.105552 0.080016 0.210 Uiso 1 1 calc R U
H46C_A:5 H -0.511261 -0.083010 0.108746 0.210 Uiso 1 1 calc R U
C47_A:5 C -0.3228(3) -0.2205(3) 0.2981(3) 0.102(4) Uani 1 1 d G U
C48_A:5 C -0.3241(3) -0.2541(3) 0.2850(2) 0.103(4) Uani 1 1 d G U
H48_A:5 H -0.312932 -0.258700 0.266243 0.134 Uiso 1 1 calc R U
C49_A:5 C -0.3421(4) -0.2807(2) 0.2999(3) 0.108(5) Uani 1 1 d G U
H49_A:5 H -0.342957 -0.303196 0.291129 0.141 Uiso 1 1 calc R U
C50_A:5 C -0.3587(3) -0.2738(3) 0.3280(3) 0.099(4) Uani 1 1 d DG U
C51_A:5 C -0.3574(4) -0.2403(3) 0.3411(3) 0.132(6) Uani 1 1 d G U
H51_A:5 H -0.368584 -0.235680 0.359843 0.171 Uiso 1 1 calc R U
C52_A:5 C -0.3394(4) -0.2136(2) 0.3262(3) 0.121(5) Uani 1 1 d G U
H52_A:5 H -0.338559 -0.191184 0.334957 0.157 Uiso 1 1 calc R U
C53_A:5 C -0.4200(4) -0.2932(5) 0.3486(4) 0.119(5) Uani 1 1 d D U
H53A_A:5 H -0.418786 -0.271548 0.360781 0.166 Uiso 1 1 calc R U
H53B_A:5 H -0.430086 -0.311116 0.361232 0.166 Uiso 1 1 calc R U
H53C_A:5 H -0.437968 -0.290725 0.326665 0.166 Uiso 1 1 calc R U
C54_A:5 C -0.3501(5) -0.3088(5) 0.3785(3) 0.110(5) Uani 1 1 d D U
H54A_A:5 H -0.322379 -0.309346 0.375862 0.154 Uiso 1 1 calc R U
H54B_A:5 H -0.356622 -0.330689 0.387609 0.154 Uiso 1 1 calc R U
H54C_A:5 H -0.353286 -0.290400 0.393815 0.154 Uiso 1 1 calc R U
C55_A:5 C -0.3782(6) -0.3358(4) 0.3245(4) 0.120(5) Uani 1 1 d D U
H55A_A:5 H -0.392672 -0.332269 0.301366 0.168 Uiso 1 1 calc R U
H55B_A:5 H -0.391335 -0.353918 0.334621 0.168 Uiso 1 1 calc R U
H55C_A:5 H -0.350649 -0.342530 0.324731 0.168 Uiso 1 1 calc R U
N_A:5 N -0.0170(4) -0.1502(4) 0.4206(3) 0.153(5) Uani 1 1 d D U
N1_A:5 N -0.3043(4) -0.1523(4) 0.2364(4) 0.113(4) Uani 1 1 d . U
N2_A:5 N -0.2639(4) -0.0982(4) 0.2060(3) 0.103(4) Uani 1 1 d . U
N3_A:5 N -0.1947(4) -0.1065(4) 0.2649(3) 0.104(4) Uani 1 1 d . U
N4_A:5 N -0.1224(4) 0.0457(3) 0.1564(3) 0.107(3) Uani 1 1 d D U
N5_A:5 N -0.4787(3) -0.1045(4) 0.0767(3) 0.128(4) Uani 1 1 d D U
N6_A:5 N -0.3783(3) -0.3027(3) 0.3443(3) 0.103(3) Uani 1 1 d D U
N7_A:5 N -0.2352(4) -0.1604(4) 0.2944(4) 0.116(4) Uani 1 1 d . U
C_A:6 C -0.6799(8) -0.0377(8) -0.4018(10) 0.292(18) Uani 1 1 d D U
H0A_A:6 H -0.678925 -0.018230 -0.416569 0.409 Uiso 1 1 calc R U
H0B_A:6 H -0.696428 -0.031891 -0.385923 0.409 Uiso 1 1 calc R U
H0C_A:6 H -0.691449 -0.057424 -0.415142 0.409 Uiso 1 1 calc R U
C1_A:6 C -0.6135(9) -0.0510(8) -0.4102(7) 0.219(10) Uani 1 1 d D U
H1A_A:6 H -0.584971 -0.048301 -0.400534 0.307 Uiso 1 1 calc R U
H1B_A:6 H -0.622021 -0.033713 -0.427539 0.307 Uiso 1 1 calc R U
H1C_A:6 H -0.618518 -0.073766 -0.419988 0.307 Uiso 1 1 calc R U
C2_A:6 C -0.6348(12) -0.0833(5) -0.3712(8) 0.222(12) Uani 1 1 d D U
H2A_A:6 H -0.607423 -0.091596 -0.368959 0.311 Uiso 1 1 calc R U
H2B_A:6 H -0.652999 -0.097250 -0.387594 0.311 Uiso 1 1 calc R U
H2C_A:6 H -0.642394 -0.084891 -0.349553 0.311 Uiso 1 1 calc R U
C3_A:6 C -0.6205(4) -0.0173(3) -0.3592(3) 0.159(8) Uani 1 1 d DG U
C4_A:6 C -0.5840(4) -0.0218(3) -0.3356(4) 0.160(9) Uani 1 1 d DG U
H4_A:6 H -0.570613 -0.043070 -0.333855 0.208 Uiso 1 1 calc R U
C5_A:6 C -0.5676(3) 0.0057(3) -0.3144(3) 0.165(9) Uani 1 1 d DG U
H5_A:6 H -0.543187 0.002702 -0.298621 0.215 Uiso 1 1 calc R U
C6_A:6 C -0.5877(4) 0.0375(3) -0.3170(3) 0.116(5) Uani 1 1 d G U
C7_A:6 C -0.6242(4) 0.0419(3) -0.3406(3) 0.131(6) Uani 1 1 d DG U
H7_A:6 H -0.637604 0.063238 -0.342317 0.170 Uiso 1 1 calc R U
C8_A:6 C -0.6406(3) 0.0145(3) -0.3617(3) 0.132(6) Uani 1 1 d DG U
H8_A:6 H -0.665031 0.017467 -0.377550 0.172 Uiso 1 1 calc R U
C9_A:6 C -0.5712(6) 0.0670(5) -0.2950(5) 0.121(4) Uani 1 1 d . U
C10_A:6 C -0.5944(6) 0.0816(6) -0.2731(5) 0.117(4) Uani 1 1 d . U
C11_A:6 C -0.6237(6) 0.0607(6) -0.2622(4) 0.124(5) Uani 1 1 d . U
H11_A:6 H -0.631881 0.038217 -0.269009 0.162 Uiso 1 1 calc R U
C12_A:6 C -0.6364(6) 0.0798(6) -0.2411(5) 0.135(5) Uani 1 1 d . U
H12_A:6 H -0.655621 0.073216 -0.228830 0.176 Uiso 1 1 calc R U
C13_A:6 C -0.6161(6) 0.1140(7) -0.2386(6) 0.125(5) Uani 1 1 d . U
C14_A:6 C -0.6247(6) 0.1407(6) -0.2212(5) 0.124(4) Uani 1 1 d . U
C15_A:6 C -0.6047(7) 0.1742(7) -0.2203(5) 0.126(5) Uani 1 1 d . U
C16_A:6 C -0.6189(6) 0.2085(6) -0.2047(4) 0.132(5) Uani 1 1 d . U
H16_A:6 H -0.638895 0.210578 -0.192060 0.172 Uiso 1 1 calc R U
C17_A:6 C -0.5957(5) 0.2344(5) -0.2136(5) 0.128(5) Uani 1 1 d . U
H17_A:6 H -0.597994 0.257922 -0.208922 0.166 Uiso 1 1 calc R U
C18_A:6 C -0.5678(6) 0.2200(6) -0.2309(5) 0.117(5) Uani 1 1 d . U
C19_A:6 C -0.5379(7) 0.2377(6) -0.2455(5) 0.123(4) Uani 1 1 d . U
C20_A:6 C -0.5106(6) 0.2226(6) -0.2626(5) 0.115(5) Uani 1 1 d . U
C21_A:6 C -0.4790(6) 0.2397(5) -0.2736(4) 0.120(5) Uani 1 1 d . U
H21_A:6 H -0.473275 0.263362 -0.271497 0.156 Uiso 1 1 calc R U
C22_A:6 C -0.4585(6) 0.2160(6) -0.2876(5) 0.126(5) Uani 1 1 d . U
H22_A:6 H -0.436959 0.220326 -0.298129 0.163 Uiso 1 1 calc R U
C23_A:6 C -0.4747(6) 0.1853(6) -0.2836(4) 0.110(4) Uani 1 1 d . U
C24_A:6 C -0.4651(6) 0.1521(6) -0.2970(5) 0.117(4) Uani 1 1 d . U
C25_A:6 C -0.4848(6) 0.1201(6) -0.2994(5) 0.122(5) Uani 1 1 d . U
C26_A:6 C -0.4748(5) 0.0908(5) -0.3172(4) 0.117(5) Uani 1 1 d . U
H26_A:6 H -0.451171 0.088337 -0.325430 0.152 Uiso 1 1 calc R U
C27_A:6 C -0.5044(5) 0.0674(5) -0.3204(4) 0.124(5) Uani 1 1 d . U
H27_A:6 H -0.506905 0.046614 -0.332590 0.161 Uiso 1 1 calc R U
C28_A:6 C -0.5330(7) 0.0822(6) -0.2997(5) 0.120(5) Uani 1 1 d . U
C29_A:6 C -0.4227(3) 0.1519(4) -0.3071(3) 0.126(5) Uani 1 1 d G U
C30_A:6 C -0.3865(4) 0.1532(4) -0.2828(2) 0.124(6) Uani 1 1 d G U
H30_A:6 H -0.386820 0.151757 -0.259749 0.162 Uiso 1 1 calc R U
C31_A:6 C -0.3496(3) 0.1568(4) -0.2928(3) 0.126(6) Uani 1 1 d G U
H31_A:6 H -0.325329 0.157668 -0.276461 0.163 Uiso 1 1 calc R U
C32_A:6 C -0.3491(3) 0.1590(4) -0.3271(3) 0.135(6) Uani 1 1 d DG U
C33_A:6 C -0.3853(4) 0.1577(4) -0.3515(2) 0.146(7) Uani 1 1 d G U
H33_A:6 H -0.384978 0.159177 -0.374512 0.189 Uiso 1 1 calc R U
C34_A:6 C -0.4222(3) 0.1541(4) -0.3415(3) 0.126(5) Uani 1 1 d G U
H34_A:6 H -0.446469 0.153266 -0.357800 0.164 Uiso 1 1 calc R U
C35_A:6 C -0.3054(10) 0.1389(11) -0.3646(9) 0.265(16) Uani 1 1 d D U
H35A_A:6 H -0.310793 0.115899 -0.357342 0.371 Uiso 1 1 calc R U
H35B_A:6 H -0.278337 0.139817 -0.368649 0.371 Uiso 1 1 calc R U
H35C_A:6 H -0.324719 0.144454 -0.385290 0.371 Uiso 1 1 calc R U
C36_A:6 C -0.3056(12) 0.2022(6) -0.3461(13) 0.277(18) Uani 1 1 d D U
H36A_A:6 H -0.315503 0.216324 -0.330013 0.388 Uiso 1 1 calc R U
H36B_A:6 H -0.321279 0.206690 -0.368631 0.388 Uiso 1 1 calc R U
H36C_A:6 H -0.277465 0.207650 -0.345169 0.388 Uiso 1 1 calc R U
C37_A:6 C -0.2740(6) 0.1538(12) -0.3096(7) 0.244(15) Uani 1 1 d D U
H37A_A:6 H -0.270765 0.170276 -0.291278 0.342 Uiso 1 1 calc R U
H37B_A:6 H -0.249513 0.153281 -0.318310 0.342 Uiso 1 1 calc R U
H37C_A:6 H -0.279044 0.131135 -0.301518 0.342 Uiso 1 1 calc R U
C38_A:6 C -0.5363(4) 0.2766(2) -0.2410(3) 0.115(4) Uani 1 1 d G U
C39_A:6 C -0.5482(4) 0.2978(3) -0.2695(2) 0.127(6) Uani 1 1 d G U
H39_A:6 H -0.557777 0.287808 -0.290806 0.165 Uiso 1 1 calc R U
C40_A:6 C -0.5459(4) 0.3338(3) -0.2661(3) 0.141(6) Uani 1 1 d G U
H40_A:6 H -0.553923 0.347892 -0.285139 0.184 Uiso 1 1 calc R U
C41_A:6 C -0.5317(4) 0.3486(2) -0.2342(4) 0.136(6) Uani 1 1 d DG U
C42_A:6 C -0.5198(4) 0.3275(3) -0.2058(3) 0.146(7) Uani 1 1 d G U
H42_A:6 H -0.510233 0.337433 -0.184434 0.190 Uiso 1 1 calc R U
C43_A:6 C -0.5221(4) 0.2915(3) -0.2091(3) 0.122(5) Uani 1 1 d G U
H43_A:6 H -0.514087 0.277349 -0.190101 0.158 Uiso 1 1 calc R U
C44_A:6 C -0.5708(5) 0.4020(5) -0.2438(6) 0.149(6) Uani 1 1 d D U
H44A_A:6 H -0.581590 0.394634 -0.266795 0.208 Uiso 1 1 calc R U
H44B_A:6 H -0.569972 0.427011 -0.242936 0.208 Uiso 1 1 calc R U
H44C_A:6 H -0.587873 0.393547 -0.229325 0.208 Uiso 1 1 calc R U
C45_A:6 C -0.5004(7) 0.4012(6) -0.2536(6) 0.166(7) Uani 1 1 d D U
H45A_A:6 H -0.476097 0.387292 -0.250129 0.233 Uiso 1 1 calc R U
H45B_A:6 H -0.493218 0.424934 -0.247602 0.233 Uiso 1 1 calc R U
H45C_A:6 H -0.514204 0.400067 -0.277137 0.233 Uiso 1 1 calc R U
C46_A:6 C -0.5170(8) 0.3996(6) -0.1957(5) 0.171(7) Uani 1 1 d D U
H46A_A:6 H -0.534872 0.388823 -0.183040 0.239 Uiso 1 1 calc R U
H46B_A:6 H -0.519887 0.424450 -0.194875 0.239 Uiso 1 1 calc R U
H46C_A:6 H -0.489362 0.393271 -0.185827 0.239 Uiso 1 1 calc R U
C47_A:6 C -0.6552(4) 0.1382(5) -0.1966(3) 0.162(8) Uani 1 1 d G U
C48_A:6 C -0.6956(4) 0.1294(5) -0.2101(3) 0.158(7) Uani 1 1 d G U
H48_A:6 H -0.704682 0.126557 -0.233437 0.205 Uiso 1 1 calc R U
C49_A:6 C -0.7225(4) 0.1249(5) -0.1886(4) 0.189(10) Uani 1 1 d G U
H49_A:6 H -0.749502 0.119085 -0.197563 0.245 Uiso 1 1 calc R U
C50_A:6 C -0.7089(5) 0.1292(6) -0.1536(4) 0.191(9) Uani 1 1 d DG U
C51_A:6 C -0.6685(6) 0.1379(6) -0.1402(3) 0.187(10) Uani 1 1 d G U
H51_A:6 H -0.659411 0.140803 -0.116806 0.243 Uiso 1 1 calc R U
C52_A:6 C -0.6416(4) 0.1424(5) -0.1617(3) 0.173(9) Uani 1 1 d G U
H52_A:6 H -0.614591 0.148275 -0.152680 0.224 Uiso 1 1 calc R U
C53_A:6 C -0.7173(13) 0.1220(13) -0.0950(6) 0.289(18) Uani 1 1 d D U
H53A_A:6 H -0.693325 0.107756 -0.092159 0.405 Uiso 1 1 calc R U
H53B_A:6 H -0.735249 0.112590 -0.081679 0.405 Uiso 1 1 calc R U
H53C_A:6 H -0.709747 0.145267 -0.087642 0.405 Uiso 1 1 calc R U
C54_A:6 C -0.7470(10) 0.0840(8) -0.1372(9) 0.235(11) Uani 1 1 d D U
H54A_A:6 H -0.767858 0.080581 -0.157371 0.328 Uiso 1 1 calc R U
H54B_A:6 H -0.755812 0.074668 -0.117903 0.328 Uiso 1 1 calc R U
H54C_A:6 H -0.722503 0.072422 -0.139697 0.328 Uiso 1 1 calc R U
C55_A:6 C -0.7766(10) 0.1422(12) -0.1458(8) 0.269(17) Uani 1 1 d D U
H55A_A:6 H -0.769872 0.165910 -0.149720 0.377 Uiso 1 1 calc R U
H55B_A:6 H -0.794050 0.141542 -0.129862 0.377 Uiso 1 1 calc R U
H55C_A:6 H -0.790449 0.131897 -0.166954 0.377 Uiso 1 1 calc R U
N_A:6 N -0.6373(6) -0.0465(3) -0.3826(5) 0.188(8) Uani 1 1 d D U
N1_A:6 N -0.5766(5) 0.1835(5) -0.2360(4) 0.123(4) Uani 1 1 d . U
N2_A:6 N -0.5080(4) 0.1884(5) -0.2684(4) 0.114(4) Uani 1 1 d . U
N3_A:6 N -0.5190(5) 0.1135(5) -0.2901(4) 0.128(4) Uani 1 1 d . U
N4_A:6 N -0.3093(4) 0.1646(5) -0.3376(4) 0.148(5) Uani 1 1 d D U
N5_A:6 N -0.5279(5) 0.3877(3) -0.2317(5) 0.159(6) Uani 1 1 d D U
N6_A:6 N -0.7387(6) 0.1224(8) -0.1319(5) 0.215(9) Uani 1 1 d D U
N7_A:6 N -0.5905(5) 0.1119(5) -0.2584(4) 0.126(4) Uani 1 1 d . U
O2_B:1 O 0.1595(4) 0.0859(4) 0.3290(3) 0.122(4) Uani 1 1 d . U
O27_B:1 O 0.1066(7) -0.0813(6) 0.4023(6) 0.237(8) Uani 1 1 d . U
C38_B:1 C 0.0684(6) 0.2527(5) 0.2084(4) 0.110(4) Uani 1 1 d . U
O_B:1 O 0.0904(4) 0.1261(4) 0.4040(3) 0.130(4) Uani 1 1 d . U
C49_B:1 C -0.0111(6) 0.1780(5) 0.2976(4) 0.122(5) Uani 1 1 d . U
H49A_B:1 H 0.014025 0.165038 0.299442 0.158 Uiso 1 1 calc R U
H49B_B:1 H -0.032214 0.165423 0.281861 0.158 Uiso 1 1 calc R U
C24_B:1 C 0.3136(8) 0.0955(10) 0.2616(8) 0.182(8) Uani 1 1 d . U
C18_B:1 C 0.1991(7) 0.0254(6) 0.2735(6) 0.137(6) Uani 1 1 d . U
H18_B:1 H 0.222798 0.022234 0.265505 0.178 Uiso 1 1 calc R U
O18_B:1 O 0.1090(4) 0.2061(4) 0.2335(3) 0.128(4) Uani 1 1 d . U
O14_B:1 O -0.1236(6) 0.1735(8) 0.4029(5) 0.208(7) Uani 1 1 d . U
C52_B:1 C 0.0040(7) 0.1773(6) 0.3952(5) 0.131(5) Uani 1 1 d . U
C17_B:1 C 0.1673(7) 0.0045(6) 0.2632(5) 0.126(5) Uani 1 1 d . U
C6_B:1 C 0.0711(8) 0.1162(7) 0.4282(5) 0.134(5) Uani 1 1 d . U
C47_B:1 C -0.0375(8) 0.2691(7) 0.2661(6) 0.146(6) Uani 1 1 d . U
C33_B:1 C 0.2249(8) 0.1954(6) 0.1532(5) 0.144(6) Uani 1 1 d . U
C12_B:1 C 0.0885(6) 0.0259(6) 0.3419(5) 0.132(6) Uani 1 1 d . U
C16_B:1 C 0.1328(7) 0.0101(6) 0.2724(5) 0.131(6) Uani 1 1 d . U
H16_B:1 H 0.110791 -0.004273 0.263474 0.170 Uiso 1 1 calc R U
C1_B:1 C 0.0456(7) 0.1373(7) 0.4405(5) 0.132(5) Uani 1 1 d . U
C22_B:1 C 0.2582(6) 0.0934(7) 0.2894(5) 0.131(5) Uani 1 1 d . U
O16_B:1 O 0.0507(4) 0.1696(4) 0.3575(3) 0.122(4) Uani 1 1 d . U
C21_B:1 C 0.2364(6) 0.0705(7) 0.3109(4) 0.138(6) Uani 1 1 d . U
H21A_B:1 H 0.255414 0.052277 0.320548 0.179 Uiso 1 1 calc R U
H21B_B:1 H 0.232446 0.084725 0.329872 0.179 Uiso 1 1 calc R U
S1_B:1 S 0.0233(3) 0.27808(19) 0.10914(17) 0.173(3) Uani 1 1 d . U
C15_B:1 C 0.1269(6) 0.0374(5) 0.2958(4) 0.114(4) Uani 1 1 d . U
C5_B:1 C 0.0818(8) 0.0809(7) 0.4432(5) 0.147(6) Uani 1 1 d . U
C43_B:1 C 0.0303(7) 0.2554(6) 0.2565(4) 0.130(5) Uani 1 1 d . U
C7_B:1 C 0.1145(7) 0.0582(7) 0.4341(5) 0.147(6) Uani 1 1 d . U
H7A_B:1 H 0.126183 0.043974 0.453727 0.191 Uiso 1 1 calc R U
H7B_B:1 H 0.135917 0.073093 0.429477 0.191 Uiso 1 1 calc R U
C50_B:1 C -0.0224(7) 0.1777(6) 0.3333(5) 0.124(5) Uani 1 1 d . U
C41_B:1 C 0.0772(6) 0.2287(6) 0.1436(5) 0.122(5) Uani 1 1 d . U
H41_B:1 H 0.079531 0.220869 0.122266 0.158 Uiso 1 1 calc R U
C39_B:1 C 0.0484(6) 0.2700(5) 0.1789(5) 0.125(5) Uani 1 1 d . U
H39_B:1 H 0.032187 0.289094 0.180923 0.162 Uiso 1 1 calc R U
C14_B:1 C 0.0877(5) 0.0410(6) 0.3074(4) 0.124(5) Uani 1 1 d . U
H14A_B:1 H 0.080918 0.065567 0.307708 0.161 Uiso 1 1 calc R U
H14B_B:1 H 0.066221 0.029728 0.290901 0.161 Uiso 1 1 calc R U
C32_B:1 C 0.1843(7) 0.1903(5) 0.1485(5) 0.128(5) Uani 1 1 d . U
H32_B:1 H 0.168657 0.189507 0.126385 0.166 Uiso 1 1 calc R U
C53_B:1 C -0.0336(7) 0.1842(7) 0.4003(5) 0.144(7) Uani 1 1 d . U
H53_B:1 H -0.037699 0.187291 0.422274 0.187 Uiso 1 1 calc R U
O28_B:1 O 0.0617(9) -0.0689(5) 0.4165(7) 0.257(10) Uani 1 1 d . U
O20_B:1 O 0.3429(9) 0.0681(13) 0.2126(10) 0.357(18) Uani 1 1 d . U
C8_B:1 C 0.1001(9) 0.0347(7) 0.4039(6) 0.165(8) Uani 1 1 d . U
O7_B:1 O 0.0466(8) 0.2714(6) 0.0823(4) 0.256(8) Uani 1 1 d . U
O15_B:1 O -0.1170(7) 0.2307(8) 0.3872(7) 0.252(9) Uani 1 1 d . U
O17_B:1 O 0.0555(4) 0.1972(4) 0.2723(3) 0.133(4) Uani 1 1 d . U
O1_B:1 O 0.1067(4) 0.0812(4) 0.3660(3) 0.129(4) Uani 1 1 d . U
O29_B:1 O -0.0358(7) 0.0921(15) 0.4965(7) 0.41(2) Uani 1 1 d . U
C34_B:1 C 0.2544(7) 0.1922(6) 0.1877(5) 0.145(7) Uani 1 1 d . U
H34_B:1 H 0.282580 0.193331 0.190828 0.188 Uiso 1 1 calc R U
O24_B:1 O 0.2039(8) -0.0229(7) 0.2207(9) 0.274(12) Uani 1 1 d . U
S6_B:1 S 0.0693(2) -0.0651(2) 0.3857(2) 0.165(2) Uani 1 1 d . U
C3_B:1 C 0.0333(9) 0.0924(10) 0.4786(6) 0.167(7) Uani 1 1 d . U
C37_B:1 C 0.0928(6) 0.2236(5) 0.2043(5) 0.118(5) Uani 1 1 d . U
S7_B:1 S 0.0068(3) 0.0794(4) 0.5104(2) 0.226(5) Uani 1 1 d . U
S2_B:1 S -0.0771(3) 0.3005(3) 0.2656(3) 0.212(4) Uani 1 1 d . U
S5_B:1 S 0.1686(3) -0.0275(2) 0.2312(2) 0.173(3) Uani 1 1 d . U
C55_B:1 C -0.0585(7) 0.1854(5) 0.3405(5) 0.126(5) Uani 1 1 d . U
H55_B:1 H -0.079407 0.190545 0.321876 0.164 Uiso 1 1 calc R U
C46_B:1 C -0.0383(8) 0.2381(6) 0.2821(5) 0.148(6) Uani 1 1 d . U
H46_B:1 H -0.059307 0.232960 0.292959 0.193 Uiso 1 1 calc R U
C42_B:1 C 0.0662(7) 0.2661(6) 0.2439(5) 0.139(6) Uani 1 1 d . U
H42A_B:1 H 0.090289 0.258169 0.260026 0.181 Uiso 1 1 calc R U
H42B_B:1 H 0.067045 0.291309 0.243572 0.181 Uiso 1 1 calc R U
O31_B:1 O 0.0177(8) 0.1018(9) 0.5393(5) 0.258(11) Uani 1 1 d . U
O30_B:1 O 0.0096(17) 0.0501(10) 0.5165(10) 0.397(19) Uani 1 1 d . U
C2_B:1 C 0.0248(8) 0.1258(8) 0.4664(5) 0.154(7) Uani 1 1 d . U
H2_B:1 H 0.006590 0.140170 0.474339 0.201 Uiso 1 1 calc R U
O26_B:1 O 0.0546(12) -0.0791(6) 0.3577(6) 0.364(19) Uani 1 1 d . U
S4_B:1 S 0.3545(3) 0.0776(4) 0.2468(3) 0.224(4) Uani 1 1 d . U
C11_B:1 C 0.0786(6) -0.0087(6) 0.3467(6) 0.139(6) Uani 1 1 d . U
H11_B:1 H 0.070137 -0.023129 0.327942 0.180 Uiso 1 1 calc R U
C51_B:1 C 0.0112(7) 0.1751(5) 0.3638(5) 0.118(5) Uani 1 1 d . U
O21_B:1 O 0.3873(8) 0.1014(9) 0.2554(8) 0.296(13) Uani 1 1 d . U
O22_B:1 O 0.3592(14) 0.0434(11) 0.2680(15) 0.40(2) Uani 1 1 d . U
C54_B:1 C -0.0685(7) 0.1868(6) 0.3704(6) 0.145(6) Uani 1 1 d . U
O8_B:1 O -0.0130(7) 0.2648(6) 0.1017(6) 0.258(10) Uani 1 1 d . U
O6_B:1 O 0.2224(6) 0.1952(5) 0.0890(4) 0.174(5) Uani 1 1 d . U
S_B:1 S 0.2525(3) 0.1965(3) 0.1192(2) 0.179(3) Uani 1 1 d . U
C4_B:1 C 0.0602(8) 0.0716(9) 0.4674(6) 0.168(7) Uani 1 1 d . U
H4_B:1 H 0.064413 0.049338 0.476665 0.219 Uiso 1 1 calc R U
C19_B:1 C 0.1968(7) 0.0530(5) 0.2972(5) 0.121(5) Uani 1 1 d . U
C28_B:1 C 0.2584(7) 0.1828(7) 0.2498(5) 0.147(6) Uani 1 1 d . U
H28A_B:1 H 0.283371 0.195903 0.251151 0.191 Uiso 1 1 calc R U
H28B_B:1 H 0.244344 0.192803 0.266233 0.191 Uiso 1 1 calc R U
O23_B:1 O 0.1523(12) -0.0558(6) 0.2383(9) 0.312(14) Uani 1 1 d . U
O11_B:1 O -0.0873(10) 0.3140(8) 0.2336(7) 0.292(13) Uani 1 1 d . U
C9_B:1 C 0.0921(6) -0.0002(6) 0.4084(6) 0.144(6) Uani 1 1 d . U
H9_B:1 H 0.093854 -0.009246 0.430113 0.187 Uiso 1 1 calc R U
C36_B:1 C 0.0970(6) 0.2118(6) 0.1730(5) 0.121(5) Uani 1 1 d . U
O9_B:1 O 0.0345(9) 0.3156(5) 0.1143(6) 0.273(11) Uani 1 1 d . U
S3_B:1 S -0.1165(3) 0.1936(3) 0.3768(2) 0.185(3) Uani 1 1 d . U
C31_B:1 C 0.1657(7) 0.1864(5) 0.1748(5) 0.123(5) Uani 1 1 d . U
O3_B:1 O 0.2104(4) 0.1395(4) 0.2850(3) 0.140(4) Uani 1 1 d . U
O5_B:1 O 0.2760(8) 0.1645(8) 0.1204(6) 0.240(9) Uani 1 1 d . U
C26_B:1 C 0.2683(8) 0.1486(7) 0.2589(5) 0.138(5) Uani 1 1 d . U
C10_B:1 C 0.0811(6) -0.0219(6) 0.3793(6) 0.138(6) Uani 1 1 d . U
C40_B:1 C 0.0520(7) 0.2597(6) 0.1473(5) 0.133(5) Uani 1 1 d . U
C_B:1 C 0.0406(8) 0.1707(7) 0.4283(5) 0.152(6) Uani 1 1 d . U
H0A_B:1 H 0.065996 0.178081 0.422762 0.198 Uiso 1 1 calc R U
H0B_B:1 H 0.035971 0.185617 0.446572 0.198 Uiso 1 1 calc R U
C48_B:1 C -0.0048(8) 0.2809(6) 0.2546(5) 0.142(5) Uani 1 1 d . U
H48_B:1 H -0.003934 0.303339 0.246104 0.185 Uiso 1 1 calc R U
O25_B:1 O 0.1373(9) -0.0162(8) 0.2000(6) 0.277(11) Uani 1 1 d . U
C23_B:1 C 0.2916(6) 0.0750(7) 0.2792(5) 0.145(6) Uani 1 1 d . U
H23_B:1 H 0.297534 0.051659 0.284092 0.189 Uiso 1 1 calc R U
C29_B:1 C 0.2325(7) 0.1872(7) 0.2153(5) 0.145(7) Uani 1 1 d . U
C45_B:1 C -0.0058(8) 0.2131(6) 0.2821(5) 0.134(5) Uani 1 1 d . U
C35_B:1 C 0.1196(6) 0.1797(5) 0.1686(4) 0.114(4) Uani 1 1 d . U
H35A_B:1 H 0.109984 0.170816 0.145655 0.149 Uiso 1 1 calc R U
H35B_B:1 H 0.114364 0.162062 0.184380 0.149 Uiso 1 1 calc R U
C25_B:1 C 0.3010(7) 0.1321(8) 0.2499(5) 0.146(5) Uani 1 1 d . U
H25_B:1 H 0.315656 0.143900 0.236329 0.189 Uiso 1 1 calc R U
C30_B:1 C 0.1918(6) 0.1819(5) 0.2091(5) 0.118(5) Uani 1 1 d . U
C44_B:1 C 0.0243(8) 0.2220(7) 0.2698(5) 0.136(6) Uani 1 1 d . U
O4_B:1 O 0.2737(7) 0.2288(7) 0.1223(4) 0.218(9) Uani 1 1 d . U
O19_B:1 O 0.1742(4) 0.1770(4) 0.2351(3) 0.129(4) Uani 1 1 d . U
O10_B:1 O -0.1002(11) 0.2881(10) 0.2879(11) 0.37(2) Uani 1 1 d . U
C13_B:1 C 0.0981(6) 0.0495(6) 0.3703(5) 0.124(5) Uani 1 1 d . U
C20_B:1 C 0.1613(6) 0.0567(6) 0.3073(5) 0.117(5) Uani 1 1 d . U
O13_B:1 O -0.1437(5) 0.1930(7) 0.3446(5) 0.210(8) Uani 1 1 d . U
C27_B:1 C 0.2468(7) 0.1257(7) 0.2779(4) 0.123(5) Uani 1 1 d . U
O12_B:1 O -0.0550(14) 0.3308(8) 0.2877(12) 0.391(19) Uani 1 1 d . U
S_B:2 S 0.4737(3) 0.2481(2) 0.4535(2) 0.163(2) Uani 1 1 d . U
C39_B:2 C 0.3131(6) 0.3288(6) 0.5319(5) 0.120(5) Uani 1 1 d . U
H39_B:2 H 0.307829 0.351131 0.538869 0.156 Uiso 1 1 calc R U
C1_B:2 C 0.2202(6) 0.1631(7) 0.7076(5) 0.123(5) Uani 1 1 d . U
C47_B:2 C 0.1727(7) 0.3204(6) 0.5485(5) 0.128(6) Uani 1 1 d . U
C35_B:2 C 0.3445(5) 0.2244(5) 0.5027(5) 0.108(4) Uani 1 1 d . U
H35A_B:2 H 0.334287 0.206500 0.515647 0.140 Uiso 1 1 calc R U
H35B_B:2 H 0.332842 0.220569 0.478726 0.140 Uiso 1 1 calc R U
C4_B:2 C 0.2328(7) 0.0891(7) 0.7174(5) 0.142(6) Uani 1 1 d . U
H4_B:2 H 0.235802 0.065097 0.719186 0.185 Uiso 1 1 calc R U
O5_B:2 O 0.5019(10) 0.2673(10) 0.4660(6) 0.337(18) Uani 1 1 d . U
C25_B:2 C 0.5308(6) 0.1477(6) 0.5664(5) 0.123(5) Uani 1 1 d . U
H25_B:2 H 0.546715 0.164120 0.558439 0.159 Uiso 1 1 calc R U
S5_B:2 S 0.3697(2) -0.00378(19) 0.49564(17) 0.149(2) Uani 1 1 d . U
C22_B:2 C 0.4786(6) 0.0981(6) 0.5885(5) 0.118(5) Uani 1 1 d . U
C19_B:2 C 0.4123(6) 0.0628(5) 0.5736(5) 0.115(5) Uani 1 1 d . U
O21_B:2 O 0.6124(7) 0.1265(5) 0.5584(8) 0.239(9) Uani 1 1 d . U
C30_B:2 C 0.4153(5) 0.2092(5) 0.5368(4) 0.099(4) Uani 1 1 d . U
S7_B:2 S 0.1767(3) 0.0813(3) 0.7556(2) 0.199(3) Uani 1 1 d . U
C2_B:2 C 0.1993(6) 0.1400(8) 0.7259(5) 0.142(6) Uani 1 1 d . U
H2_B:2 H 0.178219 0.150192 0.734061 0.185 Uiso 1 1 calc R U
C24_B:2 C 0.5419(7) 0.1118(6) 0.5685(5) 0.131(6) Uani 1 1 d . U
C34_B:2 C 0.4735(6) 0.2196(6) 0.5156(5) 0.123(5) Uani 1 1 d . U
H34_B:2 H 0.501705 0.219968 0.518957 0.159 Uiso 1 1 calc R U
O27_B:2 O 0.2150(7) -0.0243(6) 0.5881(9) 0.259(11) Uani 1 1 d . U
O14_B:2 O 0.0346(5) 0.2462(6) 0.6302(5) 0.194(7) Uani 1 1 d . U
C51_B:2 C 0.1865(6) 0.2148(5) 0.6433(4) 0.104(4) Uani 1 1 d . U
C13_B:2 C 0.2910(5) 0.0902(6) 0.6195(5) 0.113(5) Uani 1 1 d . U
C40_B:2 C 0.3282(5) 0.3242(5) 0.5035(4) 0.113(5) Uani 1 1 d . U
C5_B:2 C 0.2562(6) 0.1094(7) 0.6989(5) 0.127(5) Uani 1 1 d . U
C6_B:2 C 0.2485(6) 0.1421(7) 0.6916(4) 0.118(5) Uani 1 1 d . U
O3_B:2 O 0.4344(3) 0.1458(3) 0.5970(3) 0.114(3) Uani 1 1 d . U
C_B:2 C 0.2154(6) 0.1990(7) 0.7042(5) 0.130(5) Uani 1 1 d . U
H0A_B:2 H 0.240404 0.208780 0.699921 0.169 Uiso 1 1 calc R U
H0B_B:2 H 0.211807 0.208367 0.725791 0.169 Uiso 1 1 calc R U
C7_B:2 C 0.2858(6) 0.0889(6) 0.6810(5) 0.128(5) Uani 1 1 d . U
H7A_B:2 H 0.309604 0.103525 0.682012 0.166 Uiso 1 1 calc R U
H7B_B:2 H 0.294939 0.068609 0.694901 0.166 Uiso 1 1 calc R U
C16_B:2 C 0.3362(6) 0.0440(5) 0.5305(5) 0.121(5) Uani 1 1 d . U
H16_B:2 H 0.311809 0.038438 0.515622 0.157 Uiso 1 1 calc R U
O2_B:2 O 0.3771(3) 0.1069(3) 0.5973(3) 0.120(4) Uani 1 1 d . U
O4_B:2 O 0.4828(9) 0.2244(7) 0.4344(6) 0.249(10) Uani 1 1 d . U
C54_B:2 C 0.1109(6) 0.2264(5) 0.6554(6) 0.122(5) Uani 1 1 d . U
O28_B:2 O 0.1658(7) 0.0093(7) 0.6121(7) 0.238(9) Uani 1 1 d . U
C43_B:2 C 0.2389(6) 0.2999(6) 0.5723(4) 0.109(4) Uani 1 1 d . U
O12_B:2 O 0.1557(7) 0.3876(5) 0.5397(5) 0.203(7) Uani 1 1 d . U
S6_B:2 S 0.1970(3) 0.0032(3) 0.5951(3) 0.195(3) Uani 1 1 d . U
C45_B:2 C 0.1820(6) 0.2621(5) 0.5726(4) 0.105(4) Uani 1 1 d . U
C14_B:2 C 0.2981(6) 0.0887(6) 0.5578(5) 0.123(5) Uani 1 1 d . U
H14A_B:2 H 0.302801 0.113587 0.559623 0.160 Uiso 1 1 calc R U
H14B_B:2 H 0.277628 0.084412 0.537152 0.160 Uiso 1 1 calc R U
C29_B:2 C 0.4571(5) 0.2086(4) 0.5410(5) 0.103(4) Uani 1 1 d . U
C36_B:2 C 0.3317(6) 0.2607(5) 0.5134(4) 0.107(4) Uani 1 1 d . U
O22_B:2 O 0.5720(5) 0.0811(7) 0.5248(4) 0.219(9) Uani 1 1 d . U
O29_B:2 O 0.1692(10) 0.1066(8) 0.7802(7) 0.273(11) Uani 1 1 d . U
C10_B:2 C 0.2334(8) 0.0384(7) 0.6046(7) 0.149(7) Uani 1 1 d . U
C31_B:2 C 0.3909(6) 0.2222(6) 0.5091(5) 0.123(5) Uani 1 1 d . U
O_B:2 O 0.2681(4) 0.1599(4) 0.6713(3) 0.122(4) Uani 1 1 d . U
C32_B:2 C 0.4091(6) 0.2315(5) 0.4806(5) 0.121(5) Uani 1 1 d . U
H32_B:2 H 0.392432 0.237977 0.459961 0.158 Uiso 1 1 calc R U
C49_B:2 C 0.1622(6) 0.2298(6) 0.5793(5) 0.125(5) Uani 1 1 d . U
H49A_B:2 H 0.178407 0.210420 0.574242 0.162 Uiso 1 1 calc R U
H49B_B:2 H 0.135862 0.228475 0.563627 0.162 Uiso 1 1 calc R U
C28_B:2 C 0.4831(6) 0.1943(5) 0.5744(5) 0.118(5) Uani 1 1 d . U
H28A_B:2 H 0.508212 0.207618 0.579506 0.153 Uiso 1 1 calc R U
H28B_B:2 H 0.468711 0.199192 0.592290 0.153 Uiso 1 1 calc R U
O24_B:2 O 0.3340(6) -0.0251(4) 0.4974(4) 0.168(5) Uani 1 1 d . U
C3_B:2 C 0.2048(8) 0.1071(8) 0.7331(6) 0.149(7) Uani 1 1 d . U
S4_B:2 S 0.58407(19) 0.09676(18) 0.55670(16) 0.1387(19) Uani 1 1 d . U
C42_B:2 C 0.2829(6) 0.3064(6) 0.5806(4) 0.117(5) Uani 1 1 d . U
H42A_B:2 H 0.295037 0.292339 0.600178 0.151 Uiso 1 1 calc R U
H42B_B:2 H 0.287411 0.330635 0.587090 0.151 Uiso 1 1 calc R U
C52_B:2 C 0.1786(6) 0.2122(5) 0.6752(5) 0.111(5) Uani 1 1 d . U
C18_B:2 C 0.4121(7) 0.0347(6) 0.5507(5) 0.140(6) Uani 1 1 d . U
H18_B:2 H 0.435380 0.022238 0.549062 0.182 Uiso 1 1 calc R U
O1_B:2 O 0.3199(4) 0.1143(4) 0.6270(3) 0.129(4) Uani 1 1 d . U
C8_B:2 C 0.2729(6) 0.0763(5) 0.6447(5) 0.113(4) Uani 1 1 d . U
O7_B:2 O 0.3103(5) 0.3869(4) 0.4830(4) 0.153(5) Uani 1 1 d . U
S2_B:2 S 0.1394(2) 0.35513(19) 0.52756(17) 0.150(2) Uani 1 1 d . U
S1_B:2 S 0.33741(19) 0.35894(15) 0.47794(16) 0.1299(17) Uani 1 1 d . U
O10_B:2 O 0.0990(5) 0.3495(5) 0.5318(5) 0.199(8) Uani 1 1 d . U
C11_B:2 C 0.2527(7) 0.0486(7) 0.5790(6) 0.157(8) Uani 1 1 d . U
H11_B:2 H 0.246844 0.037788 0.557812 0.204 Uiso 1 1 calc R U
C26_B:2 C 0.4942(5) 0.1577(5) 0.5768(5) 0.110(4) Uani 1 1 d . U
O25_B:2 O 0.4091(6) -0.0253(6) 0.5040(5) 0.197(7) Uani 1 1 d . U
C17_B:2 C 0.3704(7) 0.0271(5) 0.5292(5) 0.130(6) Uani 1 1 d . U
O11_B:2 O 0.1415(5) 0.3534(5) 0.4927(4) 0.169(5) Uani 1 1 d . U
C9_B:2 C 0.2447(6) 0.0510(6) 0.6382(6) 0.130(5) Uani 1 1 d . U
H9_B:2 H 0.233063 0.042051 0.655353 0.169 Uiso 1 1 calc R U
O23_B:2 O 0.3635(4) 0.0163(4) 0.4638(4) 0.145(4) Uani 1 1 d . U
O31_B:2 O 0.2071(9) 0.0577(8) 0.7777(7) 0.263(10) Uani 1 1 d . U
C46_B:2 C 0.1539(6) 0.2927(6) 0.5563(5) 0.118(5) Uani 1 1 d . U
H46_B:2 H 0.125624 0.291371 0.552363 0.154 Uiso 1 1 calc R U
O16_B:2 O 0.2237(4) 0.2089(3) 0.6371(3) 0.113(3) Uani 1 1 d . U
C44_B:2 C 0.2220(6) 0.2685(6) 0.5799(4) 0.111(5) Uani 1 1 d . U
C41_B:2 C 0.3404(6) 0.2900(5) 0.4948(5) 0.121(5) Uani 1 1 d . U
H41_B:2 H 0.353896 0.287227 0.477101 0.158 Uiso 1 1 calc R U
C37_B:2 C 0.3140(5) 0.2661(5) 0.5411(5) 0.104(4) Uani 1 1 d . U
C33_B:2 C 0.4504(7) 0.2307(6) 0.4840(6) 0.134(6) Uani 1 1 d . U
C48_B:2 C 0.2137(6) 0.3259(6) 0.5564(4) 0.116(5) Uani 1 1 d . U
H48_B:2 H 0.224547 0.346902 0.551052 0.151 Uiso 1 1 calc R U
C21_B:2 C 0.4501(6) 0.0694(5) 0.5990(4) 0.119(5) Uani 1 1 d . U
H21A_B:2 H 0.465250 0.047822 0.603279 0.154 Uiso 1 1 calc R U
H21B_B:2 H 0.443046 0.076492 0.620118 0.154 Uiso 1 1 calc R U
O20_B:2 O 0.6022(5) 0.0697(5) 0.5825(4) 0.168(5) Uani 1 1 d . U
C23_B:2 C 0.5153(6) 0.0871(6) 0.5781(4) 0.119(5) Uani 1 1 d . U
H23_B:2 H 0.521403 0.063560 0.577621 0.154 Uiso 1 1 calc R U
O30_B:2 O 0.1500(9) 0.0594(7) 0.7321(7) 0.246(9) Uani 1 1 d . U
O26_B:2 O 0.1692(8) 0.0146(8) 0.5597(7) 0.303(12) Uani 1 1 d . U
C50_B:2 C 0.1555(6) 0.2250(6) 0.6163(5) 0.124(5) Uani 1 1 d . U
C12_B:2 C 0.2829(6) 0.0772(5) 0.5864(5) 0.117(5) Uani 1 1 d . U
C55_B:2 C 0.1162(6) 0.2318(5) 0.6217(5) 0.117(5) Uani 1 1 d . U
H55_B:2 H 0.095003 0.239332 0.604271 0.152 Uiso 1 1 calc R U
C27_B:2 C 0.4684(6) 0.1331(5) 0.5872(4) 0.104(4) Uani 1 1 d . U
S3_B:2 S 0.0611(2) 0.2340(2) 0.6631(2) 0.151(2) Uani 1 1 d . U
O9_B:2 O 0.3296(5) 0.3473(4) 0.4440(3) 0.149(5) Uani 1 1 d . U
C38_B:2 C 0.3052(6) 0.2985(5) 0.5514(4) 0.109(4) Uani 1 1 d . U
O19_B:2 O 0.3966(4) 0.1983(4) 0.5626(3) 0.119(4) Uani 1 1 d . U
O13_B:2 O 0.0638(5) 0.2625(5) 0.6890(5) 0.172(5) Uani 1 1 d . U
C20_B:2 C 0.3757(6) 0.0800(6) 0.5756(5) 0.121(5) Uani 1 1 d . U
O17_B:2 O 0.2487(3) 0.2415(3) 0.5946(3) 0.118(3) Uani 1 1 d . U
O15_B:2 O 0.0492(5) 0.2024(5) 0.6726(6) 0.184(6) Uani 1 1 d . U
C15_B:2 C 0.3378(6) 0.0705(5) 0.5549(5) 0.116(5) Uani 1 1 d . U
O8_B:2 O 0.3798(5) 0.3699(5) 0.4922(4) 0.174(6) Uani 1 1 d . U
C53_B:2 C 0.1426(6) 0.2191(5) 0.6817(5) 0.119(5) Uani 1 1 d . U
H53_B:2 H 0.138988 0.218948 0.703963 0.155 Uiso 1 1 calc R U
O18_B:2 O 0.3052(4) 0.2372(3) 0.5584(3) 0.114(4) Uani 1 1 d . U
O6_B:2 O 0.4422(7) 0.2617(9) 0.4252(7) 0.267(12) Uani 1 1 d . U
C10_B:3 C -0.2954(7) 0.1381(7) 0.2316(5) 0.137(6) Uani 1 1 d . U
S6_B:3 S -0.3218(3) 0.1605(3) 0.2566(3) 0.189(3) Uani 1 1 d . U
C54_B:3 C -0.1273(6) 0.2158(6) 0.0281(4) 0.123(5) Uani 1 1 d . U
O9_B:3 O -0.0631(10) -0.0186(8) -0.0764(5) 0.268(11) Uani 1 1 d . U
C53_B:3 C -0.1622(6) 0.1978(5) 0.0319(5) 0.121(5) Uani 1 1 d . U
H53_B:3 H -0.186915 0.204072 0.017872 0.158 Uiso 1 1 calc R U
O22_B:3 O -0.3996(6) -0.1041(6) 0.0322(4) 0.185(6) Uani 1 1 d . U
C41_B:3 C -0.0911(6) 0.0095(5) -0.0187(5) 0.120(5) Uani 1 1 d . U
H41_B:3 H -0.106678 0.001861 -0.039426 0.156 Uiso 1 1 calc R U
C23_B:3 C -0.3437(6) -0.0448(5) 0.0573(5) 0.116(5) Uani 1 1 d . U
H23_B:3 H -0.371565 -0.040673 0.051191 0.151 Uiso 1 1 calc R U
O18_B:3 O -0.1029(3) 0.0437(3) 0.0624(2) 0.097(3) Uani 1 1 d . U
C43_B:3 C -0.0054(6) 0.0850(6) 0.0764(4) 0.112(4) Uani 1 1 d . U
C42_B:3 C -0.0142(6) 0.0459(5) 0.0762(5) 0.123(5) Uani 1 1 d . U
H42A_B:3 H -0.027360 0.040207 0.094656 0.160 Uiso 1 1 calc R U
H42B_B:3 H 0.011273 0.033100 0.079674 0.160 Uiso 1 1 calc R U
S_B:3 S -0.1621(2) -0.11541(15) -0.02204(15) 0.1295(17) Uani 1 1 d . U
C50_B:3 C -0.0903(5) 0.1815(5) 0.0736(4) 0.109(5) Uani 1 1 d . U
O14_B:3 O -0.0942(5) 0.2657(4) 0.0031(4) 0.182(6) Uani 1 1 d . U
C34_B:3 C -0.1874(5) -0.0840(4) 0.0321(4) 0.103(4) Uani 1 1 d . U
H34_B:3 H -0.193840 -0.106446 0.037698 0.134 Uiso 1 1 calc R U
O27_B:3 O -0.2971(10) 0.1896(7) 0.2711(9) 0.290(13) Uani 1 1 d . U
O6_B:3 O -0.1205(5) -0.1249(4) -0.0104(4) 0.160(5) Uani 1 1 d . U
C38_B:3 C -0.0416(6) 0.0350(6) 0.0424(5) 0.121(5) Uani 1 1 d . U
O24_B:3 O -0.4652(4) -0.0022(5) 0.1292(5) 0.161(5) Uani 1 1 d . U
C22_B:3 C -0.3210(6) -0.0199(5) 0.0724(4) 0.110(4) Uani 1 1 d . U
C15_B:3 C -0.3182(6) 0.0328(6) 0.1755(5) 0.124(5) Uani 1 1 d . U
O2_B:3 O -0.2751(4) 0.0346(3) 0.1375(3) 0.116(3) Uani 1 1 d . U
O28_B:3 O -0.3545(8) 0.1732(11) 0.2381(7) 0.319(15) Uani 1 1 d . U
O10_B:3 O 0.1101(6) 0.1169(6) 0.0600(9) 0.260(11) Uani 1 1 d . U
C6_B:3 C -0.2097(6) 0.1545(5) 0.1200(5) 0.115(5) Uani 1 1 d . U
S2_B:3 S 0.08453(18) 0.14631(18) 0.05750(16) 0.1348(18) Uani 1 1 d . U
O4_B:3 O -0.1689(5) -0.1025(4) -0.0568(3) 0.152(5) Uani 1 1 d . U
C18_B:3 C -0.3825(7) 0.0114(6) 0.1229(5) 0.135(7) Uani 1 1 d . U
H18_B:3 H -0.404075 0.005474 0.105183 0.175 Uiso 1 1 calc R U
C46_B:3 C 0.0130(5) 0.1557(5) 0.0803(5) 0.113(5) Uani 1 1 d . U
H46_B:3 H 0.020813 0.178973 0.082995 0.147 Uiso 1 1 calc R U
O16_B:3 O -0.1224(4) 0.1349(3) 0.0975(3) 0.113(3) Uani 1 1 d . U
C52_B:3 C -0.1624(6) 0.1714(5) 0.0551(4) 0.110(4) Uani 1 1 d . U
S5_B:3 S -0.4392(2) 0.0086(2) 0.1620(2) 0.159(2) Uani 1 1 d . U
O29_B:3 O -0.3341(7) 0.2328(8) 0.1076(8) 0.265(11) Uani 1 1 d . U
O23_B:3 O -0.4355(6) -0.0170(6) 0.1877(5) 0.183(6) Uani 1 1 d . U
C8_B:3 C -0.2468(6) 0.1366(6) 0.1952(5) 0.120(5) Uani 1 1 d . U
O26_B:3 O -0.3336(9) 0.1389(8) 0.2814(6) 0.250(10) Uani 1 1 d . U
C48_B:3 C 0.0292(5) 0.0978(5) 0.0678(4) 0.108(4) Uani 1 1 d . U
H48_B:3 H 0.046710 0.081975 0.060739 0.140 Uiso 1 1 calc R U
C44_B:3 C -0.0306(6) 0.1095(5) 0.0863(5) 0.111(5) Uani 1 1 d . U
O15_B:3 O -0.1326(5) 0.2263(4) -0.0342(4) 0.158(5) Uani 1 1 d . U
O20_B:3 O -0.3594(4) -0.1069(5) -0.0087(4) 0.165(5) Uani 1 1 d . U
C5_B:3 C -0.2285(6) 0.1652(6) 0.1458(5) 0.129(6) Uani 1 1 d . U
C17_B:3 C -0.3900(7) 0.0142(6) 0.1554(5) 0.134(6) Uani 1 1 d . U
O13_B:3 O -0.1635(6) 0.2671(5) -0.0065(6) 0.192(6) Uani 1 1 d . U
C40_B:3 C -0.0499(7) 0.0090(6) -0.0138(6) 0.129(5) Uani 1 1 d . U
O19_B:3 O -0.1942(4) 0.0062(3) 0.0580(3) 0.112(3) Uani 1 1 d . U
C_B:3 C -0.1996(5) 0.1525(5) 0.0587(4) 0.112(4) Uani 1 1 d . U
H0A_B:3 H -0.192077 0.128663 0.065235 0.145 Uiso 1 1 calc R U
H0B_B:3 H -0.218158 0.151693 0.036534 0.145 Uiso 1 1 calc R U
C35_B:3 C -0.1542(6) 0.0177(5) 0.0047(4) 0.108(4) Uani 1 1 d . U
H35A_B:3 H -0.169203 0.023095 -0.018117 0.140 Uiso 1 1 calc R U
H35B_B:3 H -0.161911 0.034647 0.020071 0.140 Uiso 1 1 calc R U
C47_B:3 C 0.0392(5) 0.1314(5) 0.0688(4) 0.104(4) Uani 1 1 d . U
C33_B:3 C -0.1695(5) -0.0791(5) 0.0034(5) 0.111(4) Uani 1 1 d . U
C29_B:3 C -0.1951(5) -0.0581(5) 0.0511(4) 0.105(4) Uani 1 1 d . U
C14_B:3 C -0.2859(6) 0.0425(6) 0.2040(4) 0.124(5) Uani 1 1 d . U
H14A_B:3 H -0.260936 0.031139 0.201685 0.162 Uiso 1 1 calc R U
H14B_B:3 H -0.292690 0.034065 0.224852 0.162 Uiso 1 1 calc R U
O1_B:3 O -0.2305(4) 0.0832(4) 0.1713(3) 0.118(4) Uani 1 1 d . U
O11_B:3 O 0.1024(5) 0.1709(5) 0.0783(4) 0.167(6) Uani 1 1 d . U
C4_B:3 C -0.2565(8) 0.1925(7) 0.1374(6) 0.159(8) Uani 1 1 d . U
H4_B:3 H -0.268837 0.201494 0.154162 0.207 Uiso 1 1 calc R U
C12_B:3 C -0.2782(6) 0.0836(6) 0.2073(4) 0.116(4) Uani 1 1 d . U
C21_B:3 C -0.3377(6) 0.0156(5) 0.0810(4) 0.110(4) Uani 1 1 d . U
H21A_B:3 H -0.318483 0.033657 0.078441 0.143 Uiso 1 1 calc R U
H21B_B:3 H -0.363117 0.020278 0.064908 0.143 Uiso 1 1 calc R U
C20_B:3 C -0.3109(7) 0.0274(6) 0.1428(5) 0.124(6) Uani 1 1 d . U
O31_B:3 O -0.3159(14) 0.2430(14) 0.0618(10) 0.42(2) Uani 1 1 d . U
C7_B:3 C -0.2113(7) 0.1547(6) 0.1825(4) 0.131(5) Uani 1 1 d . U
H7A_B:3 H -0.201799 0.175001 0.196268 0.170 Uiso 1 1 calc R U
H7B_B:3 H -0.188616 0.138760 0.183767 0.170 Uiso 1 1 calc R U
O7_B:3 O -0.0131(9) -0.0387(6) -0.0379(6) 0.252(10) Uani 1 1 d . U
C3_B:3 C -0.2667(7) 0.2069(6) 0.1041(6) 0.138(6) Uani 1 1 d . U
C27_B:3 C -0.2781(6) -0.0252(5) 0.0804(4) 0.106(4) Uani 1 1 d . U
C32_B:3 C -0.1603(5) -0.0463(4) -0.0051(4) 0.094(4) Uani 1 1 d . U
H32_B:3 H -0.149669 -0.042704 -0.024341 0.122 Uiso 1 1 calc R U
O25_B:3 O -0.4535(5) 0.0424(5) 0.1745(5) 0.183(6) Uani 1 1 d . U
C51_B:3 C -0.1247(6) 0.1630(5) 0.0761(4) 0.104(4) Uani 1 1 d . U
C19_B:3 C -0.3448(6) 0.0169(5) 0.1155(4) 0.106(4) Uani 1 1 d . U
C9_B:3 C -0.2649(7) 0.1525(6) 0.2175(5) 0.134(6) Uani 1 1 d . U
H9_B:3 H -0.256406 0.175013 0.224156 0.174 Uiso 1 1 calc R U
C26_B:3 C -0.2608(6) -0.0569(5) 0.0710(4) 0.107(4) Uani 1 1 d . U
C49_B:3 C -0.0483(5) 0.1710(5) 0.0986(4) 0.111(4) Uani 1 1 d . U
H49A_B:3 H -0.032396 0.192036 0.104419 0.144 Uiso 1 1 calc R U
H49B_B:3 H -0.054645 0.162257 0.119524 0.144 Uiso 1 1 calc R U
C39_B:3 C -0.0252(6) 0.0227(5) 0.0154(6) 0.124(5) Uani 1 1 d . U
H39_B:3 H 0.002806 0.023768 0.017044 0.161 Uiso 1 1 calc R U
C24_B:3 C -0.3292(7) -0.0795(5) 0.0487(5) 0.118(5) Uani 1 1 d . U
C16_B:3 C -0.3584(6) 0.0261(6) 0.1798(5) 0.125(5) Uani 1 1 d . U
H16_B:3 H -0.363483 0.030144 0.201310 0.163 Uiso 1 1 calc R U
C36_B:3 C -0.1105(5) 0.0210(4) 0.0060(4) 0.096(4) Uani 1 1 d . U
O_B:3 O -0.1816(3) 0.1281(3) 0.1277(3) 0.113(3) Uani 1 1 d . U
C37_B:3 C -0.0856(5) 0.0332(5) 0.0379(4) 0.102(5) Uani 1 1 d . U
O30_B:3 O -0.2873(9) 0.2668(7) 0.1167(14) 0.37(2) Uani 1 1 d . U
S4_B:3 S -0.3608(2) -0.1111(2) 0.02688(18) 0.153(2) Uani 1 1 d . U
O8_B:3 O -0.0047(10) 0.0222(8) -0.0578(8) 0.303(15) Uani 1 1 d . U
C2_B:3 C -0.2495(5) 0.1926(5) 0.0795(5) 0.113(4) Uani 1 1 d . U
H2_B:3 H -0.257714 0.201316 0.057511 0.147 Uiso 1 1 calc R U
C1_B:3 C -0.2225(6) 0.1676(5) 0.0843(5) 0.112(4) Uani 1 1 d . U
C13_B:3 C -0.2525(6) 0.0992(6) 0.1913(5) 0.111(5) Uani 1 1 d . U
C31_B:3 C -0.1667(5) -0.0185(5) 0.0144(4) 0.100(4) Uani 1 1 d . U
C55_B:3 C -0.0928(5) 0.2065(5) 0.0502(4) 0.103(4) Uani 1 1 d . U
H55_B:3 H -0.068984 0.218323 0.049007 0.134 Uiso 1 1 calc R U
O17_B:3 O -0.0658(4) 0.0979(3) 0.0957(3) 0.112(3) Uani 1 1 d . U
C25_B:3 C -0.2895(6) -0.0829(5) 0.0562(5) 0.121(5) Uani 1 1 d . U
H25_B:3 H -0.279038 -0.104257 0.051383 0.157 Uiso 1 1 calc R U
C11_B:3 C -0.3008(7) 0.1009(7) 0.2285(5) 0.135(6) Uani 1 1 d . U
H11_B:3 H -0.318075 0.088965 0.239654 0.176 Uiso 1 1 calc R U
O3_B:3 O -0.2534(4) -0.0011(3) 0.0947(3) 0.112(3) Uani 1 1 d . U
S3_B:3 S -0.1304(2) 0.24662(17) -0.00341(18) 0.143(2) Uani 1 1 d . U
C45_B:3 C -0.0227(5) 0.1457(5) 0.0872(4) 0.099(4) Uani 1 1 d . U
C28_B:3 C -0.2145(6) -0.0622(5) 0.0817(4) 0.115(4) Uani 1 1 d . U
H28A_B:3 H -0.202998 -0.045245 0.098986 0.150 Uiso 1 1 calc R U
H28B_B:3 H -0.208749 -0.085253 0.091342 0.150 Uiso 1 1 calc R U
O21_B:3 O -0.3438(7) -0.1444(5) 0.0431(6) 0.227(9) Uani 1 1 d . U
S7_B:3 S -0.3033(3) 0.2391(2) 0.0952(3) 0.193(3) Uani 1 1 d . U
O12_B:3 O 0.0709(6) 0.1611(8) 0.0237(4) 0.223(9) Uani 1 1 d . U
C30_B:3 C -0.1863(5) -0.0227(5) 0.0404(4) 0.096(4) Uani 1 1 d . U
S1_B:3 S -0.0270(3) -0.0064(3) -0.0476(2) 0.181(3) Uani 1 1 d . U
O5_B:3 O -0.1889(6) -0.1426(4) -0.0151(5) 0.187(6) Uani 1 1 d . U
C52_B:4 C -0.3744(7) 0.2078(5) -0.2073(5) 0.125(5) Uani 1 1 d . U
C28_B:4 C -0.4340(6) -0.0235(5) -0.2563(5) 0.130(5) Uani 1 1 d . U
H28A_B:4 H -0.433020 -0.048694 -0.256401 0.169 Uiso 1 1 calc R U
H28B_B:4 H -0.410184 -0.015354 -0.239914 0.169 Uiso 1 1 calc R U
O2_B:4 O -0.4512(4) 0.0745(4) -0.1415(3) 0.127(4) Uani 1 1 d . U
O11_B:4 O -0.1149(9) 0.1523(13) -0.2315(9) 0.39(2) Uani 1 1 d . U
C12_B:4 C -0.4544(8) 0.1037(8) -0.0587(6) 0.153(6) Uani 1 1 d . U
C25_B:4 C -0.5008(7) -0.0347(7) -0.2441(6) 0.153(7) Uani 1 1 d . U
H25_B:4 H -0.498611 -0.056522 -0.253512 0.198 Uiso 1 1 calc R U
O23_B:4 O -0.6269(6) 0.0697(8) -0.0963(5) 0.214(7) Uani 1 1 d . U
O18_B:4 O -0.3261(4) 0.0628(4) -0.2645(3) 0.128(4) Uani 1 1 d . U
C23_B:4 C -0.5401(7) 0.0070(7) -0.2189(5) 0.145(6) Uani 1 1 d . U
H23_B:4 H -0.564471 0.013572 -0.213380 0.188 Uiso 1 1 calc R U
C38_B:4 C -0.2675(6) 0.0543(5) -0.2879(5) 0.128(5) Uani 1 1 d . U
S5_B:4 S -0.6179(3) 0.0481(3) -0.1231(2) 0.190(3) Uani 1 1 d . U
C3_B:4 C -0.4212(8) 0.2626(7) -0.1218(6) 0.147(6) Uani 1 1 d . U
C27_B:4 C -0.4741(6) 0.0199(5) -0.2295(4) 0.107(4) Uani 1 1 d . U
C54_B:4 C -0.3355(8) 0.2362(6) -0.2420(6) 0.136(5) Uani 1 1 d . U
C14_B:4 C -0.4613(7) 0.0680(7) -0.0732(5) 0.147(5) Uani 1 1 d . U
H14A_B:4 H -0.466248 0.052191 -0.055706 0.191 Uiso 1 1 calc R U
H14B_B:4 H -0.436998 0.060222 -0.080258 0.191 Uiso 1 1 calc R U
C46_B:4 C -0.2086(8) 0.1622(6) -0.2198(7) 0.154(7) Uani 1 1 d . U
H46_B:4 H -0.197449 0.182726 -0.209630 0.200 Uiso 1 1 calc R U
C35_B:4 C -0.3776(6) 0.0615(6) -0.3295(6) 0.139(5) Uani 1 1 d . U
H35A_B:4 H -0.382626 0.078949 -0.313448 0.181 Uiso 1 1 calc R U
H35B_B:4 H -0.386797 0.071163 -0.352104 0.181 Uiso 1 1 calc R U
O_B:4 O -0.3924(4) 0.1593(3) -0.1343(3) 0.127(4) Uani 1 1 d . U
O7_B:4 O -0.2818(6) 0.0433(6) -0.4126(4) 0.187(6) Uani 1 1 d . U
O15_B:4 O -0.3058(12) 0.2626(7) -0.2882(7) 0.302(16) Uani 1 1 d . U
C4_B:4 C -0.4109(7) 0.2408(7) -0.0945(5) 0.140(6) Uani 1 1 d . U
H4_B:4 H -0.411211 0.249449 -0.072913 0.182 Uiso 1 1 calc R U
C50_B:4 C -0.3024(7) 0.1904(7) -0.2067(5) 0.136(6) Uani 1 1 d . U
C5_B:4 C -0.4002(5) 0.2068(6) -0.0976(5) 0.117(4) Uani 1 1 d . U
C29_B:4 C -0.4313(7) -0.0100(7) -0.2922(5) 0.138(5) Uani 1 1 d . U
C49_B:4 C -0.2650(6) 0.1669(6) -0.1864(5) 0.139(6) Uani 1 1 d . U
H49A_B:4 H -0.245799 0.181343 -0.170830 0.181 Uiso 1 1 calc R U
H49B_B:4 H -0.275136 0.149095 -0.173265 0.181 Uiso 1 1 calc R U
C22_B:4 C -0.5101(6) 0.0305(5) -0.2158(4) 0.112(4) Uani 1 1 d . U
C45_B:4 C -0.2442(7) 0.1502(6) -0.2121(6) 0.130(5) Uani 1 1 d . U
C_B:4 C -0.4127(6) 0.2018(5) -0.1945(5) 0.124(5) Uani 1 1 d . U
H0A_B:4 H -0.418064 0.177016 -0.194915 0.161 Uiso 1 1 calc R U
H0B_B:4 H -0.435176 0.212762 -0.210296 0.161 Uiso 1 1 calc R U
C16_B:4 C -0.5374(8) 0.0626(7) -0.0997(5) 0.149(7) Uani 1 1 d . U
H16_B:4 H -0.543785 0.061778 -0.078334 0.193 Uiso 1 1 calc R U
C51_B:4 C -0.3390(7) 0.1832(6) -0.1944(5) 0.122(5) Uani 1 1 d . U
C10_B:4 C -0.4678(8) 0.1501(9) -0.0195(5) 0.156(6) Uani 1 1 d . U
O26_B:4 O -0.5289(8) 0.1744(11) -0.0030(5) 0.336(16) Uani 1 1 d . U
C36_B:4 C -0.3326(6) 0.0563(6) -0.3236(5) 0.127(5) Uani 1 1 d . U
O25_B:4 O -0.6456(5) 0.0563(6) -0.1547(5) 0.198(7) Uani 1 1 d . U
C55_B:4 C -0.3000(6) 0.2156(6) -0.2281(5) 0.126(5) Uani 1 1 d . U
H55_B:4 H -0.275460 0.220112 -0.234358 0.164 Uiso 1 1 calc R U
O29_B:4 O -0.4211(12) 0.3267(7) -0.1369(9) 0.301(12) Uani 1 1 d . U
C53_B:4 C -0.3683(7) 0.2333(6) -0.2286(5) 0.128(5) Uani 1 1 d . U
H53_B:4 H -0.388542 0.250099 -0.234474 0.166 Uiso 1 1 calc R U
C2_B:4 C -0.4212(6) 0.2508(6) -0.1530(5) 0.130(6) Uani 1 1 d . U
H2_B:4 H -0.427134 0.266114 -0.171377 0.169 Uiso 1 1 calc R U
O28_B:4 O -0.4647(10) 0.1961(8) 0.0267(6) 0.274(10) Uani 1 1 d . U
O3_B:4 O -0.4443(4) 0.0447(4) -0.2277(3) 0.123(4) Uani 1 1 d . U
C6_B:4 C -0.4009(6) 0.1940(6) -0.1285(5) 0.121(6) Uani 1 1 d . U
O1_B:4 O -0.4086(4) 0.1164(4) -0.0955(3) 0.131(4) Uani 1 1 d . U
C30_B:4 C -0.4097(7) 0.0192(6) -0.2948(5) 0.121(5) Uani 1 1 d . U
C33_B:4 C -0.4505(7) -0.0126(6) -0.3536(5) 0.129(5) Uani 1 1 d . U
O14_B:4 O -0.3595(10) 0.2917(9) -0.2713(11) 0.344(18) Uani 1 1 d . U
O31_B:4 O -0.4113(12) 0.3180(7) -0.0878(8) 0.357(18) Uani 1 1 d . U
O9_B:4 O -0.2148(9) 0.0742(9) -0.3761(7) 0.273(11) Uani 1 1 d . U
C31_B:4 C -0.4043(6) 0.0305(5) -0.3266(4) 0.115(4) Uani 1 1 d . U
C21_B:4 C -0.5143(7) 0.0659(6) -0.2004(4) 0.128(5) Uani 1 1 d . U
H21A_B:4 H -0.490171 0.079589 -0.200799 0.166 Uiso 1 1 calc R U
H21B_B:4 H -0.537530 0.077879 -0.214234 0.166 Uiso 1 1 calc R U
C26_B:4 C -0.4718(7) -0.0122(6) -0.2442(5) 0.127(5) Uani 1 1 d . U
C48_B:4 C -0.1980(8) 0.1127(8) -0.2507(7) 0.167(8) Uani 1 1 d . U
H48_B:4 H -0.182662 0.099726 -0.262921 0.217 Uiso 1 1 calc R U
C11_B:4 C -0.4721(7) 0.1165(8) -0.0340(5) 0.156(6) Uani 1 1 d . U
H11_B:4 H -0.489042 0.101289 -0.025624 0.202 Uiso 1 1 calc R U
O22_B:4 O -0.5853(6) -0.0717(8) -0.2672(6) 0.244(10) Uani 1 1 d . U
O20_B:4 O -0.5642(12) -0.0784(11) -0.2082(8) 0.327(16) Uani 1 1 d . U
S7_B:4 S -0.4314(3) 0.3071(2) -0.1149(2) 0.174(3) Uani 1 1 d . U
C20_B:4 C -0.4886(7) 0.0686(7) -0.1374(5) 0.137(7) Uani 1 1 d . U
O6_B:4 O -0.5106(8) -0.0512(7) -0.3833(6) 0.248(9) Uani 1 1 d . U
C43_B:4 C -0.2321(7) 0.0985(7) -0.2410(6) 0.137(5) Uani 1 1 d . U
O30_B:4 O -0.4778(7) 0.3120(5) -0.1269(5) 0.226(7) Uani 1 1 d . U
C41_B:4 C -0.3128(7) 0.0511(6) -0.3524(5) 0.141(7) Uani 1 1 d . U
H41_B:4 H -0.328738 0.048883 -0.374245 0.184 Uiso 1 1 calc R U
C13_B:4 C -0.4262(7) 0.1279(7) -0.0698(5) 0.130(5) Uani 1 1 d . U
C34_B:4 C -0.4542(7) -0.0278(6) -0.3218(5) 0.136(6) Uani 1 1 d . U
H34_B:4 H -0.469913 -0.047445 -0.320377 0.177 Uiso 1 1 calc R U
C15_B:4 C -0.4965(8) 0.0667(7) -0.1028(5) 0.149(7) Uani 1 1 d . U
O17_B:4 O -0.2887(4) 0.1029(4) -0.2150(3) 0.126(4) Uani 1 1 d . U
O21_B:4 O -0.6109(11) -0.0397(13) -0.2242(14) 0.40(2) Uani 1 1 d . U
C39_B:4 C -0.2515(7) 0.0489(7) -0.3157(6) 0.141(7) Uani 1 1 d . U
H39_B:4 H -0.223657 0.044307 -0.311844 0.183 Uiso 1 1 calc R U
C42_B:4 C -0.2407(6) 0.0592(7) -0.2511(5) 0.141(6) Uani 1 1 d . U
H42A_B:4 H -0.254411 0.048414 -0.234843 0.184 Uiso 1 1 calc R U
H42B_B:4 H -0.214907 0.047273 -0.249524 0.184 Uiso 1 1 calc R U
O27_B:4 O -0.4813(7) 0.1439(8) 0.0391(5) 0.239(9) Uani 1 1 d . U
O10_B:4 O -0.1487(12) 0.1622(12) -0.2883(9) 0.326(15) Uani 1 1 d . U
C47_B:4 C -0.1884(8) 0.1456(8) -0.2417(7) 0.156(6) Uani 1 1 d . U
C8_B:4 C -0.4185(7) 0.1607(7) -0.0556(4) 0.131(5) Uani 1 1 d . U
C7_B:4 C -0.3869(6) 0.1837(7) -0.0654(5) 0.140(5) Uani 1 1 d . U
H7A_B:4 H -0.364609 0.169082 -0.068755 0.182 Uiso 1 1 calc R U
H7B_B:4 H -0.376268 0.198929 -0.046306 0.182 Uiso 1 1 calc R U
C18_B:4 C -0.5602(7) 0.0648(7) -0.1616(5) 0.148(7) Uani 1 1 d . U
H18_B:4 H -0.581375 0.068752 -0.180324 0.192 Uiso 1 1 calc R U
S3_B:4 S -0.3308(3) 0.2709(2) -0.2688(2) 0.174(3) Uani 1 1 d . U
S_B:4 S -0.4762(3) -0.03556(19) -0.38972(16) 0.152(2) Uani 1 1 d . U
C1_B:4 C -0.4124(5) 0.2154(5) -0.1589(4) 0.117(5) Uani 1 1 d . U
C19_B:4 C -0.5198(6) 0.0637(6) -0.1649(5) 0.125(5) Uani 1 1 d . U
O8_B:4 O -0.2260(6) 0.0111(6) -0.3760(5) 0.205(7) Uani 1 1 d . U
O19_B:4 O -0.3903(4) 0.0358(4) -0.2659(3) 0.135(4) Uani 1 1 d . U
O4_B:4 O -0.4612(7) -0.0634(8) -0.3940(7) 0.303(14) Uani 1 1 d . U
C37_B:4 C -0.3101(6) 0.0566(5) -0.2925(5) 0.120(5) Uani 1 1 d . U
C40_B:4 C -0.2715(7) 0.0494(7) -0.3475(6) 0.142(7) Uani 1 1 d . U
S1_B:4 S -0.2489(3) 0.0459(3) -0.38174(19) 0.177(3) Uani 1 1 d . U
O24_B:4 O -0.6142(7) 0.0122(8) -0.1122(6) 0.234(8) Uani 1 1 d . U
O13_B:4 O -0.3020(14) 0.2971(8) -0.2509(9) 0.344(15) Uani 1 1 d . U
S4_B:4 S -0.5753(4) -0.0571(3) -0.2324(3) 0.215(4) Uani 1 1 d . U
C9_B:4 C -0.4391(7) 0.1723(7) -0.0311(4) 0.145(6) Uani 1 1 d . U
H9_B:4 H -0.434278 0.194630 -0.022110 0.188 Uiso 1 1 calc R U
O12_B:4 O -0.1421(10) 0.1988(10) -0.2494(11) 0.321(14) Uani 1 1 d . U
C32_B:4 C -0.4253(7) 0.0122(5) -0.3561(5) 0.129(6) Uani 1 1 d . U
H32_B:4 H -0.420781 0.018227 -0.377321 0.168 Uiso 1 1 calc R U
S2_B:4 S -0.1451(4) 0.1648(4) -0.2533(4) 0.222(4) Uani 1 1 d . U
C17_B:4 C -0.5676(7) 0.0598(8) -0.1287(6) 0.161(7) Uani 1 1 d . U
C24_B:4 C -0.5363(8) -0.0275(7) -0.2302(6) 0.154(6) Uani 1 1 d . U
S6_B:4 S -0.4926(3) 0.1648(3) 0.01054(17) 0.200(4) Uani 1 1 d . U
C44_B:4 C -0.2568(6) 0.1172(7) -0.2245(6) 0.133(6) Uani 1 1 d . U
O16_B:4 O -0.3414(4) 0.1593(4) -0.1721(4) 0.139(4) Uani 1 1 d . U
O5_B:4 O -0.4944(9) -0.0084(6) -0.4120(5) 0.262(11) Uani 1 1 d . U
C4_C:1 C -0.1193(5) 0.1329(5) -0.0142(4) 0.130(5) Uani 1 1 d D U
C5_C:1 C -0.1517(5) 0.1102(4) -0.0050(4) 0.119(5) Uani 1 1 d D U
H5A_C:1 H -0.174943 0.124249 -0.003624 0.167 Uiso 1 1 calc R U
H5B_C:1 H -0.141267 0.099365 0.016615 0.167 Uiso 1 1 calc R U
H5C_C:1 H -0.159633 0.092658 -0.022117 0.167 Uiso 1 1 calc R U
C2_C:1 C -0.0541(6) 0.1313(5) -0.0356(4) 0.144(5) Uani 1 1 d D U
C1M_C:1 C -0.0183(7) 0.1065(6) -0.0387(8) 0.205(11) Uani 1 1 d D U
H1M1_C:1 H -0.028554 0.087731 -0.053886 0.287 Uiso 1 1 calc R U
H1M2_C:1 H -0.006039 0.097349 -0.016679 0.287 Uiso 1 1 calc R U
H1M3_C:1 H 0.001695 0.119306 -0.047507 0.287 Uiso 1 1 calc R U
C1_C:1 C -0.0392(8) 0.1618(7) -0.0124(6) 0.188(10) Uani 1 1 d D U
H1A_C:1 H -0.020252 0.175218 -0.021817 0.264 Uiso 1 1 calc R U
H1B_C:1 H -0.026049 0.153344 0.009683 0.264 Uiso 1 1 calc R U
H1C_C:1 H -0.061981 0.176151 -0.010454 0.264 Uiso 1 1 calc R U
O2_C:1 O -0.0647(5) 0.1476(5) -0.0689(4) 0.198(7) Uani 1 1 d D U
H2_C:1 H -0.084617 0.160139 -0.069979 0.257 Uiso 1 1 calc R U
O4_C:1 O -0.1379(4) 0.1514(3) -0.0444(3) 0.136(4) Uani 1 1 d D U
H4_C:1 H -0.125570 0.147264 -0.059434 0.176 Uiso 1 1 calc R U
C3_C:1 C -0.0842(5) 0.1107(6) -0.0216(6) 0.148(6) Uani 1 1 d D U
H3A_C:1 H -0.070304 0.099484 -0.000685 0.193 Uiso 1 1 calc R U
H3B_C:1 H -0.095403 0.092590 -0.037720 0.193 Uiso 1 1 calc R U
C1_C:2 C -0.2346(9) 0.0274(6) 0.3037(6) 0.191(9) Uani 1 1 d D U
H1A_C:2 H -0.261486 0.037015 0.296944 0.267 Uiso 1 1 calc R U
H1B_C:2 H -0.220143 0.030762 0.285870 0.267 Uiso 1 1 calc R U
H1C_C:2 H -0.220261 0.038797 0.324050 0.267 Uiso 1 1 calc R U
C5_C:2 C -0.3288(6) -0.0307(7) 0.3007(4) 0.165(8) Uani 1 1 d D U
H5A_C:2 H -0.357812 -0.028247 0.293264 0.232 Uiso 1 1 calc R U
H5B_C:2 H -0.318621 -0.013204 0.317418 0.232 Uiso 1 1 calc R U
H5C_C:2 H -0.322661 -0.053375 0.310638 0.232 Uiso 1 1 calc R U
O4_C:2 O -0.3350(7) -0.0486(9) 0.2453(6) 0.284(14) Uani 1 1 d D U
H4_C:2 H -0.327138 -0.047452 0.227389 0.369 Uiso 1 1 calc R U
C2_C:2 C -0.2376(7) -0.0119(7) 0.3107(5) 0.175(8) Uani 1 1 d D U
O2_C:2 O -0.2549(5) -0.0143(6) 0.3406(4) 0.192(7) Uani 1 1 d D U
H2_C:2 H -0.240249 -0.003866 0.356462 0.250 Uiso 1 1 calc R U
C3_C:2 C -0.2639(7) -0.0329(7) 0.2819(6) 0.173(8) Uani 1 1 d D U
H3A_C:2 H -0.252533 -0.029686 0.261917 0.225 Uiso 1 1 calc R U
H3B_C:2 H -0.260221 -0.057300 0.288154 0.225 Uiso 1 1 calc R U
C1M_C:2 C -0.1936(6) -0.0270(7) 0.3184(6) 0.174(8) Uani 1 1 d D U
H1M1_C:2 H -0.179198 -0.019294 0.340443 0.244 Uiso 1 1 calc R U
H1M2_C:2 H -0.179536 -0.019172 0.301419 0.244 Uiso 1 1 calc R U
H1M3_C:2 H -0.194823 -0.052019 0.318118 0.244 Uiso 1 1 calc R U
C4_C:2 C -0.3092(7) -0.0267(7) 0.2710(5) 0.169(7) Uani 1 1 d D U
C1M_C:3 C -0.5678(9) 0.2641(8) -0.1242(7) 0.229(11) Uani 1 1 d D U
H1M1_C:3 H -0.582411 0.258849 -0.146910 0.321 Uiso 1 1 calc R U
H1M2_C:3 H -0.547034 0.280985 -0.125021 0.321 Uiso 1 1 calc R U
H1M3_C:3 H -0.586356 0.273247 -0.111310 0.321 Uiso 1 1 calc R U
C5_C:3 C -0.5049(7) 0.1603(7) -0.1524(6) 0.184(8) Uani 1 1 d D U
H5A_C:3 H -0.490488 0.139034 -0.145462 0.258 Uiso 1 1 calc R U
H5B_C:3 H -0.489430 0.174378 -0.164735 0.258 Uiso 1 1 calc R U
H5C_C:3 H -0.530955 0.155038 -0.166791 0.258 Uiso 1 1 calc R U
O4_C:3 O -0.5392(8) 0.1593(7) -0.1089(6) 0.239(9) Uani 1 1 d D U
H4_C:3 H -0.559719 0.170800 -0.108677 0.310 Uiso 1 1 calc R U
O2_C:3 O -0.5863(7) 0.2149(7) -0.1060(5) 0.260(10) Uani 1 1 d D U
H2_C:3 H -0.596214 0.224681 -0.091579 0.338 Uiso 1 1 calc R U
C3_C:3 C -0.5294(9) 0.2123(7) -0.1300(6) 0.199(8) Uani 1 1 d D U
H3A_C:3 H -0.549938 0.209045 -0.150820 0.259 Uiso 1 1 calc R U
H3B_C:3 H -0.508746 0.227475 -0.135635 0.259 Uiso 1 1 calc R U
C1_C:3 C -0.5245(9) 0.2323(10) -0.0707(5) 0.238(13) Uani 1 1 d D U
H1A_C:3 H -0.517081 0.255979 -0.064714 0.333 Uiso 1 1 calc R U
H1B_C:3 H -0.500251 0.218407 -0.068225 0.333 Uiso 1 1 calc R U
H1C_C:3 H -0.541033 0.223460 -0.055926 0.333 Uiso 1 1 calc R U
C2_C:3 C -0.5481(7) 0.2307(7) -0.1071(5) 0.186(8) Uani 1 1 d D U
C4_C:3 C -0.5110(10) 0.1799(7) -0.1214(7) 0.235(14) Uani 1 1 d D U
C2_C:4 C 0.0624(7) 0.2872(7) 0.3809(6) 0.201(9) Uani 1 1 d D U
C4_C:4 C 0.0770(7) 0.2859(8) 0.4492(6) 0.198(10) Uani 1 1 d D U
C5_C:4 C 0.1192(5) 0.2961(5) 0.4469(4) 0.130(5) Uani 1 1 d D U
H5A_C:4 H 0.131707 0.309055 0.466881 0.182 Uiso 1 1 calc R U
H5B_C:4 H 0.118100 0.310256 0.427076 0.182 Uiso 1 1 calc R U
H5C_C:4 H 0.135009 0.275572 0.445365 0.182 Uiso 1 1 calc R U
C1M_C:4 C 0.0445(9) 0.3234(7) 0.3828(6) 0.212(12) Uani 1 1 d D U
H1M1_C:4 H 0.054370 0.332816 0.405207 0.297 Uiso 1 1 calc R U
H1M2_C:4 H 0.015321 0.321842 0.378262 0.297 Uiso 1 1 calc R U
H1M3_C:4 H 0.052542 0.338248 0.366286 0.297 Uiso 1 1 calc R U
C3_C:4 C 0.0647(9) 0.2671(7) 0.4142(5) 0.199(8) Uani 1 1 d D U
H3A_C:4 H 0.083694 0.248039 0.414393 0.258 Uiso 1 1 calc R U
H3B_C:4 H 0.038101 0.256691 0.413038 0.258 Uiso 1 1 calc R U
O2_C:4 O 0.1034(7) 0.2885(6) 0.3765(4) 0.217(8) Uani 1 1 d D U
H2_C:4 H 0.103883 0.297693 0.358148 0.283 Uiso 1 1 calc R U
O4_C:4 O 0.0758(8) 0.2637(9) 0.4780(5) 0.293(15) Uani 1 1 d D U
H4_C:4 H 0.052138 0.258318 0.477650 0.381 Uiso 1 1 calc R U
C1_C:4 C 0.0445(9) 0.2665(7) 0.3512(6) 0.209(10) Uani 1 1 d D U
H1A_C:4 H 0.047596 0.278491 0.330989 0.293 Uiso 1 1 calc R U
H1B_C:4 H 0.016040 0.263044 0.350518 0.293 Uiso 1 1 calc R U
H1C_C:4 H 0.057969 0.244388 0.352537 0.293 Uiso 1 1 calc R U
C4_C:5 C -0.1889(7) -0.2348(9) 0.2263(5) 0.218(13) Uani 1 1 d D U
C1M_C:5 C -0.3005(7) -0.2277(8) 0.1781(6) 0.194(10) Uani 1 1 d D U
H1M1_C:5 H -0.297810 -0.207716 0.164382 0.272 Uiso 1 1 calc R U
H1M2_C:5 H -0.310656 -0.220508 0.197534 0.272 Uiso 1 1 calc R U
H1M3_C:5 H -0.319274 -0.243893 0.164817 0.272 Uiso 1 1 calc R U
O2_C:5 O -0.2418(6) -0.2466(7) 0.1608(4) 0.216(9) Uani 1 1 d D U
H2_C:5 H -0.256708 -0.257849 0.145701 0.281 Uiso 1 1 calc R U
O4_C:5 O -0.1721(5) -0.2250(6) 0.1978(4) 0.204(8) Uani 1 1 d D U
H4_C:5 H -0.190268 -0.217210 0.182623 0.265 Uiso 1 1 calc R U
C3_C:5 C -0.2333(5) -0.2233(7) 0.2163(5) 0.161(7) Uani 1 1 d D U
H3A_C:5 H -0.244712 -0.223480 0.236440 0.209 Uiso 1 1 calc R U
H3B_C:5 H -0.234123 -0.199465 0.208163 0.209 Uiso 1 1 calc R U
C5_C:5 C -0.1684(7) -0.2127(7) 0.2568(5) 0.170(9) Uani 1 1 d D U
H5A_C:5 H -0.139362 -0.215630 0.260824 0.239 Uiso 1 1 calc R U
H5B_C:5 H -0.177759 -0.219945 0.276659 0.239 Uiso 1 1 calc R U
H5C_C:5 H -0.175113 -0.188649 0.252223 0.239 Uiso 1 1 calc R U
C2_C:5 C -0.2595(6) -0.2449(6) 0.1897(5) 0.150(6) Uani 1 1 d D U
C1_C:5 C -0.2653(8) -0.2824(6) 0.2018(7) 0.191(9) Uani 1 1 d D U
H1A_C:5 H -0.285861 -0.293946 0.185223 0.267 Uiso 1 1 calc R U
H1B_C:5 H -0.273538 -0.281574 0.223206 0.267 Uiso 1 1 calc R U
H1C_C:5 H -0.240050 -0.294847 0.204562 0.267 Uiso 1 1 calc R U
C1_C:6 C 0.4312(5) 0.1050(5) 0.4307(3) 0.127(6) Uani 1 1 d D U
H1A_C:6 H 0.450815 0.105913 0.416578 0.178 Uiso 1 1 calc R U
H1B_C:6 H 0.410671 0.122387 0.423380 0.178 Uiso 1 1 calc R U
H1C_C:6 H 0.418808 0.082405 0.429008 0.178 Uiso 1 1 calc R U
C4_C:6 C 0.3800(5) 0.1106(5) 0.4868(4) 0.132(6) Uani 1 1 d D U
C5_C:6 C 0.3622(4) 0.0866(3) 0.4592(3) 0.106(5) Uani 1 1 d D U
H5A_C:6 H 0.334919 0.080818 0.460690 0.148 Uiso 1 1 calc R U
H5B_C:6 H 0.378341 0.065728 0.461079 0.148 Uiso 1 1 calc R U
H5C_C:6 H 0.361864 0.097475 0.437617 0.148 Uiso 1 1 calc R U
O4_C:6 O 0.3465(6) 0.1314(6) 0.4948(6) 0.244(10) Uani 1 1 d D U
H4_C:6 H 0.355481 0.144308 0.510909 0.317 Uiso 1 1 calc R U
C3_C:6 C 0.4169(6) 0.1299(5) 0.4810(5) 0.145(6) Uani 1 1 d D U
H3A_C:6 H 0.429969 0.140100 0.502704 0.189 Uiso 1 1 calc R U
H3B_C:6 H 0.406911 0.149057 0.465852 0.189 Uiso 1 1 calc R U
C1M_C:6 C 0.4885(8) 0.1328(9) 0.4648(6) 0.227(12) Uani 1 1 d D U
H1M1_C:6 H 0.495597 0.147137 0.484700 0.318 Uiso 1 1 calc R U
H1M2_C:6 H 0.482709 0.147224 0.444839 0.318 Uiso 1 1 calc R U
H1M3_C:6 H 0.510795 0.117517 0.463694 0.318 Uiso 1 1 calc R U
O2_C:6 O 0.4662(6) 0.0795(5) 0.4846(6) 0.247(10) Uani 1 1 d D U
H2_C:6 H 0.484724 0.071153 0.476890 0.322 Uiso 1 1 calc R U
C2_C:6 C 0.4519(6) 0.1117(5) 0.4664(4) 0.148(6) Uani 1 1 d D U
C4_C:7 C -0.0199(9) 0.0644(6) 0.3725(8) 0.203(10) Uani 1 1 d D U
C1_C:7 C -0.0569(13) -0.0268(8) 0.3797(7) 0.287(19) Uani 1 1 d D U
H1A_C:7 H -0.034523 -0.040496 0.375762 0.401 Uiso 1 1 calc R U
H1B_C:7 H -0.073832 -0.019976 0.358303 0.401 Uiso 1 1 calc R U
H1C_C:7 H -0.072648 -0.040270 0.392310 0.401 Uiso 1 1 calc R U
C2_C:7 C -0.0408(7) 0.0052(7) 0.3998(7) 0.211(10) Uani 1 1 d D U
O2_C:7 O -0.0150(9) -0.0108(11) 0.4296(7) 0.368(18) Uani 1 1 d D U
H2_C:7 H 0.000151 -0.025038 0.423447 0.478 Uiso 1 1 calc R U
C1M_C:7 C -0.0732(11) 0.0238(7) 0.4127(14) 0.41(3) Uani 1 1 d D U
H1M1_C:7 H -0.088217 0.007395 0.423180 0.580 Uiso 1 1 calc R U
H1M2_C:7 H -0.091381 0.035042 0.394059 0.580 Uiso 1 1 calc R U
H1M3_C:7 H -0.061042 0.040944 0.429137 0.580 Uiso 1 1 calc R U
C3_C:7 C -0.0210(10) 0.0278(6) 0.3758(10) 0.248(13) Uani 1 1 d D U
H3A_C:7 H 0.007284 0.020579 0.380493 0.322 Uiso 1 1 calc R U
H3B_C:7 H -0.032912 0.019363 0.353125 0.322 Uiso 1 1 calc R U
O4_C:7 O -0.0438(8) 0.0896(5) 0.3844(6) 0.254(10) Uani 1 1 d D U
H4_C:7 H -0.058300 0.080140 0.395698 0.330 Uiso 1 1 calc R U
C5_C:7 C -0.0043(9) 0.0793(8) 0.3432(6) 0.214(11) Uani 1 1 d D U
H5A_C:7 H -0.026809 0.088018 0.326274 0.299 Uiso 1 1 calc R U
H5B_C:7 H 0.009415 0.061416 0.333305 0.299 Uiso 1 1 calc R U
H5C_C:7 H 0.014327 0.097918 0.351160 0.299 Uiso 1 1 calc R U
C4_C:8 C -0.4206(8) -0.0414(10) -0.0545(6) 0.238(16) Uani 1 1 d D U
C5_C:8 C -0.4284(12) -0.0232(9) -0.0230(7) 0.248(16) Uani 1 1 d D U
H5A_C:8 H -0.403053 -0.020202 -0.006797 0.348 Uiso 1 1 calc R U
H5B_C:8 H -0.446520 -0.037043 -0.013029 0.348 Uiso 1 1 calc R U
H5C_C:8 H -0.440488 -0.000828 -0.029214 0.348 Uiso 1 1 calc R U
O2_C:8 O -0.3945(6) -0.0500(7) -0.1189(6) 0.246(10) Uani 1 1 d D U
H2_C:8 H -0.392713 -0.061320 -0.135818 0.320 Uiso 1 1 calc R U
C3_C:8 C -0.4413(10) -0.0247(9) -0.0867(6) 0.220(11) Uani 1 1 d D U
H3A_C:8 H -0.430193 -0.001523 -0.087580 0.286 Uiso 1 1 calc R U
H3B_C:8 H -0.469986 -0.022344 -0.086708 0.286 Uiso 1 1 calc R U
O4_C:8 O -0.3797(6) -0.0519(6) -0.0524(5) 0.220(8) Uani 1 1 d D U
H4_C:8 H -0.371198 -0.061841 -0.034210 0.286 Uiso 1 1 calc R U
C1M_C:8 C -0.4590(15) -0.0804(10) -0.1183(14) 0.38(3) Uani 1 1 d D U
H1M1_C:8 H -0.485987 -0.076635 -0.114782 0.531 Uiso 1 1 calc R U
H1M2_C:8 H -0.443905 -0.094514 -0.100156 0.531 Uiso 1 1 calc R U
H1M3_C:8 H -0.460479 -0.092024 -0.139634 0.531 Uiso 1 1 calc R U
C1_C:8 C -0.4593(10) -0.0239(13) -0.1486(7) 0.33(2) Uani 1 1 d D U
H1A_C:8 H -0.440706 -0.017444 -0.162588 0.459 Uiso 1 1 calc R U
H1B_C:8 H -0.470434 -0.003291 -0.140647 0.459 Uiso 1 1 calc R U
H1C_C:8 H -0.480934 -0.037702 -0.161677 0.459 Uiso 1 1 calc R U
C2_C:8 C -0.4370(7) -0.0446(7) -0.1187(6) 0.199(9) Uani 1 1 d D U
C1M_C:9 C 0.3538(12) 0.2793(17) 0.3158(12) 0.45(4) Uani 1 1 d D U
H1M1_C:9 H 0.326664 0.287634 0.314896 0.630 Uiso 1 1 calc R U
H1M2_C:9 H 0.369585 0.281346 0.338713 0.630 Uiso 1 1 calc R U
H1M3_C:9 H 0.352789 0.255365 0.308916 0.630 Uiso 1 1 calc R U
O2_C:9 O 0.3889(11) 0.2767(8) 0.2707(11) 0.42(2) Uani 1 1 d D U
H2_C:9 H 0.412814 0.272357 0.279141 0.550 Uiso 1 1 calc R U
C4_C:9 C 0.411(3) 0.3561(13) 0.2920(14) 0.54(4) Uani 1 1 d D U
C5_C:9 C 0.3909(14) 0.3912(12) 0.2905(17) 0.44(4) Uani 1 1 d D U
H5A_C:9 H 0.400406 0.405757 0.274451 0.612 Uiso 1 1 calc R U
H5B_C:9 H 0.397460 0.401866 0.312628 0.612 Uiso 1 1 calc R U
H5C_C:9 H 0.361916 0.388408 0.283528 0.612 Uiso 1 1 calc R U
C1_C:9 C 0.3415(12) 0.3197(12) 0.2655(12) 0.54(4) Uani 1 1 d D U
H1A_C:9 H 0.330291 0.303847 0.247464 0.755 Uiso 1 1 calc R U
H1B_C:9 H 0.353830 0.339025 0.256402 0.755 Uiso 1 1 calc R U
H1C_C:9 H 0.320265 0.328013 0.275958 0.755 Uiso 1 1 calc R U
C3_C:9 C 0.4075(18) 0.3248(14) 0.3116(12) 0.51(3) Uani 1 1 d D U
H3A_C:9 H 0.401349 0.331211 0.333239 0.660 Uiso 1 1 calc R U
H3B_C:9 H 0.433184 0.312267 0.316177 0.660 Uiso 1 1 calc R U
C2_C:9 C 0.3736(14) 0.3010(12) 0.2919(12) 0.48(4) Uani 1 1 d D U
O4_C:9 O 0.4187(14) 0.3429(10) 0.2608(14) 0.55(4) Uani 1 1 d D U
H4_C:9 H 0.424914 0.322300 0.263067 0.715 Uiso 1 1 calc R U
C1_C:10 C 0.1518(13) 0.4672(11) 0.1797(11) 0.35(2) Uani 1 1 d D U
H1A_C:10 H 0.169609 0.486664 0.186606 0.486 Uiso 1 1 calc R U
H1B_C:10 H 0.127190 0.475053 0.164819 0.486 Uiso 1 1 calc R U
H1C_C:10 H 0.165118 0.450541 0.168029 0.486 Uiso 1 1 calc R U
C1M_C:10 C 0.0990(10) 0.4630(7) 0.2114(12) 0.36(3) Uani 1 1 d D U
H1M1_C:10 H 0.096861 0.486757 0.203797 0.502 Uiso 1 1 calc R U
H1M2_C:10 H 0.093783 0.461678 0.233874 0.502 Uiso 1 1 calc R U
H1M3_C:10 H 0.079488 0.449036 0.196111 0.502 Uiso 1 1 calc R U
C3_C:10 C 0.1362(11) 0.4105(7) 0.2075(14) 0.36(2) Uani 1 1 d D U
H3A_C:10 H 0.138199 0.406318 0.184167 0.472 Uiso 1 1 calc R U
H3B_C:10 H 0.160916 0.400864 0.221527 0.472 Uiso 1 1 calc R U
C2_C:10 C 0.1413(9) 0.4497(8) 0.2120(10) 0.291(18) Uani 1 1 d D U
O4_C:10 O 0.0840(18) 0.3698(19) 0.1816(13) 0.63(5) Uani 1 1 d D U
H4_C:10 H 0.070803 0.384123 0.168574 0.814 Uiso 1 1 calc R U
C4_C:10 C 0.1041(16) 0.3869(11) 0.2128(15) 0.50(4) Uani 1 1 d D U
O2_C:10 O 0.1718(13) 0.4578(15) 0.2423(11) 0.46(3) Uani 1 1 d D U
H2_C:10 H 0.193532 0.448889 0.241070 0.598 Uiso 1 1 calc R U
C5_C:10 C 0.1178(14) 0.3564(7) 0.2374(11) 0.32(2) Uani 1 1 d D U
H5A_C:10 H 0.119854 0.335628 0.224572 0.442 Uiso 1 1 calc R U
H5B_C:10 H 0.098200 0.352847 0.251231 0.442 Uiso 1 1 calc R U
H5C_C:10 H 0.143870 0.361599 0.251734 0.442 Uiso 1 1 calc R U
C3_D:101 C -0.0229(10) -0.0897(13) 0.0836(8) 0.35(3) Uani 1 1 d D U
H3A_D:101 H 0.005065 -0.090770 0.080863 0.451 Uiso 1 1 calc R U
H3B_D:101 H -0.022268 -0.082333 0.106784 0.451 Uiso 1 1 calc R U
C2_D:101 C -0.0456(13) -0.0630(13) 0.0595(10) 0.42(3) Uani 1 1 d D U
H2_D:101 H -0.025623 -0.044218 0.060154 0.550 Uiso 1 1 calc R U
C1_D:101 C -0.0797(13) -0.0457(14) 0.0718(12) 0.42(3) Uani 1 1 d D U
H1A_D:101 H -0.079173 -0.021185 0.066345 0.547 Uiso 1 1 calc R U
H1B_D:101 H -0.105069 -0.055057 0.058553 0.547 Uiso 1 1 calc R U
O3_D:101 O -0.040(3) -0.1235(17) 0.079(3) 0.82(8) Uani 1 1 d D U
H3_D:101 H -0.059883 -0.124592 0.087584 1.063 Uiso 1 1 calc R U
O2_D:101 O -0.0546(14) -0.0740(12) 0.0239(8) 0.43(2) Uani 1 1 d D U
H2A_D:101 H -0.048663 -0.094564 0.022727 0.555 Uiso 1 1 calc R U
O1_D:101 O -0.0814(10) -0.0483(8) 0.1068(13) 0.45(3) Uani 1 1 d D U
H1_D:101 H -0.079563 -0.068818 0.112666 0.579 Uiso 1 1 calc R U
C3_D:102 C -0.2617(9) -0.1550(9) 0.1132(8) 0.300(15) Uani 1 1 d D U
H3A_D:102 H -0.277513 -0.164011 0.128738 0.389 Uiso 1 1 calc R U
H3B_D:102 H -0.265165 -0.129883 0.111851 0.389 Uiso 1 1 calc R U
O1_D:102 O -0.1566(10) -0.1539(8) 0.1717(10) 0.40(2) Uani 1 1 d D U
H1_D:102 H -0.154324 -0.174866 0.175685 0.518 Uiso 1 1 calc R U
O2_D:102 O -0.1965(10) -0.1515(6) 0.1001(7) 0.334(15) Uani 1 1 d D U
H2_D:102 H -0.179661 -0.136657 0.108329 0.434 Uiso 1 1 calc R U
O3_D:102 O -0.2754(16) -0.1701(7) 0.0801(11) 0.46(3) Uani 1 1 d D U
H3_D:102 H -0.271755 -0.191231 0.081352 0.595 Uiso 1 1 calc R U
C2_D:102 C -0.2170(9) -0.1639(7) 0.1259(6) 0.255(11) Uani 1 1 d D U
H2A_D:102 H -0.213684 -0.189187 0.128497 0.332 Uiso 1 1 calc R U
C1_D:102 C -0.1977(10) -0.1459(8) 0.1588(7) 0.252(13) Uani 1 1 d D U
H1A_D:102 H -0.200121 -0.120950 0.155229 0.328 Uiso 1 1 calc R U
H1B_D:102 H -0.212989 -0.151946 0.175831 0.328 Uiso 1 1 calc R U
O_S:1 O 0.1860(8) 0.1361(7) 0.0516(6) 0.243(9) Uiso 1 1 d . .
O_S:2 O 0.6911(6) 0.1052(6) 0.5560(5) 0.202(7) Uiso 1 1 d . .
O_S:3 O -0.4200(9) 0.1464(9) 0.1926(7) 0.279(12) Uiso 1 1 d . .
O_S:4 O -0.1052(8) -0.0831(7) -0.0879(6) 0.243(9) Uiso 1 1 d . .
O_S:5 O 0.3971(8) 0.3319(7) 0.4168(6) 0.237(9) Uiso 1 1 d . .
O_S:6 O -0.4266(8) 0.3211(8) -0.2580(6) 0.246(9) Uiso 1 1 d . .
O_S:7 O -0.4237(10) 0.0774(9) 0.2312(8) 0.303(13) Uiso 1 1 d . .
O_S:8 O 0.0364(15) 0.3652(14) 0.4693(12) 0.41(2) Uiso 1 1 d . .
O_S:9 O 0.3837(11) -0.0090(11) 0.4039(10) 0.341(15) Uiso 1 1 d . .
O_S:10 O -0.0049(16) 0.1525(16) 0.6344(14) 0.43(2) Uiso 1 1 d . .
O_S:11 O -0.3997(8) -0.1977(7) 0.0486(6) 0.254(9) Uiso 1 1 d . .
O_S:12 O 0.460(3) 0.287(3) 0.362(2) 0.69(6) Uiso 1 1 d . .
O_S:13 O -0.0560(11) 0.3141(10) 0.0494(9) 0.321(14) Uiso 1 1 d . .
O_S:14 O -0.5476(16) -0.1221(16) -0.2941(13) 0.44(3) Uiso 1 1 d . .
O_S:15 O 0.3479(10) 0.0092(9) 0.3441(9) 0.319(14) Uiso 1 1 d . .
O_S:16 O -0.1432(10) 0.0000(12) 0.4287(10) 0.357(18) Uiso 1 1 d . .
O_S:17 O -0.4616(13) -0.1222(13) -0.2073(11) 0.380(19) Uiso 1 1 d . .
O_S:18 O 0.1132(10) 0.3345(9) 0.3254(8) 0.293(13) Uiso 1 1 d . .
O_S:19 O -0.2882(14) 0.4717(13) -0.2690(12) 0.39(2) Uiso 1 1 d . .
O_S:20 O 0.1705(8) 0.3774(7) 0.3304(6) 0.249(9) Uiso 1 1 d . .
O_S:21 O -0.4210(8) 0.3559(8) -0.1991(7) 0.251(10) Uiso 1 1 d . .
O_S:22 O 0.0766(7) -0.1120(7) 0.3022(6) 0.233(9) Uiso 1 1 d . .
O_S:23 O 0.0672(8) -0.0775(8) 0.2390(7) 0.258(10) Uiso 1 1 d . .
O_S:24 O -0.3953(10) -0.0899(10) -0.1793(9) 0.312(14) Uiso 1 1 d . .
O_S:25 O -0.5636(15) -0.0660(12) 0.1430(12) 0.40(2) Uiso 1 1 d . .
O_S:26 O -0.5771(9) 0.3883(8) -0.3307(7) 0.285(11) Uiso 1 1 d . .
O_S:27 O -0.0363(13) 0.2828(12) 0.6382(11) 0.362(17) Uiso 1 1 d . .
O_S:28 O 0.0887(10) 0.1684(9) -0.0355(8) 0.304(13) Uiso 1 1 d . .
O_S:29 O 0.5371(10) 0.1957(10) 0.4034(9) 0.315(13) Uiso 1 1 d . .
O_S:30 O -0.4604(6) -0.0116(5) 0.2466(5) 0.203(6) Uiso 1 1 d . .
O_S:31 O 0.0649(14) 0.0554(12) -0.0596(11) 0.40(2) Uiso 1 1 d . .
O_S:32 O -0.2046(18) 0.1822(14) -0.3482(15) 0.48(3) Uiso 1 1 d . .
O_S:33 O 0.0551(11) 0.1188(10) -0.0909(9) 0.318(14) Uiso 1 1 d . .
O_S:34 O 0.3010(12) 0.1070(11) 0.1482(10) 0.343(16) Uiso 1 1 d . .
O_S:35 O 0.1273(11) 0.1908(11) 0.7642(9) 0.330(15) Uiso 1 1 d . .
O_S:36 O -0.4676(14) 0.1827(13) 0.2598(11) 0.384(19) Uiso 1 1 d . .
O_S:37 O 0.1224(14) 0.0406(13) 0.0618(12) 0.39(2) Uiso 1 1 d . .
O_S:38 O -0.4439(13) -0.1709(12) -0.0815(11) 0.374(18) Uiso 1 1 d . .
O_S:39 O -0.0929(8) 0.1027(8) 0.4371(7) 0.270(10) Uiso 1 1 d . .
O_S:40 O -0.5902(7) 0.1279(7) -0.0684(6) 0.234(8) Uiso 1 1 d . .
O_S:41 O -0.0215(17) 0.2150(17) 0.4955(15) 0.46(3) Uiso 1 1 d . .
O_S:42 O -0.0032(17) 0.2646(16) -0.0367(9) 0.46(3) Uiso 1 1 d . .
O_S:43 O 0.067(2) 0.0009(18) -0.1275(17) 0.48(3) Uiso 1 1 d . .
O_S:44 O 0.086(3) -0.002(2) 0.081(2) 0.63(5) Uiso 1 1 d . .
O_S:45 O -0.0108(7) 0.2609(6) 0.0181(5) 0.227(7) Uiso 1 1 d . U
O_S:46 O 0.0216(7) 0.2335(7) 0.0260(6) 0.245(8) Uiso 1 1 d . U
O_S:47 O 0.2319(12) 0.4980(13) 0.4556(10) 0.40(2) Uiso 1 1 d . .
O_S:48 O -0.3011(7) -0.2477(6) -0.0675(6) 0.240(8) Uiso 1 1 d . .
O_S:49 O -0.1212(11) -0.1118(10) 0.1182(9) 0.323(14) Uiso 1 1 d . .
O_S:50 O -0.2163(15) 0.3544(14) 0.0488(12) 0.40(2) Uiso 1 1 d . .
O_S:51 O -0.584(2) -0.0828(19) 0.0215(17) 0.50(3) Uiso 1 1 d . .
O_S:52 O -0.1194(11) -0.1613(11) 0.0571(10) 0.345(16) Uiso 1 1 d . .
O_S:53 O -0.2945(13) 0.4037(12) -0.1805(11) 0.378(18) Uiso 1 1 d . .
O_S:54 O -0.0304(9) 0.3467(8) 0.1437(7) 0.286(11) Uiso 1 1 d . .
O_S:55 O -0.0123(18) 0.0824(17) 0.6018(15) 0.46(3) Uiso 1 1 d . .
O_S:56 O 0.4415(11) 0.1013(10) 0.3651(7) 0.327(14) Uiso 1 1 d . .
O_S:57 O 0.367(2) 0.1883(19) 0.2095(17) 0.49(3) Uiso 1 1 d . .
O_S:58 O 0.299(2) 0.434(2) 0.535(2) 0.56(4) Uiso 1 1 d . .
O_S:59 O 0.4046(9) 0.3932(9) 0.5575(8) 0.299(12) Uiso 1 1 d . .
O_S:60 O 0.1757(9) 0.4861(10) 0.4179(8) 0.322(13) Uiso 1 1 d . .
O_S:61 O 0.239(2) 0.409(2) 0.6344(18) 0.52(4) Uiso 1 1 d . .
O_S:62 O -0.6533(19) 0.1675(17) -0.0473(15) 0.48(3) Uiso 1 1 d . .
O_S:63 O 0.2063(11) -0.1530(10) 0.3031(9) 0.309(14) Uiso 1 1 d . .
O_S:64 O 0.5405(12) 0.2795(12) 0.3573(10) 0.363(17) Uiso 1 1 d . .
O_S:65 O -0.0273(13) 0.1474(12) -0.1144(11) 0.368(18) Uiso 1 1 d . .
O_S:66 O -0.0944(16) 0.1594(15) -0.1737(10) 0.45(2) Uiso 1 1 d . .
O_S:67 O -0.1748(9) 0.2386(8) -0.1612(7) 0.275(11) Uiso 1 1 d . .
O_S:68 O -0.190(2) 0.2709(18) -0.2099(13) 0.50(3) Uiso 1 1 d . .
O_S:69 O -0.338(2) 0.409(2) -0.3007(19) 0.53(4) Uiso 1 1 d . .
O_S:70 O -0.3264(15) 0.3649(14) -0.3515(12) 0.42(2) Uiso 1 1 d . .
O_S:71 O -0.4141(14) 0.2308(13) -0.4310(13) 0.42(2) Uiso 1 1 d . .
O_S:72 O -0.443(2) 0.281(3) -0.493(2) 0.74(6) Uiso 1 1 d . .
O_S:73 O -0.3693(13) 0.1886(12) -0.4392(11) 0.372(19) Uiso 1 1 d . .
O_S:74 O -0.2665(16) 0.1634(16) -0.4501(13) 0.44(2) Uiso 1 1 d . .
O_S:75 O -0.2054(12) 0.3794(11) -0.2501(10) 0.335(15) Uiso 1 1 d . .
O_S:76 O -0.3646(14) 0.4028(13) -0.1857(12) 0.39(2) Uiso 1 1 d . .
O_S:77 O 0.0409(12) 0.4648(11) 0.1376(10) 0.340(16) Uiso 1 1 d . .
O_S:78 O -0.5405(18) -0.0227(14) 0.1128(15) 0.46(3) Uiso 1 1 d . .
O_S:79 O -0.587(3) -0.137(2) -0.003(2) 0.61(5) Uiso 1 1 d . .
O_S:80 O -0.531(3) -0.146(3) -0.132(2) 0.62(5) Uiso 1 1 d . .
O_S:81 O 0.4692(15) 0.0328(14) 0.4103(12) 0.42(2) Uiso 1 1 d . .
O_S:82 O 0.3967(12) 0.0442(11) 0.3321(11) 0.369(18) Uiso 1 1 d . .
O_S:83 O 0.3376(16) -0.0097(15) 0.2391(13) 0.42(2) Uiso 1 1 d . .
O_S:84 O 0.3859(13) 0.2932(15) 0.1542(14) 0.44(2) Uiso 1 1 d . .
O_S:85 O 0.3184(16) 0.3572(15) 0.1780(14) 0.41(2) Uiso 1 1 d . .
O_S:86 O 0.3210(12) 0.2821(12) 0.1599(11) 0.373(18) Uiso 1 1 d . .
O_S:87 O 0.4583(12) 0.3780(11) 0.4324(10) 0.342(15) Uiso 1 1 d . .
O_S:88 O 0.4959(18) 0.4113(17) 0.5161(15) 0.47(3) Uiso 1 1 d . .
O_S:89 O 0.4662(12) 0.4209(13) 0.5662(13) 0.40(2) Uiso 1 1 d . .
O_S:90 O 0.0483(11) 0.2082(10) -0.0132(9) 0.342(16) Uiso 1 1 d . .
O_S:91 O 0.587(2) 0.007(2) 0.437(2) 0.54(4) Uiso 1 1 d . .
O_S:92 O -0.2411(17) 0.2876(16) -0.3200(14) 0.43(2) Uiso 1 1 d . .
O_S:93 O -0.1978(17) 0.2413(13) -0.3391(15) 0.45(3) Uiso 1 1 d . .
O_S:94 O -0.563(2) 0.227(2) 0.0200(19) 0.58(4) Uiso 1 1 d . .
O_S:95 O -0.7125(8) 0.0281(8) -0.2005(8) 0.291(11) Uiso 1 1 d . .
O_S:96 O -0.6579(10) -0.0048(10) -0.2000(10) 0.347(16) Uiso 1 1 d . .
O_S:97 O -0.6420(19) -0.1701(18) -0.3398(16) 0.48(3) Uiso 1 1 d . .
O_S:98 O -0.6744(17) -0.1218(16) -0.4472(14) 0.44(3) Uiso 1 1 d . .
O_S:99 O -0.469(2) -0.141(2) -0.0244(18) 0.54(4) Uiso 1 1 d . .
O_S:100 O -0.733(3) 0.000(3) -0.255(2) 0.62(5) Uiso 1 1 d . .
O_S:101 O -0.689(2) -0.037(2) -0.288(2) 0.53(4) Uiso 1 1 d . .
O_S:102 O 0.108(4) 0.277(4) -0.071(3) 0.79(8) Uiso 1 1 d . .
O_S:103 O 0.1768(17) 0.1478(16) -0.0105(14) 0.46(3) Uiso 1 1 d . .
O_S:104 O 0.254(3) 0.084(3) 0.055(2) 0.58(5) Uiso 1 1 d . .
O_S:105 O 0.0680(15) -0.0041(13) 0.1328(12) 0.40(2) Uiso 1 1 d . .
O_S:106 O -0.2217(17) 0.2383(16) 0.2279(14) 0.44(3) Uiso 1 1 d . .
O_S:107 O -0.0626(12) 0.2821(11) 0.3650(11) 0.367(17) Uiso 1 1 d . .
O_S:108 O 0.2252(17) -0.0591(16) 0.1634(14) 0.45(3) Uiso 1 1 d . .
O_S:109 O -0.1829(11) -0.1863(12) 0.0479(12) 0.384(19) Uiso 1 1 d . .
O_S:110 O 0.5889(17) 0.1231(17) 0.4727(14) 0.44(3) Uiso 1 1 d . .
O_S:111 O 0.1004(11) 0.0959(9) -0.0231(9) 0.324(14) Uiso 1 1 d . .
O_S:112 O 0.0876(19) 0.0436(12) -0.0024(16) 0.49(3) Uiso 1 1 d . .
O_S:113 O -0.152(2) 0.3360(19) -0.0976(17) 0.51(3) Uiso 1 1 d . .
O_S:114 O 0.206(2) 0.032(2) 0.0668(18) 0.52(4) Uiso 1 1 d . .
O_S:115 O 0.127(3) -0.037(3) 0.1457(14) 0.74(7) Uiso 1 1 d . .
O_S:116 O 0.059(3) -0.243(3) 0.294(2) 0.62(5) Uiso 1 1 d . .
O_S:117 O 0.0820(15) -0.1586(14) 0.2130(13) 0.41(2) Uiso 1 1 d . .
O_S:118 O 0.0294(16) -0.0921(15) 0.1817(14) 0.44(2) Uiso 1 1 d . .
O_S:119 O 0.0730(9) 0.1519(8) 0.7252(8) 0.279(12) Uiso 1 1 d . .
O_S:120 O 0.0780(14) 0.0982(14) 0.6926(12) 0.38(2) Uiso 1 1 d . .
O_S:121 O -0.556(2) -0.131(2) -0.366(2) 0.60(4) Uiso 1 1 d . .
O_S:122 O -0.2174(19) 0.0203(11) 0.3924(16) 0.48(3) Uiso 1 1 d . .
O_S:123 O -0.206(2) -0.059(2) 0.4101(19) 0.59(4) Uiso 1 1 d . .
O_S:124 O -0.3626(9) 0.0576(8) 0.2826(8) 0.280(11) Uiso 1 1 d . .
O_S:125 O -0.4650(17) 0.0499(16) 0.3194(15) 0.47(3) Uiso 1 1 d . .
O_S:126 O -0.418(4) -0.010(4) 0.377(3) 0.80(7) Uiso 1 1 d . .
O_S:127 O -0.322(5) 0.310(2) -0.373(4) 1.04(13) Uiso 1 1 d . .
O_S:128 O -0.237(3) 0.260(3) 0.1734(19) 0.69(6) Uiso 1 1 d . .
O_S:129 O -0.1702(15) 0.3152(15) 0.2144(13) 0.41(2) Uiso 1 1 d . .
O_S:130 O -0.094(2) 0.250(2) 0.4521(19) 0.55(4) Uiso 1 1 d . .
O_S:131 O 0.0912(19) -0.2111(18) 0.2437(17) 0.49(3) Uiso 1 1 d . .
O_S:132 O -0.405(2) 0.1566(19) 0.3001(16) 0.49(3) Uiso 1 1 d . .
O_S:133 O 0.0639(8) -0.0639(7) 0.4797(7) 0.262(10) Uiso 1 1 d . .
O_S:134 O -0.3708(12) 0.3902(12) -0.0989(10) 0.344(16) Uiso 1 1 d . .
O_S:135 O 0.1187(13) -0.1521(13) 0.3917(11) 0.367(19) Uiso 1 1 d . .
O_S:136 O -0.3640(12) -0.2640(12) 0.0696(10) 0.357(18) Uiso 1 1 d . .
O_S:137 O -0.2848(10) -0.2351(8) 0.0940(8) 0.306(12) Uiso 1 1 d . .
O_S:138 O -0.2781(13) -0.2927(9) 0.1062(11) 0.378(19) Uiso 1 1 d . .
O_S:139 O 0.300(2) 0.283(2) 0.2094(12) 0.58(4) Uiso 1 1 d . .
O_S:140 O 0.5704(13) 0.0614(13) 0.4635(11) 0.377(19) Uiso 1 1 d . .
O_S:141 O 0.5150(16) 0.0390(13) 0.481(2) 0.60(5) Uiso 1 1 d . .
O_S:142 O 0.110(3) -0.019(3) 0.651(3) 0.74(6) Uiso 1 1 d . .
O_S:143 O -0.0274(16) 0.3356(14) 0.4552(13) 0.42(2) Uiso 1 1 d . .
O_S:144 O -0.0739(17) 0.3435(16) 0.3961(14) 0.46(3) Uiso 1 1 d . .
O_S:145 O -0.1588(14) -0.2782(13) 0.1341(12) 0.40(2) Uiso 1 1 d . .

loop_
_atom_site_aniso_label
_atom_site_aniso_U_11
_atom_site_aniso_U_22
_atom_site_aniso_U_33
_atom_site_aniso_U_23
_atom_site_aniso_U_13
_atom_site_aniso_U_12
C_A:1 0.099(10) 0.114(12) 0.147(15) 0.027(11) -0.020(9) -0.020(8)
C1_A:1 0.108(10) 0.120(13) 0.084(9) 0.027(8) -0.012(7) -0.039(9)
C2_A:1 0.108(12) 0.162(17) 0.091(9) 0.002(9) -0.014(8) -0.026(10)
C3_A:1 0.103(9) 0.096(9) 0.105(11) 0.005(8) -0.010(8) -0.027(7)
C4_A:1 0.102(9) 0.117(11) 0.088(10) 0.010(8) -0.021(8) -0.021(7)
C5_A:1 0.107(8) 0.106(11) 0.110(12) 0.011(9) -0.030(9) -0.031(8)
C6_A:1 0.116(9) 0.107(9) 0.088(9) 0.013(8) -0.020(9) -0.032(7)
C7_A:1 0.111(10) 0.092(10) 0.104(11) 0.006(8) -0.012(8) -0.029(7)
C8_A:1 0.099(8) 0.101(11) 0.117(12) 0.018(9) -0.015(9) -0.022(8)
C9_A:1 0.149(14) 0.103(10) 0.094(7) 0.026(7) -0.012(9) -0.029(9)
C10_A:1 0.145(14) 0.099(10) 0.081(7) 0.002(7) 0.023(8) -0.024(9)
C11_A:1 0.133(14) 0.108(11) 0.094(7) 0.020(8) -0.001(9) -0.021(9)
C12_A:1 0.162(16) 0.086(10) 0.076(7) 0.006(6) 0.000(9) -0.018(9)
C13_A:1 0.160(15) 0.084(9) 0.088(8) 0.001(6) 0.014(9) -0.020(9)
C14_A:1 0.24(2) 0.120(11) 0.090(7) 0.022(6) -0.028(10) -0.075(12)
C15_A:1 0.179(17) 0.093(10) 0.097(7) 0.017(7) -0.021(10) -0.054(11)
C16_A:1 0.189(18) 0.141(14) 0.104(9) 0.035(9) -0.037(12) -0.091(14)
C17_A:1 0.198(19) 0.095(11) 0.091(8) 0.006(7) -0.012(11) -0.061(11)
C18_A:1 0.140(13) 0.092(10) 0.092(6) 0.005(6) -0.006(8) -0.047(9)
C19_A:1 0.105(10) 0.101(9) 0.086(6) 0.003(6) -0.004(7) -0.023(7)
C20_A:1 0.121(12) 0.106(10) 0.087(7) 0.017(7) -0.018(8) -0.032(9)
C21_A:1 0.132(14) 0.114(11) 0.078(7) 0.007(7) -0.003(8) -0.040(10)
C22_A:1 0.144(15) 0.120(12) 0.082(8) 0.011(7) -0.011(9) -0.039(11)
C23_A:1 0.126(13) 0.120(10) 0.083(8) 0.009(7) -0.015(9) -0.037(10)
C24_A:1 0.114(11) 0.116(9) 0.079(6) 0.003(6) 0.011(7) -0.030(8)
C25_A:1 0.133(13) 0.119(11) 0.080(6) 0.006(7) 0.008(8) -0.025(10)
C26_A:1 0.159(16) 0.118(11) 0.097(8) -0.003(8) 0.014(10) -0.025(10)
C27_A:1 0.135(15) 0.123(12) 0.097(8) 0.024(8) -0.013(10) -0.028(10)
C28_A:1 0.131(14) 0.112(12) 0.094(6) 0.022(7) -0.015(9) -0.023(10)
C29_A:1 0.156(14) 0.113(11) 0.082(7) 0.015(7) 0.000(8) -0.042(9)
C30_A:1 0.172(15) 0.133(13) 0.097(10) 0.021(8) -0.020(9) -0.058(10)
C31_A:1 0.181(15) 0.120(11) 0.077(8) 0.027(7) -0.003(8) -0.052(10)
C32_A:1 0.196(17) 0.138(13) 0.100(10) 0.005(9) 0.017(8) -0.064(10)
C33_A:1 0.181(19) 0.166(19) 0.129(14) -0.033(12) 0.011(10) -0.031(13)
C34_A:1 0.194(18) 0.154(16) 0.107(11) -0.026(10) 0.031(10) -0.042(12)
C35_A:1 0.43(4) 0.151(17) 0.161(19) 0.055(15) -0.04(2) -0.17(2)
C36_A:1 0.30(2) 0.25(3) 0.094(14) -0.048(16) 0.024(14) -0.10(2)
C37_A:1 0.28(2) 0.140(16) 0.112(14) -0.001(12) -0.024(12) -0.102(15)
C38_A:1 0.126(9) 0.093(9) 0.088(9) -0.003(7) 0.005(9) -0.026(7)
C39_A:1 0.128(10) 0.107(11) 0.102(11) 0.027(9) 0.016(10) -0.006(9)
C40_A:1 0.115(10) 0.116(11) 0.102(11) 0.012(8) 0.004(9) -0.029(8)
C41_A:1 0.122(9) 0.106(9) 0.065(8) 0.014(7) -0.011(8) -0.033(7)
C42_A:1 0.121(9) 0.107(11) 0.074(9) 0.008(8) 0.004(9) -0.021(8)
C43_A:1 0.114(10) 0.140(13) 0.093(11) 0.035(10) 0.004(9) -0.016(8)
C44_A:1 0.159(15) 0.123(13) 0.086(9) 0.023(8) 0.010(9) -0.047(10)
C45_A:1 0.138(12) 0.113(11) 0.078(10) 0.026(8) -0.006(8) -0.040(8)
C46_A:1 0.125(13) 0.114(13) 0.117(11) -0.010(10) -0.022(9) -0.035(10)
C47_A:1 0.195(17) 0.108(12) 0.097(8) 0.015(8) -0.027(9) -0.050(10)
C48_A:1 0.174(17) 0.180(19) 0.120(13) -0.001(11) -0.022(11) -0.030(13)
C49_A:1 0.23(2) 0.22(3) 0.121(15) -0.006(14) -0.046(14) -0.038(16)
C50_A:1 0.23(2) 0.160(16) 0.098(11) -0.004(10) -0.023(9) -0.095(13)
C51_A:1 0.224(18) 0.140(14) 0.096(11) 0.009(9) 0.012(10) -0.078(12)
C52_A:1 0.181(17) 0.121(13) 0.103(11) 0.024(8) -0.023(10) -0.043(11)
C53_A:1 0.46(3) 0.17(2) 0.115(16) 0.014(14) 0.08(2) -0.14(2)
C54_A:1 0.37(3) 0.170(19) 0.138(18) 0.069(16) -0.109(16) -0.141(17)
C55_A:1 0.216(19) 0.149(12) 0.090(11) -0.007(10) -0.030(11) -0.092(13)
N_A:1 0.107(9) 0.105(9) 0.098(8) 0.014(7) -0.012(6) -0.019(6)
N1_A:1 0.148(12) 0.101(9) 0.090(6) 0.019(6) -0.012(8) -0.040(8)
N2_A:1 0.175(14) 0.118(10) 0.082(7) 0.007(6) 0.005(8) -0.058(9)
N3_A:1 0.160(13) 0.118(10) 0.073(6) 0.014(6) -0.011(8) -0.033(9)
N4_A:1 0.257(19) 0.130(11) 0.105(10) -0.002(8) 0.009(8) -0.092(11)
N5_A:1 0.118(9) 0.126(10) 0.073(7) 0.020(6) -0.021(6) -0.042(6)
N6_A:1 0.29(2) 0.171(13) 0.104(11) 0.007(9) -0.038(9) -0.124(14)
N7_A:1 0.125(10) 0.093(8) 0.085(7) 0.008(6) -0.006(7) -0.021(7)
C_A:2 0.25(2) 0.17(2) 0.42(4) 0.01(3) -0.14(3) -0.05(2)
C1_A:2 0.31(3) 0.136(18) 0.27(3) -0.05(2) 0.14(3) -0.03(2)
C2_A:2 0.21(3) 0.19(2) 0.220(17) 0.086(18) 0.049(16) -0.05(2)
C3_A:2 0.120(14) 0.135(10) 0.158(12) 0.009(8) 0.019(13) -0.010(11)
C4_A:2 0.100(12) 0.142(10) 0.136(11) 0.030(8) 0.017(11) -0.024(11)
C5_A:2 0.117(13) 0.134(9) 0.120(10) 0.027(8) 0.017(11) -0.015(12)
C6_A:2 0.106(12) 0.121(8) 0.098(9) 0.009(6) 0.010(9) -0.023(8)
C7_A:2 0.121(14) 0.129(9) 0.136(11) -0.007(8) -0.004(11) -0.036(11)
C8_A:2 0.160(16) 0.124(9) 0.132(11) -0.004(8) 0.046(12) -0.058(12)
C9_A:2 0.088(10) 0.124(8) 0.079(10) 0.011(7) -0.017(7) -0.029(7)
C10_A:2 0.092(11) 0.142(10) 0.083(10) 0.007(10) -0.020(7) -0.016(9)
C11_A:2 0.115(14) 0.145(10) 0.093(11) 0.011(11) -0.004(8) -0.011(10)
C12_A:2 0.134(15) 0.143(11) 0.100(12) 0.001(11) 0.014(10) -0.023(10)
C13_A:2 0.101(12) 0.143(9) 0.088(11) 0.008(10) -0.005(8) -0.014(9)
C14_A:2 0.110(11) 0.150(10) 0.086(9) 0.011(9) -0.012(7) -0.004(9)
C15_A:2 0.128(13) 0.155(10) 0.062(8) 0.014(9) -0.006(7) 0.006(10)
C16_A:2 0.135(14) 0.147(12) 0.088(11) -0.017(10) 0.019(9) -0.005(11)
C17_A:2 0.138(14) 0.118(11) 0.124(14) -0.004(10) 0.014(10) -0.009(10)
C18_A:2 0.116(12) 0.125(11) 0.091(11) -0.010(8) -0.002(8) -0.013(9)
C19_A:2 0.110(11) 0.129(11) 0.089(10) -0.001(8) -0.016(7) -0.022(8)
C20_A:2 0.107(10) 0.121(11) 0.083(10) -0.002(9) -0.016(8) -0.030(7)
C21_A:2 0.122(12) 0.124(11) 0.097(11) 0.004(10) -0.006(9) -0.030(8)
C22_A:2 0.133(13) 0.131(12) 0.102(12) 0.023(11) 0.012(11) -0.018(9)
C23_A:2 0.114(11) 0.138(10) 0.070(9) 0.018(9) -0.002(8) -0.017(8)
C24_A:2 0.100(8) 0.123(9) 0.078(9) 0.015(9) -0.011(7) -0.025(7)
C25_A:2 0.098(10) 0.125(8) 0.094(11) 0.014(9) -0.014(7) -0.027(8)
C26_A:2 0.124(12) 0.125(9) 0.082(10) -0.005(9) 0.020(9) -0.023(8)
C27_A:2 0.110(12) 0.120(9) 0.119(13) 0.033(10) 0.013(9) 0.002(8)
C28_A:2 0.108(10) 0.107(8) 0.084(10) -0.004(8) 0.002(7) -0.027(8)
C29_A:2 0.111(8) 0.107(11) 0.094(8) 0.018(9) 0.001(6) -0.021(8)
C30_A:2 0.114(8) 0.124(14) 0.097(9) -0.002(10) -0.007(7) -0.016(11)
C31_A:2 0.118(9) 0.145(16) 0.124(9) -0.011(13) -0.003(9) -0.009(13)
C32_A:2 0.123(9) 0.114(12) 0.134(10) 0.008(11) 0.026(7) -0.043(10)
C33_A:2 0.150(10) 0.163(18) 0.106(10) -0.014(13) 0.026(7) -0.048(14)
C34_A:2 0.115(9) 0.21(2) 0.084(7) 0.019(12) -0.001(7) -0.034(14)
C35_A:2 0.21(2) 0.152(13) 0.21(2) -0.031(13) 0.081(17) -0.032(16)
C36_A:2 0.18(2) 0.21(2) 0.36(4) 0.12(3) 0.15(2) 0.02(2)
C37_A:2 0.115(12) 0.50(6) 0.167(18) -0.06(2) 0.016(11) -0.05(2)
C38_A:2 0.140(12) 0.128(11) 0.110(12) 0.007(9) -0.014(9) -0.015(8)
C39_A:2 0.130(12) 0.110(11) 0.102(11) -0.009(8) -0.008(8) -0.011(9)
C40_A:2 0.150(15) 0.124(13) 0.145(16) 0.011(11) -0.023(12) -0.009(10)
C41_A:2 0.177(15) 0.109(9) 0.113(12) -0.007(9) -0.004(9) -0.008(10)
C42_A:2 0.188(16) 0.124(12) 0.115(13) -0.005(9) -0.002(10) -0.031(11)
C43_A:2 0.167(15) 0.124(11) 0.109(11) -0.021(9) -0.014(10) -0.029(10)
C44_A:2 0.27(3) 0.22(3) 0.31(4) 0.06(3) -0.13(2) -0.01(3)
C45_A:2 0.35(3) 0.33(5) 0.18(2) 0.10(2) 0.06(2) 0.09(4)
C46_A:2 0.37(4) 0.107(13) 0.27(3) 0.005(14) 0.00(3) 0.05(2)
C47_A:2 0.129(10) 0.119(12) 0.099(8) 0.005(9) 0.010(7) -0.009(9)
C48_A:2 0.138(12) 0.25(3) 0.111(11) 0.014(16) 0.018(9) 0.024(17)
C49_A:2 0.151(14) 0.29(3) 0.113(10) -0.055(17) 0.017(10) 0.038(19)
C50_A:2 0.154(13) 0.33(4) 0.126(10) 0.011(17) 0.040(10) -0.030(19)
C51_A:2 0.206(17) 0.32(4) 0.108(12) 0.056(19) 0.033(11) 0.04(2)
C52_A:2 0.138(13) 0.24(3) 0.104(9) 0.031(15) 0.007(8) -0.020(16)
C53_A:2 0.26(4) 0.74(8) 0.19(3) -0.12(4) 0.11(3) -0.06(5)
C54_A:2 0.61(8) 0.52(5) 0.37(5) 0.07(4) 0.41(5) 0.12(5)
C55_A:2 0.177(16) 0.79(11) 0.26(3) -0.12(4) 0.114(19) -0.03(4)
N_A:2 0.140(13) 0.146(10) 0.177(13) 0.020(9) 0.025(10) -0.025(11)
N1_A:2 0.108(9) 0.120(9) 0.070(7) -0.016(6) -0.009(6) -0.020(7)
N2_A:2 0.110(9) 0.117(9) 0.070(7) -0.012(6) -0.009(6) -0.025(6)
N3_A:2 0.118(9) 0.110(8) 0.081(8) 0.011(7) 0.004(7) -0.023(7)
N4_A:2 0.139(9) 0.153(12) 0.151(12) -0.018(9) 0.032(8) -0.044(11)
N5_A:2 0.174(15) 0.115(10) 0.201(16) 0.019(9) -0.001(10) -0.002(11)
N6_A:2 0.203(16) 0.53(5) 0.147(16) 0.00(2) 0.094(15) -0.05(2)
N7_A:2 0.096(9) 0.149(9) 0.087(9) 0.009(8) -0.008(6) -0.008(8)
C_A:3 0.24(3) 0.47(6) 0.27(2) -0.09(3) 0.18(2) -0.02(3)
C1_A:3 0.30(4) 0.30(3) 0.40(5) -0.02(3) 0.23(4) -0.09(2)
C2_A:3 0.33(4) 0.44(5) 0.47(5) 0.15(5) 0.26(4) 0.22(4)
C3_A:3 0.153(12) 0.18(2) 0.185(13) 0.045(17) 0.083(12) 0.029(14)
C4_A:3 0.137(12) 0.129(14) 0.165(12) 0.012(13) 0.044(10) 0.011(12)
C5_A:3 0.110(10) 0.149(16) 0.151(12) 0.009(13) 0.027(8) 0.008(12)
C6_A:3 0.119(9) 0.112(12) 0.097(8) -0.004(9) 0.016(7) 0.004(9)
C7_A:3 0.146(13) 0.19(2) 0.110(9) 0.027(14) 0.040(9) 0.028(15)
C8_A:3 0.170(14) 0.19(2) 0.129(12) 0.005(15) 0.052(10) 0.015(16)
C9_A:3 0.101(9) 0.111(7) 0.085(9) 0.000(8) 0.002(7) 0.004(8)
C10_A:3 0.094(11) 0.105(7) 0.083(10) -0.009(8) 0.000(7) 0.003(8)
C11_A:3 0.095(11) 0.112(8) 0.097(11) -0.023(9) 0.001(7) -0.006(8)
C12_A:3 0.094(10) 0.106(8) 0.079(10) -0.001(8) -0.009(7) 0.009(8)
C13_A:3 0.082(9) 0.100(8) 0.090(10) 0.015(8) -0.010(6) 0.019(7)
C14_A:3 0.091(10) 0.112(7) 0.066(9) 0.005(6) -0.016(6) 0.011(7)
C15_A:3 0.093(10) 0.112(8) 0.070(9) 0.004(7) -0.016(6) 0.023(8)
C16_A:3 0.110(12) 0.108(9) 0.097(11) 0.009(8) 0.006(8) 0.024(8)
C17_A:3 0.133(14) 0.121(9) 0.084(10) -0.005(9) 0.008(8) 0.013(10)
C18_A:3 0.102(11) 0.114(7) 0.085(10) 0.005(8) -0.002(8) 0.029(8)
C19_A:3 0.114(12) 0.116(8) 0.078(8) -0.010(8) 0.004(7) -0.001(9)
C20_A:3 0.082(10) 0.110(7) 0.079(9) -0.016(7) -0.008(6) 0.005(8)
C21_A:3 0.165(17) 0.112(9) 0.088(11) -0.013(8) -0.005(9) 0.025(11)
C22_A:3 0.106(13) 0.112(9) 0.113(12) -0.011(8) -0.017(9) 0.010(10)
C23_A:3 0.088(11) 0.106(9) 0.115(11) -0.002(8) -0.003(7) -0.009(9)
C24_A:3 0.102(11) 0.092(8) 0.107(11) 0.006(7) -0.005(7) -0.005(7)
C25_A:3 0.105(12) 0.087(8) 0.112(12) -0.005(8) -0.001(8) -0.017(8)
C26_A:3 0.136(14) 0.112(9) 0.087(11) 0.019(9) 0.004(8) 0.015(10)
C27_A:3 0.141(14) 0.120(9) 0.086(10) 0.023(9) 0.008(8) 0.012(10)
C28_A:3 0.114(13) 0.110(7) 0.090(11) 0.009(8) 0.012(8) 0.005(9)
C29_A:3 0.117(10) 0.086(7) 0.116(12) -0.009(7) 0.005(9) -0.012(6)
C30_A:3 0.108(10) 0.084(8) 0.171(16) 0.017(9) -0.005(10) -0.002(7)
C31_A:3 0.133(11) 0.107(11) 0.20(2) 0.050(13) -0.014(12) 0.005(9)
C32_A:3 0.132(11) 0.071(7) 0.182(17) 0.021(9) -0.002(10) 0.014(7)
C33_A:3 0.152(13) 0.102(9) 0.100(11) -0.003(8) -0.017(10) -0.014(8)
C34_A:3 0.115(9) 0.083(9) 0.140(14) 0.001(9) 0.002(9) -0.001(8)
C35_A:3 0.179(18) 0.23(3) 0.37(4) 0.15(2) 0.09(2) 0.01(2)
C36_A:3 0.133(10) 0.115(13) 0.217(19) 0.075(12) -0.010(10) 0.030(10)
C37_A:3 0.42(4) 0.074(10) 0.23(2) 0.015(11) -0.09(2) 0.036(18)
C38_A:3 0.109(10) 0.137(14) 0.083(7) -0.009(8) 0.004(6) 0.007(9)
C39_A:3 0.130(13) 0.26(3) 0.091(9) 0.026(14) 0.012(9) 0.063(15)
C40_A:3 0.120(13) 0.23(2) 0.100(8) -0.001(14) 0.005(8) 0.041(14)
C41_A:3 0.124(11) 0.156(16) 0.093(7) -0.009(10) 0.014(7) 0.017(10)
C42_A:3 0.115(10) 0.136(15) 0.090(8) 0.004(10) 0.001(8) 0.008(10)
C43_A:3 0.114(10) 0.083(10) 0.085(7) 0.002(8) -0.002(6) 0.013(9)
C44_A:3 0.25(3) 0.173(16) 0.124(16) -0.015(14) 0.052(15) 0.066(16)
C45_A:3 0.155(17) 0.38(4) 0.101(11) -0.067(17) 0.005(10) 0.009(17)
C46_A:3 0.38(4) 0.19(2) 0.22(3) 0.00(2) 0.14(3) -0.10(2)
C47_A:3 0.108(11) 0.114(8) 0.092(8) -0.010(6) 0.020(9) 0.003(8)
C48_A:3 0.20(2) 0.122(10) 0.090(9) -0.024(8) 0.016(11) -0.009(13)
C49_A:3 0.132(14) 0.119(9) 0.125(11) -0.023(8) 0.011(11) -0.007(11)
C50_A:3 0.20(2) 0.114(9) 0.149(12) -0.014(7) 0.006(14) -0.046(12)
C51_A:3 0.160(17) 0.114(9) 0.130(11) -0.016(8) 0.040(12) -0.029(12)
C52_A:3 0.168(16) 0.111(9) 0.101(9) 0.000(8) 0.007(11) -0.029(12)
C53_A:3 0.22(2) 0.105(12) 0.150(12) -0.022(10) 0.057(13) -0.045(14)
C54_A:3 0.28(2) 0.19(2) 0.117(14) -0.018(15) 0.047(16) 0.02(2)
C55_A:3 0.212(15) 0.18(2) 0.22(2) -0.066(19) -0.002(16) -0.069(17)
N_A:3 0.182(16) 0.25(2) 0.253(18) 0.009(19) 0.127(16) -0.005(13)
N1_A:3 0.114(10) 0.125(8) 0.085(8) -0.013(8) 0.003(6) 0.006(8)
N2_A:3 0.099(9) 0.107(8) 0.091(8) 0.005(7) 0.004(6) 0.005(8)
N3_A:3 0.096(9) 0.097(7) 0.098(9) 0.004(7) 0.000(6) 0.006(7)
N4_A:3 0.132(8) 0.113(9) 0.145(11) 0.041(7) -0.029(7) 0.003(8)
N5_A:3 0.117(10) 0.147(11) 0.102(8) -0.011(9) 0.012(6) -0.002(8)
N6_A:3 0.193(13) 0.115(9) 0.146(11) -0.028(8) 0.030(10) -0.033(11)
N7_A:3 0.107(9) 0.101(7) 0.078(8) -0.007(7) 0.002(6) 0.006(7)
C_A:4 0.31(3) 0.30(5) 0.92(11) -0.30(7) 0.19(6) -0.14(3)
C1_A:4 0.83(9) 0.23(3) 0.25(3) -0.18(2) 0.20(4) -0.19(4)
C2_A:4 0.33(3) 0.142(16) 0.44(5) -0.03(3) -0.09(4) -0.01(2)
C3_A:4 0.187(15) 0.143(11) 0.089(10) -0.016(10) 0.013(10) 0.001(9)
C4_A:4 0.186(15) 0.118(11) 0.150(17) 0.014(11) 0.016(12) 0.040(11)
C5_A:4 0.169(16) 0.158(14) 0.161(19) -0.014(14) -0.033(15) 0.030(11)
C6_A:4 0.118(11) 0.122(9) 0.096(10) -0.019(8) -0.001(8) -0.019(7)
C7_A:4 0.133(11) 0.122(11) 0.103(11) 0.001(9) -0.022(9) -0.021(9)
C8_A:4 0.111(11) 0.123(11) 0.174(18) -0.026(12) 0.019(11) -0.035(8)
C9_A:4 0.107(12) 0.113(8) 0.087(10) 0.003(7) -0.006(7) -0.007(7)
C10_A:4 0.109(11) 0.104(9) 0.075(9) -0.003(7) -0.011(6) -0.016(9)
C11_A:4 0.099(11) 0.092(8) 0.115(12) 0.001(8) 0.001(8) -0.012(9)
C12_A:4 0.078(9) 0.106(8) 0.098(10) 0.009(8) -0.006(7) -0.002(8)
C13_A:4 0.120(13) 0.105(7) 0.082(9) -0.005(8) -0.004(8) -0.016(9)
C14_A:4 0.093(10) 0.107(7) 0.079(8) -0.004(7) -0.008(6) -0.014(8)
C15_A:4 0.113(12) 0.111(7) 0.081(10) 0.020(8) 0.012(8) 0.018(8)
C16_A:4 0.114(12) 0.115(9) 0.095(11) -0.014(8) 0.016(8) -0.006(9)
C17_A:4 0.121(12) 0.108(9) 0.082(11) 0.011(8) 0.014(8) 0.033(9)
C18_A:4 0.118(12) 0.101(8) 0.094(11) 0.011(8) 0.017(8) 0.016(9)
C19_A:4 0.110(11) 0.101(7) 0.080(10) 0.013(7) 0.005(7) 0.018(8)
C20_A:4 0.112(11) 0.107(9) 0.065(8) 0.020(7) -0.001(7) 0.015(8)
C21_A:4 0.130(13) 0.115(9) 0.074(11) 0.002(9) 0.010(8) -0.008(9)
C22_A:4 0.116(12) 0.124(9) 0.083(11) -0.021(9) 0.009(8) -0.029(9)
C23_A:4 0.097(11) 0.122(8) 0.069(9) -0.010(8) -0.004(7) -0.014(8)
C24_A:4 0.105(10) 0.124(8) 0.096(10) 0.002(9) 0.018(8) 0.000(8)
C25_A:4 0.089(10) 0.122(7) 0.082(10) -0.006(8) -0.003(7) -0.006(8)
C26_A:4 0.082(9) 0.132(9) 0.091(10) -0.002(8) -0.011(7) 0.011(8)
C27_A:4 0.088(10) 0.119(9) 0.101(10) 0.009(9) -0.009(7) 0.017(8)
C28_A:4 0.093(10) 0.121(9) 0.081(9) -0.008(8) -0.011(6) -0.011(8)
C29_A:4 0.119(9) 0.125(13) 0.106(8) 0.000(10) 0.026(7) -0.008(10)
C30_A:4 0.109(10) 0.19(2) 0.105(10) 0.024(12) 0.016(7) -0.007(12)
C31_A:4 0.136(13) 0.29(3) 0.151(12) -0.006(19) 0.056(11) -0.030(18)
C32_A:4 0.162(12) 0.19(2) 0.155(12) 0.001(15) 0.076(11) -0.012(15)
C33_A:4 0.175(14) 0.19(2) 0.130(12) -0.004(15) 0.059(10) -0.002(16)
C34_A:4 0.137(11) 0.144(15) 0.096(8) 0.015(11) 0.022(8) -0.008(12)
C35_A:4 0.43(6) 0.37(4) 0.41(5) -0.20(4) 0.31(5) -0.15(4)
C36_A:4 0.36(4) 0.34(3) 0.50(7) 0.10(4) 0.30(5) -0.04(4)
C37_A:4 0.187(16) 0.47(6) 0.37(5) -0.12(4) 0.13(2) -0.06(3)
C38_A:4 0.100(10) 0.094(7) 0.083(7) 0.005(5) -0.006(8) 0.002(7)
C39_A:4 0.084(9) 0.114(8) 0.094(8) 0.016(7) -0.010(8) 0.002(8)
C40_A:4 0.164(17) 0.111(9) 0.102(9) 0.026(7) -0.003(12) 0.010(12)
C41_A:4 0.115(11) 0.095(7) 0.120(9) 0.020(6) 0.024(9) -0.007(8)
C42_A:4 0.139(15) 0.103(8) 0.103(9) -0.012(7) 0.006(10) 0.004(11)
C43_A:4 0.113(12) 0.105(8) 0.085(8) 0.006(6) 0.016(8) 0.003(9)
C44_A:4 0.175(13) 0.095(14) 0.29(3) 0.023(16) 0.041(15) 0.037(12)
C45_A:4 0.208(18) 0.077(11) 0.21(2) 0.066(12) 0.068(16) 0.033(12)
C46_A:4 0.23(2) 0.101(13) 0.213(17) -0.009(13) 0.077(16) 0.025(16)
C47_A:4 0.122(10) 0.103(11) 0.083(7) 0.003(8) 0.002(6) -0.020(9)
C48_A:4 0.126(11) 0.20(2) 0.088(8) 0.019(13) 0.004(8) -0.038(13)
C49_A:4 0.145(13) 0.22(2) 0.098(8) -0.014(13) 0.016(8) -0.073(15)
C50_A:4 0.129(10) 0.086(9) 0.090(7) -0.001(8) 0.024(7) -0.007(8)
C51_A:4 0.131(11) 0.127(14) 0.093(8) 0.001(10) 0.015(8) -0.027(11)
C52_A:4 0.113(11) 0.160(17) 0.076(7) 0.007(10) 0.006(6) 0.002(11)
C53_A:4 0.210(19) 0.196(18) 0.177(17) 0.041(16) 0.127(15) 0.015(14)
C54_A:4 0.168(17) 0.48(5) 0.089(9) -0.038(19) 0.020(10) -0.08(2)
C55_A:4 0.35(4) 0.167(15) 0.153(19) -0.004(16) 0.09(2) -0.122(19)
N_A:4 0.32(2) 0.101(11) 0.26(2) -0.027(12) 0.049(18) -0.013(12)
N1_A:4 0.107(9) 0.096(7) 0.074(8) -0.007(6) 0.003(6) -0.006(7)
N2_A:4 0.093(9) 0.110(7) 0.076(8) -0.005(7) 0.001(6) -0.001(7)
N3_A:4 0.094(9) 0.114(8) 0.088(8) 0.006(7) 0.000(6) -0.004(7)
N4_A:4 0.229(17) 0.27(2) 0.202(18) -0.057(16) 0.131(15) -0.09(2)
N5_A:4 0.173(12) 0.115(9) 0.169(13) 0.029(8) 0.048(11) 0.031(11)
N6_A:4 0.134(11) 0.152(12) 0.101(7) -0.009(9) 0.023(7) -0.041(8)
N7_A:4 0.097(9) 0.098(7) 0.090(8) 0.004(6) -0.010(6) 0.004(7)
C_A:5 0.116(14) 0.181(14) 0.145(16) 0.030(11) -0.018(11) -0.019(13)
C1_A:5 0.117(13) 0.27(3) 0.20(2) 0.047(19) 0.020(13) -0.009(18)
C2_A:5 0.156(17) 0.170(15) 0.140(14) 0.031(10) -0.045(12) 0.025(14)
C3_A:5 0.111(10) 0.169(16) 0.122(12) 0.023(9) -0.003(8) -0.011(10)
C4_A:5 0.131(13) 0.157(15) 0.100(11) 0.008(10) -0.018(8) -0.018(10)
C5_A:5 0.131(13) 0.123(12) 0.119(12) 0.018(9) -0.022(9) -0.020(10)
C6_A:5 0.101(9) 0.131(12) 0.101(10) 0.023(8) -0.012(7) -0.016(8)
C7_A:5 0.115(12) 0.133(13) 0.113(12) 0.027(9) 0.003(8) -0.007(9)
C8_A:5 0.128(13) 0.157(15) 0.097(11) 0.027(9) -0.002(8) 0.007(11)
C9_A:5 0.103(9) 0.119(13) 0.101(9) 0.021(8) -0.004(7) -0.022(7)
C10_A:5 0.103(10) 0.133(14) 0.090(10) 0.019(9) 0.004(7) -0.018(9)
C11_A:5 0.116(10) 0.096(12) 0.113(11) 0.016(8) 0.007(8) -0.012(8)
C12_A:5 0.130(12) 0.103(13) 0.123(12) 0.029(10) -0.012(9) -0.025(10)
C13_A:5 0.107(9) 0.089(10) 0.103(10) 0.017(8) 0.012(7) -0.016(7)
C14_A:5 0.117(10) 0.125(11) 0.081(9) 0.007(7) 0.005(6) -0.041(9)
C15_A:5 0.100(10) 0.103(12) 0.118(11) 0.021(8) 0.004(7) -0.030(9)
C16_A:5 0.120(11) 0.099(12) 0.143(14) 0.030(9) -0.024(9) -0.039(10)
C17_A:5 0.095(9) 0.128(14) 0.113(11) 0.017(9) 0.008(8) -0.017(9)
C18_A:5 0.094(9) 0.119(12) 0.095(9) 0.011(7) 0.010(7) -0.012(8)
C19_A:5 0.104(9) 0.108(12) 0.101(9) 0.007(7) 0.013(7) -0.022(7)
C20_A:5 0.107(9) 0.099(11) 0.103(10) 0.012(8) -0.003(7) -0.023(8)
C21_A:5 0.124(12) 0.158(16) 0.081(10) 0.033(9) -0.007(8) -0.045(11)
C22_A:5 0.104(10) 0.119(12) 0.071(8) 0.005(7) 0.016(6) -0.015(8)
C23_A:5 0.107(9) 0.140(14) 0.076(9) 0.018(8) 0.008(6) -0.028(9)
C24_A:5 0.096(8) 0.112(10) 0.098(9) 0.017(8) 0.008(6) -0.009(8)
C25_A:5 0.102(9) 0.131(13) 0.082(9) 0.012(7) 0.005(6) -0.020(9)
C26_A:5 0.098(9) 0.150(15) 0.088(9) 0.018(9) 0.015(7) -0.032(10)
C27_A:5 0.106(10) 0.149(16) 0.106(11) 0.029(10) -0.003(8) -0.030(10)
C28_A:5 0.104(11) 0.124(14) 0.097(10) 0.024(8) -0.012(8) -0.025(9)
C29_A:5 0.103(11) 0.120(9) 0.094(10) 0.012(7) 0.011(8) -0.019(9)
C30_A:5 0.113(13) 0.130(11) 0.106(11) -0.010(9) 0.014(9) -0.032(11)
C31_A:5 0.099(11) 0.116(10) 0.093(9) 0.003(8) 0.002(7) -0.004(9)
C32_A:5 0.103(10) 0.112(8) 0.086(9) 0.004(7) 0.000(7) -0.022(9)
C33_A:5 0.113(12) 0.104(8) 0.081(9) 0.007(7) 0.008(8) -0.012(9)
C34_A:5 0.119(13) 0.108(10) 0.094(10) -0.001(8) 0.015(8) -0.019(9)
C35_A:5 0.119(12) 0.131(10) 0.107(11) -0.037(9) 0.007(10) -0.049(10)
C36_A:5 0.110(9) 0.116(12) 0.099(11) -0.002(9) -0.004(8) -0.032(9)
C37_A:5 0.106(10) 0.122(14) 0.080(8) -0.006(8) -0.008(7) -0.042(10)
C38_A:5 0.109(9) 0.105(10) 0.095(9) 0.019(7) 0.003(7) -0.034(7)
C39_A:5 0.110(12) 0.128(13) 0.129(13) -0.011(9) 0.001(8) -0.001(10)
C40_A:5 0.145(15) 0.126(13) 0.155(16) -0.022(12) -0.030(11) -0.017(10)
C41_A:5 0.104(9) 0.115(10) 0.112(11) 0.024(7) -0.017(7) -0.025(8)
C42_A:5 0.102(10) 0.101(10) 0.142(13) 0.011(8) -0.007(8) -0.027(8)
C43_A:5 0.120(12) 0.107(11) 0.110(11) 0.005(9) -0.006(8) -0.025(8)
C44_A:5 0.148(17) 0.220(18) 0.130(14) -0.021(13) -0.017(11) -0.084(16)
C45_A:5 0.124(15) 0.192(15) 0.156(17) 0.090(13) -0.035(12) -0.010(14)
C46_A:5 0.089(9) 0.20(2) 0.138(13) 0.026(12) -0.019(8) -0.020(12)
C47_A:5 0.102(11) 0.108(8) 0.084(9) 0.015(7) -0.008(7) -0.023(9)
C48_A:5 0.108(12) 0.104(8) 0.094(10) 0.027(7) 0.012(8) 0.007(9)
C49_A:5 0.116(12) 0.106(10) 0.101(10) 0.005(8) 0.019(8) -0.022(9)
C50_A:5 0.106(10) 0.104(8) 0.075(8) 0.009(6) -0.004(7) -0.024(8)
C51_A:5 0.161(16) 0.111(9) 0.127(13) -0.008(9) 0.040(11) -0.048(12)
C52_A:5 0.139(14) 0.116(10) 0.110(12) 0.007(9) 0.034(10) -0.038(11)
C53_A:5 0.113(9) 0.130(14) 0.103(11) 0.037(10) 0.003(8) -0.026(9)
C54_A:5 0.122(11) 0.115(12) 0.082(8) 0.020(7) -0.003(8) -0.017(10)
C55_A:5 0.170(15) 0.096(8) 0.077(9) 0.025(7) -0.009(9) -0.025(10)
N_A:5 0.140(10) 0.177(14) 0.117(11) 0.039(8) -0.025(7) -0.004(10)
N1_A:5 0.104(8) 0.131(11) 0.102(9) 0.030(7) 0.015(6) -0.013(8)
N2_A:5 0.100(8) 0.100(9) 0.095(8) 0.018(7) -0.007(6) -0.011(6)
N3_A:5 0.098(8) 0.115(10) 0.088(8) 0.013(6) -0.006(6) -0.027(7)
N4_A:5 0.126(9) 0.103(8) 0.085(7) 0.000(6) 0.007(6) -0.024(8)
N5_A:5 0.105(8) 0.137(10) 0.128(10) 0.021(7) -0.009(6) -0.049(8)
N6_A:5 0.105(8) 0.113(8) 0.078(7) 0.006(6) -0.007(6) -0.038(8)
N7_A:5 0.100(8) 0.141(12) 0.101(9) 0.022(8) 0.007(6) -0.034(8)
C_A:6 0.26(2) 0.18(2) 0.35(4) -0.13(2) -0.14(2) 0.02(2)
C1_A:6 0.31(3) 0.161(19) 0.158(19) -0.041(14) -0.016(17) -0.077(19)
C2_A:6 0.31(3) 0.133(12) 0.20(2) -0.004(14) -0.01(2) -0.036(18)
C3_A:6 0.151(15) 0.124(11) 0.172(16) -0.009(11) -0.031(11) -0.005(10)
C4_A:6 0.171(17) 0.110(12) 0.164(17) -0.007(11) -0.041(12) 0.027(11)
C5_A:6 0.152(16) 0.119(12) 0.20(2) -0.035(12) -0.025(13) 0.031(11)
C6_A:6 0.119(11) 0.109(9) 0.109(11) 0.013(8) 0.000(8) 0.026(7)
C7_A:6 0.135(13) 0.128(12) 0.113(13) 0.009(9) -0.009(9) 0.012(10)
C8_A:6 0.147(14) 0.120(11) 0.111(12) 0.020(9) -0.013(10) 0.003(9)
C9_A:6 0.130(11) 0.105(10) 0.115(12) 0.014(8) -0.005(8) 0.024(8)
C10_A:6 0.128(12) 0.115(11) 0.088(11) 0.010(8) -0.020(8) 0.016(9)
C11_A:6 0.130(14) 0.145(12) 0.082(11) 0.025(9) -0.012(9) 0.017(10)
C12_A:6 0.129(14) 0.146(12) 0.115(15) 0.021(11) -0.009(9) 0.021(11)
C13_A:6 0.097(13) 0.140(10) 0.123(14) 0.020(10) -0.007(9) 0.031(10)
C14_A:6 0.118(11) 0.151(10) 0.093(10) 0.022(10) -0.001(8) 0.033(9)
C15_A:6 0.115(14) 0.161(10) 0.087(12) 0.006(10) -0.010(9) 0.017(9)
C16_A:6 0.098(12) 0.186(13) 0.096(12) -0.020(12) -0.014(8) 0.012(10)
C17_A:6 0.093(12) 0.159(11) 0.117(14) -0.023(12) -0.007(8) 0.029(10)
C18_A:6 0.129(13) 0.121(9) 0.094(12) 0.001(10) 0.008(9) 0.046(9)
C19_A:6 0.125(13) 0.135(9) 0.100(13) -0.007(9) 0.001(8) 0.026(9)
C20_A:6 0.109(12) 0.135(11) 0.087(11) -0.007(10) -0.011(8) 0.028(9)
C21_A:6 0.119(12) 0.122(9) 0.107(12) 0.035(10) -0.003(9) 0.050(9)
C22_A:6 0.115(12) 0.115(9) 0.139(15) 0.017(11) 0.010(10) 0.035(9)
C23_A:6 0.111(12) 0.119(8) 0.092(11) 0.017(9) 0.002(8) 0.034(9)
C24_A:6 0.114(9) 0.119(8) 0.107(11) 0.005(10) -0.003(8) 0.035(8)
C25_A:6 0.098(10) 0.114(8) 0.134(14) 0.013(9) -0.020(10) 0.049(7)
C26_A:6 0.106(10) 0.124(11) 0.097(11) -0.002(9) -0.027(8) 0.035(8)
C27_A:6 0.121(12) 0.136(12) 0.096(11) -0.007(10) -0.016(9) 0.029(9)
C28_A:6 0.130(11) 0.113(11) 0.103(11) -0.001(10) -0.006(9) 0.025(8)
C29_A:6 0.122(8) 0.138(14) 0.109(9) 0.008(11) 0.007(7) 0.051(9)
C30_A:6 0.121(9) 0.141(15) 0.107(10) -0.004(11) 0.015(7) 0.031(12)
C31_A:6 0.124(9) 0.143(16) 0.108(8) -0.007(11) 0.021(8) 0.038(12)
C32_A:6 0.129(9) 0.159(17) 0.113(9) 0.040(12) 0.018(7) 0.010(12)
C33_A:6 0.139(10) 0.175(19) 0.115(11) 0.024(13) 0.009(7) 0.027(15)
C34_A:6 0.139(10) 0.123(13) 0.111(9) 0.016(10) 0.017(9) 0.047(12)
C35_A:6 0.19(3) 0.35(4) 0.27(3) -0.11(3) 0.08(2) 0.03(3)
C36_A:6 0.24(3) 0.184(17) 0.44(5) 0.10(2) 0.17(3) -0.01(2)
C37_A:6 0.121(12) 0.42(4) 0.188(18) 0.12(2) 0.020(13) -0.01(2)
C38_A:6 0.099(12) 0.138(9) 0.102(9) -0.010(7) 0.006(9) 0.029(9)
C39_A:6 0.124(14) 0.141(10) 0.106(9) -0.008(8) 0.005(10) 0.031(12)
C40_A:6 0.126(15) 0.141(10) 0.151(12) -0.005(10) 0.016(13) 0.026(13)
C41_A:6 0.125(14) 0.120(9) 0.157(12) -0.010(8) 0.019(12) 0.046(9)
C42_A:6 0.144(17) 0.134(10) 0.148(12) -0.013(9) 0.005(13) 0.022(14)
C43_A:6 0.114(13) 0.129(9) 0.110(9) -0.004(8) -0.006(10) 0.019(11)
C44_A:6 0.157(12) 0.102(11) 0.199(16) 0.018(12) 0.066(11) 0.060(11)
C45_A:6 0.147(14) 0.138(15) 0.22(2) -0.039(15) 0.049(14) 0.017(13)
C46_A:6 0.187(19) 0.115(15) 0.209(15) -0.022(13) 0.038(13) -0.014(15)
C47_A:6 0.128(11) 0.24(2) 0.111(9) 0.026(14) 0.011(8) 0.016(13)
C48_A:6 0.133(11) 0.19(2) 0.142(12) 0.059(15) 0.015(9) 0.005(14)
C49_A:6 0.139(14) 0.27(3) 0.165(12) 0.02(2) 0.040(11) 0.041(17)
C50_A:6 0.200(15) 0.22(2) 0.150(12) 0.044(18) 0.044(12) -0.007(18)
C51_A:6 0.173(15) 0.26(3) 0.129(13) 0.056(17) 0.043(10) 0.047(18)
C52_A:6 0.176(15) 0.24(2) 0.103(9) 0.045(14) 0.028(9) 0.027(17)
C53_A:6 0.32(4) 0.39(5) 0.150(12) 0.08(2) 0.032(16) -0.07(4)
C54_A:6 0.19(2) 0.28(2) 0.24(3) 0.07(2) 0.08(2) -0.023(19)
C55_A:6 0.28(3) 0.37(4) 0.18(2) 0.03(3) 0.10(2) 0.11(3)
N_A:6 0.246(19) 0.128(10) 0.146(13) -0.004(9) -0.056(11) 0.003(13)
N1_A:6 0.132(12) 0.136(9) 0.090(10) 0.008(8) 0.002(8) 0.027(8)
N2_A:6 0.090(8) 0.138(9) 0.097(9) 0.003(8) -0.019(6) 0.033(7)
N3_A:6 0.104(10) 0.128(10) 0.134(12) -0.015(9) -0.016(8) 0.024(7)
N4_A:6 0.139(10) 0.161(13) 0.146(12) 0.023(10) 0.037(8) 0.016(12)
N5_A:6 0.143(12) 0.123(9) 0.206(15) -0.011(10) 0.029(11) 0.025(10)
N6_A:6 0.203(16) 0.29(2) 0.155(12) 0.064(17) 0.036(12) -0.022(16)
N7_A:6 0.116(11) 0.133(10) 0.115(11) -0.005(8) -0.007(8) 0.029(8)
O2_B:1 0.119(8) 0.141(10) 0.092(7) 0.000(6) -0.008(6) -0.037(7)
O27_B:1 0.262(16) 0.175(14) 0.234(18) 0.064(14) -0.034(12) 0.023(14)
C38_B:1 0.115(12) 0.109(11) 0.095(7) 0.009(7) 0.000(8) -0.038(7)
O_B:1 0.131(9) 0.166(12) 0.081(7) -0.007(7) 0.001(6) -0.061(9)
C49_B:1 0.123(12) 0.133(11) 0.094(8) -0.015(9) -0.010(8) -0.021(9)
C24_B:1 0.130(14) 0.230(19) 0.19(2) 0.009(17) 0.049(14) -0.005(14)
C18_B:1 0.146(13) 0.115(14) 0.143(16) 0.003(9) 0.015(11) -0.014(10)
O18_B:1 0.121(9) 0.140(10) 0.105(7) 0.028(7) -0.015(7) -0.022(7)
O14_B:1 0.177(14) 0.31(2) 0.144(11) -0.013(12) 0.047(10) -0.010(16)
C52_B:1 0.139(9) 0.148(16) 0.099(8) -0.010(10) 0.008(7) -0.048(11)
C17_B:1 0.139(13) 0.122(12) 0.111(10) 0.006(8) 0.016(10) -0.011(10)
C6_B:1 0.144(17) 0.167(14) 0.080(12) 0.006(10) -0.002(9) -0.047(11)
C47_B:1 0.164(14) 0.139(12) 0.129(16) -0.020(10) 0.016(12) 0.002(11)
C33_B:1 0.165(11) 0.143(15) 0.117(8) 0.014(11) 0.017(8) -0.051(12)
C12_B:1 0.136(15) 0.137(11) 0.119(8) 0.009(7) 0.020(11) -0.022(13)
C16_B:1 0.138(13) 0.120(14) 0.126(14) 0.006(9) 0.009(11) -0.014(11)
C1_B:1 0.124(14) 0.168(13) 0.093(12) -0.001(9) 0.002(8) -0.061(9)
C22_B:1 0.108(11) 0.177(14) 0.094(12) 0.008(11) -0.008(8) -0.030(9)
O16_B:1 0.126(8) 0.135(10) 0.092(7) -0.006(7) -0.008(6) -0.016(8)
C21_B:1 0.121(10) 0.193(16) 0.090(10) -0.004(9) 0.002(8) -0.036(11)
S1_B:1 0.235(8) 0.138(5) 0.114(4) 0.030(4) -0.030(5) -0.032(5)
C15_B:1 0.122(9) 0.126(12) 0.082(9) 0.010(7) -0.003(8) -0.024(9)
C5_B:1 0.160(17) 0.170(14) 0.095(13) 0.019(10) -0.006(10) -0.051(11)
C43_B:1 0.151(12) 0.139(12) 0.085(10) -0.011(10) -0.009(9) -0.016(9)
C7_B:1 0.151(16) 0.161(13) 0.104(10) 0.029(9) -0.028(10) -0.037(10)
C50_B:1 0.132(10) 0.125(14) 0.104(7) -0.033(9) 0.005(7) -0.017(11)
C41_B:1 0.133(14) 0.132(13) 0.092(8) -0.005(8) 0.008(9) -0.029(8)
C39_B:1 0.161(15) 0.092(11) 0.107(7) 0.002(8) -0.003(10) -0.019(9)
C14_B:1 0.111(9) 0.143(14) 0.100(8) -0.001(8) -0.015(8) -0.019(10)
C32_B:1 0.152(10) 0.118(14) 0.106(9) 0.017(11) 0.013(8) -0.027(12)
C53_B:1 0.148(9) 0.175(19) 0.108(10) -0.012(12) 0.028(8) -0.056(13)
O28_B:1 0.39(3) 0.148(14) 0.269(16) 0.034(13) 0.15(2) -0.090(15)
O20_B:1 0.23(2) 0.52(5) 0.307(18) -0.18(3) 0.05(2) 0.08(3)
C8_B:1 0.22(2) 0.148(11) 0.113(9) 0.022(8) 0.005(13) -0.037(14)
O7_B:1 0.38(2) 0.270(18) 0.103(9) 0.089(10) 0.019(11) 0.034(18)
O15_B:1 0.218(19) 0.242(14) 0.30(3) -0.056(15) 0.074(17) 0.062(15)
O17_B:1 0.134(9) 0.136(10) 0.110(8) 0.017(8) -0.017(7) -0.036(7)
O1_B:1 0.138(10) 0.138(9) 0.105(8) 0.010(7) 0.014(7) -0.048(9)
O29_B:1 0.140(11) 0.85(7) 0.222(19) 0.13(3) 0.015(12) -0.171(17)
C34_B:1 0.136(12) 0.171(18) 0.124(9) 0.016(13) 0.022(8) -0.038(14)
O24_B:1 0.234(14) 0.22(2) 0.41(3) -0.14(2) 0.166(17) -0.037(15)
S6_B:1 0.161(6) 0.141(5) 0.185(7) 0.034(5) 0.018(5) -0.023(4)
C3_B:1 0.137(16) 0.24(2) 0.114(13) 0.027(13) -0.003(11) -0.089(14)
C37_B:1 0.128(14) 0.112(12) 0.098(7) 0.009(8) -0.008(9) -0.028(8)
S7_B:1 0.210(8) 0.332(14) 0.131(6) 0.035(7) 0.026(5) -0.133(9)
S2_B:1 0.235(9) 0.186(8) 0.220(9) 0.027(7) 0.063(7) 0.058(7)
S5_B:1 0.189(7) 0.157(6) 0.179(6) -0.044(5) 0.051(5) -0.036(5)
C55_B:1 0.136(10) 0.124(13) 0.109(9) -0.011(10) 0.006(8) -0.002(11)
C46_B:1 0.159(15) 0.137(12) 0.128(16) -0.018(11) -0.011(12) -0.013(10)
C42_B:1 0.170(14) 0.145(16) 0.095(8) 0.006(10) 0.010(11) -0.013(12)
O31_B:1 0.26(2) 0.37(3) 0.145(13) -0.016(15) 0.041(12) -0.09(2)
O30_B:1 0.68(5) 0.294(18) 0.34(3) 0.017(17) 0.37(4) -0.11(2)
C2_B:1 0.154(16) 0.216(18) 0.086(12) -0.015(11) 0.011(10) -0.082(14)
O26_B:1 0.59(4) 0.181(15) 0.202(12) 0.094(11) -0.18(2) -0.21(2)
S4_B:1 0.181(8) 0.272(11) 0.235(10) -0.031(9) 0.083(8) 0.006(7)
C11_B:1 0.105(13) 0.136(11) 0.162(12) 0.027(9) 0.000(12) -0.012(12)
C51_B:1 0.142(10) 0.108(12) 0.098(7) 0.000(10) 0.011(7) -0.016(11)
O21_B:1 0.185(16) 0.38(3) 0.37(3) -0.11(2) 0.158(19) -0.071(17)
O22_B:1 0.39(4) 0.27(3) 0.59(5) 0.08(3) 0.19(4) 0.11(2)
C54_B:1 0.152(9) 0.156(16) 0.124(11) -0.003(13) 0.025(7) 0.025(12)
O8_B:1 0.211(13) 0.221(19) 0.261(19) 0.096(17) -0.127(11) -0.065(14)
O6_B:1 0.206(13) 0.202(15) 0.113(8) -0.007(10) 0.036(8) -0.060(11)
S_B:1 0.186(7) 0.216(8) 0.142(5) 0.022(6) 0.050(5) -0.036(6)
C4_B:1 0.142(19) 0.205(19) 0.144(17) 0.036(15) -0.001(11) -0.088(13)
C19_B:1 0.130(10) 0.114(12) 0.105(12) 0.018(7) -0.003(9) -0.021(9)
C28_B:1 0.148(13) 0.164(12) 0.121(10) -0.002(12) 0.007(9) -0.050(11)
O23_B:1 0.49(4) 0.137(13) 0.37(3) -0.063(12) 0.24(3) -0.100(18)
O11_B:1 0.40(3) 0.24(3) 0.253(16) 0.057(14) 0.117(18) 0.17(2)
C9_B:1 0.090(12) 0.147(10) 0.166(13) 0.043(9) -0.032(12) -0.032(11)
C36_B:1 0.127(12) 0.125(12) 0.104(8) 0.008(8) 0.008(9) -0.033(8)
O9_B:1 0.35(3) 0.146(10) 0.244(18) 0.034(10) -0.109(18) -0.038(12)
S3_B:1 0.163(6) 0.243(9) 0.153(6) -0.024(6) 0.040(5) 0.010(6)
C31_B:1 0.144(9) 0.112(13) 0.106(8) 0.009(10) 0.013(7) -0.033(10)
O3_B:1 0.128(9) 0.190(13) 0.093(8) 0.009(8) 0.008(7) -0.018(8)
O5_B:1 0.28(2) 0.276(17) 0.173(16) 0.002(16) 0.063(14) 0.048(16)
C26_B:1 0.140(14) 0.164(13) 0.107(13) -0.006(10) 0.021(10) -0.038(10)
C10_B:1 0.091(11) 0.140(9) 0.165(13) 0.040(8) -0.013(12) -0.036(10)
C40_B:1 0.149(14) 0.141(13) 0.091(7) 0.008(9) -0.016(9) -0.021(9)
C_B:1 0.177(13) 0.173(13) 0.094(9) 0.006(11) 0.001(10) -0.034(13)
C48_B:1 0.175(14) 0.128(13) 0.112(13) -0.041(10) 0.004(12) -0.016(10)
O25_B:1 0.31(2) 0.30(2) 0.186(13) -0.118(13) -0.019(14) 0.06(2)
C23_B:1 0.107(12) 0.186(15) 0.131(14) -0.028(12) 0.001(9) -0.042(10)
C29_B:1 0.137(10) 0.172(18) 0.121(9) 0.016(12) 0.014(7) -0.049(13)
C45_B:1 0.159(14) 0.129(11) 0.100(13) -0.015(10) -0.006(11) -0.023(9)
C35_B:1 0.147(9) 0.105(10) 0.076(8) 0.001(7) -0.010(7) -0.041(8)
C25_B:1 0.120(13) 0.209(15) 0.102(12) -0.020(12) 0.012(10) -0.042(10)
C30_B:1 0.125(9) 0.119(13) 0.108(8) 0.014(10) 0.017(7) -0.024(11)
C44_B:1 0.163(16) 0.137(13) 0.097(14) -0.007(11) 0.006(12) -0.021(10)
O4_B:1 0.26(2) 0.280(16) 0.113(10) -0.011(12) 0.034(11) -0.133(15)
O19_B:1 0.133(9) 0.143(10) 0.103(7) 0.020(8) 0.003(6) -0.044(8)
O10_B:1 0.33(3) 0.36(3) 0.51(4) 0.22(3) 0.27(3) 0.21(2)
C13_B:1 0.109(12) 0.139(11) 0.108(8) 0.018(7) -0.008(10) -0.026(12)
C20_B:1 0.121(9) 0.117(12) 0.101(11) 0.017(7) -0.006(9) -0.021(9)
O13_B:1 0.143(10) 0.34(2) 0.153(10) -0.003(12) 0.035(8) 0.063(14)
C27_B:1 0.128(12) 0.159(12) 0.075(10) -0.020(9) 0.007(9) -0.040(9)
O12_B:1 0.47(4) 0.175(18) 0.46(4) -0.10(2) -0.03(3) 0.108(17)
S_B:2 0.169(6) 0.172(6) 0.161(6) 0.008(5) 0.062(5) -0.011(5)
C39_B:2 0.123(13) 0.123(10) 0.103(10) 0.000(8) 0.000(9) -0.025(10)
C1_B:2 0.110(13) 0.172(11) 0.083(11) 0.012(10) 0.010(8) 0.010(10)
C47_B:2 0.129(9) 0.130(11) 0.115(12) 0.016(10) 0.006(11) 0.028(9)
C35_B:2 0.097(7) 0.104(8) 0.110(11) -0.003(8) -0.005(7) -0.005(8)
C4_B:2 0.138(15) 0.187(16) 0.094(13) 0.037(12) 0.007(9) 0.003(12)
O5_B:2 0.36(3) 0.49(4) 0.173(15) -0.058(18) 0.091(14) -0.30(3)
C25_B:2 0.139(13) 0.120(10) 0.108(12) -0.013(11) 0.026(11) 0.020(9)
S5_B:2 0.161(5) 0.133(5) 0.136(4) -0.039(4) -0.004(4) 0.014(4)
C22_B:2 0.113(10) 0.122(9) 0.105(12) 0.015(10) -0.007(9) 0.018(7)
C19_B:2 0.123(8) 0.116(12) 0.097(11) 0.004(8) 0.002(8) 0.010(8)
O21_B:2 0.184(15) 0.146(12) 0.42(3) 0.035(13) 0.135(18) 0.037(9)
C30_B:2 0.098(7) 0.095(11) 0.097(9) -0.018(8) 0.009(6) 0.006(9)
S7_B:2 0.237(9) 0.208(9) 0.172(7) 0.030(6) 0.086(7) -0.025(7)
C2_B:2 0.105(13) 0.201(14) 0.114(14) 0.040(13) 0.008(9) 0.006(12)
C24_B:2 0.151(12) 0.138(12) 0.110(12) 0.017(12) 0.037(11) 0.041(9)
C34_B:2 0.109(10) 0.123(15) 0.137(11) -0.005(11) 0.027(8) 0.004(11)
O27_B:2 0.207(17) 0.159(13) 0.42(3) -0.103(16) 0.098(16) -0.070(10)
O14_B:2 0.128(10) 0.233(19) 0.207(12) 0.018(11) 0.005(10) 0.038(12)
C51_B:2 0.115(9) 0.104(12) 0.090(7) -0.025(8) 0.014(7) -0.006(9)
C13_B:2 0.096(11) 0.122(13) 0.114(8) -0.004(8) 0.005(9) 0.021(7)
C40_B:2 0.143(14) 0.104(7) 0.081(8) 0.008(7) -0.003(8) -0.005(9)
C5_B:2 0.113(12) 0.154(12) 0.103(12) 0.011(10) 0.000(8) 0.000(10)
C6_B:2 0.127(14) 0.148(11) 0.072(10) 0.001(9) 0.007(8) 0.002(10)
O3_B:2 0.098(7) 0.134(9) 0.094(7) -0.018(7) -0.018(6) 0.003(6)
C_B:2 0.129(11) 0.171(11) 0.097(10) 0.013(12) 0.037(9) 0.023(12)
C7_B:2 0.101(11) 0.155(15) 0.116(9) 0.015(9) 0.000(8) 0.007(9)
C16_B:2 0.135(12) 0.112(13) 0.102(11) -0.003(8) -0.005(10) 0.011(9)
O2_B:2 0.102(8) 0.118(9) 0.123(9) -0.009(6) -0.008(6) 0.009(7)
O4_B:2 0.35(3) 0.232(19) 0.195(17) -0.010(13) 0.136(18) -0.006(15)
C54_B:2 0.111(8) 0.112(13) 0.143(11) -0.009(11) 0.025(7) -0.010(9)
O28_B:2 0.197(17) 0.22(2) 0.306(18) -0.092(18) 0.084(15) -0.082(14)
C43_B:2 0.118(8) 0.123(10) 0.075(10) -0.004(9) -0.003(8) 0.017(7)
O12_B:2 0.246(17) 0.122(9) 0.218(15) 0.000(10) 0.002(15) 0.028(10)
S6_B:2 0.198(8) 0.183(8) 0.206(7) -0.044(6) 0.048(6) -0.059(6)
C45_B:2 0.120(9) 0.117(10) 0.065(9) -0.011(8) -0.010(8) 0.014(7)
C14_B:2 0.106(9) 0.149(15) 0.102(10) -0.017(10) -0.003(8) -0.008(9)
C29_B:2 0.095(7) 0.080(10) 0.128(10) -0.006(8) 0.008(7) 0.008(8)
C36_B:2 0.133(13) 0.096(8) 0.077(9) 0.011(7) -0.006(7) 0.017(9)
O22_B:2 0.140(11) 0.37(2) 0.129(9) -0.045(12) -0.007(9) 0.123(13)
O29_B:2 0.38(3) 0.249(19) 0.25(2) -0.011(14) 0.20(2) -0.050(17)
C10_B:2 0.147(15) 0.143(14) 0.152(13) -0.016(12) 0.019(11) -0.024(11)
C31_B:2 0.106(8) 0.132(15) 0.124(11) 0.011(10) 0.009(7) 0.018(10)
O_B:2 0.116(9) 0.151(10) 0.096(8) 0.019(7) 0.016(6) 0.023(8)
C32_B:2 0.119(9) 0.107(13) 0.135(12) 0.021(11) 0.019(9) 0.007(11)
C49_B:2 0.131(13) 0.129(11) 0.105(8) 0.001(11) 0.008(9) 0.014(9)
C28_B:2 0.112(11) 0.111(8) 0.116(9) -0.022(8) -0.005(8) 0.008(8)
O24_B:2 0.201(12) 0.135(11) 0.168(12) -0.057(9) 0.042(11) -0.023(9)
C3_B:2 0.153(18) 0.178(14) 0.116(14) 0.005(12) 0.026(11) -0.026(12)
S4_B:2 0.136(4) 0.146(5) 0.132(4) 0.006(4) 0.026(4) 0.047(4)
C42_B:2 0.128(8) 0.127(13) 0.086(10) 0.008(9) 0.006(8) 0.013(9)
C52_B:2 0.118(9) 0.111(12) 0.105(8) -0.009(9) 0.024(7) -0.007(9)
C18_B:2 0.150(12) 0.130(15) 0.126(14) -0.012(10) -0.002(10) 0.005(11)
O1_B:2 0.130(10) 0.130(10) 0.112(8) -0.013(7) -0.004(7) -0.004(7)
C8_B:2 0.111(13) 0.105(12) 0.115(8) 0.013(8) 0.003(8) 0.025(7)
O7_B:2 0.184(11) 0.093(8) 0.194(13) 0.039(8) 0.067(10) 0.022(8)
S2_B:2 0.159(5) 0.141(5) 0.144(5) 0.020(4) 0.017(4) 0.047(4)
S1_B:2 0.145(5) 0.104(4) 0.136(4) 0.010(3) 0.020(4) -0.010(3)
O10_B:2 0.156(10) 0.203(15) 0.260(19) 0.108(14) 0.095(12) 0.073(10)
C11_B:2 0.124(15) 0.19(2) 0.141(13) -0.023(13) 0.006(11) -0.040(12)
C26_B:2 0.084(9) 0.113(8) 0.114(12) -0.009(9) -0.021(7) 0.013(7)
O25_B:2 0.190(12) 0.218(18) 0.168(13) -0.052(11) 0.005(11) 0.071(12)
C17_B:2 0.147(12) 0.096(12) 0.134(11) -0.015(9) 0.003(10) 0.005(9)
O11_B:2 0.183(13) 0.200(15) 0.121(8) 0.044(8) 0.025(8) 0.011(11)
C9_B:2 0.126(14) 0.115(13) 0.152(12) -0.011(10) 0.036(11) 0.014(8)
O23_B:2 0.148(11) 0.138(11) 0.136(8) -0.035(7) 0.004(8) -0.003(8)
O31_B:2 0.28(2) 0.28(2) 0.243(19) 0.117(16) 0.097(14) -0.001(15)
C46_B:2 0.123(11) 0.131(11) 0.096(12) 0.003(10) 0.013(10) 0.026(8)
O16_B:2 0.127(8) 0.128(9) 0.080(6) 0.000(6) 0.011(6) 0.019(8)
C44_B:2 0.120(9) 0.142(11) 0.060(8) 0.009(9) -0.008(9) 0.011(7)
C41_B:2 0.132(14) 0.112(8) 0.114(12) 0.020(9) 0.014(10) -0.001(11)
C37_B:2 0.094(11) 0.110(8) 0.100(10) 0.009(8) 0.005(8) 0.003(9)
C33_B:2 0.120(10) 0.136(15) 0.144(11) 0.004(11) 0.028(9) -0.001(11)
C48_B:2 0.129(9) 0.137(12) 0.081(10) 0.005(9) 0.017(9) 0.025(9)
C21_B:2 0.120(9) 0.115(11) 0.107(11) 0.004(9) -0.006(7) 0.019(8)
O20_B:2 0.184(13) 0.176(12) 0.144(9) 0.020(9) 0.036(9) 0.062(10)
C23_B:2 0.149(12) 0.122(11) 0.078(10) -0.018(9) 0.009(9) 0.016(9)
O30_B:2 0.28(2) 0.213(19) 0.257(19) 0.018(13) 0.088(14) -0.096(16)
O26_B:2 0.26(2) 0.34(3) 0.262(15) 0.046(19) -0.060(13) -0.166(17)
C50_B:2 0.116(9) 0.144(15) 0.105(8) -0.014(10) 0.012(7) 0.000(11)
C12_B:2 0.115(11) 0.119(12) 0.107(8) 0.000(8) -0.001(8) 0.006(8)
C55_B:2 0.103(9) 0.110(13) 0.127(10) -0.012(10) 0.006(8) -0.024(9)
C27_B:2 0.111(10) 0.117(8) 0.069(9) -0.016(9) -0.013(8) 0.008(7)
S3_B:2 0.127(4) 0.148(5) 0.185(6) 0.003(4) 0.050(4) -0.002(4)
O9_B:2 0.198(13) 0.154(11) 0.095(7) 0.025(7) 0.034(7) 0.000(10)
C38_B:2 0.121(11) 0.111(8) 0.087(9) 0.016(8) 0.004(8) 0.022(10)
O19_B:2 0.110(8) 0.129(10) 0.112(8) -0.011(7) 0.015(6) -0.010(7)
O13_B:2 0.148(12) 0.168(12) 0.207(13) -0.018(10) 0.055(10) 0.006(10)
C20_B:2 0.113(8) 0.141(15) 0.102(12) -0.010(9) 0.005(9) -0.004(9)
O17_B:2 0.106(7) 0.115(8) 0.118(8) -0.019(6) -0.004(6) 0.012(6)
O15_B:2 0.128(10) 0.141(10) 0.30(2) 0.019(11) 0.076(11) -0.009(9)
C15_B:2 0.115(8) 0.115(12) 0.102(11) -0.003(8) -0.008(8) 0.009(8)
O8_B:2 0.140(9) 0.188(15) 0.175(12) 0.047(11) -0.007(9) -0.034(9)
C53_B:2 0.126(9) 0.128(15) 0.108(10) -0.005(11) 0.036(8) 0.001(11)
O18_B:2 0.133(9) 0.102(7) 0.100(7) 0.026(6) 0.006(6) 0.028(7)
O6_B:2 0.196(14) 0.38(3) 0.251(19) 0.14(2) 0.096(11) -0.007(15)
C10_B:3 0.130(13) 0.167(12) 0.110(13) -0.025(12) 0.018(9) 0.008(11)
S6_B:3 0.170(6) 0.212(8) 0.195(8) -0.048(6) 0.065(6) 0.017(6)
C54_B:3 0.123(10) 0.132(13) 0.101(9) 0.004(8) -0.003(8) -0.030(9)
O9_B:3 0.38(3) 0.28(3) 0.125(11) -0.024(12) 0.012(13) -0.058(18)
C53_B:3 0.112(10) 0.124(14) 0.110(12) -0.003(8) -0.014(9) -0.023(9)
O22_B:3 0.164(10) 0.227(16) 0.161(12) -0.058(12) 0.027(9) -0.076(10)
C41_B:3 0.140(10) 0.126(14) 0.094(9) -0.008(9) 0.028(8) -0.011(12)
C23_B:3 0.111(10) 0.126(10) 0.103(12) 0.006(9) 0.007(9) -0.006(8)
O18_B:3 0.089(6) 0.118(8) 0.075(6) -0.011(5) 0.000(5) -0.028(6)
C43_B:3 0.129(12) 0.122(9) 0.081(10) 0.002(9) 0.014(9) -0.034(8)
C42_B:3 0.105(11) 0.116(9) 0.133(10) 0.007(10) -0.004(8) -0.023(9)
S_B:3 0.150(5) 0.107(4) 0.125(4) -0.017(3) 0.014(4) 0.009(3)
C50_B:3 0.111(8) 0.105(11) 0.096(10) 0.001(7) -0.012(8) -0.033(7)
O14_B:3 0.200(11) 0.123(10) 0.185(13) 0.056(9) -0.045(10) -0.071(9)
C34_B:3 0.116(13) 0.078(8) 0.110(11) 0.005(7) 0.013(8) -0.005(9)
O27_B:3 0.35(2) 0.21(2) 0.35(3) -0.130(19) 0.17(2) -0.042(17)
O6_B:3 0.179(9) 0.128(10) 0.155(11) -0.001(8) -0.002(9) 0.063(8)
C38_B:3 0.107(8) 0.130(14) 0.121(10) -0.011(10) 0.015(7) -0.024(10)
O24_B:3 0.110(8) 0.170(13) 0.203(11) -0.020(9) 0.035(8) 0.015(9)
C22_B:3 0.114(8) 0.124(10) 0.091(11) 0.009(8) 0.021(9) -0.012(7)
C15_B:3 0.134(10) 0.135(14) 0.097(8) 0.003(10) 0.013(7) -0.011(11)
O2_B:3 0.107(7) 0.122(9) 0.111(8) 0.003(7) 0.007(6) 0.005(7)
O28_B:3 0.217(16) 0.53(4) 0.230(19) -0.011(18) 0.084(13) 0.19(2)
O10_B:3 0.138(12) 0.160(12) 0.51(4) 0.013(15) 0.146(17) -0.018(9)
C6_B:3 0.123(13) 0.111(12) 0.098(7) -0.015(8) -0.001(8) -0.002(8)
S2_B:3 0.123(4) 0.147(5) 0.134(4) 0.002(4) 0.025(3) -0.034(4)
O4_B:3 0.219(14) 0.111(9) 0.109(7) -0.008(6) -0.003(8) 0.043(9)
C18_B:3 0.135(11) 0.150(17) 0.118(10) -0.019(12) 0.024(9) -0.031(13)
C46_B:3 0.096(9) 0.116(10) 0.117(13) -0.009(10) 0.003(9) -0.040(7)
O16_B:3 0.133(9) 0.121(8) 0.084(6) 0.001(5) 0.026(6) -0.013(7)
C52_B:3 0.108(8) 0.113(13) 0.100(11) -0.008(8) 0.004(7) -0.015(8)
S5_B:3 0.134(5) 0.166(6) 0.183(6) -0.005(5) 0.045(4) -0.009(4)
O29_B:3 0.163(15) 0.26(2) 0.38(3) 0.06(2) 0.093(17) 0.071(12)
O23_B:3 0.173(14) 0.190(14) 0.208(13) 0.028(11) 0.086(11) -0.010(11)
C8_B:3 0.126(12) 0.138(9) 0.090(10) -0.014(9) 0.010(8) -0.002(9)
O26_B:3 0.32(3) 0.246(19) 0.228(17) -0.054(13) 0.170(18) -0.006(17)
C48_B:3 0.085(9) 0.121(9) 0.099(11) 0.011(9) -0.021(8) -0.023(7)
C44_B:3 0.102(10) 0.119(8) 0.101(12) -0.004(10) 0.003(9) -0.043(8)
O15_B:3 0.181(13) 0.162(12) 0.116(8) 0.015(7) -0.003(8) -0.021(9)
O20_B:3 0.127(10) 0.211(15) 0.146(8) -0.014(9) 0.006(8) -0.070(10)
C5_B:3 0.132(15) 0.141(15) 0.107(8) 0.000(9) 0.014(9) 0.013(10)
C17_B:3 0.142(9) 0.145(16) 0.116(10) -0.002(12) 0.027(8) -0.028(11)
O13_B:3 0.197(12) 0.135(12) 0.237(18) 0.038(11) 0.035(13) 0.013(10)
C40_B:3 0.145(11) 0.111(13) 0.138(11) -0.008(10) 0.047(9) -0.001(11)
O19_B:3 0.124(9) 0.112(8) 0.095(7) -0.016(6) 0.014(6) 0.004(7)
C_B:3 0.120(9) 0.114(12) 0.088(8) -0.012(8) -0.005(7) -0.018(8)
C35_B:3 0.120(8) 0.114(9) 0.084(9) -0.023(8) 0.010(8) -0.021(10)
C47_B:3 0.086(8) 0.118(10) 0.091(10) 0.008(9) -0.017(7) -0.025(7)
C33_B:3 0.104(11) 0.100(7) 0.126(11) -0.005(8) 0.019(9) -0.001(8)
C29_B:3 0.110(11) 0.103(8) 0.091(9) 0.008(7) -0.002(7) 0.007(9)
C14_B:3 0.126(11) 0.144(9) 0.094(9) 0.013(9) 0.004(8) -0.004(10)
O1_B:3 0.125(9) 0.136(9) 0.091(7) -0.004(7) 0.021(6) 0.013(8)
O11_B:3 0.150(11) 0.206(13) 0.142(9) -0.040(10) 0.030(8) -0.113(10)
C4_B:3 0.167(19) 0.18(2) 0.127(11) -0.015(11) 0.019(13) 0.049(14)
C12_B:3 0.114(12) 0.143(9) 0.081(11) -0.001(8) 0.001(7) 0.008(8)
C21_B:3 0.115(11) 0.116(9) 0.091(7) 0.011(8) 0.004(8) -0.011(8)
C20_B:3 0.118(10) 0.146(17) 0.107(8) -0.009(11) 0.019(8) -0.022(12)
O31_B:3 0.44(5) 0.51(5) 0.291(17) 0.22(2) 0.04(2) 0.23(4)
C7_B:3 0.154(14) 0.138(13) 0.095(8) -0.014(9) 0.014(9) -0.022(10)
O7_B:3 0.33(3) 0.207(14) 0.239(18) -0.043(13) 0.107(15) 0.109(16)
C3_B:3 0.142(14) 0.127(12) 0.144(12) 0.003(10) 0.026(11) 0.015(10)
C27_B:3 0.117(8) 0.095(9) 0.100(12) 0.014(8) 0.008(9) -0.018(6)
C32_B:3 0.092(10) 0.100(7) 0.081(9) 0.001(7) 0.003(7) -0.001(9)
O25_B:3 0.166(13) 0.184(12) 0.203(14) -0.025(10) 0.050(11) -0.001(11)
C51_B:3 0.117(8) 0.093(10) 0.093(10) -0.005(7) 0.000(8) -0.031(8)
C19_B:3 0.122(9) 0.097(11) 0.094(7) 0.003(8) 0.010(7) -0.010(9)
C9_B:3 0.142(15) 0.128(12) 0.131(15) -0.012(11) 0.027(10) 0.021(11)
C26_B:3 0.129(8) 0.109(9) 0.076(10) 0.008(8) 0.008(8) -0.006(7)
C49_B:3 0.104(8) 0.115(10) 0.104(11) 0.013(9) 0.002(7) -0.029(7)
C39_B:3 0.111(11) 0.105(13) 0.161(12) -0.015(11) 0.041(9) -0.007(11)
C24_B:3 0.126(9) 0.122(9) 0.102(10) 0.009(9) 0.016(10) -0.012(9)
C16_B:3 0.126(9) 0.132(15) 0.113(10) 0.011(11) 0.017(8) -0.001(11)
C36_B:3 0.117(8) 0.082(10) 0.084(8) -0.003(7) 0.008(6) -0.008(8)
O_B:3 0.102(8) 0.120(9) 0.107(7) -0.003(6) 0.004(6) -0.005(6)
C37_B:3 0.100(7) 0.107(12) 0.093(9) -0.014(9) 0.012(6) -0.006(9)
O30_B:3 0.25(2) 0.150(16) 0.67(5) -0.09(2) 0.00(3) 0.070(13)
S4_B:3 0.138(5) 0.170(6) 0.145(5) -0.028(4) 0.017(4) -0.038(5)
O8_B:3 0.38(3) 0.253(17) 0.36(3) -0.111(19) 0.28(3) -0.096(19)
C2_B:3 0.105(12) 0.102(11) 0.129(11) 0.007(9) 0.016(9) -0.017(7)
C1_B:3 0.103(11) 0.114(12) 0.111(8) 0.000(8) 0.006(8) -0.009(7)
C13_B:3 0.099(12) 0.132(9) 0.097(12) -0.013(10) 0.009(8) 0.009(9)
C31_B:3 0.095(10) 0.104(8) 0.097(10) -0.001(7) 0.008(8) 0.007(8)
C55_B:3 0.099(8) 0.104(11) 0.099(10) 0.003(7) 0.004(7) -0.038(8)
O17_B:3 0.128(8) 0.095(7) 0.110(8) 0.001(6) 0.023(7) -0.044(6)
C25_B:3 0.134(9) 0.101(10) 0.123(13) -0.002(10) 0.018(11) -0.005(8)
C11_B:3 0.143(15) 0.162(11) 0.101(13) 0.013(11) 0.029(10) 0.018(12)
O3_B:3 0.127(8) 0.122(8) 0.081(6) -0.023(6) 0.010(6) -0.023(7)
S3_B:3 0.138(5) 0.120(5) 0.154(5) 0.022(4) -0.005(4) -0.009(4)
C45_B:3 0.100(8) 0.111(8) 0.075(9) 0.024(8) -0.008(7) -0.027(6)
C28_B:3 0.136(9) 0.117(12) 0.084(9) 0.008(8) 0.004(8) 0.005(9)
O21_B:3 0.266(18) 0.140(10) 0.227(17) 0.002(11) -0.053(16) -0.058(11)
S7_B:3 0.205(8) 0.151(6) 0.233(9) 0.032(6) 0.072(7) 0.058(6)
O12_B:3 0.193(15) 0.39(3) 0.091(7) 0.010(11) 0.035(8) -0.091(14)
C30_B:3 0.106(11) 0.094(7) 0.078(9) -0.013(7) -0.003(7) -0.010(8)
S1_B:3 0.177(6) 0.181(7) 0.200(7) -0.057(6) 0.074(5) 0.009(5)
O5_B:3 0.240(14) 0.111(10) 0.218(16) -0.030(10) 0.069(14) -0.035(11)
C52_B:4 0.139(11) 0.098(12) 0.128(13) -0.014(8) 0.006(9) 0.021(9)
C28_B:4 0.143(12) 0.113(12) 0.117(9) 0.013(9) -0.006(9) 0.051(10)
O2_B:4 0.123(8) 0.161(11) 0.091(7) 0.007(7) 0.009(7) 0.028(9)
O11_B:4 0.159(14) 0.55(4) 0.44(3) 0.24(4) 0.029(19) -0.08(2)
C12_B:4 0.147(17) 0.206(16) 0.098(13) 0.002(11) 0.008(9) 0.030(11)
C25_B:4 0.141(14) 0.127(13) 0.162(19) -0.004(13) -0.029(12) 0.001(10)
O23_B:4 0.185(15) 0.316(19) 0.153(12) 0.020(13) 0.065(11) 0.002(16)
O18_B:4 0.126(9) 0.153(11) 0.100(7) -0.008(8) 0.016(6) 0.023(8)
C23_B:4 0.139(13) 0.169(13) 0.116(14) 0.000(13) 0.005(12) -0.013(11)
C38_B:4 0.136(9) 0.125(13) 0.116(8) 0.000(10) 0.013(7) 0.056(11)
S5_B:4 0.163(6) 0.257(10) 0.149(6) 0.036(6) 0.032(5) -0.010(6)
C3_B:4 0.162(17) 0.149(10) 0.123(10) -0.026(8) 0.015(13) 0.020(12)
C27_B:4 0.108(10) 0.115(10) 0.080(10) 0.007(8) -0.021(8) 0.016(7)
C54_B:4 0.151(14) 0.108(11) 0.140(14) -0.009(9) 0.014(11) 0.012(9)
C14_B:4 0.167(12) 0.180(13) 0.091(9) 0.038(10) 0.021(9) 0.032(13)
C46_B:4 0.147(16) 0.126(14) 0.182(19) -0.006(13) 0.021(12) 0.002(11)
C35_B:4 0.120(9) 0.139(14) 0.149(15) -0.007(11) 0.009(8) 0.028(9)
O_B:4 0.134(9) 0.125(8) 0.104(8) -0.005(6) -0.012(7) 0.032(8)
O7_B:4 0.214(14) 0.218(17) 0.131(9) -0.014(11) 0.040(8) 0.041(12)
O15_B:4 0.48(4) 0.24(2) 0.244(18) 0.115(14) 0.20(2) 0.18(2)
C4_B:4 0.145(16) 0.158(11) 0.111(10) -0.032(8) 0.015(12) 0.038(13)
C50_B:4 0.124(11) 0.162(17) 0.108(13) 0.009(9) -0.004(9) 0.025(10)
C5_B:4 0.075(9) 0.154(10) 0.105(7) -0.022(7) -0.016(8) 0.028(9)
C29_B:4 0.148(16) 0.137(14) 0.114(8) 0.020(9) -0.007(9) 0.040(10)
C49_B:4 0.141(11) 0.132(13) 0.127(13) -0.011(9) -0.008(9) 0.031(10)
C22_B:4 0.121(10) 0.134(11) 0.066(8) 0.004(8) -0.009(8) 0.002(8)
C45_B:4 0.125(12) 0.123(11) 0.126(13) 0.009(10) -0.007(10) 0.028(8)
C_B:4 0.143(12) 0.108(12) 0.112(8) -0.003(8) 0.007(10) 0.026(11)
C16_B:4 0.170(10) 0.168(18) 0.107(10) 0.026(13) 0.030(8) -0.014(15)
C51_B:4 0.128(10) 0.109(13) 0.114(14) -0.002(8) -0.010(10) 0.008(9)
C10_B:4 0.145(15) 0.232(18) 0.081(10) 0.007(11) 0.001(9) 0.061(13)
O26_B:4 0.233(14) 0.60(5) 0.149(13) -0.070(19) -0.006(12) 0.24(2)
C36_B:4 0.127(8) 0.141(15) 0.104(8) -0.001(11) 0.005(7) 0.052(10)
O25_B:4 0.166(11) 0.25(2) 0.159(10) 0.033(12) -0.002(9) 0.011(13)
C55_B:4 0.128(12) 0.131(15) 0.109(13) -0.009(8) 0.004(10) 0.001(10)
O29_B:4 0.45(3) 0.173(14) 0.34(2) 0.008(17) 0.23(3) 0.08(2)
C53_B:4 0.130(13) 0.121(14) 0.115(14) 0.004(9) -0.010(10) 0.021(11)
C2_B:4 0.126(14) 0.133(10) 0.109(9) -0.014(8) -0.021(11) 0.028(12)
O28_B:4 0.34(2) 0.31(2) 0.200(18) -0.086(14) 0.107(17) 0.055(16)
O3_B:4 0.130(9) 0.136(10) 0.092(7) 0.003(7) 0.001(7) -0.006(7)
C6_B:4 0.117(13) 0.132(10) 0.104(7) -0.011(7) 0.000(11) 0.037(12)
O1_B:4 0.125(9) 0.154(11) 0.103(8) -0.011(7) 0.004(7) 0.040(8)
C30_B:4 0.126(14) 0.121(12) 0.106(8) 0.000(8) 0.005(9) 0.053(8)
C33_B:4 0.158(15) 0.102(12) 0.114(8) -0.007(8) -0.003(9) 0.036(8)
O14_B:4 0.31(2) 0.29(3) 0.51(5) 0.25(3) 0.24(2) 0.157(18)
O31_B:4 0.51(4) 0.163(17) 0.267(17) -0.052(14) -0.20(2) 0.07(2)
O9_B:4 0.30(2) 0.32(2) 0.24(2) -0.08(2) 0.136(17) -0.111(19)
C31_B:4 0.121(11) 0.115(11) 0.092(7) -0.002(7) -0.013(8) 0.049(7)
C21_B:4 0.147(15) 0.141(11) 0.092(8) 0.006(9) 0.019(9) 0.022(11)
C26_B:4 0.133(12) 0.123(11) 0.110(12) 0.003(10) -0.006(10) 0.013(8)
C48_B:4 0.140(17) 0.179(16) 0.18(2) -0.014(17) 0.035(15) 0.026(13)
C11_B:4 0.140(15) 0.221(17) 0.101(14) 0.017(12) 0.015(11) 0.043(14)
O22_B:4 0.185(16) 0.30(3) 0.224(15) -0.047(15) 0.002(13) -0.098(16)
O20_B:4 0.36(3) 0.35(4) 0.242(19) 0.09(2) 0.01(2) -0.19(2)
S7_B:4 0.186(6) 0.143(6) 0.185(7) -0.044(5) 0.024(6) 0.021(5)
C20_B:4 0.125(9) 0.19(2) 0.092(7) 0.012(12) 0.007(7) 0.037(13)
O6_B:4 0.258(16) 0.259(19) 0.221(17) -0.124(14) 0.042(15) -0.085(15)
C43_B:4 0.110(12) 0.162(12) 0.125(14) -0.003(10) -0.004(9) 0.040(9)
O30_B:4 0.250(12) 0.175(15) 0.221(17) 0.008(12) -0.019(12) 0.086(12)
C41_B:4 0.144(10) 0.159(18) 0.113(10) -0.006(13) 0.009(8) 0.070(14)
C13_B:4 0.122(14) 0.175(13) 0.082(11) 0.004(9) -0.006(8) 0.056(10)
C34_B:4 0.143(15) 0.139(15) 0.117(8) 0.000(9) 0.009(10) 0.044(10)
C15_B:4 0.157(10) 0.189(19) 0.098(8) 0.034(11) 0.019(7) -0.008(14)
O17_B:4 0.112(9) 0.129(9) 0.125(9) 0.000(8) 0.003(7) 0.025(7)
O21_B:4 0.21(2) 0.44(5) 0.57(5) -0.22(4) 0.15(3) -0.105(17)
C39_B:4 0.128(12) 0.162(19) 0.130(8) -0.002(14) 0.024(8) 0.055(14)
C42_B:4 0.115(11) 0.174(12) 0.129(10) -0.018(13) 0.012(9) 0.031(11)
O27_B:4 0.228(18) 0.37(2) 0.138(12) 0.042(14) 0.080(13) 0.105(17)
O10_B:4 0.36(3) 0.39(4) 0.262(16) -0.01(2) 0.14(2) -0.09(3)
C47_B:4 0.131(12) 0.166(14) 0.160(17) 0.018(13) 0.008(11) 0.028(11)
C8_B:4 0.128(13) 0.175(13) 0.077(10) -0.006(9) -0.005(8) 0.057(10)
C7_B:4 0.124(13) 0.183(13) 0.100(9) -0.015(9) -0.003(9) 0.050(10)
C18_B:4 0.130(9) 0.20(2) 0.108(9) 0.038(12) 0.016(8) 0.045(13)
S3_B:4 0.200(7) 0.151(6) 0.177(6) 0.026(5) 0.056(5) 0.033(5)
S_B:4 0.193(6) 0.127(5) 0.121(4) -0.021(4) 0.004(4) 0.009(4)
C1_B:4 0.098(11) 0.128(10) 0.104(7) -0.012(7) -0.027(8) 0.029(10)
C19_B:4 0.130(9) 0.145(15) 0.094(7) -0.003(9) 0.008(7) 0.016(12)
O8_B:4 0.181(15) 0.258(14) 0.183(15) -0.023(13) 0.057(11) 0.078(12)
O19_B:4 0.164(11) 0.148(10) 0.084(6) 0.000(7) 0.008(7) 0.048(8)
O4_B:4 0.232(16) 0.29(2) 0.31(2) -0.197(18) -0.111(15) 0.132(18)
C37_B:4 0.124(9) 0.129(14) 0.099(8) -0.005(10) 0.009(7) 0.047(11)
C40_B:4 0.140(11) 0.163(18) 0.123(8) -0.014(13) 0.024(9) 0.036(13)
S1_B:4 0.182(6) 0.220(8) 0.134(5) 0.003(5) 0.046(5) 0.048(6)
O24_B:4 0.216(19) 0.266(15) 0.228(19) 0.094(14) 0.067(15) 0.021(15)
O13_B:4 0.47(3) 0.22(2) 0.36(3) -0.006(18) 0.10(3) -0.16(2)
S4_B:4 0.217(9) 0.181(8) 0.243(10) -0.004(7) 0.041(8) -0.047(7)
C9_B:4 0.134(15) 0.215(17) 0.068(10) -0.024(10) -0.016(7) 0.049(11)
O12_B:4 0.28(3) 0.268(16) 0.48(4) -0.07(2) 0.22(3) -0.083(18)
C32_B:4 0.172(17) 0.095(12) 0.110(9) -0.016(9) 0.005(10) 0.034(8)
S2_B:4 0.177(8) 0.257(11) 0.245(10) 0.007(10) 0.070(8) -0.009(8)
C17_B:4 0.141(9) 0.22(2) 0.116(10) 0.047(14) 0.023(7) 0.042(12)
C24_B:4 0.155(14) 0.149(13) 0.140(16) 0.004(12) -0.004(12) -0.020(12)
S6_B:4 0.181(7) 0.305(11) 0.108(5) 0.005(5) 0.019(4) 0.102(7)
C44_B:4 0.092(11) 0.160(14) 0.133(15) -0.031(12) -0.008(9) 0.008(9)
O16_B:4 0.155(11) 0.108(9) 0.142(11) 0.007(7) 0.005(8) 0.014(8)
O5_B:4 0.33(3) 0.212(15) 0.174(14) -0.031(10) -0.100(15) 0.023(14)
C4_C:1 0.118(12) 0.133(15) 0.123(12) -0.004(10) -0.007(10) 0.004(8)
C5_C:1 0.129(11) 0.126(12) 0.087(9) -0.039(8) -0.009(8) -0.010(9)
C2_C:1 0.133(13) 0.151(16) 0.141(12) -0.007(9) 0.013(11) 0.005(9)
C1M_C:1 0.158(17) 0.158(17) 0.31(3) 0.050(17) 0.073(18) 0.027(13)
C1_C:1 0.18(2) 0.26(2) 0.146(13) -0.066(16) 0.083(15) -0.099(17)
O2_C:1 0.226(16) 0.232(17) 0.121(9) 0.006(9) 0.006(10) 0.051(13)
O4_C:1 0.159(11) 0.147(10) 0.089(7) -0.012(6) 0.002(7) 0.015(8)
C3_C:1 0.118(11) 0.162(15) 0.154(15) -0.033(11) 0.004(10) -0.011(8)
C1_C:2 0.22(3) 0.212(17) 0.130(16) 0.015(14) 0.010(16) -0.016(16)
C5_C:2 0.147(15) 0.20(2) 0.146(13) 0.054(14) 0.015(12) -0.043(16)
O4_C:2 0.211(17) 0.37(4) 0.24(2) -0.12(2) -0.010(16) 0.01(2)
C2_C:2 0.181(15) 0.216(19) 0.118(13) 0.026(14) 0.012(11) -0.005(16)
O2_C:2 0.181(14) 0.251(19) 0.143(11) 0.034(11) 0.030(10) 0.001(13)
C3_C:2 0.167(12) 0.19(2) 0.157(15) 0.004(15) 0.021(11) 0.009(15)
C1M_C:2 0.163(13) 0.193(19) 0.166(19) -0.036(16) 0.036(12) -0.040(13)
C4_C:2 0.160(13) 0.19(2) 0.153(16) 0.003(14) 0.038(11) -0.005(14)
C1M_C:3 0.22(3) 0.28(2) 0.17(2) -0.007(18) -0.006(19) 0.081(18)
C5_C:3 0.134(16) 0.19(2) 0.21(2) 0.037(16) -0.011(14) 0.045(16)
O4_C:3 0.26(2) 0.243(19) 0.209(19) -0.009(15) 0.051(15) -0.025(17)
O2_C:3 0.226(17) 0.35(3) 0.203(16) -0.081(16) 0.038(13) -0.074(18)
C3_C:3 0.21(2) 0.214(19) 0.153(16) -0.006(14) 0.000(14) 0.032(16)
C1_C:3 0.25(3) 0.30(4) 0.129(12) -0.003(17) -0.034(15) 0.00(3)
C2_C:3 0.202(19) 0.22(2) 0.119(12) -0.003(13) 0.000(12) -0.011(14)
C4_C:3 0.29(4) 0.23(3) 0.19(2) 0.079(19) 0.07(3) 0.05(2)
C2_C:4 0.206(18) 0.21(2) 0.156(13) -0.018(12) -0.022(17) 0.06(2)
C4_C:4 0.178(17) 0.25(3) 0.160(14) -0.067(14) 0.033(18) -0.02(2)
C5_C:4 0.143(12) 0.141(15) 0.096(10) -0.034(10) 0.003(10) 0.039(11)
C1M_C:4 0.26(3) 0.208(19) 0.142(17) -0.053(14) -0.023(18) 0.06(2)
C3_C:4 0.22(2) 0.20(2) 0.154(12) -0.034(11) -0.020(13) -0.006(17)
O2_C:4 0.256(17) 0.23(2) 0.170(14) -0.038(13) 0.047(13) 0.046(15)
O4_C:4 0.28(2) 0.42(4) 0.166(13) -0.028(19) 0.019(16) -0.14(3)
C1_C:4 0.28(2) 0.19(2) 0.157(14) -0.031(15) 0.027(18) 0.046(19)
C4_C:5 0.136(12) 0.39(4) 0.128(15) -0.055(17) 0.029(11) -0.010(18)
C1M_C:5 0.164(14) 0.27(3) 0.134(16) 0.032(18) -0.009(11) 0.019(16)
O2_C:5 0.201(15) 0.32(3) 0.142(11) -0.039(13) 0.060(11) -0.059(16)
O4_C:5 0.185(15) 0.26(2) 0.179(13) -0.017(14) 0.062(12) 0.011(15)
C3_C:5 0.140(11) 0.21(2) 0.130(12) 0.006(12) 0.015(9) -0.043(13)
C5_C:5 0.152(16) 0.20(2) 0.144(12) 0.024(13) 0.007(11) -0.053(17)
C2_C:5 0.141(12) 0.172(15) 0.139(14) -0.020(12) 0.033(10) -0.016(11)
C1_C:5 0.16(2) 0.187(16) 0.22(2) 0.014(16) 0.012(17) -0.027(14)
C1_C:6 0.145(13) 0.161(15) 0.078(7) 0.003(8) 0.028(8) 0.054(11)
C4_C:6 0.146(13) 0.126(15) 0.106(12) -0.033(10) -0.016(10) 0.005(9)
C5_C:6 0.098(10) 0.096(10) 0.097(9) -0.014(7) -0.035(8) 0.040(7)
O4_C:6 0.196(15) 0.215(19) 0.32(2) -0.143(18) 0.043(15) 0.012(13)
C3_C:6 0.195(14) 0.130(14) 0.107(12) -0.031(11) 0.027(12) -0.008(9)
C1M_C:6 0.188(17) 0.37(3) 0.118(14) 0.03(2) 0.024(14) -0.04(2)
O2_C:6 0.230(18) 0.215(17) 0.244(18) 0.038(14) -0.065(15) 0.066(13)
C2_C:6 0.163(14) 0.177(17) 0.092(10) -0.001(10) 0.000(10) 0.021(11)
C4_C:7 0.21(2) 0.147(13) 0.24(3) 0.021(17) 0.002(18) 0.000(16)
C1_C:7 0.39(5) 0.26(3) 0.18(2) 0.072(18) 0.01(2) -0.18(3)
C2_C:7 0.138(18) 0.20(2) 0.29(3) 0.029(15) 0.030(14) -0.040(14)
O2_C:7 0.24(2) 0.55(6) 0.26(2) 0.06(2) -0.056(18) -0.04(3)
C1M_C:7 0.29(4) 0.26(4) 0.80(9) 0.05(4) 0.34(5) -0.04(3)
C3_C:7 0.23(3) 0.144(12) 0.40(4) -0.01(2) 0.14(3) -0.050(16)
O4_C:7 0.31(3) 0.203(18) 0.225(18) -0.067(16) 0.004(17) 0.011(16)
C5_C:7 0.23(3) 0.19(2) 0.18(2) 0.047(17) -0.033(15) 0.02(2)
C4_C:8 0.25(2) 0.27(4) 0.172(14) 0.005(19) 0.00(2) 0.12(3)
C5_C:8 0.36(4) 0.21(3) 0.159(15) 0.00(2) 0.03(2) 0.05(3)
O2_C:8 0.200(15) 0.27(2) 0.230(19) -0.062(17) -0.034(14) 0.031(15)
C3_C:8 0.23(2) 0.25(3) 0.152(13) 0.002(16) -0.024(15) 0.03(2)
O4_C:8 0.180(15) 0.24(2) 0.212(17) -0.001(16) -0.013(12) 0.011(14)
C1M_C:8 0.40(5) 0.27(3) 0.49(7) -0.11(3) 0.14(6) -0.11(4)
C1_C:8 0.19(3) 0.63(7) 0.150(15) 0.16(3) 0.016(19) 0.08(3)
C2_C:8 0.218(18) 0.19(2) 0.171(13) 0.028(15) 0.014(19) 0.037(18)
C1M_C:9 0.24(4) 0.74(11) 0.32(5) 0.03(6) -0.03(3) 0.16(5)
O2_C:9 0.31(4) 0.42(5) 0.57(7) -0.08(5) 0.16(4) -0.11(3)
C4_C:9 0.57(10) 0.57(7) 0.49(8) -0.14(6) 0.14(7) 0.08(5)
C5_C:9 0.23(4) 0.55(7) 0.60(10) -0.09(7) 0.24(6) -0.02(5)
C1_C:9 0.50(9) 0.80(13) 0.32(7) 0.04(6) 0.11(5) 0.20(8)
C3_C:9 0.52(8) 0.57(7) 0.43(7) -0.14(5) 0.09(6) 0.08(6)
C2_C:9 0.47(9) 0.60(8) 0.35(7) -0.04(4) 0.03(4) 0.09(4)
O4_C:9 0.54(7) 0.65(10) 0.50(6) -0.08(6) 0.17(6) 0.16(7)
C1_C:10 0.33(5) 0.27(3) 0.52(5) 0.04(4) 0.27(4) -0.02(4)
C1M_C:10 0.29(3) 0.20(3) 0.68(8) 0.20(4) 0.30(4) 0.11(3)
C3_C:10 0.24(3) 0.182(18) 0.69(7) 0.12(3) 0.15(4) 0.077(19)
C2_C:10 0.23(3) 0.21(2) 0.48(5) 0.05(3) 0.19(3) 0.02(2)
O4_C:10 0.43(6) 0.80(11) 0.56(6) 0.21(6) -0.08(5) -0.26(7)
C4_C:10 0.39(6) 0.38(5) 0.64(8) 0.25(4) -0.09(6) -0.17(4)
O2_C:10 0.38(4) 0.53(7) 0.50(5) -0.04(5) 0.15(4) -0.01(5)
C5_C:10 0.32(5) 0.123(19) 0.49(5) 0.01(2) 0.04(4) -0.01(2)
C3_D:101 0.26(4) 0.45(6) 0.26(3) -0.17(3) -0.09(3) 0.18(4)
C2_D:101 0.36(5) 0.43(6) 0.44(4) -0.07(4) -0.01(4) 0.19(4)
C1_D:101 0.26(4) 0.30(5) 0.61(6) -0.22(5) -0.09(4) 0.12(4)
O3_D:101 1.30(19) 0.45(7) 0.65(15) 0.01(8) 0.10(16) -0.07(8)
O2_D:101 0.53(6) 0.44(6) 0.32(3) 0.15(3) 0.11(3) -0.01(5)
O1_D:101 0.41(5) 0.21(3) 0.76(7) -0.19(4) 0.25(5) -0.08(3)
C3_D:102 0.45(3) 0.21(3) 0.23(3) 0.15(2) 0.06(2) 0.03(3)
O1_D:102 0.37(4) 0.32(4) 0.48(5) -0.16(4) 0.03(3) -0.02(3)
O2_D:102 0.58(4) 0.191(19) 0.29(2) 0.083(18) 0.22(3) 0.09(3)
O3_D:102 0.66(7) 0.147(18) 0.44(5) 0.02(3) -0.16(5) 0.00(3)
C2_D:102 0.43(3) 0.15(2) 0.18(2) 0.050(15) 0.079(18) 0.00(2)
C1_D:102 0.33(3) 0.18(2) 0.30(2) -0.08(2) 0.17(2) -0.08(2)

loop_
_atom_type_symbol
_atom_type_description
_atom_type_scat_dispersion_real
_atom_type_scat_dispersion_imag
_atom_type_scat_source
C C 0.0051 0.0024 'International Tables Vol C Tables 4.2.6.8 and 6.1.1.4'
H H 0.0000 0.0000 'International Tables Vol C Tables 4.2.6.8 and 6.1.1.4'
N N 0.0095 0.0048 'International Tables Vol C Tables 4.2.6.8 and 6.1.1.4'
O O 0.0161 0.0088 'International Tables Vol C Tables 4.2.6.8 and 6.1.1.4'
S S 0.1600 0.1700 'International Tables Vol C Tables 4.2.6.8 and 6.1.1.4'

loop_
_geom_angle_atom_site_label_1
_geom_angle_atom_site_label_2
_geom_angle_atom_site_label_3
_geom_angle
C4_A:1 C3_A:1 C8_A:1 120.0
C4_A:1 C3_A:1 N_A:1 119.2(5)
C8_A:1 C3_A:1 N_A:1 120.8(5)
C5_A:1 C4_A:1 C3_A:1 120.0
C4_A:1 C5_A:1 C6_A:1 120.0
C7_A:1 C6_A:1 C5_A:1 120.0
C7_A:1 C6_A:1 C9_A:1 122.9(11)
C5_A:1 C6_A:1 C9_A:1 117.1(11)
C8_A:1 C7_A:1 C6_A:1 120.0
C7_A:1 C8_A:1 C3_A:1 120.0
C10_A:1 C9_A:1 C28_A:1 129.9(17)
C10_A:1 C9_A:1 C6_A:1 114.2(14)
C28_A:1 C9_A:1 C6_A:1 115.4(15)
C9_A:1 C10_A:1 N7_A:1 122.7(14)
C9_A:1 C10_A:1 C11_A:1 128.9(16)
N7_A:1 C10_A:1 C11_A:1 108.4(14)
C12_A:1 C11_A:1 C10_A:1 108.1(15)
C11_A:1 C12_A:1 C13_A:1 108.2(15)
C14_A:1 C13_A:1 N7_A:1 122.9(15)
C14_A:1 C13_A:1 C12_A:1 125.6(16)
N7_A:1 C13_A:1 C12_A:1 111.5(14)
C15_A:1 C14_A:1 C13_A:1 126.9(17)
C15_A:1 C14_A:1 C47_A:1 114.3(16)
C13_A:1 C14_A:1 C47_A:1 115.9(16)
C14_A:1 C15_A:1 N1_A:1 123.2(15)
C14_A:1 C15_A:1 C16_A:1 129.2(16)
N1_A:1 C15_A:1 C16_A:1 106.3(14)
C17_A:1 C16_A:1 C15_A:1 110.8(16)
C16_A:1 C17_A:1 C18_A:1 108.7(16)
C19_A:1 C18_A:1 N1_A:1 127.6(14)
C19_A:1 C18_A:1 C17_A:1 126.7(15)
N1_A:1 C18_A:1 C17_A:1 104.7(13)
C18_A:1 C19_A:1 C20_A:1 122.3(15)
C18_A:1 C19_A:1 C38_A:1 117.0(13)
C20_A:1 C19_A:1 C38_A:1 119.8(13)
N2_A:1 C20_A:1 C19_A:1 129.0(15)
N2_A:1 C20_A:1 C21_A:1 110.0(15)
C19_A:1 C20_A:1 C21_A:1 120.9(15)
C22_A:1 C21_A:1 C20_A:1 105.9(16)
C21_A:1 C22_A:1 C23_A:1 110.8(16)
N2_A:1 C23_A:1 C22_A:1 105.9(15)
N2_A:1 C23_A:1 C24_A:1 125.9(15)
C22_A:1 C23_A:1 C24_A:1 128.1(15)
C25_A:1 C24_A:1 C23_A:1 125.3(16)
C25_A:1 C24_A:1 C29_A:1 118.2(15)
C23_A:1 C24_A:1 C29_A:1 116.4(14)
N3_A:1 C25_A:1 C26_A:1 107.0(15)
N3_A:1 C25_A:1 C24_A:1 127.3(17)
C26_A:1 C25_A:1 C24_A:1 125.6(16)
C27_A:1 C26_A:1 C25_A:1 106.3(17)
C26_A:1 C27_A:1 C28_A:1 107.5(18)
C27_A:1 C28_A:1 N3_A:1 110.9(16)
C27_A:1 C28_A:1 C9_A:1 126.0(18)
N3_A:1 C28_A:1 C9_A:1 122.5(17)
C30_A:1 C29_A:1 C34_A:1 120.0
C30_A:1 C29_A:1 C24_A:1 119.9(11)
C34_A:1 C29_A:1 C24_A:1 120.1(11)
C29_A:1 C30_A:1 C31_A:1 120.0
C30_A:1 C31_A:1 C32_A:1 120.0
C33_A:1 C32_A:1 C31_A:1 120.0
C33_A:1 C32_A:1 N4_A:1 117.4(13)
C31_A:1 C32_A:1 N4_A:1 122.5(13)
C32_A:1 C33_A:1 C34_A:1 120.0
C33_A:1 C34_A:1 C29_A:1 120.0
C39_A:1 C38_A:1 C43_A:1 120.0
C39_A:1 C38_A:1 C19_A:1 119.2(10)
C43_A:1 C38_A:1 C19_A:1 120.7(10)
C40_A:1 C39_A:1 C38_A:1 120.0
C39_A:1 C40_A:1 C41_A:1 120.0
C42_A:1 C41_A:1 C40_A:1 120.0
C42_A:1 C41_A:1 N5_A:1 121.5(8)
C40_A:1 C41_A:1 N5_A:1 118.5(8)
C41_A:1 C42_A:1 C43_A:1 120.0
C42_A:1 C43_A:1 C38_A:1 120.0
C48_A:1 C47_A:1 C52_A:1 120.0
C48_A:1 C47_A:1 C14_A:1 116.5(14)
C52_A:1 C47_A:1 C14_A:1 123.4(14)
C47_A:1 C48_A:1 C49_A:1 120.0
C48_A:1 C49_A:1 C50_A:1 120.0
C51_A:1 C50_A:1 C49_A:1 120.0
C51_A:1 C50_A:1 N6_A:1 116.9(14)
C49_A:1 C50_A:1 N6_A:1 123.1(14)
C50_A:1 C51_A:1 C52_A:1 120.0
C51_A:1 C52_A:1 C47_A:1 120.0
C2_A:1 N_A:1 C_A:1 108.7(14)
C2_A:1 N_A:1 C3_A:1 111.1(12)
C_A:1 N_A:1 C3_A:1 112.7(10)
C2_A:1 N_A:1 C1_A:1 106.9(12)
C_A:1 N_A:1 C1_A:1 108.9(12)
C3_A:1 N_A:1 C1_A:1 108.4(9)
C15_A:1 N1_A:1 C18_A:1 108.6(13)
C20_A:1 N2_A:1 C23_A:1 107.3(14)
C25_A:1 N3_A:1 C28_A:1 108.0(16)
C32_A:1 N4_A:1 C37_A:1 113.4(16)
C32_A:1 N4_A:1 C35_A:1 109.5(15)
C37_A:1 N4_A:1 C35_A:1 99.9(19)
C32_A:1 N4_A:1 C36_A:1 108.8(14)
C37_A:1 N4_A:1 C36_A:1 105.7(18)
C35_A:1 N4_A:1 C36_A:1 119(2)
C41_A:1 N5_A:1 C45_A:1 113.1(10)
C41_A:1 N5_A:1 C46_A:1 108.6(10)
C45_A:1 N5_A:1 C46_A:1 108.2(13)
C41_A:1 N5_A:1 C44_A:1 107.2(10)
C45_A:1 N5_A:1 C44_A:1 107.8(12)
C46_A:1 N5_A:1 C44_A:1 111.9(13)
C50_A:1 N6_A:1 C53_A:1 111.0(17)
C50_A:1 N6_A:1 C55_A:1 106.0(13)
C53_A:1 N6_A:1 C55_A:1 104.4(18)
C50_A:1 N6_A:1 C54_A:1 111.3(17)
C53_A:1 N6_A:1 C54_A:1 111.0(19)
C55_A:1 N6_A:1 C54_A:1 112.8(17)
C13_A:1 N7_A:1 C10_A:1 103.8(12)
C4_A:2 C3_A:2 C8_A:2 120.0
C4_A:2 C3_A:2 N_A:2 120.4(6)
C8_A:2 C3_A:2 N_A:2 119.6(6)
C5_A:2 C4_A:2 C3_A:2 120.0
C6_A:2 C5_A:2 C4_A:2 120.0
C5_A:2 C6_A:2 C7_A:2 120.0
C5_A:2 C6_A:2 C9_A:2 121.5(9)
C7_A:2 C6_A:2 C9_A:2 118.5(9)
C6_A:2 C7_A:2 C8_A:2 120.0
C7_A:2 C8_A:2 C3_A:2 120.0
C10_A:2 C9_A:2 C28_A:2 123.0(19)
C10_A:2 C9_A:2 C6_A:2 119.7(17)
C28_A:2 C9_A:2 C6_A:2 117.2(18)
C9_A:2 C10_A:2 N7_A:2 128(2)
C9_A:2 C10_A:2 C11_A:2 127(2)
N7_A:2 C10_A:2 C11_A:2 105(2)
C12_A:2 C11_A:2 C10_A:2 110(2)
C11_A:2 C12_A:2 C13_A:2 109(2)
C14_A:2 C13_A:2 C12_A:2 127(2)
C14_A:2 C13_A:2 N7_A:2 127(2)
C12_A:2 C13_A:2 N7_A:2 106(2)
C13_A:2 C14_A:2 C47_A:2 120.1(18)
C13_A:2 C14_A:2 C15_A:2 124(2)
C47_A:2 C14_A:2 C15_A:2 115.8(18)
N1_A:2 C15_A:2 C16_A:2 111.6(17)
N1_A:2 C15_A:2 C14_A:2 124.0(19)
C16_A:2 C15_A:2 C14_A:2 124.4(18)
C17_A:2 C16_A:2 C15_A:2 105.9(19)
C16_A:2 C17_A:2 C18_A:2 111(2)
C19_A:2 C18_A:2 N1_A:2 125(2)
C19_A:2 C18_A:2 C17_A:2 129(2)
N1_A:2 C18_A:2 C17_A:2 105.8(17)
C20_A:2 C19_A:2 C18_A:2 128(2)
C20_A:2 C19_A:2 C38_A:2 117.5(18)
C18_A:2 C19_A:2 C38_A:2 114.8(18)
C21_A:2 C20_A:2 C19_A:2 130(2)
C21_A:2 C20_A:2 N2_A:2 107(2)
C19_A:2 C20_A:2 N2_A:2 123(2)
C20_A:2 C21_A:2 C22_A:2 116(2)
C21_A:2 C22_A:2 C23_A:2 104.2(18)
C24_A:2 C23_A:2 N2_A:2 129.9(17)
C24_A:2 C23_A:2 C22_A:2 126.7(19)
N2_A:2 C23_A:2 C22_A:2 103.4(18)
C23_A:2 C24_A:2 C25_A:2 120.1(18)
C23_A:2 C24_A:2 C29_A:2 120.1(16)
C25_A:2 C24_A:2 C29_A:2 119.1(18)
N3_A:2 C25_A:2 C24_A:2 128.8(19)
N3_A:2 C25_A:2 C26_A:2 111.5(16)
C24_A:2 C25_A:2 C26_A:2 119.7(18)
C27_A:2 C26_A:2 C25_A:2 105.5(17)
C26_A:2 C27_A:2 C28_A:2 109.0(18)
C9_A:2 C28_A:2 N3_A:2 126.2(18)
C9_A:2 C28_A:2 C27_A:2 125.0(18)
N3_A:2 C28_A:2 C27_A:2 108.7(16)
C30_A:2 C29_A:2 C34_A:2 120.0
C30_A:2 C29_A:2 C24_A:2 116.2(9)
C34_A:2 C29_A:2 C24_A:2 123.8(9)
C31_A:2 C30_A:2 C29_A:2 120.0
C30_A:2 C31_A:2 C32_A:2 120.0
C33_A:2 C32_A:2 C31_A:2 120.0
C33_A:2 C32_A:2 N4_A:2 118.6(11)
C31_A:2 C32_A:2 N4_A:2 121.1(11)
C32_A:2 C33_A:2 C34_A:2 120.0
C33_A:2 C34_A:2 C29_A:2 120.0
C39_A:2 C38_A:2 C43_A:2 120.0
C39_A:2 C38_A:2 C19_A:2 113.5(10)
C43_A:2 C38_A:2 C19_A:2 126.4(10)
C40_A:2 C39_A:2 C38_A:2 120.0
C39_A:2 C40_A:2 C41_A:2 120.0
C42_A:2 C41_A:2 C40_A:2 120.0
C42_A:2 C41_A:2 N5_A:2 117.7(10)
C40_A:2 C41_A:2 N5_A:2 122.1(10)
C41_A:2 C42_A:2 C43_A:2 120.0
C42_A:2 C43_A:2 C38_A:2 120.0
C48_A:2 C47_A:2 C52_A:2 120.0
C48_A:2 C47_A:2 C14_A:2 123.4(11)
C52_A:2 C47_A:2 C14_A:2 116.5(11)
C47_A:2 C48_A:2 C49_A:2 120.0
C50_A:2 C49_A:2 C48_A:2 120.0
C51_A:2 C50_A:2 C49_A:2 120.0
C51_A:2 C50_A:2 N6_A:2 117.4(15)
C49_A:2 C50_A:2 N6_A:2 121.1(15)
C50_A:2 C51_A:2 C52_A:2 120.0
C51_A:2 C52_A:2 C47_A:2 120.0
C3_A:2 N_A:2 C1_A:2 107.7(15)
C3_A:2 N_A:2 C_A:2 108.4(13)
C1_A:2 N_A:2 C_A:2 91.0(11)
C3_A:2 N_A:2 C2_A:2 115.7(15)
C1_A:2 N_A:2 C2_A:2 106(2)
C_A:2 N_A:2 C2_A:2 124.2(19)
C15_A:2 N1_A:2 C18_A:2 105.7(17)
C20_A:2 N2_A:2 C23_A:2 109.5(16)
C25_A:2 N3_A:2 C28_A:2 105.3(16)
C32_A:2 N4_A:2 C36_A:2 110.3(15)
C32_A:2 N4_A:2 C37_A:2 112.4(15)
C36_A:2 N4_A:2 C37_A:2 123(2)
C32_A:2 N4_A:2 C35_A:2 107.9(15)
C36_A:2 N4_A:2 C35_A:2 102(2)
C37_A:2 N4_A:2 C35_A:2 99(2)
C41_A:2 N5_A:2 C45_A:2 104.9(19)
C41_A:2 N5_A:2 C46_A:2 101.2(15)
C45_A:2 N5_A:2 C46_A:2 122(3)
C41_A:2 N5_A:2 C44_A:2 113.3(18)
C45_A:2 N5_A:2 C44_A:2 92.1(12)
C46_A:2 N5_A:2 C44_A:2 123(3)
C53_A:2 N6_A:2 C50_A:2 124(3)
C53_A:2 N6_A:2 C54_A:2 92(3)
C50_A:2 N6_A:2 C54_A:2 103(2)
C53_A:2 N6_A:2 C55_A:2 123(3)
C50_A:2 N6_A:2 C55_A:2 109(2)
C54_A:2 N6_A:2 C55_A:2 97(3)
C10_A:2 N7_A:2 C13_A:2 109.7(18)
C4_A:3 C3_A:3 C8_A:3 120.0
C4_A:3 C3_A:3 N_A:3 118.3(6)
C8_A:3 C3_A:3 N_A:3 121.7(6)
C3_A:3 C4_A:3 C5_A:3 120.0
C6_A:3 C5_A:3 C4_A:3 120.0
C5_A:3 C6_A:3 C7_A:3 120.0
C5_A:3 C6_A:3 C9_A:3 119.0(9)
C7_A:3 C6_A:3 C9_A:3 120.9(9)
C6_A:3 C7_A:3 C8_A:3 120.0
C7_A:3 C8_A:3 C3_A:3 120.0
C10_A:3 C9_A:3 C28_A:3 129.1(18)
C10_A:3 C9_A:3 C6_A:3 115.5(16)
C28_A:3 C9_A:3 C6_A:3 115.3(17)
C9_A:3 C10_A:3 N7_A:3 125.4(17)
C9_A:3 C10_A:3 C11_A:3 127.7(17)
N7_A:3 C10_A:3 C11_A:3 106.7(16)
C12_A:3 C11_A:3 C10_A:3 109.6(17)
C11_A:3 C12_A:3 C13_A:3 105.7(17)
N7_A:3 C13_A:3 C14_A:3 130.2(17)
N7_A:3 C13_A:3 C12_A:3 108.6(16)
C14_A:3 C13_A:3 C12_A:3 121.1(17)
C13_A:3 C14_A:3 C15_A:3 123.3(18)
C13_A:3 C14_A:3 C47_A:3 118.7(15)
C15_A:3 C14_A:3 C47_A:3 117.9(16)
N1_A:3 C15_A:3 C14_A:3 122.9(18)
N1_A:3 C15_A:3 C16_A:3 110.9(16)
C14_A:3 C15_A:3 C16_A:3 126.2(17)
C17_A:3 C16_A:3 C15_A:3 105.7(17)
C16_A:3 C17_A:3 C18_A:3 107.6(16)
C19_A:3 C18_A:3 N1_A:3 123.1(18)
C19_A:3 C18_A:3 C17_A:3 128.2(18)
N1_A:3 C18_A:3 C17_A:3 108.4(17)
C20_A:3 C19_A:3 C18_A:3 125.7(17)
C20_A:3 C19_A:3 C38_A:3 119.5(16)
C18_A:3 C19_A:3 C38_A:3 114.8(17)
N2_A:3 C20_A:3 C19_A:3 129.8(17)
N2_A:3 C20_A:3 C21_A:3 107.2(16)
C19_A:3 C20_A:3 C21_A:3 122.8(16)
C22_A:3 C21_A:3 C20_A:3 107.1(17)
C21_A:3 C22_A:3 C23_A:3 103.8(19)
N2_A:3 C23_A:3 C24_A:3 124.0(18)
N2_A:3 C23_A:3 C22_A:3 113.7(18)
C24_A:3 C23_A:3 C22_A:3 122.0(18)
C23_A:3 C24_A:3 C25_A:3 130.1(17)
C23_A:3 C24_A:3 C29_A:3 116.2(17)
C25_A:3 C24_A:3 C29_A:3 113.6(16)
N3_A:3 C25_A:3 C26_A:3 106.3(17)
N3_A:3 C25_A:3 C24_A:3 121.0(18)
C26_A:3 C25_A:3 C24_A:3 132.7(17)
C27_A:3 C26_A:3 C25_A:3 111.0(18)
C26_A:3 C27_A:3 C28_A:3 107.0(18)
N3_A:3 C28_A:3 C9_A:3 124.2(17)
N3_A:3 C28_A:3 C27_A:3 106.1(16)
C9_A:3 C28_A:3 C27_A:3 129.7(18)
C30_A:3 C29_A:3 C34_A:3 120.0
C30_A:3 C29_A:3 C24_A:3 121.6(9)
C34_A:3 C29_A:3 C24_A:3 118.3(9)
C29_A:3 C30_A:3 C31_A:3 120.0
C30_A:3 C31_A:3 C32_A:3 120.0
C33_A:3 C32_A:3 C31_A:3 120.0
C33_A:3 C32_A:3 N4_A:3 120.2(8)
C31_A:3 C32_A:3 N4_A:3 119.4(8)
C32_A:3 C33_A:3 C34_A:3 120.0
C33_A:3 C34_A:3 C29_A:3 120.0
C39_A:3 C38_A:3 C43_A:3 120.0
C39_A:3 C38_A:3 C19_A:3 121.1(9)
C43_A:3 C38_A:3 C19_A:3 118.8(9)
C38_A:3 C39_A:3 C40_A:3 120.0
C41_A:3 C40_A:3 C39_A:3 120.0
C40_A:3 C41_A:3 C42_A:3 120.0
C40_A:3 C41_A:3 N5_A:3 119.3(9)
C42_A:3 C41_A:3 N5_A:3 120.5(9)
C43_A:3 C42_A:3 C41_A:3 120.0
C42_A:3 C43_A:3 C38_A:3 120.0
C48_A:3 C47_A:3 C52_A:3 120.0
C48_A:3 C47_A:3 C14_A:3 122.5(9)
C52_A:3 C47_A:3 C14_A:3 117.5(9)
C49_A:3 C48_A:3 C47_A:3 120.0
C50_A:3 C49_A:3 C48_A:3 120.0
C51_A:3 C50_A:3 C49_A:3 120.0
C51_A:3 C50_A:3 N6_A:3 122.3(11)
C49_A:3 C50_A:3 N6_A:3 117.5(11)
C50_A:3 C51_A:3 C52_A:3 120.0
C51_A:3 C52_A:3 C47_A:3 120.0
C_A:3 N_A:3 C3_A:3 111.5(13)
C_A:3 N_A:3 C2_A:3 115(3)
C3_A:3 N_A:3 C2_A:3 111.6(18)
C_A:3 N_A:3 C1_A:3 99(3)
C3_A:3 N_A:3 C1_A:3 112(2)
C2_A:3 N_A:3 C1_A:3 107(3)
C15_A:3 N1_A:3 C18_A:3 107.0(16)
C23_A:3 N2_A:3 C20_A:3 108.1(16)
C25_A:3 N3_A:3 C28_A:3 109.4(16)
C37_A:3 N4_A:3 C35_A:3 112(2)
C37_A:3 N4_A:3 C32_A:3 103.8(13)
C35_A:3 N4_A:3 C32_A:3 110.9(16)
C37_A:3 N4_A:3 C36_A:3 106(2)
C35_A:3 N4_A:3 C36_A:3 112.7(18)
C32_A:3 N4_A:3 C36_A:3 111.1(11)
C45_A:3 N5_A:3 C41_A:3 112.2(13)
C45_A:3 N5_A:3 C44_A:3 100.7(19)
C41_A:3 N5_A:3 C44_A:3 108.2(14)
C45_A:3 N5_A:3 C46_A:3 106(2)
C41_A:3 N5_A:3 C46_A:3 117.4(17)
C44_A:3 N5_A:3 C46_A:3 111(2)
C54_A:3 N6_A:3 C55_A:3 113.1(19)
C54_A:3 N6_A:3 C53_A:3 107.8(17)
C55_A:3 N6_A:3 C53_A:3 108.2(19)
C54_A:3 N6_A:3 C50_A:3 109.7(17)
C55_A:3 N6_A:3 C50_A:3 107.6(16)
C53_A:3 N6_A:3 C50_A:3 110.3(13)
C13_A:3 N7_A:3 C10_A:3 109.3(15)
C4_A:4 C3_A:4 C8_A:4 120.0
C4_A:4 C3_A:4 N_A:4 122.8(6)
C8_A:4 C3_A:4 N_A:4 117.0(6)
C5_A:4 C4_A:4 C3_A:4 120.0
C4_A:4 C5_A:4 C6_A:4 120.0
C7_A:4 C6_A:4 C5_A:4 120.0
C7_A:4 C6_A:4 C9_A:4 110.3(10)
C5_A:4 C6_A:4 C9_A:4 128.9(10)
C8_A:4 C7_A:4 C6_A:4 120.0
C7_A:4 C8_A:4 C3_A:4 120.0
C28_A:4 C9_A:4 C10_A:4 122.0(18)
C28_A:4 C9_A:4 C6_A:4 121.5(17)
C10_A:4 C9_A:4 C6_A:4 116.4(16)
C9_A:4 C10_A:4 N7_A:4 127.3(17)
C9_A:4 C10_A:4 C11_A:4 126.1(17)
N7_A:4 C10_A:4 C11_A:4 106.3(16)
C12_A:4 C11_A:4 C10_A:4 109.5(17)
C11_A:4 C12_A:4 C13_A:4 105.3(17)
N7_A:4 C13_A:4 C12_A:4 114.2(17)
N7_A:4 C13_A:4 C14_A:4 123.0(16)
C12_A:4 C13_A:4 C14_A:4 121.5(17)
C15_A:4 C14_A:4 C13_A:4 121.8(16)
C15_A:4 C14_A:4 C47_A:4 118.2(16)
C13_A:4 C14_A:4 C47_A:4 119.9(16)
N1_A:4 C15_A:4 C14_A:4 129.7(17)
N1_A:4 C15_A:4 C16_A:4 105.3(16)
C14_A:4 C15_A:4 C16_A:4 124.5(17)
C17_A:4 C16_A:4 C15_A:4 108.1(16)
C16_A:4 C17_A:4 C18_A:4 113.5(17)
C19_A:4 C18_A:4 C17_A:4 131.7(17)
C19_A:4 C18_A:4 N1_A:4 126.7(17)
C17_A:4 C18_A:4 N1_A:4 101.4(15)
C18_A:4 C19_A:4 C20_A:4 125.7(17)
C18_A:4 C19_A:4 C38_A:4 116.1(15)
C20_A:4 C19_A:4 C38_A:4 116.9(15)
C21_A:4 C20_A:4 C19_A:4 129.2(17)
C21_A:4 C20_A:4 N2_A:4 108.9(16)
C19_A:4 C20_A:4 N2_A:4 121.7(16)
C22_A:4 C21_A:4 C20_A:4 109.9(19)
C21_A:4 C22_A:4 C23_A:4 104.0(18)
N2_A:4 C23_A:4 C22_A:4 115.3(17)
N2_A:4 C23_A:4 C24_A:4 125.9(17)
C22_A:4 C23_A:4 C24_A:4 118.7(16)
C25_A:4 C24_A:4 C23_A:4 119.3(16)
C25_A:4 C24_A:4 C29_A:4 119.0(17)
C23_A:4 C24_A:4 C29_A:4 121.4(17)
N3_A:4 C25_A:4 C26_A:4 107.8(17)
N3_A:4 C25_A:4 C24_A:4 128.2(18)
C26_A:4 C25_A:4 C24_A:4 123.9(17)
C25_A:4 C26_A:4 C27_A:4 109.4(16)
C28_A:4 C27_A:4 C26_A:4 105.1(16)
C9_A:4 C28_A:4 N3_A:4 128.5(18)
C9_A:4 C28_A:4 C27_A:4 123.9(19)
N3_A:4 C28_A:4 C27_A:4 107.5(16)
C30_A:4 C29_A:4 C34_A:4 120.0
C30_A:4 C29_A:4 C24_A:4 120.1(10)
C34_A:4 C29_A:4 C24_A:4 119.7(10)
C31_A:4 C30_A:4 C29_A:4 120.0
C30_A:4 C31_A:4 C32_A:4 120.0
C31_A:4 C32_A:4 C33_A:4 120.0
C31_A:4 C32_A:4 N4_A:4 117.7(13)
C33_A:4 C32_A:4 N4_A:4 122.2(13)
C34_A:4 C33_A:4 C32_A:4 120.0
C33_A:4 C34_A:4 C29_A:4 120.0
C39_A:4 C38_A:4 C43_A:4 120.0
C39_A:4 C38_A:4 C19_A:4 116.3(9)
C43_A:4 C38_A:4 C19_A:4 123.6(9)
C38_A:4 C39_A:4 C40_A:4 120.0
C39_A:4 C40_A:4 C41_A:4 120.0
C42_A:4 C41_A:4 C40_A:4 120.0
C42_A:4 C41_A:4 N5_A:4 120.6(10)
C40_A:4 C41_A:4 N5_A:4 119.4(10)
C43_A:4 C42_A:4 C41_A:4 120.0
C42_A:4 C43_A:4 C38_A:4 120.0
C48_A:4 C47_A:4 C52_A:4 120.0
C48_A:4 C47_A:4 C14_A:4 119.7(9)
C52_A:4 C47_A:4 C14_A:4 120.3(9)
C49_A:4 C48_A:4 C47_A:4 120.0
C50_A:4 C49_A:4 C48_A:4 120.0
C49_A:4 C50_A:4 C51_A:4 120.0
C49_A:4 C50_A:4 N6_A:4 118.7(9)
C51_A:4 C50_A:4 N6_A:4 121.2(9)
C52_A:4 C51_A:4 C50_A:4 120.0
C51_A:4 C52_A:4 C47_A:4 120.0
C1_A:4 N_A:4 C2_A:4 96(4)
C1_A:4 N_A:4 C3_A:4 97.9(15)
C2_A:4 N_A:4 C3_A:4 112.4(19)
C1_A:4 N_A:4 C_A:4 141(3)
C2_A:4 N_A:4 C_A:4 85(4)
C3_A:4 N_A:4 C_A:4 117(2)
C15_A:4 N1_A:4 C18_A:4 111.5(15)
C23_A:4 N2_A:4 C20_A:4 101.9(15)
C25_A:4 N3_A:4 C28_A:4 110.0(16)
C36_A:4 N4_A:4 C32_A:4 107(2)
C36_A:4 N4_A:4 C35_A:4 126(3)
C32_A:4 N4_A:4 C35_A:4 107.1(18)
C36_A:4 N4_A:4 C37_A:4 92(2)
C32_A:4 N4_A:4 C37_A:4 114(2)
C35_A:4 N4_A:4 C37_A:4 110(3)
C46_A:4 N5_A:4 C41_A:4 113.0(14)
C46_A:4 N5_A:4 C44_A:4 103.7(18)
C41_A:4 N5_A:4 C44_A:4 110.2(14)
C46_A:4 N5_A:4 C45_A:4 110.5(18)
C41_A:4 N5_A:4 C45_A:4 106.4(12)
C44_A:4 N5_A:4 C45_A:4 113.2(18)
C54_A:4 N6_A:4 C55_A:4 116(2)
C54_A:4 N6_A:4 C50_A:4 110.9(14)
C55_A:4 N6_A:4 C50_A:4 114.4(14)
C54_A:4 N6_A:4 C53_A:4 101(2)
C55_A:4 N6_A:4 C53_A:4 105(2)
C50_A:4 N6_A:4 C53_A:4 106.8(13)
C13_A:4 N7_A:4 C10_A:4 104.2(15)
C4_A:5 C3_A:5 C8_A:5 120.0
C4_A:5 C3_A:5 N_A:5 119.9(6)
C8_A:5 C3_A:5 N_A:5 119.7(6)
C3_A:5 C4_A:5 C5_A:5 120.0
C4_A:5 C5_A:5 C6_A:5 120.0
C5_A:5 C6_A:5 C7_A:5 120.0
C5_A:5 C6_A:5 C9_A:5 121.2(10)
C7_A:5 C6_A:5 C9_A:5 118.6(10)
C8_A:5 C7_A:5 C6_A:5 120.0
C7_A:5 C8_A:5 C3_A:5 120.0
C28_A:5 C9_A:5 C10_A:5 128.5(16)
C28_A:5 C9_A:5 C6_A:5 118.2(15)
C10_A:5 C9_A:5 C6_A:5 113.3(14)
N7_A:5 C10_A:5 C11_A:5 109.3(16)
N7_A:5 C10_A:5 C9_A:5 122.0(16)
C11_A:5 C10_A:5 C9_A:5 128.7(16)
C12_A:5 C11_A:5 C10_A:5 106.6(16)
C11_A:5 C12_A:5 C13_A:5 106.9(16)
N7_A:5 C13_A:5 C14_A:5 128.6(16)
N7_A:5 C13_A:5 C12_A:5 106.4(15)
C14_A:5 C13_A:5 C12_A:5 124.5(16)
C15_A:5 C14_A:5 C13_A:5 126.5(16)
C15_A:5 C14_A:5 C47_A:5 116.4(14)
C13_A:5 C14_A:5 C47_A:5 117.1(14)
C14_A:5 C15_A:5 N1_A:5 124.9(16)
C14_A:5 C15_A:5 C16_A:5 125.1(16)
N1_A:5 C15_A:5 C16_A:5 109.9(16)
C17_A:5 C16_A:5 C15_A:5 107.2(16)
C16_A:5 C17_A:5 C18_A:5 108.3(16)
N1_A:5 C18_A:5 C19_A:5 127.4(15)
N1_A:5 C18_A:5 C17_A:5 107.7(14)
C19_A:5 C18_A:5 C17_A:5 124.9(15)
C20_A:5 C19_A:5 C18_A:5 125.3(16)
C20_A:5 C19_A:5 C38_A:5 118.5(15)
C18_A:5 C19_A:5 C38_A:5 115.8(14)
C19_A:5 C20_A:5 N2_A:5 126.1(16)
C19_A:5 C20_A:5 C21_A:5 130.6(16)
N2_A:5 C20_A:5 C21_A:5 103.3(14)
C22_A:5 C21_A:5 C20_A:5 110.5(15)
C21_A:5 C22_A:5 C23_A:5 109.1(16)
C24_A:5 C23_A:5 N2_A:5 122.6(15)
C24_A:5 C23_A:5 C22_A:5 129.4(16)
N2_A:5 C23_A:5 C22_A:5 108.0(14)
C23_A:5 C24_A:5 C25_A:5 126.3(16)
C23_A:5 C24_A:5 C29_A:5 115.5(14)
C25_A:5 C24_A:5 C29_A:5 118.1(14)
N3_A:5 C25_A:5 C26_A:5 110.6(15)
N3_A:5 C25_A:5 C24_A:5 129.2(15)
C26_A:5 C25_A:5 C24_A:5 120.1(16)
C27_A:5 C26_A:5 C25_A:5 105.5(15)
C26_A:5 C27_A:5 C28_A:5 105.3(15)
N3_A:5 C28_A:5 C9_A:5 124.3(16)
N3_A:5 C28_A:5 C27_A:5 112.2(15)
C9_A:5 C28_A:5 C27_A:5 123.5(16)
C30_A:5 C29_A:5 C34_A:5 120.0
C30_A:5 C29_A:5 C24_A:5 120.2(10)
C34_A:5 C29_A:5 C24_A:5 119.8(10)
C29_A:5 C30_A:5 C31_A:5 120.0
C30_A:5 C31_A:5 C32_A:5 120.0
C33_A:5 C32_A:5 C31_A:5 120.0
C33_A:5 C32_A:5 N4_A:5 116.0(9)
C31_A:5 C32_A:5 N4_A:5 123.6(9)
C32_A:5 C33_A:5 C34_A:5 120.0
C33_A:5 C34_A:5 C29_A:5 120.0
C39_A:5 C38_A:5 C43_A:5 120.0
C39_A:5 C38_A:5 C19_A:5 119.4(11)
C43_A:5 C38_A:5 C19_A:5 120.6(11)
C38_A:5 C39_A:5 C40_A:5 120.0
C39_A:5 C40_A:5 C41_A:5 120.0
C42_A:5 C41_A:5 C40_A:5 120.0
C42_A:5 C41_A:5 N5_A:5 117.6(9)
C40_A:5 C41_A:5 N5_A:5 122.4(9)
C41_A:5 C42_A:5 C43_A:5 120.0
C42_A:5 C43_A:5 C38_A:5 120.0
C48_A:5 C47_A:5 C52_A:5 120.0
C48_A:5 C47_A:5 C14_A:5 119.3(10)
C52_A:5 C47_A:5 C14_A:5 120.5(10)
C49_A:5 C48_A:5 C47_A:5 120.0
C50_A:5 C49_A:5 C48_A:5 120.0
C49_A:5 C50_A:5 C51_A:5 120.0
C49_A:5 C50_A:5 N6_A:5 120.2(8)
C51_A:5 C50_A:5 N6_A:5 119.8(8)
C52_A:5 C51_A:5 C50_A:5 120.0
C51_A:5 C52_A:5 C47_A:5 120.0
C1_A:5 N_A:5 C2_A:5 120.1(19)
C1_A:5 N_A:5 C3_A:5 115.1(14)
C2_A:5 N_A:5 C3_A:5 110.6(11)
C1_A:5 N_A:5 C_A:5 107.1(18)
C2_A:5 N_A:5 C_A:5 101.0(15)
C3_A:5 N_A:5 C_A:5 99.7(11)
C15_A:5 N1_A:5 C18_A:5 106.7(14)
C23_A:5 N2_A:5 C20_A:5 109.0(13)
C28_A:5 N3_A:5 C25_A:5 106.0(14)
C35_A:5 N4_A:5 C32_A:5 112.1(11)
C35_A:5 N4_A:5 C36_A:5 105.8(12)
C32_A:5 N4_A:5 C36_A:5 108.6(11)
C35_A:5 N4_A:5 C37_A:5 108.5(12)
C32_A:5 N4_A:5 C37_A:5 111.2(10)
C36_A:5 N4_A:5 C37_A:5 110.5(12)
C45_A:5 N5_A:5 C41_A:5 112.5(11)
C45_A:5 N5_A:5 C46_A:5 108.6(17)
C41_A:5 N5_A:5 C46_A:5 105.6(11)
C45_A:5 N5_A:5 C44_A:5 109.3(16)
C41_A:5 N5_A:5 C44_A:5 113.2(13)
C46_A:5 N5_A:5 C44_A:5 107.5(15)
C53_A:5 N6_A:5 C55_A:5 112.3(13)
C53_A:5 N6_A:5 C54_A:5 110.5(12)
C55_A:5 N6_A:5 C54_A:5 106.1(12)
C53_A:5 N6_A:5 C50_A:5 112.3(11)
C55_A:5 N6_A:5 C50_A:5 109.9(10)
C54_A:5 N6_A:5 C50_A:5 105.3(10)
C13_A:5 N7_A:5 C10_A:5 110.5(15)
C4_A:6 C3_A:6 C8_A:6 120.0
C4_A:6 C3_A:6 N_A:6 119.8(6)
C8_A:6 C3_A:6 N_A:6 120.2(6)
C3_A:6 C4_A:6 C5_A:6 120.0
C6_A:6 C5_A:6 C4_A:6 120.0
C5_A:6 C6_A:6 C7_A:6 120.0
C5_A:6 C6_A:6 C9_A:6 121.4(10)
C7_A:6 C6_A:6 C9_A:6 118.6(10)
C8_A:6 C7_A:6 C6_A:6 120.0
C7_A:6 C8_A:6 C3_A:6 120.0
C10_A:6 C9_A:6 C28_A:6 123(2)
C10_A:6 C9_A:6 C6_A:6 119.6(19)
C28_A:6 C9_A:6 C6_A:6 117.2(18)
N7_A:6 C10_A:6 C11_A:6 112(2)
N7_A:6 C10_A:6 C9_A:6 129(2)
C11_A:6 C10_A:6 C9_A:6 119(2)
C12_A:6 C11_A:6 C10_A:6 104(2)
C11_A:6 C12_A:6 C13_A:6 110(2)
N7_A:6 C13_A:6 C14_A:6 129(2)
N7_A:6 C13_A:6 C12_A:6 105(2)
C14_A:6 C13_A:6 C12_A:6 126(2)
C13_A:6 C14_A:6 C15_A:6 124(2)
C13_A:6 C14_A:6 C47_A:6 123(2)
C15_A:6 C14_A:6 C47_A:6 113(2)
N1_A:6 C15_A:6 C14_A:6 128(2)
N1_A:6 C15_A:6 C16_A:6 106(2)
C14_A:6 C15_A:6 C16_A:6 125(2)
C17_A:6 C16_A:6 C15_A:6 105.4(18)
C16_A:6 C17_A:6 C18_A:6 109(2)
C17_A:6 C18_A:6 N1_A:6 109(2)
C17_A:6 C18_A:6 C19_A:6 128(2)
N1_A:6 C18_A:6 C19_A:6 122.7(19)
C20_A:6 C19_A:6 C18_A:6 127(2)
C20_A:6 C19_A:6 C38_A:6 118(2)
C18_A:6 C19_A:6 C38_A:6 115.4(18)
N2_A:6 C20_A:6 C21_A:6 109(2)
N2_A:6 C20_A:6 C19_A:6 125(2)
C21_A:6 C20_A:6 C19_A:6 126(2)
C22_A:6 C21_A:6 C20_A:6 108(2)
C23_A:6 C22_A:6 C21_A:6 107(2)
C22_A:6 C23_A:6 N2_A:6 111.7(19)
C22_A:6 C23_A:6 C24_A:6 127(2)
N2_A:6 C23_A:6 C24_A:6 120(2)
C25_A:6 C24_A:6 C23_A:6 131(2)
C25_A:6 C24_A:6 C29_A:6 115.1(17)
C23_A:6 C24_A:6 C29_A:6 113.1(18)
N3_A:6 C25_A:6 C24_A:6 126(2)
N3_A:6 C25_A:6 C26_A:6 108(2)
C24_A:6 C25_A:6 C26_A:6 125(2)
C27_A:6 C26_A:6 C25_A:6 109.5(19)
C26_A:6 C27_A:6 C28_A:6 104.2(19)
N3_A:6 C28_A:6 C9_A:6 126(2)
N3_A:6 C28_A:6 C27_A:6 106(2)
C9_A:6 C28_A:6 C27_A:6 127.2(19)
C30_A:6 C29_A:6 C34_A:6 120.0
C30_A:6 C29_A:6 C24_A:6 121.7(10)
C34_A:6 C29_A:6 C24_A:6 117.9(10)
C29_A:6 C30_A:6 C31_A:6 120.0
C32_A:6 C31_A:6 C30_A:6 120.0
C31_A:6 C32_A:6 C33_A:6 120.0
C31_A:6 C32_A:6 N4_A:6 119.6(10)
C33_A:6 C32_A:6 N4_A:6 120.4(10)
C32_A:6 C33_A:6 C34_A:6 120.0
C33_A:6 C34_A:6 C29_A:6 120.0
C39_A:6 C38_A:6 C43_A:6 120.0
C39_A:6 C38_A:6 C19_A:6 119.0(11)
C43_A:6 C38_A:6 C19_A:6 121.0(11)
C38_A:6 C39_A:6 C40_A:6 120.0
C41_A:6 C40_A:6 C39_A:6 120.0
C40_A:6 C41_A:6 C42_A:6 120.0
C40_A:6 C41_A:6 N5_A:6 118.5(11)
C42_A:6 C41_A:6 N5_A:6 121.4(11)
C41_A:6 C42_A:6 C43_A:6 120.0
C42_A:6 C43_A:6 C38_A:6 120.0
C48_A:6 C47_A:6 C52_A:6 120.0
C48_A:6 C47_A:6 C14_A:6 119.0(12)
C52_A:6 C47_A:6 C14_A:6 120.9(12)
C47_A:6 C48_A:6 C49_A:6 120.0
C50_A:6 C49_A:6 C48_A:6 120.0
C49_A:6 C50_A:6 C51_A:6 120.0
C49_A:6 C50_A:6 N6_A:6 117.2(14)
C51_A:6 C50_A:6 N6_A:6 122.7(14)
C50_A:6 C51_A:6 C52_A:6 120.0
C51_A:6 C52_A:6 C47_A:6 120.0
C2_A:6 N_A:6 C3_A:6 122.0(16)
C2_A:6 N_A:6 C_A:6 111(2)
C3_A:6 N_A:6 C_A:6 110.0(13)
C2_A:6 N_A:6 C1_A:6 97(2)
C3_A:6 N_A:6 C1_A:6 111.2(17)
C_A:6 N_A:6 C1_A:6 104(2)
C15_A:6 N1_A:6 C18_A:6 110(2)
C20_A:6 N2_A:6 C23_A:6 104.5(19)
C28_A:6 N3_A:6 C25_A:6 112(2)
C35_A:6 N4_A:6 C36_A:6 117(3)
C35_A:6 N4_A:6 C32_A:6 109.5(18)
C36_A:6 N4_A:6 C32_A:6 109.0(17)
C35_A:6 N4_A:6 C37_A:6 101(2)
C36_A:6 N4_A:6 C37_A:6 110(3)
C32_A:6 N4_A:6 C37_A:6 110.9(14)
C46_A:6 N5_A:6 C45_A:6 114.4(17)
C46_A:6 N5_A:6 C41_A:6 111.8(15)
C45_A:6 N5_A:6 C41_A:6 111.1(15)
C46_A:6 N5_A:6 C44_A:6 102.3(17)
C45_A:6 N5_A:6 C44_A:6 110.4(15)
C41_A:6 N5_A:6 C44_A:6 106.2(12)
C55_A:6 N6_A:6 C50_A:6 109(2)
C55_A:6 N6_A:6 C54_A:6 109(3)
C50_A:6 N6_A:6 C54_A:6 103(2)
C55_A:6 N6_A:6 C53_A:6 124(3)
C50_A:6 N6_A:6 C53_A:6 110(2)
C54_A:6 N6_A:6 C53_A:6 99(3)
C10_A:6 N7_A:6 C13_A:6 109(2)
C39_B:1 C38_B:1 C37_B:1 117.2(18)
C39_B:1 C38_B:1 C42_B:1 121(2)
C37_B:1 C38_B:1 C42_B:1 121.4(17)
C45_B:1 C49_B:1 C50_B:1 117.4(18)
C23_B:1 C24_B:1 C25_B:1 123(3)
C23_B:1 C24_B:1 S4_B:1 120(3)
C25_B:1 C24_B:1 S4_B:1 117(2)
C17_B:1 C18_B:1 C19_B:1 120(2)
C53_B:1 C52_B:1 C51_B:1 122(2)
C53_B:1 C52_B:1 C_B:1 118.0(19)
C51_B:1 C52_B:1 C_B:1 120(2)
C18_B:1 C17_B:1 C16_B:1 121(2)
C18_B:1 C17_B:1 S5_B:1 119.9(19)
C16_B:1 C17_B:1 S5_B:1 118.6(18)
C1_B:1 C6_B:1 O_B:1 123(2)
C1_B:1 C6_B:1 C5_B:1 121(2)
O_B:1 C6_B:1 C5_B:1 116(3)
C48_B:1 C47_B:1 C46_B:1 124(3)
C48_B:1 C47_B:1 S2_B:1 115(2)
C46_B:1 C47_B:1 S2_B:1 120(2)
C32_B:1 C33_B:1 C34_B:1 123.6(19)
C32_B:1 C33_B:1 S_B:1 124.5(17)
C34_B:1 C33_B:1 S_B:1 110.5(17)
C11_B:1 C12_B:1 C13_B:1 121(2)
C11_B:1 C12_B:1 C14_B:1 123(2)
C13_B:1 C12_B:1 C14_B:1 117(2)
C17_B:1 C16_B:1 C15_B:1 124(2)
C6_B:1 C1_B:1 C_B:1 118(2)
C6_B:1 C1_B:1 C2_B:1 122(3)
C_B:1 C1_B:1 C2_B:1 120(3)
C27_B:1 C22_B:1 C23_B:1 122(2)
C27_B:1 C22_B:1 C21_B:1 126(2)
C23_B:1 C22_B:1 C21_B:1 112(2)
C19_B:1 C21_B:1 C22_B:1 123.4(15)
O8_B:1 S1_B:1 O9_B:1 127.4(18)
O8_B:1 S1_B:1 O7_B:1 112.6(17)
O9_B:1 S1_B:1 O7_B:1 96.4(17)
O8_B:1 S1_B:1 C40_B:1 110.5(12)
O9_B:1 S1_B:1 C40_B:1 101.1(11)
O7_B:1 S1_B:1 C40_B:1 106.6(12)
C20_B:1 C15_B:1 C16_B:1 113(2)
C20_B:1 C15_B:1 C14_B:1 125.5(19)
C16_B:1 C15_B:1 C14_B:1 121.5(18)
C4_B:1 C5_B:1 C7_B:1 123(3)
C4_B:1 C5_B:1 C6_B:1 114(3)
C7_B:1 C5_B:1 C6_B:1 124(2)
C44_B:1 C43_B:1 C42_B:1 125(2)
C44_B:1 C43_B:1 C48_B:1 115(2)
C42_B:1 C43_B:1 C48_B:1 120(2)
C5_B:1 C7_B:1 C8_B:1 115(2)
C55_B:1 C50_B:1 C51_B:1 113.7(18)
C55_B:1 C50_B:1 C49_B:1 127.4(19)
C51_B:1 C50_B:1 C49_B:1 117.8(18)
C36_B:1 C41_B:1 C40_B:1 118.1(18)
C40_B:1 C39_B:1 C38_B:1 122(2)
C12_B:1 C14_B:1 C15_B:1 114.3(16)
C33_B:1 C32_B:1 C31_B:1 122(2)
C52_B:1 C53_B:1 C54_B:1 119(2)
C9_B:1 C8_B:1 C13_B:1 122(2)
C9_B:1 C8_B:1 C7_B:1 121(2)
C13_B:1 C8_B:1 C7_B:1 117(2)
C29_B:1 C34_B:1 C33_B:1 111.4(19)
O26_B:1 S6_B:1 O28_B:1 132.7(19)
O26_B:1 S6_B:1 O27_B:1 112(2)
O28_B:1 S6_B:1 O27_B:1 80.9(16)
O26_B:1 S6_B:1 C10_B:1 109.6(13)
O28_B:1 S6_B:1 C10_B:1 109.9(14)
O27_B:1 S6_B:1 C10_B:1 106.1(12)
C2_B:1 C3_B:1 C4_B:1 122(3)
C2_B:1 C3_B:1 S7_B:1 115(3)
C4_B:1 C3_B:1 S7_B:1 123(3)
O18_B:1 C37_B:1 C36_B:1 122(2)
O18_B:1 C37_B:1 C38_B:1 114.8(18)
C36_B:1 C37_B:1 C38_B:1 123.0(19)
O30_B:1 S7_B:1 O31_B:1 115(3)
O30_B:1 S7_B:1 O29_B:1 115(3)
O31_B:1 S7_B:1 O29_B:1 99(2)
O30_B:1 S7_B:1 C3_B:1 113(2)
O31_B:1 S7_B:1 C3_B:1 109.5(15)
O29_B:1 S7_B:1 C3_B:1 102.9(15)
O11_B:1 S2_B:1 O10_B:1 133(2)
O11_B:1 S2_B:1 O12_B:1 104(2)
O10_B:1 S2_B:1 O12_B:1 99(3)
O11_B:1 S2_B:1 C47_B:1 107.6(14)
O10_B:1 S2_B:1 C47_B:1 106.3(15)
O12_B:1 S2_B:1 C47_B:1 103.7(17)
O23_B:1 S5_B:1 O24_B:1 129(2)
O23_B:1 S5_B:1 O25_B:1 100(2)
O24_B:1 S5_B:1 O25_B:1 102(2)
O23_B:1 S5_B:1 C17_B:1 110.4(15)
O24_B:1 S5_B:1 C17_B:1 107.2(13)
O25_B:1 S5_B:1 C17_B:1 106.3(12)
C50_B:1 C55_B:1 C54_B:1 129(2)
C47_B:1 C46_B:1 C45_B:1 119(2)
C43_B:1 C42_B:1 C38_B:1 116.0(18)
C3_B:1 C2_B:1 C1_B:1 116(3)
O20_B:1 S4_B:1 O21_B:1 116(2)
O20_B:1 S4_B:1 O22_B:1 107(3)
O21_B:1 S4_B:1 O22_B:1 116(3)
O20_B:1 S4_B:1 C24_B:1 111.4(17)
O21_B:1 S4_B:1 C24_B:1 106.9(17)
O22_B:1 S4_B:1 C24_B:1 98(2)
C12_B:1 C11_B:1 C10_B:1 121(2)
C52_B:1 C51_B:1 O16_B:1 123.0(19)
C52_B:1 C51_B:1 C50_B:1 121(2)
O16_B:1 C51_B:1 C50_B:1 116.0(17)
C55_B:1 C54_B:1 C53_B:1 115(2)
C55_B:1 C54_B:1 S3_B:1 125.4(19)
C53_B:1 C54_B:1 S3_B:1 119.4(17)
O6_B:1 S_B:1 O4_B:1 111.2(13)
O6_B:1 S_B:1 O5_B:1 106.3(16)
O4_B:1 S_B:1 O5_B:1 118.3(17)
O6_B:1 S_B:1 C33_B:1 105.2(11)
O4_B:1 S_B:1 C33_B:1 106.5(12)
O5_B:1 S_B:1 C33_B:1 108.5(13)
C3_B:1 C4_B:1 C5_B:1 125(3)
C20_B:1 C19_B:1 C18_B:1 117(2)
C20_B:1 C19_B:1 C21_B:1 128(2)
C18_B:1 C19_B:1 C21_B:1 114(2)
C26_B:1 C28_B:1 C29_B:1 114(2)
C8_B:1 C9_B:1 C10_B:1 119(2)
C37_B:1 C36_B:1 C41_B:1 120(2)
C37_B:1 C36_B:1 C35_B:1 122.8(19)
C41_B:1 C36_B:1 C35_B:1 117.0(18)
O14_B:1 S3_B:1 O13_B:1 120.4(15)
O14_B:1 S3_B:1 O15_B:1 108.2(17)
O13_B:1 S3_B:1 O15_B:1 103.3(17)
O14_B:1 S3_B:1 C54_B:1 111.0(14)
O13_B:1 S3_B:1 C54_B:1 107.6(11)
O15_B:1 S3_B:1 C54_B:1 105.0(14)
C32_B:1 C31_B:1 C30_B:1 118(2)
C32_B:1 C31_B:1 C35_B:1 120.9(17)
C30_B:1 C31_B:1 C35_B:1 120.5(17)
C25_B:1 C26_B:1 C28_B:1 122(2)
C25_B:1 C26_B:1 C27_B:1 112(3)
C28_B:1 C26_B:1 C27_B:1 126(3)
C11_B:1 C10_B:1 C9_B:1 121(2)
C11_B:1 C10_B:1 S6_B:1 121(2)
C9_B:1 C10_B:1 S6_B:1 117.7(18)
C39_B:1 C40_B:1 C41_B:1 119.5(18)
C39_B:1 C40_B:1 S1_B:1 123.4(19)
C41_B:1 C40_B:1 S1_B:1 116.7(15)
C1_B:1 C_B:1 C52_B:1 116.8(19)
C47_B:1 C48_B:1 C43_B:1 116(2)
C24_B:1 C23_B:1 C22_B:1 114(3)
C30_B:1 C29_B:1 C34_B:1 122(2)
C30_B:1 C29_B:1 C28_B:1 122(2)
C34_B:1 C29_B:1 C28_B:1 116(2)
C44_B:1 C45_B:1 C46_B:1 119(3)
C44_B:1 C45_B:1 C49_B:1 125(3)
C46_B:1 C45_B:1 C49_B:1 116(2)
C36_B:1 C35_B:1 C31_B:1 111.5(15)
C26_B:1 C25_B:1 C24_B:1 122(2)
O19_B:1 C30_B:1 C29_B:1 118.8(19)
O19_B:1 C30_B:1 C31_B:1 118.6(18)
C29_B:1 C30_B:1 C31_B:1 122(2)
C45_B:1 C44_B:1 O17_B:1 116(3)
C45_B:1 C44_B:1 C43_B:1 126(3)
O17_B:1 C44_B:1 C43_B:1 118(2)
O1_B:1 C13_B:1 C12_B:1 120.9(19)
O1_B:1 C13_B:1 C8_B:1 122(2)
C12_B:1 C13_B:1 C8_B:1 117(2)
C19_B:1 C20_B:1 C15_B:1 125(2)
C19_B:1 C20_B:1 O2_B:1 114.9(18)
C15_B:1 C20_B:1 O2_B:1 119.3(19)
C22_B:1 C27_B:1 O3_B:1 118(2)
C22_B:1 C27_B:1 C26_B:1 127(2)
O3_B:1 C27_B:1 C26_B:1 115(2)
O5_B:2 S_B:2 O4_B:2 115(2)
O5_B:2 S_B:2 O6_B:2 118(2)
O4_B:2 S_B:2 O6_B:2 90.9(19)
O5_B:2 S_B:2 C33_B:2 111.9(14)
O4_B:2 S_B:2 C33_B:2 111.0(14)
O6_B:2 S_B:2 C33_B:2 109.0(11)
C40_B:2 C39_B:2 C38_B:2 119.6(19)
C_B:2 C1_B:2 C2_B:2 127(2)
C_B:2 C1_B:2 C6_B:2 124(2)
C2_B:2 C1_B:2 C6_B:2 108(2)
C46_B:2 C47_B:2 C48_B:2 126(2)
C46_B:2 C47_B:2 S2_B:2 115.0(17)
C48_B:2 C47_B:2 S2_B:2 118.9(19)
C31_B:2 C35_B:2 C36_B:2 109.7(15)
C3_B:2 C4_B:2 C5_B:2 117(3)
C26_B:2 C25_B:2 C24_B:2 118(2)
O23_B:2 S5_B:2 O24_B:2 111.8(10)
O23_B:2 S5_B:2 O25_B:2 115.2(11)
O24_B:2 S5_B:2 O25_B:2 111.4(13)
O23_B:2 S5_B:2 C17_B:2 106.6(10)
O24_B:2 S5_B:2 C17_B:2 102.1(10)
O25_B:2 S5_B:2 C17_B:2 108.7(10)
C27_B:2 C22_B:2 C23_B:2 119(2)
C27_B:2 C22_B:2 C21_B:2 121.8(19)
C23_B:2 C22_B:2 C21_B:2 118.8(18)
C20_B:2 C19_B:2 C18_B:2 120.9(19)
C20_B:2 C19_B:2 C21_B:2 120.8(18)
C18_B:2 C19_B:2 C21_B:2 117.5(18)
C31_B:2 C30_B:2 C29_B:2 122.3(19)
C31_B:2 C30_B:2 O19_B:2 116.3(17)
C29_B:2 C30_B:2 O19_B:2 121.2(16)
O30_B:2 S7_B:2 O29_B:2 132(2)
O30_B:2 S7_B:2 O31_B:2 106.5(18)
O29_B:2 S7_B:2 O31_B:2 101.5(19)
O30_B:2 S7_B:2 C3_B:2 108.9(13)
O29_B:2 S7_B:2 C3_B:2 99.6(15)
O31_B:2 S7_B:2 C3_B:2 105.8(14)
C3_B:2 C2_B:2 C1_B:2 131(3)
C23_B:2 C24_B:2 C25_B:2 119(2)
C23_B:2 C24_B:2 S4_B:2 117.7(17)
C25_B:2 C24_B:2 S4_B:2 122.7(19)
C29_B:2 C34_B:2 C33_B:2 124(2)
O16_B:2 C51_B:2 C52_B:2 122.7(17)
O16_B:2 C51_B:2 C50_B:2 118.1(16)
C52_B:2 C51_B:2 C50_B:2 119.1(19)
O1_B:2 C13_B:2 C12_B:2 116.6(19)
O1_B:2 C13_B:2 C8_B:2 121.1(19)
C12_B:2 C13_B:2 C8_B:2 122(2)
C39_B:2 C40_B:2 C41_B:2 120.0(18)
C39_B:2 C40_B:2 S1_B:2 122.8(16)
C41_B:2 C40_B:2 S1_B:2 117.1(15)
C6_B:2 C5_B:2 C4_B:2 123(2)
C6_B:2 C5_B:2 C7_B:2 120(2)
C4_B:2 C5_B:2 C7_B:2 116(2)
C5_B:2 C6_B:2 O_B:2 122(2)
C5_B:2 C6_B:2 C1_B:2 122(2)
O_B:2 C6_B:2 C1_B:2 115(2)
C1_B:2 C_B:2 C52_B:2 116.3(19)
C8_B:2 C7_B:2 C5_B:2 121.9(15)
C17_B:2 C16_B:2 C15_B:2 118.7(19)
C53_B:2 C54_B:2 C55_B:2 122.3(18)
C53_B:2 C54_B:2 S3_B:2 120.2(17)
C55_B:2 C54_B:2 S3_B:2 117.3(16)
C48_B:2 C43_B:2 C44_B:2 119.6(19)
C48_B:2 C43_B:2 C42_B:2 118(2)
C44_B:2 C43_B:2 C42_B:2 122.3(18)
O27_B:2 S6_B:2 O28_B:2 133.6(18)
O27_B:2 S6_B:2 O26_B:2 104(2)
O28_B:2 S6_B:2 O26_B:2 92.1(19)
O27_B:2 S6_B:2 C10_B:2 109.4(14)
O28_B:2 S6_B:2 C10_B:2 108.8(13)
O26_B:2 S6_B:2 C10_B:2 102.8(13)
C44_B:2 C45_B:2 C49_B:2 126.4(18)
C44_B:2 C45_B:2 C46_B:2 116.3(19)
C49_B:2 C45_B:2 C46_B:2 117.3(17)
C12_B:2 C14_B:2 C15_B:2 112.9(18)
C34_B:2 C29_B:2 C30_B:2 118.8(18)
C34_B:2 C29_B:2 C28_B:2 122.3(17)
C30_B:2 C29_B:2 C28_B:2 118.8(18)
C37_B:2 C36_B:2 C41_B:2 118.7(18)
C37_B:2 C36_B:2 C35_B:2 123.4(17)
C41_B:2 C36_B:2 C35_B:2 117.9(16)
C9_B:2 C10_B:2 C11_B:2 123(2)
C9_B:2 C10_B:2 S6_B:2 119(2)
C11_B:2 C10_B:2 S6_B:2 117.4(19)
C30_B:2 C31_B:2 C32_B:2 117.7(18)
C30_B:2 C31_B:2 C35_B:2 125.7(19)
C32_B:2 C31_B:2 C35_B:2 116.1(17)
C33_B:2 C32_B:2 C31_B:2 120(2)
C45_B:2 C49_B:2 C50_B:2 116.2(17)
C26_B:2 C28_B:2 C29_B:2 119.7(15)
C2_B:2 C3_B:2 C4_B:2 117(3)
C2_B:2 C3_B:2 S7_B:2 127(2)
C4_B:2 C3_B:2 S7_B:2 116(2)
O22_B:2 S4_B:2 O21_B:2 115.5(16)
O22_B:2 S4_B:2 O20_B:2 109.3(12)
O21_B:2 S4_B:2 O20_B:2 110.1(13)
O22_B:2 S4_B:2 C24_B:2 108.2(10)
O21_B:2 S4_B:2 C24_B:2 107.0(12)
O20_B:2 S4_B:2 C24_B:2 106.3(10)
C43_B:2 C42_B:2 C38_B:2 115.0(15)
C53_B:2 C52_B:2 C51_B:2 123.1(19)
C53_B:2 C52_B:2 C_B:2 121.2(17)
C51_B:2 C52_B:2 C_B:2 115.7(17)
C19_B:2 C18_B:2 C17_B:2 113(2)
C9_B:2 C8_B:2 C13_B:2 123(2)
C9_B:2 C8_B:2 C7_B:2 118(2)
C13_B:2 C8_B:2 C7_B:2 120(2)
O12_B:2 S2_B:2 O11_B:2 106.5(13)
O12_B:2 S2_B:2 O10_B:2 113.8(14)
O11_B:2 S2_B:2 O10_B:2 111.3(12)
O12_B:2 S2_B:2 C47_B:2 109.6(12)
O11_B:2 S2_B:2 C47_B:2 105.4(10)
O10_B:2 S2_B:2 C47_B:2 109.9(11)
O9_B:2 S1_B:2 O7_B:2 112.4(10)
O9_B:2 S1_B:2 O8_B:2 115.4(11)
O7_B:2 S1_B:2 O8_B:2 108.4(11)
O9_B:2 S1_B:2 C40_B:2 108.0(9)
O7_B:2 S1_B:2 C40_B:2 106.5(9)
O8_B:2 S1_B:2 C40_B:2 105.5(9)
C10_B:2 C11_B:2 C12_B:2 118(2)
C27_B:2 C26_B:2 C25_B:2 122.0(19)
C27_B:2 C26_B:2 C28_B:2 120.4(18)
C25_B:2 C26_B:2 C28_B:2 118(2)
C16_B:2 C17_B:2 C18_B:2 125.9(19)
C16_B:2 C17_B:2 S5_B:2 118.8(16)
C18_B:2 C17_B:2 S5_B:2 114.8(17)
C8_B:2 C9_B:2 C10_B:2 118(2)
C47_B:2 C46_B:2 C45_B:2 115.6(19)
C45_B:2 C44_B:2 C43_B:2 123.2(19)
C45_B:2 C44_B:2 O17_B:2 118.3(19)
C43_B:2 C44_B:2 O17_B:2 118.4(18)
C36_B:2 C41_B:2 C40_B:2 119.6(18)
C36_B:2 C37_B:2 C38_B:2 122.6(18)
C36_B:2 C37_B:2 O18_B:2 117.7(17)
C38_B:2 C37_B:2 O18_B:2 119.7(17)
C32_B:2 C33_B:2 C34_B:2 117(2)
C32_B:2 C33_B:2 S_B:2 121.9(18)
C34_B:2 C33_B:2 S_B:2 120.9(17)
C43_B:2 C48_B:2 C47_B:2 119(2)
C19_B:2 C21_B:2 C22_B:2 114.8(14)
C24_B:2 C23_B:2 C22_B:2 121(2)
C51_B:2 C50_B:2 C55_B:2 120.2(19)
C51_B:2 C50_B:2 C49_B:2 122.6(18)
C55_B:2 C50_B:2 C49_B:2 117.2(17)
C13_B:2 C12_B:2 C14_B:2 129.0(19)
C13_B:2 C12_B:2 C11_B:2 116(2)
C14_B:2 C12_B:2 C11_B:2 114.8(18)
C50_B:2 C55_B:2 C54_B:2 115.9(18)
O3_B:2 C27_B:2 C22_B:2 123(2)
O3_B:2 C27_B:2 C26_B:2 116.9(18)
C22_B:2 C27_B:2 C26_B:2 120(2)
O15_B:2 S3_B:2 O14_B:2 111.8(13)
O15_B:2 S3_B:2 O13_B:2 115.7(12)
O14_B:2 S3_B:2 O13_B:2 108.6(12)
O15_B:2 S3_B:2 C54_B:2 104.3(10)
O14_B:2 S3_B:2 C54_B:2 107.2(11)
O13_B:2 S3_B:2 C54_B:2 108.8(10)
C37_B:2 C38_B:2 C39_B:2 119.1(17)
C37_B:2 C38_B:2 C42_B:2 125.5(18)
C39_B:2 C38_B:2 C42_B:2 115.1(17)
O2_B:2 C20_B:2 C19_B:2 119.2(17)
O2_B:2 C20_B:2 C15_B:2 118.8(19)
C19_B:2 C20_B:2 C15_B:2 122(2)
C16_B:2 C15_B:2 C20_B:2 119.5(19)
C16_B:2 C15_B:2 C14_B:2 118.8(17)
C20_B:2 C15_B:2 C14_B:2 121.7(18)
C54_B:2 C53_B:2 C52_B:2 119.0(19)
C9_B:3 C10_B:3 C11_B:3 117(2)
C9_B:3 C10_B:3 S6_B:3 124(2)
C11_B:3 C10_B:3 S6_B:3 118(2)
O28_B:3 S6_B:3 O26_B:3 107(2)
O28_B:3 S6_B:3 O27_B:3 107(2)
O26_B:3 S6_B:3 O27_B:3 113.2(19)
O28_B:3 S6_B:3 C10_B:3 109.8(14)
O26_B:3 S6_B:3 C10_B:3 112.3(15)
O27_B:3 S6_B:3 C10_B:3 107.6(14)
C55_B:3 C54_B:3 C53_B:3 114.8(18)
C55_B:3 C54_B:3 S3_B:3 125.0(15)
C53_B:3 C54_B:3 S3_B:3 120.2(15)
C54_B:3 C53_B:3 C52_B:3 124.5(18)
C36_B:3 C41_B:3 C40_B:3 122.0(19)
C22_B:3 C23_B:3 C24_B:3 126(2)
C44_B:3 C43_B:3 C48_B:3 115.9(19)
C44_B:3 C43_B:3 C42_B:3 122.8(18)
C48_B:3 C43_B:3 C42_B:3 121(2)
C43_B:3 C42_B:3 C38_B:3 110.8(16)
O6_B:3 S_B:3 O5_B:3 111.1(12)
O6_B:3 S_B:3 O4_B:3 109.9(10)
O5_B:3 S_B:3 O4_B:3 117.2(11)
O6_B:3 S_B:3 C33_B:3 105.2(9)
O5_B:3 S_B:3 C33_B:3 106.6(9)
O4_B:3 S_B:3 C33_B:3 105.9(9)
C55_B:3 C50_B:3 C51_B:3 119.8(16)
C55_B:3 C50_B:3 C49_B:3 122.7(15)
C51_B:3 C50_B:3 C49_B:3 117.4(15)
C29_B:3 C34_B:3 C33_B:3 123.0(17)
C39_B:3 C38_B:3 C37_B:3 116.7(17)
C39_B:3 C38_B:3 C42_B:3 121.4(18)
C37_B:3 C38_B:3 C42_B:3 121.7(18)
C23_B:3 C22_B:3 C27_B:3 118(2)
C23_B:3 C22_B:3 C21_B:3 123.7(18)
C27_B:3 C22_B:3 C21_B:3 118.4(17)
C16_B:3 C15_B:3 C20_B:3 116.9(19)
C16_B:3 C15_B:3 C14_B:3 121.2(18)
C20_B:3 C15_B:3 C14_B:3 121.8(19)
O_B:3 C6_B:3 C5_B:3 116.8(18)
O_B:3 C6_B:3 C1_B:3 120.4(17)
C5_B:3 C6_B:3 C1_B:3 122.4(19)
O11_B:3 S2_B:3 O12_B:3 108.8(13)
O11_B:3 S2_B:3 O10_B:3 110.0(15)
O12_B:3 S2_B:3 O10_B:3 116.2(17)
O11_B:3 S2_B:3 C47_B:3 111.5(9)
O12_B:3 S2_B:3 C47_B:3 104.6(9)
O10_B:3 S2_B:3 C47_B:3 105.4(10)
C19_B:3 C18_B:3 C17_B:3 124(2)
C45_B:3 C46_B:3 C47_B:3 121.2(18)
C53_B:3 C52_B:3 C51_B:3 116.2(17)
C53_B:3 C52_B:3 C_B:3 123.8(17)
C51_B:3 C52_B:3 C_B:3 120.0(17)
O23_B:3 S5_B:3 O24_B:3 113.7(13)
O23_B:3 S5_B:3 O25_B:3 109.8(12)
O24_B:3 S5_B:3 O25_B:3 111.8(11)
O23_B:3 S5_B:3 C17_B:3 105.1(11)
O24_B:3 S5_B:3 C17_B:3 107.1(10)
O25_B:3 S5_B:3 C17_B:3 109.0(11)
C9_B:3 C8_B:3 C13_B:3 117(2)
C9_B:3 C8_B:3 C7_B:3 121(2)
C13_B:3 C8_B:3 C7_B:3 119.7(19)
C47_B:3 C48_B:3 C43_B:3 124(2)
C43_B:3 C44_B:3 O17_B:3 118.1(17)
C43_B:3 C44_B:3 C45_B:3 123.6(19)
O17_B:3 C44_B:3 C45_B:3 118.4(19)
C6_B:3 C5_B:3 C4_B:3 116(2)
C6_B:3 C5_B:3 C7_B:3 120.4(19)
C4_B:3 C5_B:3 C7_B:3 122(2)
C16_B:3 C17_B:3 C18_B:3 116(2)
C16_B:3 C17_B:3 S5_B:3 123.4(17)
C18_B:3 C17_B:3 S5_B:3 120.4(17)
C39_B:3 C40_B:3 C41_B:3 122(2)
C39_B:3 C40_B:3 S1_B:3 119.3(18)
C41_B:3 C40_B:3 S1_B:3 118.9(18)
C52_B:3 C_B:3 C1_B:3 116.0(15)
C36_B:3 C35_B:3 C31_B:3 113.6(16)
C48_B:3 C47_B:3 C46_B:3 118.6(18)
C48_B:3 C47_B:3 S2_B:3 121.8(17)
C46_B:3 C47_B:3 S2_B:3 119.6(14)
C32_B:3 C33_B:3 C34_B:3 118.9(17)
C32_B:3 C33_B:3 S_B:3 121.0(15)
C34_B:3 C33_B:3 S_B:3 120.1(14)
C34_B:3 C29_B:3 C30_B:3 116.8(16)
C34_B:3 C29_B:3 C28_B:3 124.4(17)
C30_B:3 C29_B:3 C28_B:3 118.8(16)
C15_B:3 C14_B:3 C12_B:3 113.6(16)
C5_B:3 C4_B:3 C3_B:3 122(2)
C13_B:3 C12_B:3 C11_B:3 124(2)
C13_B:3 C12_B:3 C14_B:3 121.2(19)
C11_B:3 C12_B:3 C14_B:3 114.4(19)
C19_B:3 C21_B:3 C22_B:3 112.8(15)
O2_B:3 C20_B:3 C15_B:3 118.7(18)
O2_B:3 C20_B:3 C19_B:3 122.3(17)
C15_B:3 C20_B:3 C19_B:3 118.8(19)
C5_B:3 C7_B:3 C8_B:3 106.2(16)
C2_B:3 C3_B:3 C4_B:3 118(2)
C2_B:3 C3_B:3 S7_B:3 122.2(18)
C4_B:3 C3_B:3 S7_B:3 119.3(19)
O3_B:3 C27_B:3 C22_B:3 121.5(18)
O3_B:3 C27_B:3 C26_B:3 117.8(18)
C22_B:3 C27_B:3 C26_B:3 120.7(18)
C33_B:3 C32_B:3 C31_B:3 120.4(16)
O16_B:3 C51_B:3 C50_B:3 121.1(16)
O16_B:3 C51_B:3 C52_B:3 118.9(16)
C50_B:3 C51_B:3 C52_B:3 119.9(17)
C18_B:3 C19_B:3 C20_B:3 118.7(17)
C18_B:3 C19_B:3 C21_B:3 123.3(17)
C20_B:3 C19_B:3 C21_B:3 117.8(17)
C8_B:3 C9_B:3 C10_B:3 125(2)
C25_B:3 C26_B:3 C27_B:3 115.3(18)
C25_B:3 C26_B:3 C28_B:3 125.3(18)
C27_B:3 C26_B:3 C28_B:3 118.8(17)
C45_B:3 C49_B:3 C50_B:3 118.4(15)
C40_B:3 C39_B:3 C38_B:3 121.4(19)
C25_B:3 C24_B:3 C23_B:3 114.0(19)
C25_B:3 C24_B:3 S4_B:3 122.1(18)
C23_B:3 C24_B:3 S4_B:3 123.6(16)
C17_B:3 C16_B:3 C15_B:3 126(2)
C41_B:3 C36_B:3 C35_B:3 125.3(15)
C41_B:3 C36_B:3 C37_B:3 118.1(17)
C35_B:3 C36_B:3 C37_B:3 116.1(15)
O18_B:3 C37_B:3 C38_B:3 119.9(15)
O18_B:3 C37_B:3 C36_B:3 120.0(15)
C38_B:3 C37_B:3 C36_B:3 120.1(17)
O22_B:3 S4_B:3 O20_B:3 111.2(11)
O22_B:3 S4_B:3 O21_B:3 112.4(15)
O20_B:3 S4_B:3 O21_B:3 115.8(14)
O22_B:3 S4_B:3 C24_B:3 106.2(11)
O20_B:3 S4_B:3 C24_B:3 106.1(9)
O21_B:3 S4_B:3 C24_B:3 104.3(10)
C1_B:3 C2_B:3 C3_B:3 125(2)
C2_B:3 C1_B:3 C6_B:3 115.8(19)
C2_B:3 C1_B:3 C_B:3 127.9(18)
C6_B:3 C1_B:3 C_B:3 116.0(17)
C12_B:3 C13_B:3 O1_B:3 125(2)
C12_B:3 C13_B:3 C8_B:3 119(2)
O1_B:3 C13_B:3 C8_B:3 116.0(19)
C32_B:3 C31_B:3 C30_B:3 120.8(17)
C32_B:3 C31_B:3 C35_B:3 118.4(15)
C30_B:3 C31_B:3 C35_B:3 120.6(16)
C50_B:3 C55_B:3 C54_B:3 124.7(16)
C24_B:3 C25_B:3 C26_B:3 126(2)
C12_B:3 C11_B:3 C10_B:3 116(2)
O13_B:3 S3_B:3 O14_B:3 112.2(12)
O13_B:3 S3_B:3 O15_B:3 110.4(13)
O14_B:3 S3_B:3 O15_B:3 108.9(12)
O13_B:3 S3_B:3 C54_B:3 112.9(12)
O14_B:3 S3_B:3 C54_B:3 108.1(9)
O15_B:3 S3_B:3 C54_B:3 104.0(10)
C46_B:3 C45_B:3 C44_B:3 117(2)
C46_B:3 C45_B:3 C49_B:3 119.6(17)
C44_B:3 C45_B:3 C49_B:3 123.4(17)
C29_B:3 C28_B:3 C26_B:3 110.2(13)
O29_B:3 S7_B:3 O31_B:3 108(3)
O29_B:3 S7_B:3 O30_B:3 98(2)
O31_B:3 S7_B:3 O30_B:3 122(3)
O29_B:3 S7_B:3 C3_B:3 112.8(15)
O31_B:3 S7_B:3 C3_B:3 110(2)
O30_B:3 S7_B:3 C3_B:3 104.8(15)
O19_B:3 C30_B:3 C31_B:3 118.8(16)
O19_B:3 C30_B:3 C29_B:3 121.3(15)
C31_B:3 C30_B:3 C29_B:3 119.6(17)
O7_B:3 S1_B:3 O8_B:3 128(2)
O7_B:3 S1_B:3 O9_B:3 96.0(17)
O8_B:3 S1_B:3 O9_B:3 112.9(19)
O7_B:3 S1_B:3 C40_B:3 105.1(13)
O8_B:3 S1_B:3 C40_B:3 107.4(12)
O9_B:3 S1_B:3 C40_B:3 105.6(14)
C53_B:4 C52_B:4 C_B:4 126.0(19)
C53_B:4 C52_B:4 C51_B:4 117(2)
C_B:4 C52_B:4 C51_B:4 117.0(19)
C26_B:4 C28_B:4 C29_B:4 115.1(15)
C11_B:4 C12_B:4 C14_B:4 124(3)
C11_B:4 C12_B:4 C13_B:4 114(3)
C14_B:4 C12_B:4 C13_B:4 121(2)
C26_B:4 C25_B:4 C24_B:4 124(3)
C22_B:4 C23_B:4 C24_B:4 123(2)
C39_B:4 C38_B:4 C37_B:4 118(2)
C39_B:4 C38_B:4 C42_B:4 123.2(19)
C37_B:4 C38_B:4 C42_B:4 118.4(18)
O24_B:4 S5_B:4 O23_B:4 110.0(15)
O24_B:4 S5_B:4 O25_B:4 118.4(16)
O23_B:4 S5_B:4 O25_B:4 109.5(15)
O24_B:4 S5_B:4 C17_B:4 104.6(14)
O23_B:4 S5_B:4 C17_B:4 107.7(14)
O25_B:4 S5_B:4 C17_B:4 106.0(11)
C2_B:4 C3_B:4 C4_B:4 120(2)
C2_B:4 C3_B:4 S7_B:4 121(2)
C4_B:4 C3_B:4 S7_B:4 119.1(17)
O3_B:4 C27_B:4 C26_B:4 122.4(19)
O3_B:4 C27_B:4 C22_B:4 115.7(17)
C26_B:4 C27_B:4 C22_B:4 122(2)
C53_B:4 C54_B:4 C55_B:4 119(2)
C53_B:4 C54_B:4 S3_B:4 120.6(19)
C55_B:4 C54_B:4 S3_B:4 118.7(19)
C12_B:4 C14_B:4 C15_B:4 112(2)
C47_B:4 C46_B:4 C45_B:4 124(3)
C31_B:4 C35_B:4 C36_B:4 118.9(18)
C5_B:4 C4_B:4 C3_B:4 122(2)
C55_B:4 C50_B:4 C51_B:4 123(2)
C55_B:4 C50_B:4 C49_B:4 126(2)
C51_B:4 C50_B:4 C49_B:4 110(2)
C6_B:4 C5_B:4 C4_B:4 119(2)
C6_B:4 C5_B:4 C7_B:4 120.6(19)
C4_B:4 C5_B:4 C7_B:4 120.2(18)
C30_B:4 C29_B:4 C34_B:4 122(2)
C30_B:4 C29_B:4 C28_B:4 119(2)
C34_B:4 C29_B:4 C28_B:4 119(2)
C45_B:4 C49_B:4 C50_B:4 108.5(15)
C23_B:4 C22_B:4 C27_B:4 116(2)
C23_B:4 C22_B:4 C21_B:4 121(2)
C27_B:4 C22_B:4 C21_B:4 123.5(19)
C44_B:4 C45_B:4 C46_B:4 116(2)
C44_B:4 C45_B:4 C49_B:4 119(2)
C46_B:4 C45_B:4 C49_B:4 124(2)
C52_B:4 C_B:4 C1_B:4 116.0(17)
C17_B:4 C16_B:4 C15_B:4 119(2)
O16_B:4 C51_B:4 C50_B:4 124(2)
O16_B:4 C51_B:4 C52_B:4 121(2)
C50_B:4 C51_B:4 C52_B:4 115(2)
C9_B:4 C10_B:4 C11_B:4 115(2)
C9_B:4 C10_B:4 S6_B:4 120(2)
C11_B:4 C10_B:4 S6_B:4 125(3)
C37_B:4 C36_B:4 C41_B:4 119.1(19)
C37_B:4 C36_B:4 C35_B:4 120.1(19)
C41_B:4 C36_B:4 C35_B:4 120.8(18)
C50_B:4 C55_B:4 C54_B:4 120(2)
C54_B:4 C53_B:4 C52_B:4 125(2)
C3_B:4 C2_B:4 C1_B:4 122(2)
C5_B:4 C6_B:4 O_B:4 123.3(19)
C5_B:4 C6_B:4 C1_B:4 121.5(19)
O_B:4 C6_B:4 C1_B:4 115.2(17)
C29_B:4 C30_B:4 O19_B:4 119(2)
C29_B:4 C30_B:4 C31_B:4 120(2)
O19_B:4 C30_B:4 C31_B:4 120(2)
C32_B:4 C33_B:4 C34_B:4 123(2)
C32_B:4 C33_B:4 S_B:4 121.3(19)
C34_B:4 C33_B:4 S_B:4 114.3(19)
C30_B:4 C31_B:4 C32_B:4 118(2)
C30_B:4 C31_B:4 C35_B:4 120.8(19)
C32_B:4 C31_B:4 C35_B:4 121.2(19)
C19_B:4 C21_B:4 C22_B:4 112.7(17)
C25_B:4 C26_B:4 C27_B:4 119(2)
C25_B:4 C26_B:4 C28_B:4 120(2)
C27_B:4 C26_B:4 C28_B:4 121(2)
C47_B:4 C48_B:4 C43_B:4 117(3)
C12_B:4 C11_B:4 C10_B:4 128(3)
O31_B:4 S7_B:4 O29_B:4 104(3)
O31_B:4 S7_B:4 O30_B:4 124(2)
O29_B:4 S7_B:4 O30_B:4 97(2)
O31_B:4 S7_B:4 C3_B:4 112.5(16)
O29_B:4 S7_B:4 C3_B:4 111.9(15)
O30_B:4 S7_B:4 C3_B:4 106.5(12)
O2_B:4 C20_B:4 C19_B:4 120.4(19)
O2_B:4 C20_B:4 C15_B:4 120.0(19)
C19_B:4 C20_B:4 C15_B:4 120(2)
C44_B:4 C43_B:4 C48_B:4 123(3)
C44_B:4 C43_B:4 C42_B:4 122(2)
C48_B:4 C43_B:4 C42_B:4 115(2)
C40_B:4 C41_B:4 C36_B:4 121(2)
C8_B:4 C13_B:4 O1_B:4 122(2)
C8_B:4 C13_B:4 C12_B:4 122(2)
O1_B:4 C13_B:4 C12_B:4 116(2)
C33_B:4 C34_B:4 C29_B:4 114(2)
C16_B:4 C15_B:4 C20_B:4 118(2)
C16_B:4 C15_B:4 C14_B:4 123.4(19)
C20_B:4 C15_B:4 C14_B:4 119(2)
C40_B:4 C39_B:4 C38_B:4 126(2)
C43_B:4 C42_B:4 C38_B:4 113.1(18)
C48_B:4 C47_B:4 C46_B:4 119(3)
C48_B:4 C47_B:4 S2_B:4 119(2)
C46_B:4 C47_B:4 S2_B:4 121(2)
C13_B:4 C8_B:4 C9_B:4 120(3)
C13_B:4 C8_B:4 C7_B:4 121(2)
C9_B:4 C8_B:4 C7_B:4 119(2)
C8_B:4 C7_B:4 C5_B:4 117.7(16)
C17_B:4 C18_B:4 C19_B:4 117.4(19)
O14_B:4 S3_B:4 O15_B:4 134.5(18)
O14_B:4 S3_B:4 O13_B:4 91(3)
O15_B:4 S3_B:4 O13_B:4 91(2)
O14_B:4 S3_B:4 C54_B:4 111.5(14)
O15_B:4 S3_B:4 C54_B:4 109.9(13)
O13_B:4 S3_B:4 C54_B:4 111.0(16)
O4_B:4 S_B:4 O6_B:4 92(2)
O4_B:4 S_B:4 O5_B:4 133.9(18)
O6_B:4 S_B:4 O5_B:4 100.1(18)
O4_B:4 S_B:4 C33_B:4 114.7(12)
O6_B:4 S_B:4 C33_B:4 110.1(12)
O5_B:4 S_B:4 C33_B:4 102.7(11)
C2_B:4 C1_B:4 C6_B:4 115.4(17)
C2_B:4 C1_B:4 C_B:4 121.5(18)
C6_B:4 C1_B:4 C_B:4 123.0(17)
C20_B:4 C19_B:4 C18_B:4 120.9(19)
C20_B:4 C19_B:4 C21_B:4 123(2)
C18_B:4 C19_B:4 C21_B:4 114.7(18)
C36_B:4 C37_B:4 O18_B:4 122.6(18)
C36_B:4 C37_B:4 C38_B:4 119(2)
O18_B:4 C37_B:4 C38_B:4 118.2(17)
C39_B:4 C40_B:4 C41_B:4 116(2)
C39_B:4 C40_B:4 S1_B:4 124.0(19)
C41_B:4 C40_B:4 S1_B:4 120.3(18)
O7_B:4 S1_B:4 O8_B:4 109.2(13)
O7_B:4 S1_B:4 O9_B:4 124.2(16)
O8_B:4 S1_B:4 O9_B:4 104.8(16)
O7_B:4 S1_B:4 C40_B:4 107.4(12)
O8_B:4 S1_B:4 C40_B:4 104.0(12)
O9_B:4 S1_B:4 C40_B:4 105.5(13)
O20_B:4 S4_B:4 O22_B:4 117(2)
O20_B:4 S4_B:4 O21_B:4 104(3)
O22_B:4 S4_B:4 O21_B:4 111(2)
O20_B:4 S4_B:4 C24_B:4 107.1(17)
O22_B:4 S4_B:4 C24_B:4 108.1(14)
O21_B:4 S4_B:4 C24_B:4 110(2)
C8_B:4 C9_B:4 C10_B:4 121(3)
C33_B:4 C32_B:4 C31_B:4 121(2)
O11_B:4 S2_B:4 O12_B:4 105(3)
O11_B:4 S2_B:4 O10_B:4 123(3)
O12_B:4 S2_B:4 O10_B:4 100(3)
O11_B:4 S2_B:4 C47_B:4 103.6(16)
O12_B:4 S2_B:4 C47_B:4 115.2(17)
O10_B:4 S2_B:4 C47_B:4 109.7(19)
C16_B:4 C17_B:4 C18_B:4 122(2)
C16_B:4 C17_B:4 S5_B:4 116.7(17)
C18_B:4 C17_B:4 S5_B:4 120.8(19)
C23_B:4 C24_B:4 C25_B:4 116(2)
C23_B:4 C24_B:4 S4_B:4 121(2)
C25_B:4 C24_B:4 S4_B:4 122(2)
O26_B:4 S6_B:4 O27_B:4 126(2)
O26_B:4 S6_B:4 O28_B:4 113(2)
O27_B:4 S6_B:4 O28_B:4 93.9(16)
O26_B:4 S6_B:4 C10_B:4 111.1(12)
O27_B:4 S6_B:4 C10_B:4 107.9(13)
O28_B:4 S6_B:4 C10_B:4 101.8(15)
O17_B:4 C44_B:4 C43_B:4 122(2)
O17_B:4 C44_B:4 C45_B:4 118(2)
C43_B:4 C44_B:4 C45_B:4 119(2)
O4_C:1 C4_C:1 C5_C:1 107.0(13)
O4_C:1 C4_C:1 C3_C:1 108.9(15)
C5_C:1 C4_C:1 C3_C:1 110.9(15)
O2_C:1 C2_C:1 C3_C:1 121.9(17)
O2_C:1 C2_C:1 C1_C:1 102.6(16)
C3_C:1 C2_C:1 C1_C:1 109.9(16)
O2_C:1 C2_C:1 C1M_C:1 103.0(16)
C3_C:1 C2_C:1 C1M_C:1 107.9(17)
C1_C:1 C2_C:1 C1M_C:1 111.3(18)
C2_C:1 C3_C:1 C4_C:1 113.2(17)
O2_C:2 C2_C:2 C1_C:2 105.6(19)
O2_C:2 C2_C:2 C3_C:2 109.1(18)
C1_C:2 C2_C:2 C3_C:2 115.5(19)
O2_C:2 C2_C:2 C1M_C:2 110.2(17)
C1_C:2 C2_C:2 C1M_C:2 107.7(19)
C3_C:2 C2_C:2 C1M_C:2 108.7(19)
C4_C:2 C3_C:2 C2_C:2 121(2)
O4_C:2 C4_C:2 C5_C:2 102.0(17)
O4_C:2 C4_C:2 C3_C:2 121(2)
C5_C:2 C4_C:2 C3_C:2 110.1(18)
C4_C:3 C3_C:3 C2_C:3 121(2)
C3_C:3 C2_C:3 O2_C:3 110(2)
C3_C:3 C2_C:3 C1_C:3 116(2)
O2_C:3 C2_C:3 C1_C:3 105.8(18)
C3_C:3 C2_C:3 C1M_C:3 110(2)
O2_C:3 C2_C:3 C1M_C:3 94(2)
C1_C:3 C2_C:3 C1M_C:3 119(2)
C3_C:3 C4_C:3 O4_C:3 107(3)
C3_C:3 C4_C:3 C5_C:3 112(2)
O4_C:3 C4_C:3 C5_C:3 104(2)
O2_C:4 C2_C:4 C1_C:4 99(2)
O2_C:4 C2_C:4 C1M_C:4 112(2)
C1_C:4 C2_C:4 C1M_C:4 116.4(19)
O2_C:4 C2_C:4 C3_C:4 105.1(19)
C1_C:4 C2_C:4 C3_C:4 112(2)
C1M_C:4 C2_C:4 C3_C:4 111(2)
O4_C:4 C4_C:4 C5_C:4 113.4(19)
O4_C:4 C4_C:4 C3_C:4 114(2)
C5_C:4 C4_C:4 C3_C:4 97.9(17)
C2_C:4 C3_C:4 C4_C:4 121(2)
O4_C:5 C4_C:5 C3_C:5 104.1(18)
O4_C:5 C4_C:5 C5_C:5 108.1(18)
C3_C:5 C4_C:5 C5_C:5 107(2)
C2_C:5 C3_C:5 C4_C:5 115.0(18)
O2_C:5 C2_C:5 C3_C:5 109.1(16)
O2_C:5 C2_C:5 C1M_C:5 106.4(18)
C3_C:5 C2_C:5 C1M_C:5 109.8(18)
O2_C:5 C2_C:5 C1_C:5 108.6(19)
C3_C:5 C2_C:5 C1_C:5 113.0(18)
C1M_C:5 C2_C:5 C1_C:5 109.7(18)
C5_C:6 C4_C:6 O4_C:6 107.5(13)
C5_C:6 C4_C:6 C3_C:6 113.8(15)
O4_C:6 C4_C:6 C3_C:6 117.6(17)
C4_C:6 C3_C:6 C2_C:6 123.0(16)
O2_C:6 C2_C:6 C1_C:6 111.8(16)
O2_C:6 C2_C:6 C1M_C:6 107.3(17)
C1_C:6 C2_C:6 C1M_C:6 105.6(15)
O2_C:6 C2_C:6 C3_C:6 112.1(17)
C1_C:6 C2_C:6 C3_C:6 102.0(13)
C1M_C:6 C2_C:6 C3_C:6 117.8(19)
O4_C:7 C4_C:7 C3_C:7 129(2)
O4_C:7 C4_C:7 C5_C:7 109.1(19)
C3_C:7 C4_C:7 C5_C:7 118(2)
O2_C:7 C2_C:7 C1M_C:7 106(3)
O2_C:7 C2_C:7 C1_C:7 100(2)
C1M_C:7 C2_C:7 C1_C:7 112(2)
O2_C:7 C2_C:7 C3_C:7 119(2)
C1M_C:7 C2_C:7 C3_C:7 113(2)
C1_C:7 C2_C:7 C3_C:7 106(2)
C4_C:7 C3_C:7 C2_C:7 130(2)
O4_C:8 C4_C:8 C3_C:8 116(2)
O4_C:8 C4_C:8 C5_C:8 115(2)
C3_C:8 C4_C:8 C5_C:8 114(2)
C4_C:8 C3_C:8 C2_C:8 114(2)
O2_C:8 C2_C:8 C1_C:8 113(2)
O2_C:8 C2_C:8 C3_C:8 110(2)
C1_C:8 C2_C:8 C3_C:8 107(2)
O2_C:8 C2_C:8 C1M_C:8 110(2)
C1_C:8 C2_C:8 C1M_C:8 109(2)
C3_C:8 C2_C:8 C1M_C:8 107(3)
O4_C:9 C4_C:9 C3_C:9 104(3)
O4_C:9 C4_C:9 C5_C:9 117(3)
C3_C:9 C4_C:9 C5_C:9 132(5)
C4_C:9 C3_C:9 C2_C:9 111(4)
O2_C:9 C2_C:9 C1_C:9 100(3)
O2_C:9 C2_C:9 C1M_C:9 106(3)
C1_C:9 C2_C:9 C1M_C:9 111(3)
O2_C:9 C2_C:9 C3_C:9 112(4)
C1_C:9 C2_C:9 C3_C:9 114(3)
C1M_C:9 C2_C:9 C3_C:9 112(4)
C4_C:10 C3_C:10 C2_C:10 132(3)
O2_C:10 C2_C:10 C1M_C:10 116(3)
O2_C:10 C2_C:10 C3_C:10 111(3)
C1M_C:10 C2_C:10 C3_C:10 105(2)
O2_C:10 C2_C:10 C1_C:10 111(3)
C1M_C:10 C2_C:10 C1_C:10 103(2)
C3_C:10 C2_C:10 C1_C:10 111(3)
O4_C:10 C4_C:10 C3_C:10 112(4)
O4_C:10 C4_C:10 C5_C:10 103(3)
C3_C:10 C4_C:10 C5_C:10 116(4)
O3_D:101 C3_D:101 C2_D:101 114(3)
O2_D:101 C2_D:101 C3_D:101 114(2)
O2_D:101 C2_D:101 C1_D:101 116(3)
C3_D:101 C2_D:101 C1_D:101 114(2)
O1_D:101 C1_D:101 C2_D:101 120(2)
O3_D:102 C3_D:102 C2_D:102 108(3)
O2_D:102 C2_D:102 C1_D:102 107(2)
O2_D:102 C2_D:102 C3_D:102 105.9(19)
C1_D:102 C2_D:102 C3_D:102 113.4(19)
O1_D:102 C1_D:102 C2_D:102 115(2)

loop_
_geom_bond_atom_site_label_1
_geom_bond_atom_site_label_2
_geom_bond_distance
C_A:1 N_A:1 1.493(12)
C1_A:1 N_A:1 1.512(11)
C2_A:1 N_A:1 1.474(12)
C3_A:1 C4_A:1 1.3900
C3_A:1 C8_A:1 1.3900
C3_A:1 N_A:1 1.493(6)
C4_A:1 C5_A:1 1.3900
C5_A:1 C6_A:1 1.3900
C6_A:1 C7_A:1 1.3900
C6_A:1 C9_A:1 1.538(19)
C7_A:1 C8_A:1 1.3900
C9_A:1 C10_A:1 1.39(2)
C9_A:1 C28_A:1 1.42(2)
C10_A:1 N7_A:1 1.45(2)
C10_A:1 C11_A:1 1.47(2)
C11_A:1 C12_A:1 1.35(2)
C12_A:1 C13_A:1 1.43(2)
C13_A:1 C14_A:1 1.41(3)
C13_A:1 N7_A:1 1.41(2)
C14_A:1 C15_A:1 1.41(2)
C14_A:1 C47_A:1 1.50(2)
C15_A:1 N1_A:1 1.42(2)
C15_A:1 C16_A:1 1.41(2)
C16_A:1 C17_A:1 1.31(2)
C17_A:1 C18_A:1 1.47(2)
C18_A:1 C19_A:1 1.38(2)
C18_A:1 N1_A:1 1.41(2)
C19_A:1 C20_A:1 1.43(2)
C19_A:1 C38_A:1 1.484(18)
C20_A:1 N2_A:1 1.31(2)
C20_A:1 C21_A:1 1.43(2)
C21_A:1 C22_A:1 1.27(2)
C22_A:1 C23_A:1 1.41(2)
C23_A:1 N2_A:1 1.38(2)
C23_A:1 C24_A:1 1.41(2)
C24_A:1 C25_A:1 1.40(2)
C24_A:1 C29_A:1 1.508(18)
C25_A:1 N3_A:1 1.33(2)
C25_A:1 C26_A:1 1.43(3)
C26_A:1 C27_A:1 1.37(2)
C27_A:1 C28_A:1 1.32(3)
C28_A:1 N3_A:1 1.36(2)
C29_A:1 C30_A:1 1.3900
C29_A:1 C34_A:1 1.3900
C30_A:1 C31_A:1 1.3900
C31_A:1 C32_A:1 1.3900
C32_A:1 C33_A:1 1.3900
C32_A:1 N4_A:1 1.477(11)
C33_A:1 C34_A:1 1.3900
C35_A:1 N4_A:1 1.504(13)
C36_A:1 N4_A:1 1.522(13)
C37_A:1 N4_A:1 1.482(13)
C38_A:1 C39_A:1 1.3900
C38_A:1 C43_A:1 1.3900
C39_A:1 C40_A:1 1.3900
C40_A:1 C41_A:1 1.3900
C41_A:1 C42_A:1 1.3900
C41_A:1 N5_A:1 1.495(10)
C42_A:1 C43_A:1 1.3900
C44_A:1 N5_A:1 1.518(12)
C45_A:1 N5_A:1 1.496(12)
C46_A:1 N5_A:1 1.505(11)
C47_A:1 C48_A:1 1.3900
C47_A:1 C52_A:1 1.3900
C48_A:1 C49_A:1 1.3900
C49_A:1 C50_A:1 1.3900
C50_A:1 C51_A:1 1.3900
C50_A:1 N6_A:1 1.482(12)
C51_A:1 C52_A:1 1.3900
C53_A:1 N6_A:1 1.506(14)
C54_A:1 N6_A:1 1.509(14)
C55_A:1 N6_A:1 1.513(13)
C_A:2 N_A:2 1.524(14)
C1_A:2 N_A:2 1.516(13)
C2_A:2 N_A:2 1.525(13)
C3_A:2 C4_A:2 1.3900
C3_A:2 C8_A:2 1.3900
C3_A:2 N_A:2 1.500(7)
C4_A:2 C5_A:2 1.3900
C5_A:2 C6_A:2 1.3900
C6_A:2 C7_A:2 1.3900
C6_A:2 C9_A:2 1.47(2)
C7_A:2 C8_A:2 1.3900
C9_A:2 C10_A:2 1.38(3)
C9_A:2 C28_A:2 1.39(2)
C10_A:2 N7_A:2 1.37(2)
C10_A:2 C11_A:2 1.42(3)
C11_A:2 C12_A:2 1.35(2)
C12_A:2 C13_A:2 1.39(3)
C13_A:2 C14_A:2 1.37(3)
C13_A:2 N7_A:2 1.40(2)
C14_A:2 C47_A:2 1.46(2)
C14_A:2 C15_A:2 1.51(3)
C15_A:2 N1_A:2 1.39(2)
C15_A:2 C16_A:2 1.44(3)
C16_A:2 C17_A:2 1.30(2)
C17_A:2 C18_A:2 1.49(3)
C18_A:2 C19_A:2 1.38(3)
C18_A:2 N1_A:2 1.41(2)
C19_A:2 C20_A:2 1.34(3)
C19_A:2 C38_A:2 1.57(2)
C20_A:2 C21_A:2 1.31(2)
C20_A:2 N2_A:2 1.38(2)
C21_A:2 C22_A:2 1.35(3)
C22_A:2 C23_A:2 1.49(3)
C23_A:2 C24_A:2 1.33(3)
C23_A:2 N2_A:2 1.43(2)
C24_A:2 C25_A:2 1.41(2)
C24_A:2 C29_A:2 1.47(2)
C25_A:2 N3_A:2 1.36(2)
C25_A:2 C26_A:2 1.50(3)
C26_A:2 C27_A:2 1.34(2)
C27_A:2 C28_A:2 1.47(2)
C28_A:2 N3_A:2 1.43(2)
C29_A:2 C30_A:2 1.3900
C29_A:2 C34_A:2 1.3900
C30_A:2 C31_A:2 1.3900
C31_A:2 C32_A:2 1.3900
C32_A:2 C33_A:2 1.3900
C32_A:2 N4_A:2 1.495(12)
C33_A:2 C34_A:2 1.3900
C35_A:2 N4_A:2 1.506(13)
C36_A:2 N4_A:2 1.498(13)
C37_A:2 N4_A:2 1.507(13)
C38_A:2 C39_A:2 1.3900
C38_A:2 C43_A:2 1.3900
C39_A:2 C40_A:2 1.3900
C40_A:2 C41_A:2 1.3900
C41_A:2 C42_A:2 1.3900
C41_A:2 N5_A:2 1.495(12)
C42_A:2 C43_A:2 1.3900
C44_A:2 N5_A:2 1.521(13)
C45_A:2 N5_A:2 1.500(14)
C46_A:2 N5_A:2 1.504(14)
C47_A:2 C48_A:2 1.3900
C47_A:2 C52_A:2 1.3900
C48_A:2 C49_A:2 1.3900
C49_A:2 C50_A:2 1.3900
C50_A:2 C51_A:2 1.3900
C50_A:2 N6_A:2 1.496(13)
C51_A:2 C52_A:2 1.3900
C53_A:2 N6_A:2 1.486(14)
C54_A:2 N6_A:2 1.502(14)
C55_A:2 N6_A:2 1.509(14)
C_A:3 N_A:3 1.470(14)
C1_A:3 N_A:3 1.493(14)
C2_A:3 N_A:3 1.489(14)
C3_A:3 C4_A:3 1.3900
C3_A:3 C8_A:3 1.3900
C3_A:3 N_A:3 1.489(7)
C4_A:3 C5_A:3 1.3900
C5_A:3 C6_A:3 1.3900
C6_A:3 C7_A:3 1.3900
C6_A:3 C9_A:3 1.51(2)
C7_A:3 C8_A:3 1.3900
C9_A:3 C10_A:3 1.36(2)
C9_A:3 C28_A:3 1.38(3)
C10_A:3 N7_A:3 1.43(2)
C10_A:3 C11_A:3 1.42(2)
C11_A:3 C12_A:3 1.34(2)
C12_A:3 C13_A:3 1.51(2)
C13_A:3 N7_A:3 1.30(2)
C13_A:3 C14_A:3 1.37(2)
C14_A:3 C15_A:3 1.41(2)
C14_A:3 C47_A:3 1.52(2)
C15_A:3 N1_A:3 1.37(2)
C15_A:3 C16_A:3 1.46(2)
C16_A:3 C17_A:3 1.41(2)
C17_A:3 C18_A:3 1.45(3)
C18_A:3 C19_A:3 1.38(3)
C18_A:3 N1_A:3 1.43(2)
C19_A:3 C20_A:3 1.34(2)
C19_A:3 C38_A:3 1.551(19)
C20_A:3 N2_A:3 1.35(2)
C20_A:3 C21_A:3 1.55(3)
C21_A:3 C22_A:3 1.36(3)
C22_A:3 C23_A:3 1.48(3)
C23_A:3 N2_A:3 1.33(2)
C23_A:3 C24_A:3 1.41(2)
C24_A:3 C25_A:3 1.43(2)
C24_A:3 C29_A:3 1.554(19)
C25_A:3 N3_A:3 1.36(2)
C25_A:3 C26_A:3 1.41(3)
C26_A:3 C27_A:3 1.30(2)
C27_A:3 C28_A:3 1.46(3)
C28_A:3 N3_A:3 1.37(2)
C29_A:3 C30_A:3 1.3900
C29_A:3 C34_A:3 1.3900
C30_A:3 C31_A:3 1.3900
C31_A:3 C32_A:3 1.3900
C32_A:3 C33_A:3 1.3900
C32_A:3 N4_A:3 1.498(10)
C33_A:3 C34_A:3 1.3900
C35_A:3 N4_A:3 1.497(13)
C36_A:3 N4_A:3 1.519(12)
C37_A:3 N4_A:3 1.485(13)
C38_A:3 C39_A:3 1.3900
C38_A:3 C43_A:3 1.3900
C39_A:3 C40_A:3 1.3900
C40_A:3 C41_A:3 1.3900
C41_A:3 C42_A:3 1.3900
C41_A:3 N5_A:3 1.494(11)
C42_A:3 C43_A:3 1.3900
C44_A:3 N5_A:3 1.501(13)
C45_A:3 N5_A:3 1.483(13)
C46_A:3 N5_A:3 1.504(13)
C47_A:3 C48_A:3 1.3900
C47_A:3 C52_A:3 1.3900
C48_A:3 C49_A:3 1.3900
C49_A:3 C50_A:3 1.3900
C50_A:3 C51_A:3 1.3900
C50_A:3 N6_A:3 1.511(11)
C51_A:3 C52_A:3 1.3900
C53_A:3 N6_A:3 1.506(13)
C54_A:3 N6_A:3 1.486(13)
C55_A:3 N6_A:3 1.491(13)
C_A:4 N_A:4 1.66(2)
C1_A:4 N_A:4 1.497(14)
C2_A:4 N_A:4 1.506(14)
C3_A:4 C4_A:4 1.3900
C3_A:4 C8_A:4 1.3900
C3_A:4 N_A:4 1.517(7)
C4_A:4 C5_A:4 1.3900
C5_A:4 C6_A:4 1.3900
C6_A:4 C7_A:4 1.3900
C6_A:4 C9_A:4 1.53(2)
C7_A:4 C8_A:4 1.3900
C9_A:4 C28_A:4 1.33(2)
C9_A:4 C10_A:4 1.39(2)
C10_A:4 N7_A:4 1.42(2)
C10_A:4 C11_A:4 1.46(2)
C11_A:4 C12_A:4 1.35(2)
C12_A:4 C13_A:4 1.39(2)
C13_A:4 N7_A:4 1.37(2)
C13_A:4 C14_A:4 1.46(2)
C14_A:4 C15_A:4 1.41(2)
C14_A:4 C47_A:4 1.466(18)
C15_A:4 N1_A:4 1.36(2)
C15_A:4 C16_A:4 1.46(2)
C16_A:4 C17_A:4 1.28(2)
C17_A:4 C18_A:4 1.43(2)
C18_A:4 C19_A:4 1.32(2)
C18_A:4 N1_A:4 1.43(2)
C19_A:4 C20_A:4 1.43(2)
C19_A:4 C38_A:4 1.489(19)
C20_A:4 C21_A:4 1.42(2)
C20_A:4 N2_A:4 1.46(2)
C21_A:4 C22_A:4 1.30(2)
C22_A:4 C23_A:4 1.48(3)
C23_A:4 N2_A:4 1.291(19)
C23_A:4 C24_A:4 1.48(3)
C24_A:4 C25_A:4 1.41(3)
C24_A:4 C29_A:4 1.49(2)
C25_A:4 N3_A:4 1.36(2)
C25_A:4 C26_A:4 1.41(2)
C26_A:4 C27_A:4 1.43(2)
C27_A:4 C28_A:4 1.44(2)
C28_A:4 N3_A:4 1.42(2)
C29_A:4 C30_A:4 1.3900
C29_A:4 C34_A:4 1.3900
C30_A:4 C31_A:4 1.3900
C31_A:4 C32_A:4 1.3900
C32_A:4 C33_A:4 1.3900
C32_A:4 N4_A:4 1.495(12)
C33_A:4 C34_A:4 1.3900
C35_A:4 N4_A:4 1.498(14)
C36_A:4 N4_A:4 1.486(14)
C37_A:4 N4_A:4 1.503(14)
C38_A:4 C39_A:4 1.3900
C38_A:4 C43_A:4 1.3900
C39_A:4 C40_A:4 1.3900
C40_A:4 C41_A:4 1.3900
C41_A:4 C42_A:4 1.3900
C41_A:4 N5_A:4 1.494(11)
C42_A:4 C43_A:4 1.3900
C44_A:4 N5_A:4 1.510(13)
C45_A:4 N5_A:4 1.515(13)
C46_A:4 N5_A:4 1.500(13)
C47_A:4 C48_A:4 1.3900
C47_A:4 C52_A:4 1.3900
C48_A:4 C49_A:4 1.3900
C49_A:4 C50_A:4 1.3900
C50_A:4 C51_A:4 1.3900
C50_A:4 N6_A:4 1.483(11)
C51_A:4 C52_A:4 1.3900
C53_A:4 N6_A:4 1.490(13)
C54_A:4 N6_A:4 1.473(13)
C55_A:4 N6_A:4 1.478(13)
C_A:5 N_A:5 1.530(13)
C1_A:5 N_A:5 1.486(13)
C2_A:5 N_A:5 1.501(13)
C3_A:5 C4_A:5 1.3900
C3_A:5 C8_A:5 1.3900
C3_A:5 N_A:5 1.514(7)
C4_A:5 C5_A:5 1.3900
C5_A:5 C6_A:5 1.3900
C6_A:5 C7_A:5 1.3900
C6_A:5 C9_A:5 1.567(18)
C7_A:5 C8_A:5 1.3900
C9_A:5 C28_A:5 1.36(2)
C9_A:5 C10_A:5 1.44(2)
C10_A:5 N7_A:5 1.33(2)
C10_A:5 C11_A:5 1.39(2)
C11_A:5 C12_A:5 1.36(2)
C12_A:5 C13_A:5 1.45(2)
C13_A:5 N7_A:5 1.32(2)
C13_A:5 C14_A:5 1.40(2)
C14_A:5 C15_A:5 1.35(2)
C14_A:5 C47_A:5 1.520(18)
C15_A:5 N1_A:5 1.37(2)
C15_A:5 C16_A:5 1.45(2)
C16_A:5 C17_A:5 1.32(2)
C17_A:5 C18_A:5 1.47(2)
C18_A:5 N1_A:5 1.39(2)
C18_A:5 C19_A:5 1.43(2)
C19_A:5 C20_A:5 1.31(2)
C19_A:5 C38_A:5 1.496(19)
C20_A:5 N2_A:5 1.43(2)
C20_A:5 C21_A:5 1.49(2)
C21_A:5 C22_A:5 1.33(2)
C22_A:5 C23_A:5 1.42(2)
C23_A:5 C24_A:5 1.38(2)
C23_A:5 N2_A:5 1.42(2)
C24_A:5 C25_A:5 1.44(2)
C24_A:5 C29_A:5 1.507(18)
C25_A:5 N3_A:5 1.35(2)
C25_A:5 C26_A:5 1.43(2)
C26_A:5 C27_A:5 1.39(2)
C27_A:5 C28_A:5 1.42(2)
C28_A:5 N3_A:5 1.34(2)
C29_A:5 C30_A:5 1.3900
C29_A:5 C34_A:5 1.3900
C30_A:5 C31_A:5 1.3900
C31_A:5 C32_A:5 1.3900
C32_A:5 C33_A:5 1.3900
C32_A:5 N4_A:5 1.487(10)
C33_A:5 C34_A:5 1.3900
C35_A:5 N4_A:5 1.489(12)
C36_A:5 N4_A:5 1.494(12)
C37_A:5 N4_A:5 1.516(11)
C38_A:5 C39_A:5 1.3900
C38_A:5 C43_A:5 1.3900
C39_A:5 C40_A:5 1.3900
C40_A:5 C41_A:5 1.3900
C41_A:5 C42_A:5 1.3900
C41_A:5 N5_A:5 1.502(10)
C42_A:5 C43_A:5 1.3900
C44_A:5 N5_A:5 1.508(13)
C45_A:5 N5_A:5 1.502(12)
C46_A:5 N5_A:5 1.508(12)
C47_A:5 C48_A:5 1.3900
C47_A:5 C52_A:5 1.3900
C48_A:5 C49_A:5 1.3900
C49_A:5 C50_A:5 1.3900
C50_A:5 C51_A:5 1.3900
C50_A:5 N6_A:5 1.509(10)
C51_A:5 C52_A:5 1.3900
C53_A:5 N6_A:5 1.497(12)
C54_A:5 N6_A:5 1.512(11)
C55_A:5 N6_A:5 1.502(12)
C_A:6 N_A:6 1.509(13)
C1_A:6 N_A:6 1.511(14)
C2_A:6 N_A:6 1.486(13)
C3_A:6 C4_A:6 1.3900
C3_A:6 C8_A:6 1.3900
C3_A:6 N_A:6 1.492(7)
C4_A:6 C5_A:6 1.3900
C5_A:6 C6_A:6 1.3900
C6_A:6 C7_A:6 1.3900
C6_A:6 C9_A:6 1.47(2)
C7_A:6 C8_A:6 1.3900
C9_A:6 C10_A:6 1.41(3)
C9_A:6 C28_A:6 1.46(3)
C10_A:6 N7_A:6 1.30(2)
C10_A:6 C11_A:6 1.41(3)
C11_A:6 C12_A:6 1.26(2)
C12_A:6 C13_A:6 1.47(3)
C13_A:6 N7_A:6 1.29(2)
C13_A:6 C14_A:6 1.31(3)
C14_A:6 C15_A:6 1.45(3)
C14_A:6 C47_A:6 1.57(2)
C15_A:6 N1_A:6 1.30(2)
C15_A:6 C16_A:6 1.58(3)
C16_A:6 C17_A:6 1.36(2)
C17_A:6 C18_A:6 1.40(3)
C18_A:6 N1_A:6 1.44(3)
C18_A:6 C19_A:6 1.44(3)
C19_A:6 C20_A:6 1.39(3)
C19_A:6 C38_A:6 1.51(2)
C20_A:6 N2_A:6 1.34(2)
C20_A:6 C21_A:6 1.40(3)
C21_A:6 C22_A:6 1.34(2)
C22_A:6 C23_A:6 1.32(3)
C23_A:6 N2_A:6 1.39(2)
C23_A:6 C24_A:6 1.45(3)
C24_A:6 C25_A:6 1.39(3)
C24_A:6 C29_A:6 1.56(2)
C25_A:6 N3_A:6 1.31(2)
C25_A:6 C26_A:6 1.41(3)
C26_A:6 C27_A:6 1.33(2)
C27_A:6 C28_A:6 1.51(3)
C28_A:6 N3_A:6 1.32(3)
C29_A:6 C30_A:6 1.3900
C29_A:6 C34_A:6 1.3900
C30_A:6 C31_A:6 1.3900
C31_A:6 C32_A:6 1.3900
C32_A:6 C33_A:6 1.3900
C32_A:6 N4_A:6 1.502(12)
C33_A:6 C34_A:6 1.3900
C35_A:6 N4_A:6 1.494(14)
C36_A:6 N4_A:6 1.495(13)
C37_A:6 N4_A:6 1.506(13)
C38_A:6 C39_A:6 1.3900
C38_A:6 C43_A:6 1.3900
C39_A:6 C40_A:6 1.3900
C40_A:6 C41_A:6 1.3900
C41_A:6 C42_A:6 1.3900
C41_A:6 N5_A:6 1.506(12)
C42_A:6 C43_A:6 1.3900
C44_A:6 N5_A:6 1.522(13)
C45_A:6 N5_A:6 1.502(13)
C46_A:6 N5_A:6 1.490(13)
C47_A:6 C48_A:6 1.3900
C47_A:6 C52_A:6 1.3900
C48_A:6 C49_A:6 1.3900
C49_A:6 C50_A:6 1.3900
C50_A:6 C51_A:6 1.3900
C50_A:6 N6_A:6 1.488(13)
C51_A:6 C52_A:6 1.3900
C53_A:6 N6_A:6 1.503(14)
C54_A:6 N6_A:6 1.505(14)
C55_A:6 N6_A:6 1.486(14)
O2_B:1 C20_B:1 1.43(2)
O27_B:1 S6_B:1 1.43(2)
C38_B:1 C39_B:1 1.40(2)
C38_B:1 C37_B:1 1.42(3)
C38_B:1 C42_B:1 1.54(3)
O_B:1 C6_B:1 1.34(2)
C49_B:1 C45_B:1 1.51(3)
C49_B:1 C50_B:1 1.56(3)
C24_B:1 C23_B:1 1.38(3)
C24_B:1 C25_B:1 1.52(4)
C24_B:1 S4_B:1 1.75(3)
C18_B:1 C17_B:1 1.33(3)
C18_B:1 C19_B:1 1.44(3)
O18_B:1 C37_B:1 1.36(2)
O14_B:1 S3_B:1 1.37(2)
C52_B:1 C53_B:1 1.35(3)
C52_B:1 C51_B:1 1.34(3)
C52_B:1 C_B:1 1.63(3)
C17_B:1 C16_B:1 1.31(3)
C17_B:1 S5_B:1 1.78(2)
C6_B:1 C1_B:1 1.35(3)
C6_B:1 C5_B:1 1.50(4)
C47_B:1 C48_B:1 1.36(3)
C47_B:1 C46_B:1 1.36(3)
C47_B:1 S2_B:1 1.79(3)
C33_B:1 C32_B:1 1.35(3)
C33_B:1 C34_B:1 1.53(3)
C33_B:1 S_B:1 1.81(2)
C12_B:1 C11_B:1 1.40(3)
C12_B:1 C13_B:1 1.44(3)
C12_B:1 C14_B:1 1.50(3)
C16_B:1 C15_B:1 1.45(3)
C1_B:1 C_B:1 1.37(3)
C1_B:1 C2_B:1 1.44(3)
C22_B:1 C27_B:1 1.35(3)
C22_B:1 C23_B:1 1.46(3)
C22_B:1 C21_B:1 1.53(3)
O16_B:1 C51_B:1 1.42(2)
C21_B:1 C19_B:1 1.49(3)
S1_B:1 O8_B:1 1.296(19)
S1_B:1 O9_B:1 1.49(2)
S1_B:1 O7_B:1 1.49(2)
S1_B:1 C40_B:1 1.77(2)
C15_B:1 C20_B:1 1.37(3)
C15_B:1 C14_B:1 1.50(3)
C5_B:1 C4_B:1 1.38(3)
C5_B:1 C7_B:1 1.51(3)
C43_B:1 C44_B:1 1.42(3)
C43_B:1 C42_B:1 1.46(3)
C43_B:1 C48_B:1 1.52(3)
C7_B:1 C8_B:1 1.51(3)
C50_B:1 C55_B:1 1.34(3)
C50_B:1 C51_B:1 1.48(3)
C41_B:1 C36_B:1 1.38(3)
C41_B:1 C40_B:1 1.49(3)
C39_B:1 C40_B:1 1.36(3)
C32_B:1 C31_B:1 1.35(3)
C53_B:1 C54_B:1 1.49(3)
O28_B:1 S6_B:1 1.32(2)
O20_B:1 S4_B:1 1.39(3)
C8_B:1 C9_B:1 1.39(3)
C8_B:1 C13_B:1 1.46(3)
O15_B:1 S3_B:1 1.48(3)
O17_B:1 C44_B:1 1.40(3)
O1_B:1 C13_B:1 1.27(2)
O29_B:1 S7_B:1 1.50(3)
C34_B:1 C29_B:1 1.48(3)
O24_B:1 S5_B:1 1.36(2)
S6_B:1 O26_B:1 1.25(2)
S6_B:1 C10_B:1 1.74(2)
C3_B:1 C2_B:1 1.38(4)
C3_B:1 C4_B:1 1.36(4)
C3_B:1 S7_B:1 1.78(3)
C37_B:1 C36_B:1 1.37(3)
S7_B:1 O30_B:1 1.15(4)
S7_B:1 O31_B:1 1.43(3)
S2_B:1 O11_B:1 1.36(3)
S2_B:1 O10_B:1 1.39(3)
S2_B:1 O12_B:1 1.56(3)
S5_B:1 O23_B:1 1.28(2)
S5_B:1 O25_B:1 1.52(2)
C55_B:1 C54_B:1 1.32(3)
C46_B:1 C45_B:1 1.45(3)
S4_B:1 O21_B:1 1.42(3)
S4_B:1 O22_B:1 1.55(4)
C11_B:1 C10_B:1 1.39(3)
C54_B:1 S3_B:1 1.71(2)
O6_B:1 S_B:1 1.403(17)
S_B:1 O4_B:1 1.42(2)
S_B:1 O5_B:1 1.46(3)
C19_B:1 C20_B:1 1.35(3)
C28_B:1 C26_B:1 1.39(3)
C28_B:1 C29_B:1 1.48(3)
C9_B:1 C10_B:1 1.42(3)
C36_B:1 C35_B:1 1.48(3)
S3_B:1 O13_B:1 1.416(18)
C31_B:1 C30_B:1 1.47(3)
C31_B:1 C35_B:1 1.54(3)
O3_B:1 C27_B:1 1.42(2)
C26_B:1 C25_B:1 1.38(3)
C26_B:1 C27_B:1 1.45(3)
C29_B:1 C30_B:1 1.35(3)
C45_B:1 C44_B:1 1.27(3)
C30_B:1 O19_B:1 1.32(2)
S_B:2 O5_B:2 1.22(2)
S_B:2 O4_B:2 1.27(2)
S_B:2 O6_B:2 1.47(2)
S_B:2 C33_B:2 1.73(2)
C39_B:2 C40_B:2 1.36(3)
C39_B:2 C38_B:2 1.46(3)
C1_B:2 C_B:2 1.39(3)
C1_B:2 C2_B:2 1.43(3)
C1_B:2 C6_B:2 1.50(3)
C47_B:2 C46_B:2 1.31(3)
C47_B:2 C48_B:2 1.36(3)
C47_B:2 S2_B:2 1.83(2)
C35_B:2 C31_B:2 1.53(2)
C35_B:2 C36_B:2 1.55(2)
C4_B:2 C3_B:2 1.42(3)
C4_B:2 C5_B:2 1.43(3)
C25_B:2 C26_B:2 1.44(3)
C25_B:2 C24_B:2 1.42(3)
S5_B:2 O23_B:2 1.471(16)
S5_B:2 O24_B:2 1.470(18)
S5_B:2 O25_B:2 1.533(18)
S5_B:2 C17_B:2 1.79(2)
C22_B:2 C27_B:2 1.39(3)
C22_B:2 C23_B:2 1.45(3)
C22_B:2 C21_B:2 1.58(3)
C19_B:2 C20_B:2 1.41(3)
C19_B:2 C18_B:2 1.42(3)
C19_B:2 C21_B:2 1.47(2)
O21_B:2 S4_B:2 1.48(2)
C30_B:2 C31_B:2 1.33(2)
C30_B:2 C29_B:2 1.38(2)
C30_B:2 O19_B:2 1.39(2)
S7_B:2 O30_B:2 1.43(3)
S7_B:2 O29_B:2 1.45(3)
S7_B:2 O31_B:2 1.50(3)
S7_B:2 C3_B:2 1.75(3)
C2_B:2 C3_B:2 1.30(3)
C24_B:2 C23_B:2 1.41(3)
C24_B:2 S4_B:2 1.69(2)
C34_B:2 C29_B:2 1.33(2)
C34_B:2 C33_B:2 1.40(3)
O27_B:2 S6_B:2 1.28(2)
O14_B:2 S3_B:2 1.502(19)
C51_B:2 O16_B:2 1.345(19)
C51_B:2 C52_B:2 1.37(2)
C51_B:2 C50_B:2 1.39(2)
C13_B:2 O1_B:2 1.33(2)
C13_B:2 C12_B:2 1.40(3)
C13_B:2 C8_B:2 1.40(3)
C40_B:2 C41_B:2 1.44(3)
C40_B:2 S1_B:2 1.751(19)
C5_B:2 C6_B:2 1.30(3)
C5_B:2 C7_B:2 1.56(3)
C6_B:2 O_B:2 1.34(2)
O3_B:2 C27_B:2 1.38(2)
C_B:2 C52_B:2 1.59(3)
C7_B:2 C8_B:2 1.51(3)
C16_B:2 C17_B:2 1.33(3)
C16_B:2 C15_B:2 1.41(3)
O2_B:2 C20_B:2 1.35(2)
C54_B:2 C53_B:2 1.36(3)
C54_B:2 C55_B:2 1.42(3)
C54_B:2 S3_B:2 1.79(2)
O28_B:2 S6_B:2 1.39(2)
C43_B:2 C48_B:2 1.37(2)
C43_B:2 C44_B:2 1.40(3)
C43_B:2 C42_B:2 1.47(2)
O12_B:2 S2_B:2 1.40(2)
S6_B:2 O26_B:2 1.59(3)
S6_B:2 C10_B:2 1.81(3)
C45_B:2 C44_B:2 1.34(2)
C45_B:2 C49_B:2 1.46(3)
C45_B:2 C46_B:2 1.56(3)
C14_B:2 C12_B:2 1.43(3)
C14_B:2 C15_B:2 1.53(3)
C29_B:2 C28_B:2 1.54(2)
C36_B:2 C37_B:2 1.39(2)
C36_B:2 C41_B:2 1.42(2)
O22_B:2 S4_B:2 1.394(18)
C10_B:2 C9_B:2 1.41(3)
C10_B:2 C11_B:2 1.39(3)
C31_B:2 C32_B:2 1.46(3)
C32_B:2 C33_B:2 1.37(3)
C49_B:2 C50_B:2 1.57(3)
C28_B:2 C26_B:2 1.45(3)
S4_B:2 O20_B:2 1.499(16)
C42_B:2 C38_B:2 1.55(2)
C52_B:2 C53_B:2 1.32(2)
C18_B:2 C17_B:2 1.51(3)
C8_B:2 C9_B:2 1.34(3)
O7_B:2 S1_B:2 1.451(15)
S2_B:2 O11_B:2 1.422(15)
S2_B:2 O10_B:2 1.421(16)
S1_B:2 O9_B:2 1.406(14)
S1_B:2 O8_B:2 1.477(16)
C11_B:2 C12_B:2 1.48(3)
C26_B:2 C27_B:2 1.40(3)
C44_B:2 O17_B:2 1.41(2)
C37_B:2 C38_B:2 1.37(3)
C37_B:2 O18_B:2 1.38(2)
C50_B:2 C55_B:2 1.41(3)
S3_B:2 O15_B:2 1.359(17)
S3_B:2 O13_B:2 1.499(19)
C20_B:2 C15_B:2 1.41(3)
C10_B:3 C9_B:3 1.39(3)
C10_B:3 C11_B:3 1.44(3)
C10_B:3 S6_B:3 1.71(2)
S6_B:3 O28_B:3 1.28(3)
S6_B:3 O26_B:3 1.42(3)
S6_B:3 O27_B:3 1.44(3)
C54_B:3 C55_B:3 1.35(2)
C54_B:3 C53_B:3 1.40(2)
C54_B:3 S3_B:3 1.72(2)
O9_B:3 S1_B:3 1.55(3)
C53_B:3 C52_B:3 1.38(2)
O22_B:3 S4_B:3 1.397(19)
C41_B:3 C36_B:3 1.38(2)
C41_B:3 C40_B:3 1.36(3)
C23_B:3 C22_B:3 1.29(2)
C23_B:3 C24_B:3 1.48(3)
O18_B:3 C37_B:3 1.310(18)
C43_B:3 C44_B:3 1.38(3)
C43_B:3 C48_B:3 1.38(2)
C43_B:3 C42_B:3 1.53(3)
C42_B:3 C38_B:3 1.52(2)
S_B:3 O6_B:3 1.423(16)
S_B:3 O5_B:3 1.443(18)
S_B:3 O4_B:3 1.454(14)
S_B:3 C33_B:3 1.78(2)
C50_B:3 C55_B:3 1.33(2)
C50_B:3 C51_B:3 1.38(2)
C50_B:3 C49_B:3 1.60(2)
O14_B:3 S3_B:3 1.398(15)
C34_B:3 C29_B:3 1.31(2)
C34_B:3 C33_B:3 1.43(2)
C38_B:3 C39_B:3 1.40(3)
C38_B:3 C37_B:3 1.45(2)
O24_B:3 S5_B:3 1.476(18)
C22_B:3 C27_B:3 1.42(2)
C22_B:3 C21_B:3 1.54(3)
C15_B:3 C16_B:3 1.42(3)
C15_B:3 C20_B:3 1.40(3)
C15_B:3 C14_B:3 1.45(2)
O2_B:3 C20_B:3 1.30(2)
O10_B:3 S2_B:3 1.41(2)
C6_B:3 O_B:3 1.37(2)
C6_B:3 C5_B:3 1.39(3)
C6_B:3 C1_B:3 1.49(3)
S2_B:3 O11_B:3 1.316(14)
S2_B:3 O12_B:3 1.452(19)
S2_B:3 C47_B:3 1.779(19)
C18_B:3 C19_B:3 1.38(3)
C18_B:3 C17_B:3 1.39(3)
C46_B:3 C45_B:3 1.35(2)
C46_B:3 C47_B:3 1.43(3)
O16_B:3 C51_B:3 1.37(2)
C52_B:3 C51_B:3 1.40(2)
C52_B:3 C_B:3 1.48(2)
S5_B:3 O23_B:3 1.412(19)
S5_B:3 O25_B:3 1.51(2)
S5_B:3 C17_B:3 1.74(2)
O29_B:3 S7_B:3 1.27(2)
C8_B:3 C9_B:3 1.34(3)
C8_B:3 C13_B:3 1.45(3)
C8_B:3 C7_B:3 1.56(3)
C48_B:3 C47_B:3 1.33(2)
C44_B:3 O17_B:3 1.39(2)
C44_B:3 C45_B:3 1.41(3)
O15_B:3 S3_B:3 1.454(16)
O20_B:3 S4_B:3 1.451(15)
C5_B:3 C4_B:3 1.40(3)
C5_B:3 C7_B:3 1.52(3)
C17_B:3 C16_B:3 1.36(3)
O13_B:3 S3_B:3 1.346(19)
C40_B:3 C39_B:3 1.38(3)
C40_B:3 S1_B:3 1.80(2)
O19_B:3 C30_B:3 1.371(19)
C_B:3 C1_B:3 1.53(3)
C35_B:3 C36_B:3 1.47(2)
C35_B:3 C31_B:3 1.53(3)
C33_B:3 C32_B:3 1.36(2)
C29_B:3 C30_B:3 1.48(2)
C29_B:3 C28_B:3 1.52(2)
C14_B:3 C12_B:3 1.60(3)
O1_B:3 C13_B:3 1.35(2)
C4_B:3 C3_B:3 1.42(3)
C12_B:3 C13_B:3 1.33(3)
C12_B:3 C11_B:3 1.42(3)
C21_B:3 C19_B:3 1.46(2)
C20_B:3 C19_B:3 1.46(2)
O31_B:3 S7_B:3 1.33(4)
O7_B:3 S1_B:3 1.35(2)
C3_B:3 C2_B:3 1.37(3)
C3_B:3 S7_B:3 1.73(2)
C27_B:3 O3_B:3 1.29(2)
C27_B:3 C26_B:3 1.44(3)
C32_B:3 C31_B:3 1.37(2)
C26_B:3 C25_B:3 1.42(3)
C26_B:3 C28_B:3 1.53(2)
C49_B:3 C45_B:3 1.44(2)
C24_B:3 C25_B:3 1.31(2)
C24_B:3 S4_B:3 1.72(2)
C36_B:3 C37_B:3 1.45(2)
O30_B:3 S7_B:3 1.40(3)
S4_B:3 O21_B:3 1.49(2)
O8_B:3 S1_B:3 1.44(3)
C2_B:3 C1_B:3 1.31(2)
C31_B:3 C30_B:3 1.36(2)
C52_B:4 C53_B:4 1.35(3)
C52_B:4 C_B:4 1.51(3)
C52_B:4 C51_B:4 1.52(3)
C28_B:4 C26_B:4 1.52(3)
C28_B:4 C29_B:4 1.56(3)
O2_B:4 C20_B:4 1.32(2)
O11_B:4 S2_B:4 1.28(3)
C12_B:4 C11_B:4 1.35(3)
C12_B:4 C14_B:4 1.49(4)
C12_B:4 C13_B:4 1.46(4)
C25_B:4 C26_B:4 1.30(3)
C25_B:4 C24_B:4 1.45(3)
O23_B:4 S5_B:4 1.44(2)
O18_B:4 C37_B:4 1.37(2)
C23_B:4 C22_B:4 1.34(3)
C23_B:4 C24_B:4 1.41(3)
C38_B:4 C39_B:4 1.36(3)
C38_B:4 C37_B:4 1.41(3)
C38_B:4 C42_B:4 1.57(3)
S5_B:4 O24_B:4 1.45(3)
S5_B:4 O25_B:4 1.439(18)
S5_B:4 C17_B:4 1.81(3)
C3_B:4 C2_B:4 1.33(3)
C3_B:4 C4_B:4 1.37(3)
C3_B:4 S7_B:4 1.77(3)
C27_B:4 O3_B:4 1.37(2)
C27_B:4 C26_B:4 1.38(3)
C27_B:4 C22_B:4 1.49(3)
C54_B:4 C53_B:4 1.33(3)
C54_B:4 C55_B:4 1.44(3)
C54_B:4 S3_B:4 1.75(3)
C14_B:4 C15_B:4 1.49(3)
C46_B:4 C47_B:4 1.38(3)
C46_B:4 C45_B:4 1.38(3)
C35_B:4 C31_B:4 1.51(3)
C35_B:4 C36_B:4 1.49(3)
O_B:4 C6_B:4 1.39(2)
O7_B:4 S1_B:4 1.47(2)
O15_B:4 S3_B:4 1.30(2)
C4_B:4 C5_B:4 1.37(3)
C50_B:4 C55_B:4 1.31(3)
C50_B:4 C51_B:4 1.45(3)
C50_B:4 C49_B:4 1.62(3)
C5_B:4 C6_B:4 1.33(2)
C5_B:4 C7_B:4 1.55(3)
C29_B:4 C30_B:4 1.35(3)
C29_B:4 C34_B:4 1.44(3)
C49_B:4 C45_B:4 1.51(3)
C22_B:4 C21_B:4 1.51(3)
C45_B:4 C44_B:4 1.39(3)
C_B:4 C1_B:4 1.52(2)
C16_B:4 C17_B:4 1.37(3)
C16_B:4 C15_B:4 1.42(3)
C51_B:4 O16_B:4 1.30(2)
C10_B:4 C9_B:4 1.44(3)
C10_B:4 C11_B:4 1.41(4)
C10_B:4 S6_B:4 1.71(3)
O26_B:4 S6_B:4 1.28(2)
C36_B:4 C37_B:4 1.31(2)
C36_B:4 C41_B:4 1.47(3)
O29_B:4 S7_B:4 1.27(3)
C2_B:4 C1_B:4 1.43(3)
O28_B:4 S6_B:4 1.58(3)
C6_B:4 C1_B:4 1.45(3)
O1_B:4 C13_B:4 1.37(2)
C30_B:4 O19_B:4 1.36(2)
C30_B:4 C31_B:4 1.40(3)
C33_B:4 C32_B:4 1.29(3)
C33_B:4 C34_B:4 1.44(3)
C33_B:4 S_B:4 1.76(2)
O14_B:4 S3_B:4 1.24(2)
O31_B:4 S7_B:4 1.22(2)
O9_B:4 S1_B:4 1.56(3)
C31_B:4 C32_B:4 1.43(3)
C21_B:4 C19_B:4 1.48(2)
C48_B:4 C47_B:4 1.34(4)
C48_B:4 C43_B:4 1.40(3)
O22_B:4 S4_B:4 1.48(2)
O20_B:4 S4_B:4 1.26(3)
S7_B:4 O30_B:4 1.54(2)
C20_B:4 C19_B:4 1.36(3)
C20_B:4 C15_B:4 1.47(3)
O6_B:4 S_B:4 1.38(2)
C43_B:4 C44_B:4 1.38(3)
C43_B:4 C42_B:4 1.57(3)
C41_B:4 C40_B:4 1.36(3)
C13_B:4 C8_B:4 1.39(3)
O17_B:4 C44_B:4 1.33(2)
O21_B:4 S4_B:4 1.47(4)
C39_B:4 C40_B:4 1.31(3)
O27_B:4 S6_B:4 1.38(2)
O10_B:4 S2_B:4 1.39(3)
C47_B:4 S2_B:4 1.78(3)
C8_B:4 C9_B:4 1.40(3)
C8_B:4 C7_B:4 1.50(3)
C18_B:4 C17_B:4 1.41(3)
C18_B:4 C19_B:4 1.39(3)
S3_B:4 O13_B:4 1.47(3)
S_B:4 O4_B:4 1.21(2)
S_B:4 O5_B:4 1.42(2)
O8_B:4 S1_B:4 1.54(2)
C40_B:4 S1_B:4 1.72(2)
S4_B:4 C24_B:4 1.72(3)
O12_B:4 S2_B:4 1.32(3)
C4_C:1 O4_C:1 1.429(13)
C4_C:1 C5_C:1 1.501(14)
C4_C:1 C3_C:1 1.53(2)
C2_C:1 O2_C:1 1.453(14)
C2_C:1 C3_C:1 1.49(2)
C2_C:1 C1_C:1 1.51(2)
C2_C:1 C1M_C:1 1.56(2)
C1_C:2 C2_C:2 1.54(2)
C5_C:2 C4_C:2 1.496(15)
O4_C:2 C4_C:2 1.464(15)
C2_C:2 O2_C:2 1.449(14)
C2_C:2 C3_C:2 1.53(3)
C2_C:2 C1M_C:2 1.56(2)
C3_C:2 C4_C:2 1.51(2)
C1M_C:3 C2_C:3 1.53(2)
C5_C:3 C4_C:3 1.509(16)
O4_C:3 C4_C:3 1.409(16)
O2_C:3 C2_C:3 1.431(15)
C3_C:3 C4_C:3 1.40(3)
C3_C:3 C2_C:3 1.41(3)
C1_C:3 C2_C:3 1.51(2)
C2_C:4 O2_C:4 1.430(15)
C2_C:4 C1_C:4 1.45(2)
C2_C:4 C1M_C:4 1.52(2)
C2_C:4 C3_C:4 1.53(3)
C4_C:4 O4_C:4 1.445(16)
C4_C:4 C5_C:4 1.494(15)
C4_C:4 C3_C:4 1.56(3)
C4_C:5 O4_C:5 1.436(15)
C4_C:5 C3_C:5 1.53(3)
C4_C:5 C5_C:5 1.528(16)
C1M_C:5 C2_C:5 1.51(2)
O2_C:5 C2_C:5 1.421(13)
C3_C:5 C2_C:5 1.48(2)
C2_C:5 C1_C:5 1.54(2)
C1_C:6 C2_C:6 1.476(18)
C4_C:6 C5_C:6 1.470(13)
C4_C:6 O4_C:6 1.472(14)
C4_C:6 C3_C:6 1.51(2)
C3_C:6 C2_C:6 1.58(2)
C1M_C:6 C2_C:6 1.49(2)
O2_C:6 C2_C:6 1.466(14)
C4_C:7 O4_C:7 1.408(16)
C4_C:7 C3_C:7 1.41(3)
C4_C:7 C5_C:7 1.505(16)
C1_C:7 C2_C:7 1.51(2)
C2_C:7 O2_C:7 1.454(15)
C2_C:7 C1M_C:7 1.49(2)
C2_C:7 C3_C:7 1.55(3)
C4_C:8 O4_C:8 1.418(16)
C4_C:8 C3_C:8 1.47(3)
C4_C:8 C5_C:8 1.518(16)
O2_C:8 C2_C:8 1.446(14)
C3_C:8 C2_C:8 1.53(3)
C1M_C:8 C2_C:8 1.56(2)
C1_C:8 C2_C:8 1.50(2)
C1M_C:9 C2_C:9 1.53(3)
O2_C:9 C2_C:9 1.434(16)
C4_C:9 O4_C:9 1.427(18)
C4_C:9 C3_C:9 1.46(4)
C4_C:9 C5_C:9 1.507(18)
C1_C:9 C2_C:9 1.52(3)
C3_C:9 C2_C:9 1.54(4)
C1_C:10 C2_C:10 1.57(3)
C1M_C:10 C2_C:10 1.51(2)
C3_C:10 C4_C:10 1.46(4)
C3_C:10 C2_C:10 1.52(3)
C2_C:10 O2_C:10 1.447(16)
O4_C:10 C4_C:10 1.448(17)
C4_C:10 C5_C:10 1.541(17)
C3_D:101 O3_D:101 1.418(19)
C3_D:101 C2_D:101 1.503(13)
C2_D:101 O2_D:101 1.46(2)
C2_D:101 C1_D:101 1.501(12)
C1_D:101 O1_D:101 1.42(2)
C3_D:102 O3_D:102 1.43(2)
C3_D:102 C2_D:102 1.517(13)
O1_D:102 C1_D:102 1.40(2)
O2_D:102 C2_D:102 1.448(19)
C2_D:102 C1_D:102 1.510(12)
O_S:45 O_S:46 1.50(3)
